data_2103544
loop_
_publ_author_name
'Pavlovska, A.'
'Werner, S.'
'Maximov, B.'
'Mill, B.'

_publ_section_title
;
 Pressure-induced phase transitions of piezoelectric single crystals
 from the langasite family: La~3~Nb~0.5~Ga~5.5~O~14~ and
 La~3~Ta~0.5~Ga~5.5~O~14~
;
_journal_issue 6
_journal_name_full 'Acta Crystallographica Section B'
_journal_page_first 939
_journal_page_last 947
_journal_paper_doi 10.1107/S0108768102010273
_journal_volume 58
_journal_year 2002
_chemical_formula_sum 'Ga5.5 La3 Nb0.5 O14'
_chemical_formula_weight 1070.65
_chemical_name_systematic ?
_space_group_IT_number 150
_symmetry_space_group_name_Hall 'P 3 2"'
_symmetry_space_group_name_H-M 'P 3 2 1'
_atom_sites_solution_hydrogens geom
_atom_sites_solution_primary direct
_atom_sites_solution_secondary difmap
_audit_creation_method SHELXL-97
_cell_angle_alpha 90.00
_cell_angle_beta 90.00
_cell_angle_gamma 120.00
_cell_formula_units_Z 1
_cell_length_a 8.024
_cell_length_b 8.024
_cell_length_c 5.049
_cell_measurement_temperature 293(2)
_cell_volume 281.5
_computing_structure_refinement 'SHELXL-97 (Sheldrick, 1997)'
_computing_structure_solution 'SHELXS-97 (Sheldrick, 1990)'
_diffrn_ambient_pressure 9.67E+6
_diffrn_ambient_temperature 293(2)
_diffrn_measured_fraction_theta_full 0.362
_diffrn_measured_fraction_theta_max 0.362
_diffrn_radiation_source synchrotron
_diffrn_radiation_wavelength 0.54920
_diffrn_reflns_av_R_equivalents 0.0000
_diffrn_reflns_av_sigmaI/netI 0.0539
_diffrn_reflns_limit_h_max 12
_diffrn_reflns_limit_h_min -12
_diffrn_reflns_limit_k_max 11
_diffrn_reflns_limit_k_min -12
_diffrn_reflns_limit_l_max 8
_diffrn_reflns_limit_l_min -8
_diffrn_reflns_number 656
_diffrn_reflns_theta_full 35.15
_diffrn_reflns_theta_max 35.15
_diffrn_reflns_theta_min 3.85
_exptl_absorpt_coefficient_mu 14.339
_exptl_crystal_density_diffrn 6.316
_exptl_crystal_density_method 'not measured'
_exptl_crystal_F_000 474
_refine_diff_density_max 2.065
_refine_diff_density_min -2.076
_refine_diff_density_rms 0.395
_refine_ls_abs_structure_details 'Flack H D (1983), Acta Cryst. A39, 876-881'
_refine_ls_abs_structure_Flack -0.01(7)
_refine_ls_extinction_coef 0.014(5)
_refine_ls_extinction_expression Fc^*^=kFc[1+0.001xFc^2^\l^3^/sin(2\q)]^-1/4^
_refine_ls_extinction_method SHELXL
_refine_ls_goodness_of_fit_ref 0.886
_refine_ls_hydrogen_treatment mixed
_refine_ls_matrix_type full
_refine_ls_number_parameters 39
_refine_ls_number_reflns 656
_refine_ls_number_restraints 0
_refine_ls_restrained_S_all 0.886
_refine_ls_R_factor_all 0.0387
_refine_ls_R_factor_gt 0.0383
_refine_ls_shift/su_max 0.000
_refine_ls_shift/su_mean 0.000
_refine_ls_structure_factor_coef Fsqd
_refine_ls_weighting_details 'calc w=1/[\s^2^(Fo^2^)+(0.1000P)^2^+0.0000P] where P=(Fo^2^+2Fc^2^)/3'
_refine_ls_weighting_scheme calc
_refine_ls_wR_factor_gt 0.1055
_refine_ls_wR_factor_ref 0.1069
_reflns_number_gt 653
_reflns_number_total 656
_reflns_threshold_expression >2sigma(I)
_cod_data_source_file sn0021-9.67d3.cif
_cod_data_source_block 9.67d3
_cod_depositor_comments
;
The _diffrn_ambient_pressure was taken from the original data block
header, after comparison with the paper text and supplementary
material.

Changing (with the help of Perl) all _diffrn_radiation_source values in
the files that were reportedly colected on the HASYLAB D3 beamline
(Hamburg) from 'fine-focus sealed tube' to synchrotron.

The command was:

perl -i -ne \
    "s/'fine-focus sealed tube'/synchrotron/; \
    print unless /_diffrn_radiation_type|_diffrn_radiation_monochromator/" \
    *d3*.cif \
    11.57split.cif \
    21.85split.cif \
    22.85split.cif

Saulius Gra\<zulis
;
_cod_original_formula_sum 'Ga5.50 La3 Nb0.50 O14'
_cod_database_code 2103544

loop_
_symmetry_equiv_pos_as_xyz
'x, y, z'
'y, x, -z'
'-y, x-y, z'
'-x+y, -x, z'
'-x, -x+y, -z'
'x-y, -y, -z'

loop_
_atom_site_label
_atom_site_type_symbol
_atom_site_fract_x
_atom_site_fract_y
_atom_site_fract_z
_atom_site_U_iso_or_equiv
_atom_site_adp_type
_atom_site_occupancy
_atom_site_symmetry_multiplicity
_atom_site_calc_flag
_atom_site_refinement_flags
La La 0.43162(8) 0.0000 0.0000 0.00945(17) Uani 1 2 d S
Ga1 Ga 0.0000 0.0000 0.0000 0.0120(4) Uani 0.50 6 d SP
Ga2 Ga 0.6667 0.3333 0.4748(4) 0.0088(3) Uani 1 3 d S
Ga3 Ga 0.76729(16) 0.0000 0.5000 0.0107(3) Uani 1 2 d S
Nb Nb 0.0000 0.0000 0.0000 0.0120(4) Uani 0.50 6 d SP
O1 O 0.6667 0.3333 -0.173(3) 0.014(2) Uani 1 3 d S
O2 O 0.694(2) 0.1477(16) 0.311(3) 0.048(4) Uani 1 1 d .
O3 O 0.2180(11) 0.0714(15) -0.240(3) 0.038(3) Uani 1 1 d .

loop_
_atom_site_aniso_label
_atom_site_aniso_U_11
_atom_site_aniso_U_22
_atom_site_aniso_U_33
_atom_site_aniso_U_23
_atom_site_aniso_U_13
_atom_site_aniso_U_12
La 0.0117(2) 0.0077(3) 0.0076(3) 0.0019(2) 0.00095(11) 0.00386(13)
Ga1 0.0117(5) 0.0117(5) 0.0126(13) 0.000 0.000 0.0059(2)
Ga2 0.0100(4) 0.0100(4) 0.0062(9) 0.000 0.000 0.00501(18)
Ga3 0.0080(3) 0.0106(5) 0.0145(8) -0.0062(4) -0.0031(2) 0.0053(2)
Nb 0.0117(5) 0.0117(5) 0.0126(13) 0.000 0.000 0.0059(2)
O1 0.020(3) 0.020(3) 0.002(7) 0.000 0.000 0.0101(16)
O2 0.084(9) 0.046(7) 0.043(9) -0.034(6) -0.045(7) 0.055(7)
O3 0.015(3) 0.057(6) 0.053(8) 0.045(6) 0.020(4) 0.026(3)

loop_
_atom_type_symbol
_atom_type_description
_atom_type_scat_dispersion_real
_atom_type_scat_dispersion_imag
_atom_type_scat_source
La La -0.9700 1.5670 'International Tables Vol C Tables 4.2.6.8 and 6.1.1.4'
Nb Nb -0.8490 2.7800 'International Tables Vol C Tables 4.2.6.8 and 6.1.1.4'
Ga Ga 0.2490 1.0300 'International Tables Vol C Tables 4.2.6.8 and 6.1.1.4'
O O 0.0000 0.0000 'International Tables Vol C Tables 4.2.6.8 and 6.1.1.4'

loop_
_geom_angle_atom_site_label_1
_geom_angle_atom_site_label_2
_geom_angle_atom_site_label_3
_geom_angle
_geom_angle_site_symmetry_1
_geom_angle_site_symmetry_3
O3 La O3 66.5(5) 6 .
O3 La O2 106.5(5) 6 .
O3 La O2 140.2(4) . .
O3 La O2 140.2(4) 6 6
O3 La O2 106.5(5) . 6
O2 La O2 102.1(6) . 6
O3 La O1 123.0(3) 6 .
O3 La O1 79.5(2) . .
O2 La O1 72.5(4) . .
O2 La O1 91.7(4) 6 .
O3 La O1 79.5(2) 6 2_545
O3 La O1 123.0(3) . 2_545
O2 La O1 91.7(4) . 2_545
O2 La O1 72.4(4) 6 2_545
O1 La O1 155.00(5) . 2_545
O3 La O2 79.4(4) 6 2_545
O3 La O2 64.2(4) . 2_545
O2 La O2 155.50(18) . 2_545
O2 La O2 63.6(4) 6 2_545
O1 La O2 125.0(4) . 2_545
O1 La O2 65.6(3) 2_545 2_545
O3 La O2 64.2(4) 6 4_665
O3 La O2 79.4(4) . 4_665
O2 La O2 63.6(4) . 4_665
O2 La O2 155.50(18) 6 4_665
O1 La O2 65.6(3) . 4_665
O1 La O2 125.0(4) 2_545 4_665
O2 La O2 136.5(4) 2_545 4_665
O3 La Ga2 85.3(3) 6 .
O3 La Ga2 110.7(3) . .
O2 La Ga2 31.2(2) . .
O2 La Ga2 130.7(3) 6 .
O1 La Ga2 65.3(3) . .
O1 La Ga2 110.3(3) 2_545 .
O2 La Ga2 164.6(2) 2_545 .
O2 La Ga2 32.5(2) 4_665 .
O3 La Ga2 110.7(3) 6 2_545
O3 La Ga2 85.3(3) . 2_545
O2 La Ga2 130.7(3) . 2_545
O2 La Ga2 31.2(2) 6 2_545
O1 La Ga2 110.3(3) . 2_545
O1 La Ga2 65.3(3) 2_545 2_545
O2 La Ga2 32.5(2) 2_545 2_545
O2 La Ga2 164.6(2) 4_665 2_545
Ga2 La Ga2 161.31(2) . 2_545
O3 La Ga1 33.2(2) 6 .
O3 La Ga1 33.2(2) . .
O2 La Ga1 129.0(3) . .
O2 La Ga1 129.0(3) 6 .
O1 La Ga1 102.50(3) . .
O1 La Ga1 102.50(3) 2_545 .
O2 La Ga1 68.3(2) 2_545 .
O2 La Ga1 68.3(2) 4_665 .
Ga2 La Ga1 99.346(11) . .
Ga2 La Ga1 99.347(11) 2_545 .
O3 La Nb 33.2(2) 6 .
O3 La Nb 33.2(2) . .
O2 La Nb 129.0(3) . .
O2 La Nb 129.0(3) 6 .
O1 La Nb 102.50(3) . .
O1 La Nb 102.50(3) 2_545 .
O2 La Nb 68.3(2) 2_545 .
O2 La Nb 68.3(2) 4_665 .
Ga2 La Nb 99.346(11) . .
Ga2 La Nb 99.347(11) 2_545 .
Ga1 La Nb 0.0 . .
O3 Ga1 O3 85.9(5) . 4
O3 Ga1 O3 85.9(5) . 3
O3 Ga1 O3 85.9(5) 4 3
O3 Ga1 O3 107.5(7) . 2
O3 Ga1 O3 162.3(6) 4 2
O3 Ga1 O3 83.7(5) 3 2
O3 Ga1 O3 83.7(5) . 6
O3 Ga1 O3 107.5(7) 4 6
O3 Ga1 O3 162.3(6) 3 6
O3 Ga1 O3 85.9(5) 2 6
O3 Ga1 O3 162.3(6) . 5
O3 Ga1 O3 83.7(5) 4 5
O3 Ga1 O3 107.5(7) 3 5
O3 Ga1 O3 85.9(5) 2 5
O3 Ga1 O3 85.9(5) 6 5
O3 Ga1 La 126.2(4) . 4
O3 Ga1 La 41.9(3) 4 4
O3 Ga1 La 98.8(3) 3 4
O3 Ga1 La 126.2(4) 2 4
O3 Ga1 La 98.8(3) 6 4
O3 Ga1 La 41.9(3) 5 4
O3 Ga1 La 98.8(3) . 2
O3 Ga1 La 126.2(4) 4 2
O3 Ga1 La 41.9(3) 3 2
O3 Ga1 La 41.9(3) 2 2
O3 Ga1 La 126.2(4) 6 2
O3 Ga1 La 98.8(3) 5 2
La Ga1 La 120.0 4 2
O3 Ga1 La 41.9(3) . .
O3 Ga1 La 98.8(3) 4 .
O3 Ga1 La 126.2(4) 3 .
O3 Ga1 La 98.8(3) 2 .
O3 Ga1 La 41.9(3) 6 .
O3 Ga1 La 126.2(4) 5 .
La Ga1 La 120.0 4 .
La Ga1 La 120.0 2 .
O3 Ga1 O2 115.8(4) . 6_455
O3 Ga1 O2 51.5(4) 4 6_455
O3 Ga1 O2 51.3(4) 3 6_455
O3 Ga1 O2 111.2(3) 2 6_455
O3 Ga1 O2 146.4(4) 6 6_455
O3 Ga1 O2 67.6(5) 5 6_455
La Ga1 O2 47.6(2) 4 6_455
La Ga1 O2 79.8(2) 2 6_455
La Ga1 O2 148.39(17) . 6_455
O3 Ga1 O2 51.3(4) . 5_665
O3 Ga1 O2 115.8(4) 4 5_665
O3 Ga1 O2 51.5(4) 3 5_665
O3 Ga1 O2 67.6(5) 2 5_665
O3 Ga1 O2 111.2(3) 6 5_665
O3 Ga1 O2 146.4(4) 5 5_665
La Ga1 O2 148.39(17) 4 5_665
La Ga1 O2 47.6(2) 2 5_665
La Ga1 O2 79.8(2) . 5_665
O2 Ga1 O2 102.2(3) 6_455 5_665
O3 Ga1 O2 51.5(4) . 2_545
O3 Ga1 O2 51.3(4) 4 2_545
O3 Ga1 O2 115.8(4) 3 2_545
O3 Ga1 O2 146.4(4) 2 2_545
O3 Ga1 O2 67.6(5) 6 2_545
O3 Ga1 O2 111.2(3) 5 2_545
La Ga1 O2 79.8(2) 4 2_545
La Ga1 O2 148.39(17) 2 2_545
La Ga1 O2 47.6(2) . 2_545
O2 Ga1 O2 102.2(3) 6_455 2_545
O2 Ga1 O2 102.2(3) 5_665 2_545
O1 Ga2 O2 117.2(5) 1_556 3_655
O1 Ga2 O2 117.2(5) 1_556 4_665
O2 Ga2 O2 100.7(6) 3_655 4_665
O1 Ga2 O2 117.2(5) 1_556 .
O2 Ga2 O2 100.7(6) 3_655 .
O2 Ga2 O2 100.7(6) 4_665 .
O1 Ga2 O1 179.999(1) 1_556 .
O2 Ga2 O1 62.8(5) 3_655 .
O2 Ga2 O1 62.8(5) 4_665 .
O2 Ga2 O1 62.8(5) . .
O1 Ga2 La 135.21(2) 1_556 .
O2 Ga2 La 107.0(5) 3_655 .
O2 Ga2 La 57.3(5) 4_665 .
O2 Ga2 La 43.5(4) . .
O1 Ga2 La 44.80(2) . .
O1 Ga2 La 135.21(2) 1_556 2_655
O2 Ga2 La 43.5(4) 3_655 2_655
O2 Ga2 La 107.0(5) 4_665 2_655
O2 Ga2 La 57.3(5) . 2_655
O1 Ga2 La 44.80(2) . 2_655
La Ga2 La 75.20(4) . 2_655
O1 Ga2 La 135.20(2) 1_556 4_665
O2 Ga2 La 57.3(5) 3_655 4_665
O2 Ga2 La 43.5(4) 4_665 4_665
O2 Ga2 La 107.0(5) . 4_665
O1 Ga2 La 44.80(2) . 4_665
La Ga2 La 75.21(4) . 4_665
La Ga2 La 75.21(4) 2_655 4_665
O1 Ga2 O3 65.3(2) 1_556 3_656
O2 Ga2 O3 102.1(5) 3_655 3_656
O2 Ga2 O3 151.8(4) 4_665 3_656
O2 Ga2 O3 58.8(4) . 3_656
O1 Ga2 O3 114.7(2) . 3_656
La Ga2 O3 99.93(15) . 3_656
La Ga2 O3 79.3(2) 2_655 3_656
La Ga2 O3 154.4(2) 4_665 3_656
O1 Ga2 O3 65.3(2) 1_556 4_666
O2 Ga2 O3 58.8(4) 3_655 4_666
O2 Ga2 O3 102.1(5) 4_665 4_666
O2 Ga2 O3 151.8(4) . 4_666
O1 Ga2 O3 114.7(2) . 4_666
La Ga2 O3 154.4(2) . 4_666
La Ga2 O3 99.93(15) 2_655 4_666
La Ga2 O3 79.3(2) 4_665 4_666
O3 Ga2 O3 103.8(3) 3_656 4_666
O1 Ga2 O3 65.3(2) 1_556 1_556
O2 Ga2 O3 151.8(4) 3_655 1_556
O2 Ga2 O3 58.8(4) 4_665 1_556
O2 Ga2 O3 102.1(5) . 1_556
O1 Ga2 O3 114.7(2) . 1_556
La Ga2 O3 79.3(2) . 1_556
La Ga2 O3 154.4(2) 2_655 1_556
La Ga2 O3 99.93(15) 4_665 1_556
O3 Ga2 O3 103.8(3) 3_656 1_556
O3 Ga2 O3 103.8(3) 4_666 1_556
O1 Ga2 La 41.91(2) 1_556 2_656
O2 Ga2 La 87.7(5) 3_655 2_656
O2 Ga2 La 157.8(5) 4_665 2_656
O2 Ga2 La 97.8(4) . 2_656
O1 Ga2 La 138.09(2) . 2_656
La Ga2 La 139.765(4) . 2_656
La Ga2 La 93.291(4) 2_655 2_656
La Ga2 La 139.765(4) 4_665 2_656
O3 Ga2 La 39.85(15) 3_656 2_656
O3 Ga2 La 64.7(2) 4_666 2_656
O3 Ga2 La 105.3(2) 1_556 2_656
O3 Ga3 O3 133.9(7) 5_655 3_656
O3 Ga3 O2 108.3(4) 5_655 6_556
O3 Ga3 O2 100.9(6) 3_656 6_556
O3 Ga3 O2 100.9(6) 5_655 .
O3 Ga3 O2 108.3(4) 3_656 .
O2 Ga3 O2 100.0(10) 6_556 .
O3 Ga3 O3 73.8(5) 5_655 2_655
O3 Ga3 O3 78.3(6) 3_656 2_655
O2 Ga3 O3 177.4(4) 6_556 2_655
O2 Ga3 O3 78.0(6) . 2_655
O3 Ga3 O3 78.3(6) 5_655 4_656
O3 Ga3 O3 73.8(5) 3_656 4_656
O2 Ga3 O3 78.0(6) 6_556 4_656
O2 Ga3 O3 177.4(4) . 4_656
O3 Ga3 O3 104.0(4) 2_655 4_656
O3 Ga3 Nb 35.2(3) 5_655 1_655
O3 Ga3 Nb 110.6(4) 3_656 1_655
O2 Ga3 Nb 143.3(3) 6_556 1_655
O2 Ga3 Nb 87.9(5) . 1_655
O3 Ga3 Nb 38.7(2) 2_655 1_655
O3 Ga3 Nb 92.8(2) 4_656 1_655
O3 Ga3 Nb 110.6(4) 5_655 1_656
O3 Ga3 Nb 35.2(3) 3_656 1_656
O2 Ga3 Nb 87.9(5) 6_556 1_656
O2 Ga3 Nb 143.3(3) . 1_656
O3 Ga3 Nb 92.8(2) 2_655 1_656
O3 Ga3 Nb 38.7(2) 4_656 1_656
Nb Ga3 Nb 107.03(4) 1_655 1_656
O3 Ga3 O1 62.1(3) 5_655 2_545
O3 Ga3 O1 160.0(5) 3_656 2_545
O2 Ga3 O1 59.4(5) 6_556 2_545
O2 Ga3 O1 74.6(4) . 2_545
O3 Ga3 O1 121.2(3) 2_655 2_545
O3 Ga3 O1 102.9(2) 4_656 2_545
Nb Ga3 O1 89.13(18) 1_655 2_545
Nb Ga3 O1 136.96(15) 1_656 2_545
O3 Ga3 O1 160.0(5) 5_655 1_556
O3 Ga3 O1 62.1(3) 3_656 1_556
O2 Ga3 O1 74.6(4) 6_556 1_556
O2 Ga3 O1 59.4(5) . 1_556
O3 Ga3 O1 102.9(2) 2_655 1_556
O3 Ga3 O1 121.2(3) 4_656 1_556
Nb Ga3 O1 136.96(15) 1_655 1_556
Nb Ga3 O1 89.13(18) 1_656 1_556
O1 Ga3 O1 105.99(16) 2_545 1_556
O3 Ga3 O3 45.4(2) 5_655 6_655
O3 Ga3 O3 88.9(5) 3_656 6_655
O2 Ga3 O3 134.8(4) 6_556 6_655
O2 Ga3 O3 118.7(6) . 6_655
O3 Ga3 O3 47.71(19) 2_655 6_655
O3 Ga3 O3 62.5(3) 4_656 6_655
Nb Ga3 O3 32.87(18) 1_655 6_655
Nb Ga3 O3 75.2(2) 1_656 6_655
O1 Ga3 O3 107.3(2) 2_545 6_655
O1 Ga3 O3 144.32(19) 1_556 6_655
O3 Ga3 O3 88.9(5) 5_655 1_656
O3 Ga3 O3 45.4(2) 3_656 1_656
O2 Ga3 O3 118.7(6) 6_556 1_656
O2 Ga3 O3 134.8(4) . 1_656
O3 Ga3 O3 62.5(3) 2_655 1_656
O3 Ga3 O3 47.71(19) 4_656 1_656
Nb Ga3 O3 75.2(2) 1_655 1_656
Nb Ga3 O3 32.87(18) 1_656 1_656
O1 Ga3 O3 144.32(19) 2_545 1_656
O1 Ga3 O3 107.3(2) 1_556 1_656
O3 Ga3 O3 45.7(4) 6_655 1_656
O3 Nb O3 85.9(5) . 4
O3 Nb O3 85.9(5) . 3
O3 Nb O3 85.9(5) 4 3
O3 Nb O3 107.5(7) . 2
O3 Nb O3 162.3(6) 4 2
O3 Nb O3 83.7(5) 3 2
O3 Nb O3 83.7(5) . 6
O3 Nb O3 107.5(7) 4 6
O3 Nb O3 162.3(6) 3 6
O3 Nb O3 85.9(5) 2 6
O3 Nb O3 162.3(6) . 5
O3 Nb O3 83.7(5) 4 5
O3 Nb O3 107.5(7) 3 5
O3 Nb O3 85.9(5) 2 5
O3 Nb O3 85.9(5) 6 5
O3 Nb Ga3 54.0(4) . 2_545
O3 Nb Ga3 32.0(2) 4 2_545
O3 Nb Ga3 86.9(3) 3 2_545
O3 Nb Ga3 160.0(4) 2 2_545
O3 Nb Ga3 98.3(4) 6 2_545
O3 Nb Ga3 113.9(3) 5 2_545
O3 Nb Ga3 86.9(3) . 1_454
O3 Nb Ga3 54.0(4) 4 1_454
O3 Nb Ga3 32.0(2) 3 1_454
O3 Nb Ga3 113.9(3) 2 1_454
O3 Nb Ga3 160.0(4) 6 1_454
O3 Nb Ga3 98.3(4) 5 1_454
Ga3 Nb Ga3 61.99(3) 2_545 1_454
O3 Nb Ga3 32.0(2) . 4_664
O3 Nb Ga3 86.9(3) 4 4_664
O3 Nb Ga3 54.0(4) 3 4_664
O3 Nb Ga3 98.3(4) 2 4_664
O3 Nb Ga3 113.9(3) 6 4_664
O3 Nb Ga3 160.0(4) 5 4_664
Ga3 Nb Ga3 61.99(3) 2_545 4_664
Ga3 Nb Ga3 61.99(3) 1_454 4_664
O3 Nb Ga3 98.3(4) . 4_665
O3 Nb Ga3 160.0(4) 4 4_665
O3 Nb Ga3 113.9(3) 3 4_665
O3 Nb Ga3 32.0(2) 2 4_665
O3 Nb Ga3 54.0(4) 6 4_665
O3 Nb Ga3 86.9(3) 5 4_665
Ga3 Nb Ga3 145.407(16) 2_545 4_665
Ga3 Nb Ga3 145.407(16) 1_454 4_665
Ga3 Nb Ga3 107.03(4) 4_664 4_665
O3 Nb Ga3 113.9(3) . 2_546
O3 Nb Ga3 98.3(4) 4 2_546
O3 Nb Ga3 160.0(4) 3 2_546
O3 Nb Ga3 86.9(3) 2 2_546
O3 Nb Ga3 32.0(2) 6 2_546
O3 Nb Ga3 54.0(4) 5 2_546
Ga3 Nb Ga3 107.03(4) 2_545 2_546
Ga3 Nb Ga3 145.407(16) 1_454 2_546
Ga3 Nb Ga3 145.407(16) 4_664 2_546
Ga3 Nb Ga3 61.99(3) 4_665 2_546
O3 Nb Ga3 160.0(4) . 1_455
O3 Nb Ga3 113.9(3) 4 1_455
O3 Nb Ga3 98.3(4) 3 1_455
O3 Nb Ga3 54.0(4) 2 1_455
O3 Nb Ga3 86.9(3) 6 1_455
O3 Nb Ga3 32.0(2) 5 1_455
Ga3 Nb Ga3 145.407(16) 2_545 1_455
Ga3 Nb Ga3 107.03(4) 1_454 1_455
Ga3 Nb Ga3 145.407(16) 4_664 1_455
Ga3 Nb Ga3 61.99(3) 4_665 1_455
Ga3 Nb Ga3 61.99(3) 2_546 1_455
Ga2 O1 La 110.1(3) 1_554 .
Ga2 O1 La 110.1(3) 1_554 2_655
La O1 La 108.8(3) . 2_655
Ga2 O1 La 110.1(3) 1_554 4_665
La O1 La 108.8(3) . 4_665
La O1 La 108.8(3) 2_655 4_665
Ga2 O1 O2 146.5(3) 1_554 .
La O1 O2 51.8(3) . .
La O1 O2 62.3(4) 2_655 .
La O1 O2 102.9(5) 4_665 .
Ga2 O1 O2 146.5(2) 1_554 3_655
La O1 O2 102.9(5) . 3_655
La O1 O2 51.8(3) 2_655 3_655
La O1 O2 62.3(4) 4_665 3_655
O2 O1 O2 57.0(4) . 3_655
Ga2 O1 O2 146.5(3) 1_554 4_665
La O1 O2 62.3(4) . 4_665
La O1 O2 102.9(5) 2_655 4_665
La O1 O2 51.8(3) 4_665 4_665
O2 O1 O2 57.0(4) . 4_665
O2 O1 O2 57.0(4) 3_655 4_665
Ga2 O1 O2 31.7(3) 1_554 1_554
La O1 O2 88.6(3) . 1_554
La O1 O2 97.0(3) 2_655 1_554
La O1 O2 141.1(5) 4_665 1_554
O2 O1 O2 114.8(3) . 1_554
O2 O1 O2 148.72(13) 3_655 1_554
O2 O1 O2 148.72(13) 4_665 1_554
Ga2 O1 O2 31.7(3) 1_554 4_664
La O1 O2 97.0(3) . 4_664
La O1 O2 141.1(5) 2_655 4_664
La O1 O2 88.6(3) 4_665 4_664
O2 O1 O2 148.72(13) . 4_664
O2 O1 O2 148.72(13) 3_655 4_664
O2 O1 O2 114.8(3) 4_665 4_664
O2 O1 O2 54.2(5) 1_554 4_664
Ga2 O1 O2 31.7(3) 1_554 3_654
La O1 O2 141.1(5) . 3_654
La O1 O2 88.6(3) 2_655 3_654
La O1 O2 97.0(3) 4_665 3_654
O2 O1 O2 148.72(13) . 3_654
O2 O1 O2 114.8(3) 3_655 3_654
O2 O1 O2 148.72(13) 4_665 3_654
O2 O1 O2 54.2(5) 1_554 3_654
O2 O1 O2 54.2(4) 4_664 3_654
Ga2 O1 O3 83.8(3) 1_554 3_655
La O1 O3 81.8(2) . 3_655
La O1 O3 48.26(15) 2_655 3_655
La O1 O3 157.0(4) 4_665 3_655
O2 O1 O3 67.0(4) . 3_655
O2 O1 O3 95.9(4) 3_655 3_655
O2 O1 O3 124.0(5) 4_665 3_655
O2 O1 O3 56.6(3) 1_554 3_655
O2 O1 O3 110.7(5) 4_664 3_655
O2 O1 O3 85.4(4) 3_654 3_655
Ga2 O1 O3 83.8(3) 1_554 4_665
La O1 O3 157.0(4) . 4_665
La O1 O3 81.8(2) 2_655 4_665
La O1 O3 48.26(15) 4_665 4_665
O2 O1 O3 124.0(5) . 4_665
O2 O1 O3 67.0(4) 3_655 4_665
O2 O1 O3 95.9(4) 4_665 4_665
O2 O1 O3 110.7(5) 1_554 4_665
O2 O1 O3 85.4(4) 4_664 4_665
O2 O1 O3 56.6(3) 3_654 4_665
O3 O1 O3 118.84(13) 3_655 4_665
Ga2 O1 O3 83.8(3) 1_554 .
La O1 O3 48.26(15) . .
La O1 O3 157.0(4) 2_655 .
La O1 O3 81.8(2) 4_665 .
O2 O1 O3 95.9(4) . .
O2 O1 O3 124.0(5) 3_655 .
O2 O1 O3 67.0(4) 4_665 .
O2 O1 O3 85.4(4) 1_554 .
O2 O1 O3 56.6(3) 4_664 .
O2 O1 O3 110.7(5) 3_654 .
O3 O1 O3 118.84(13) 3_655 .
O3 O1 O3 118.84(13) 4_665 .
Ga2 O1 Ga2 180.0 1_554 .
La O1 Ga2 69.9(3) . .
La O1 Ga2 69.9(3) 2_655 .
La O1 Ga2 69.9(3) 4_665 .
O2 O1 Ga2 33.5(3) . .
O2 O1 Ga2 33.5(3) 3_655 .
O2 O1 Ga2 33.5(3) 4_665 .
O2 O1 Ga2 148.3(3) 1_554 .
O2 O1 Ga2 148.3(3) 4_664 .
O2 O1 Ga2 148.3(3) 3_654 .
O3 O1 Ga2 96.2(3) 3_655 .
O3 O1 Ga2 96.2(3) 4_665 .
O3 O1 Ga2 96.2(3) . .
Ga2 O1 Ga3 62.4(2) 1_554 1_554
La O1 Ga3 72.29(8) . 1_554
La O1 Ga3 78.06(7) 2_655 1_554
La O1 Ga3 171.7(4) 4_665 1_554
O2 O1 Ga3 84.3(2) . 1_554
O2 O1 Ga3 125.9(3) 3_655 1_554
O2 O1 Ga3 132.4(3) 4_665 1_554
O2 O1 Ga3 30.9(2) 1_554 1_554
O2 O1 Ga3 83.0(4) 4_664 1_554
O2 O1 Ga3 78.2(3) 3_654 1_554
O3 O1 Ga3 30.39(18) 3_655 1_554
O3 O1 Ga3 130.6(4) 4_665 1_554
O3 O1 Ga3 93.5(3) . 1_554
Ga2 O1 Ga3 117.6(2) . 1_554
Ga2 O1 Ga3 62.4(2) 1_554 2_655
La O1 Ga3 171.7(4) . 2_655
La O1 Ga3 72.29(8) 2_655 2_655
La O1 Ga3 78.06(7) 4_665 2_655
O2 O1 Ga3 132.4(3) . 2_655
O2 O1 Ga3 84.3(2) 3_655 2_655
O2 O1 Ga3 125.9(3) 4_665 2_655
O2 O1 Ga3 83.0(4) 1_554 2_655
O2 O1 Ga3 78.2(3) 4_664 2_655
O2 O1 Ga3 30.9(2) 3_654 2_655
O3 O1 Ga3 93.5(3) 3_655 2_655
O3 O1 Ga3 30.39(18) 4_665 2_655
O3 O1 Ga3 130.6(4) . 2_655
Ga2 O1 Ga3 117.6(2) . 2_655
Ga3 O1 Ga3 100.2(2) 1_554 2_655
Ga2 O1 Ga3 62.4(2) 1_554 4_664
La O1 Ga3 78.06(7) . 4_664
La O1 Ga3 171.7(4) 2_655 4_664
La O1 Ga3 72.29(8) 4_665 4_664
O2 O1 Ga3 125.9(3) . 4_664
O2 O1 Ga3 132.4(3) 3_655 4_664
O2 O1 Ga3 84.3(2) 4_665 4_664
O2 O1 Ga3 78.2(3) 1_554 4_664
O2 O1 Ga3 30.9(2) 4_664 4_664
O2 O1 Ga3 83.0(4) 3_654 4_664
O3 O1 Ga3 130.6(4) 3_655 4_664
O3 O1 Ga3 93.5(3) 4_665 4_664
O3 O1 Ga3 30.39(18) . 4_664
Ga2 O1 Ga3 117.6(2) . 4_664
Ga3 O1 Ga3 100.2(2) 1_554 4_664
Ga3 O1 Ga3 100.2(2) 2_655 4_664
Ga2 O1 O2 78.7(3) 1_554 6
La O1 O2 42.8(2) . 6
La O1 O2 94.4(2) 2_655 6
La O1 O2 149.4(2) 4_665 6
O2 O1 O2 70.0(4) . 6
O2 O1 O2 125.6(3) 3_655 6
O2 O1 O2 104.5(4) 4_665 6
O2 O1 O2 49.5(5) 1_554 6
O2 O1 O2 85.2(3) 4_664 6
O2 O1 O2 103.4(4) 3_654 6
O3 O1 O2 49.0(2) 3_655 6
O3 O1 O2 159.5(5) 4_665 6
O3 O1 O2 69.8(3) . 6
Ga2 O1 O2 101.3(3) . 6
Ga3 O1 O2 29.85(19) 1_554 6
Ga3 O1 O2 129.4(4) 2_655 6
Ga3 O1 O2 87.7(3) 4_664 6
Ga2 O1 O2 78.7(3) 1_554 2_655
La O1 O2 149.4(2) . 2_655
La O1 O2 42.8(2) 2_655 2_655
La O1 O2 94.4(2) 4_665 2_655
O2 O1 O2 104.5(4) . 2_655
O2 O1 O2 70.0(4) 3_655 2_655
O2 O1 O2 125.6(3) 4_665 2_655
O2 O1 O2 85.2(3) 1_554 2_655
O2 O1 O2 103.4(4) 4_664 2_655
O2 O1 O2 49.5(5) 3_654 2_655
O3 O1 O2 69.8(3) 3_655 2_655
O3 O1 O2 49.0(2) 4_665 2_655
O3 O1 O2 159.5(5) . 2_655
Ga2 O1 O2 101.3(3) . 2_655
Ga3 O1 O2 87.7(3) 1_554 2_655
Ga3 O1 O2 29.85(19) 2_655 2_655
Ga3 O1 O2 129.4(4) 4_664 2_655
O2 O1 O2 116.2(2) 6 2_655
Ga2 O1 O2 78.7(3) 1_554 5_665
La O1 O2 94.4(2) . 5_665
La O1 O2 149.4(2) 2_655 5_665
La O1 O2 42.8(2) 4_665 5_665
O2 O1 O2 125.6(3) . 5_665
O2 O1 O2 104.5(4) 3_655 5_665
O2 O1 O2 70.0(4) 4_665 5_665
O2 O1 O2 103.4(4) 1_554 5_665
O2 O1 O2 49.5(5) 4_664 5_665
O2 O1 O2 85.2(3) 3_654 5_665
O3 O1 O2 159.5(5) 3_655 5_665
O3 O1 O2 69.8(3) 4_665 5_665
O3 O1 O2 49.0(2) . 5_665
Ga2 O1 O2 101.3(3) . 5_665
Ga3 O1 O2 129.4(4) 1_554 5_665
Ga3 O1 O2 87.7(3) 2_655 5_665
Ga3 O1 O2 29.85(19) 4_664 5_665
O2 O1 O2 116.2(2) 6 5_665
O2 O1 O2 116.2(2) 2_655 5_665
Ga2 O1 O3 118.8(2) 1_554 2_655
La O1 O3 81.4(2) . 2_655
La O1 O3 27.59(15) 2_655 2_655
La O1 O3 122.6(4) 4_665 2_655
O2 O1 O3 40.0(4) . 2_655
O2 O1 O3 60.4(3) 3_655 2_655
O2 O1 O3 93.2(4) 4_665 2_655
O2 O1 O3 93.5(2) 1_554 2_655
O2 O1 O3 147.7(4) 4_664 2_655
O2 O1 O3 108.8(3) 3_654 2_655
O3 O1 O3 36.9(4) 3_655 2_655
O3 O1 O3 108.5(3) 4_665 2_655
O3 O1 O3 129.7(3) . 2_655
Ga2 O1 O3 61.2(2) . 2_655
Ga3 O1 O3 65.63(14) 1_554 2_655
Ga3 O1 O3 98.95(15) 2_655 2_655
Ga3 O1 O3 157.99(11) 4_664 2_655
O2 O1 O3 71.7(3) 6 2_655
O2 O1 O3 69.1(3) 2_655 2_655
O2 O1 O3 162.5(5) 5_665 2_655
Ga2 O1 O3 118.8(2) 1_554 6
La O1 O3 27.59(15) . 6
La O1 O3 122.6(4) 2_655 6
La O1 O3 81.4(2) 4_665 6
O2 O1 O3 60.4(3) . 6
O2 O1 O3 93.2(4) 3_655 6
O2 O1 O3 40.0(4) 4_665 6
O2 O1 O3 108.8(3) 1_554 6
O2 O1 O3 93.5(2) 4_664 6
O2 O1 O3 147.7(4) 3_654 6
O3 O1 O3 108.5(3) 3_655 6
O3 O1 O3 129.7(3) 4_665 6
O3 O1 O3 36.9(4) . 6
Ga2 O1 O3 61.2(2) . 6
Ga3 O1 O3 98.95(15) 1_554 6
Ga3 O1 O3 157.99(11) 2_655 6
Ga3 O1 O3 65.63(14) 4_664 6
O2 O1 O3 69.1(3) 6 6
O2 O1 O3 162.5(5) 2_655 6
O2 O1 O3 71.7(3) 5_665 6
O3 O1 O3 98.8(3) 2_655 6
Ga2 O1 O3 118.8(2) 1_554 5_665
La O1 O3 122.6(4) . 5_665
La O1 O3 81.4(2) 2_655 5_665
La O1 O3 27.59(15) 4_665 5_665
O2 O1 O3 93.2(4) . 5_665
O2 O1 O3 40.0(4) 3_655 5_665
O2 O1 O3 60.4(3) 4_665 5_665
O2 O1 O3 147.7(4) 1_554 5_665
O2 O1 O3 108.8(3) 4_664 5_665
O2 O1 O3 93.5(2) 3_654 5_665
O3 O1 O3 129.7(3) 3_655 5_665
O3 O1 O3 36.9(4) 4_665 5_665
O3 O1 O3 108.5(3) . 5_665
Ga2 O1 O3 61.2(2) . 5_665
Ga3 O1 O3 157.99(11) 1_554 5_665
Ga3 O1 O3 65.63(14) 2_655 5_665
Ga3 O1 O3 98.95(15) 4_664 5_665
O2 O1 O3 162.5(5) 6 5_665
O2 O1 O3 71.7(3) 2_655 5_665
O2 O1 O3 69.1(3) 5_665 5_665
O3 O1 O3 98.8(3) 2_655 5_665
O3 O1 O3 98.8(3) 6 5_665
Ga2 O1 Ga3 137.09(12) 1_554 .
La O1 Ga3 52.54(18) . .
La O1 Ga3 57.77(19) 2_655 .
La O1 Ga3 112.7(4) 4_665 .
O2 O1 Ga3 10.1(3) . .
O2 O1 Ga3 62.7(3) 3_655 .
O2 O1 Ga3 67.0(3) 4_665 .
O2 O1 Ga3 105.5(2) 1_554 .
O2 O1 Ga3 146.4(3) 4_664 .
O2 O1 Ga3 140.3(3) 3_654 .
O3 O1 Ga3 57.0(3) 3_655 .
O3 O1 Ga3 128.2(4) 4_665 .
O3 O1 Ga3 99.5(3) . .
Ga2 O1 Ga3 42.91(12) . .
Ga3 O1 Ga3 74.73(8) 1_554 .
Ga3 O1 Ga3 129.89(13) 2_655 .
Ga3 O1 Ga3 129.89(13) 4_664 .
O2 O1 Ga3 63.1(3) 6 .
O2 O1 Ga3 100.5(2) 2_655 .
O2 O1 Ga3 134.6(4) 5_665 .
O3 O1 Ga3 32.72(18) 2_655 .
O3 O1 Ga3 66.13(18) 6 .
O3 O1 Ga3 100.9(3) 5_665 .
Ga2 O1 Ga3 137.09(12) 1_554 2_656
La O1 Ga3 112.7(4) . 2_656
La O1 Ga3 52.55(18) 2_655 2_656
La O1 Ga3 57.77(19) 4_665 2_656
O2 O1 Ga3 67.0(3) . 2_656
O2 O1 Ga3 10.1(3) 3_655 2_656
O2 O1 Ga3 62.7(3) 4_665 2_656
O2 O1 Ga3 146.4(3) 1_554 2_656
O2 O1 Ga3 140.3(3) 4_664 2_656
O2 O1 Ga3 105.5(2) 3_654 2_656
O3 O1 Ga3 99.5(3) 3_655 2_656
O3 O1 Ga3 57.0(3) 4_665 2_656
O3 O1 Ga3 128.2(4) . 2_656
Ga2 O1 Ga3 42.91(12) . 2_656
Ga3 O1 Ga3 129.89(13) 1_554 2_656
Ga3 O1 Ga3 74.73(8) 2_655 2_656
Ga3 O1 Ga3 129.89(13) 4_664 2_656
O2 O1 Ga3 134.6(4) 6 2_656
O2 O1 Ga3 63.1(3) 2_655 2_656
O2 O1 Ga3 100.5(2) 5_665 2_656
O3 O1 Ga3 66.13(18) 2_655 2_656
O3 O1 Ga3 100.9(3) 6 2_656
O3 O1 Ga3 32.72(18) 5_665 2_656
Ga3 O1 Ga3 72.26(18) . 2_656
Ga2 O1 Ga3 137.09(12) 1_554 4_665
La O1 Ga3 57.77(19) . 4_665
La O1 Ga3 112.7(4) 2_655 4_665
La O1 Ga3 52.55(18) 4_665 4_665
O2 O1 Ga3 62.7(3) . 4_665
O2 O1 Ga3 67.0(3) 3_655 4_665
O2 O1 Ga3 10.1(3) 4_665 4_665
O2 O1 Ga3 140.3(3) 1_554 4_665
O2 O1 Ga3 105.5(2) 4_664 4_665
O2 O1 Ga3 146.4(3) 3_654 4_665
O3 O1 Ga3 128.2(4) 3_655 4_665
O3 O1 Ga3 99.5(3) 4_665 4_665
O3 O1 Ga3 57.0(3) . 4_665
Ga2 O1 Ga3 42.91(12) . 4_665
Ga3 O1 Ga3 129.89(13) 1_554 4_665
Ga3 O1 Ga3 129.89(13) 2_655 4_665
Ga3 O1 Ga3 74.73(8) 4_664 4_665
O2 O1 Ga3 100.5(2) 6 4_665
O2 O1 Ga3 134.6(4) 2_655 4_665
O2 O1 Ga3 63.1(3) 5_665 4_665
O3 O1 Ga3 100.9(3) 2_655 4_665
O3 O1 Ga3 32.72(18) 6 4_665
O3 O1 Ga3 66.13(18) 5_665 4_665
Ga3 O1 Ga3 72.26(18) . 4_665
Ga3 O1 Ga3 72.26(18) 2_656 4_665
Ga2 O1 Nb 100.65(17) 1_554 1_655
La O1 Nb 70.83(8) . 1_655
La O1 Nb 45.83(3) 2_655 1_655
La O1 Nb 146.6(4) 4_665 1_655
O2 O1 Nb 49.3(3) . 1_655
O2 O1 Nb 84.9(3) 3_655 1_655
O2 O1 Nb 106.2(3) 4_665 1_655
O2 O1 Nb 71.5(2) 1_554 1_655
O2 O1 Nb 124.8(4) 4_664 1_655
O2 O1 Nb 102.6(3) 3_654 1_655
O3 O1 Nb 17.8(3) 3_655 1_655
O3 O1 Nb 126.00(19) 4_665 1_655
O3 O1 Nb 115.13(17) . 1_655
Ga2 O1 Nb 79.35(17) . 1_655
Ga3 O1 Nb 41.76(3) 1_554 1_655
Ga3 O1 Nb 106.18(6) 2_655 1_655
Ga3 O1 Nb 136.43(13) 4_664 1_655
O2 O1 Nb 48.8(2) 6 1_655
O2 O1 Nb 78.78(17) 2_655 1_655
O2 O1 Nb 164.15(18) 5_665 1_655
O3 O1 Nb 24.62(12) 2_655 1_655
O3 O1 Nb 95.33(16) 6 1_655
O3 O1 Nb 123.3(3) 5_665 1_655
Ga3 O1 Nb 39.23(6) . 1_655
Ga3 O1 Nb 90.73(16) 2_656 1_655
Ga3 O1 Nb 110.8(2) 4_665 1_655
Ga2 O1 Ga1 100.65(17) 1_554 1_655
La O1 Ga1 70.83(8) . 1_655
La O1 Ga1 45.83(3) 2_655 1_655
La O1 Ga1 146.6(4) 4_665 1_655
O2 O1 Ga1 49.3(3) . 1_655
O2 O1 Ga1 84.9(3) 3_655 1_655
O2 O1 Ga1 106.2(3) 4_665 1_655
O2 O1 Ga1 71.5(2) 1_554 1_655
O2 O1 Ga1 124.8(4) 4_664 1_655
O2 O1 Ga1 102.6(3) 3_654 1_655
O3 O1 Ga1 17.8(3) 3_655 1_655
O3 O1 Ga1 126.00(19) 4_665 1_655
O3 O1 Ga1 115.13(17) . 1_655
Ga2 O1 Ga1 79.35(17) . 1_655
Ga3 O1 Ga1 41.76(3) 1_554 1_655
Ga3 O1 Ga1 106.18(6) 2_655 1_655
Ga3 O1 Ga1 136.43(13) 4_664 1_655
O2 O1 Ga1 48.8(2) 6 1_655
O2 O1 Ga1 78.78(17) 2_655 1_655
O2 O1 Ga1 164.15(18) 5_665 1_655
O3 O1 Ga1 24.62(12) 2_655 1_655
O3 O1 Ga1 95.33(16) 6 1_655
O3 O1 Ga1 123.3(3) 5_665 1_655
Ga3 O1 Ga1 39.23(6) . 1_655
Ga3 O1 Ga1 90.73(16) 2_656 1_655
Ga3 O1 Ga1 110.8(2) 4_665 1_655
Nb O1 Ga1 0.0 1_655 1_655
Ga2 O1 Nb 100.65(17) 1_554 1_665
La O1 Nb 146.6(4) . 1_665
La O1 Nb 70.83(8) 2_655 1_665
La O1 Nb 45.83(3) 4_665 1_665
O2 O1 Nb 106.2(3) . 1_665
O2 O1 Nb 49.3(3) 3_655 1_665
O2 O1 Nb 84.9(3) 4_665 1_665
O2 O1 Nb 124.8(4) 1_554 1_665
O2 O1 Nb 102.6(3) 4_664 1_665
O2 O1 Nb 71.5(2) 3_654 1_665
O3 O1 Nb 115.13(17) 3_655 1_665
O3 O1 Nb 17.8(3) 4_665 1_665
O3 O1 Nb 126.00(19) . 1_665
Ga2 O1 Nb 79.35(17) . 1_665
Ga3 O1 Nb 136.43(13) 1_554 1_665
Ga3 O1 Nb 41.76(3) 2_655 1_665
Ga3 O1 Nb 106.18(6) 4_664 1_665
O2 O1 Nb 164.15(18) 6 1_665
O2 O1 Nb 48.8(2) 2_655 1_665
O2 O1 Nb 78.78(17) 5_665 1_665
O3 O1 Nb 95.33(16) 2_655 1_665
O3 O1 Nb 123.3(3) 6 1_665
O3 O1 Nb 24.62(12) 5_665 1_665
Ga3 O1 Nb 110.8(2) . 1_665
Ga3 O1 Nb 39.23(6) 2_656 1_665
Ga3 O1 Nb 90.73(16) 4_665 1_665
Nb O1 Nb 116.66(10) 1_655 1_665
Ga1 O1 Nb 116.66(10) 1_655 1_665
Ga2 O1 Ga1 100.65(17) 1_554 1_665
La O1 Ga1 146.6(4) . 1_665
La O1 Ga1 70.83(8) 2_655 1_665
La O1 Ga1 45.83(3) 4_665 1_665
O2 O1 Ga1 106.2(3) . 1_665
O2 O1 Ga1 49.3(3) 3_655 1_665
O2 O1 Ga1 84.9(3) 4_665 1_665
O2 O1 Ga1 124.8(4) 1_554 1_665
O2 O1 Ga1 102.6(3) 4_664 1_665
O2 O1 Ga1 71.5(2) 3_654 1_665
O3 O1 Ga1 115.13(17) 3_655 1_665
O3 O1 Ga1 17.8(3) 4_665 1_665
O3 O1 Ga1 126.00(19) . 1_665
Ga2 O1 Ga1 79.35(17) . 1_665
Ga3 O1 Ga1 136.43(13) 1_554 1_665
Ga3 O1 Ga1 41.76(3) 2_655 1_665
Ga3 O1 Ga1 106.18(6) 4_664 1_665
O2 O1 Ga1 164.15(18) 6 1_665
O2 O1 Ga1 48.8(2) 2_655 1_665
O2 O1 Ga1 78.78(17) 5_665 1_665
O3 O1 Ga1 95.33(16) 2_655 1_665
O3 O1 Ga1 123.3(3) 6 1_665
O3 O1 Ga1 24.62(12) 5_665 1_665
Ga3 O1 Ga1 110.8(2) . 1_665
Ga3 O1 Ga1 39.23(6) 2_656 1_665
Ga3 O1 Ga1 90.73(16) 4_665 1_665
Nb O1 Ga1 116.66(10) 1_655 1_665
Ga1 O1 Ga1 116.66(10) 1_655 1_665
Nb O1 Ga1 0.0 1_665 1_665
Ga2 O1 Ga1 100.65(17) 1_554 .
La O1 Ga1 45.83(3) . .
La O1 Ga1 146.6(4) 2_655 .
La O1 Ga1 70.83(8) 4_665 .
O2 O1 Ga1 84.9(3) . .
O2 O1 Ga1 106.2(3) 3_655 .
O2 O1 Ga1 49.3(3) 4_665 .
O2 O1 Ga1 102.6(3) 1_554 .
O2 O1 Ga1 71.5(2) 4_664 .
O2 O1 Ga1 124.8(4) 3_654 .
O3 O1 Ga1 126.00(19) 3_655 .
O3 O1 Ga1 115.13(17) 4_665 .
O3 O1 Ga1 17.8(3) . .
Ga2 O1 Ga1 79.35(16) . .
Ga3 O1 Ga1 106.18(6) 1_554 .
Ga3 O1 Ga1 136.43(13) 2_655 .
Ga3 O1 Ga1 41.76(3) 4_664 .
O2 O1 Ga1 78.78(17) 6 .
O2 O1 Ga1 164.15(18) 2_655 .
O2 O1 Ga1 48.8(2) 5_665 .
O3 O1 Ga1 123.3(3) 2_655 .
O3 O1 Ga1 24.62(12) 6 .
O3 O1 Ga1 95.33(16) 5_665 .
Ga3 O1 Ga1 90.73(16) . .
Ga3 O1 Ga1 110.8(2) 2_656 .
Ga3 O1 Ga1 39.23(6) 4_665 .
Nb O1 Ga1 116.66(10) 1_655 .
Ga1 O1 Ga1 116.66(10) 1_655 .
Nb O1 Ga1 116.66(10) 1_665 .
Ga1 O1 Ga1 116.66(10) 1_665 .
Ga2 O1 Nb 100.65(17) 1_554 .
La O1 Nb 45.83(3) . .
La O1 Nb 146.6(4) 2_655 .
La O1 Nb 70.83(8) 4_665 .
O2 O1 Nb 84.9(3) . .
O2 O1 Nb 106.2(3) 3_655 .
O2 O1 Nb 49.3(3) 4_665 .
O2 O1 Nb 102.6(3) 1_554 .
O2 O1 Nb 71.5(2) 4_664 .
O2 O1 Nb 124.8(4) 3_654 .
O3 O1 Nb 126.00(19) 3_655 .
O3 O1 Nb 115.13(17) 4_665 .
O3 O1 Nb 17.8(3) . .
Ga2 O1 Nb 79.35(16) . .
Ga3 O1 Nb 106.18(6) 1_554 .
Ga3 O1 Nb 136.43(13) 2_655 .
Ga3 O1 Nb 41.76(3) 4_664 .
O2 O1 Nb 78.78(17) 6 .
O2 O1 Nb 164.15(18) 2_655 .
O2 O1 Nb 48.8(2) 5_665 .
O3 O1 Nb 123.3(3) 2_655 .
O3 O1 Nb 24.62(12) 6 .
O3 O1 Nb 95.33(16) 5_665 .
Ga3 O1 Nb 90.73(16) . .
Ga3 O1 Nb 110.8(2) 2_656 .
Ga3 O1 Nb 39.23(6) 4_665 .
Nb O1 Nb 116.66(10) 1_655 .
Ga1 O1 Nb 116.66(10) 1_655 .
Nb O1 Nb 116.66(10) 1_665 .
Ga1 O1 Nb 116.66(10) 1_665 .
Ga1 O1 Nb 0.0 . .
Ga2 O1 O2 81.6(2) 1_554 2_545
La O1 O2 29.2(2) . 2_545
La O1 O2 127.07(14) 2_655 2_545
La O1 O2 114.88(13) 4_665 2_545
O2 O1 O2 79.8(3) . 2_545
O2 O1 O2 131.8(3) 3_655 2_545
O2 O1 O2 82.9(4) 4_665 2_545
O2 O1 O2 65.8(4) 1_554 2_545
O2 O1 O2 69.0(3) 4_664 2_545
O2 O1 O2 113.3(3) 3_654 2_545
O3 O1 O2 84.5(2) 3_655 2_545
O3 O1 O2 150.8(3) 4_665 2_545
O3 O1 O2 34.4(2) . 2_545
Ga2 O1 O2 98.4(2) . 2_545
Ga3 O1 O2 61.92(14) 1_554 2_545
Ga3 O1 O2 143.9(4) 2_655 2_545
Ga3 O1 O2 57.30(14) 4_664 2_545
O2 O1 O2 35.5(3) 6 2_545
O2 O1 O2 149.0(4) 2_655 2_545
O2 O1 O2 82.6(3) 5_665 2_545
O3 O1 O2 100.69(16) 2_655 2_545
O3 O1 O2 43.0(2) 6 2_545
O3 O1 O2 139.2(2) 5_665 2_545
Ga3 O1 O2 78.30(17) . 2_545
Ga3 O1 O2 141.2(3) 2_656 2_545
Ga3 O1 O2 75.16(17) 4_665 2_545
Nb O1 O2 81.68(12) 1_655 2_545
Ga1 O1 O2 81.68(12) 1_655 2_545
Nb O1 O2 160.32(12) 1_665 2_545
Ga1 O1 O2 160.32(12) 1_665 2_545
Ga1 O1 O2 44.29(12) . 2_545
Nb O1 O2 44.29(12) . 2_545
Ga2 O1 O2 81.6(2) 1_554 5_765
La O1 O2 114.88(13) . 5_765
La O1 O2 29.2(2) 2_655 5_765
La O1 O2 127.07(14) 4_665 5_765
O2 O1 O2 82.9(4) . 5_765
O2 O1 O2 79.8(3) 3_655 5_765
O2 O1 O2 131.8(3) 4_665 5_765
O2 O1 O2 69.0(3) 1_554 5_765
O2 O1 O2 113.3(3) 4_664 5_765
O2 O1 O2 65.8(4) 3_654 5_765
O3 O1 O2 34.4(2) 3_655 5_765
O3 O1 O2 84.5(2) 4_665 5_765
O3 O1 O2 150.8(3) . 5_765
Ga2 O1 O2 98.4(2) . 5_765
Ga3 O1 O2 57.30(14) 1_554 5_765
Ga3 O1 O2 61.92(14) 2_655 5_765
Ga3 O1 O2 143.9(4) 4_664 5_765
O2 O1 O2 82.6(3) 6 5_765
O2 O1 O2 35.5(3) 2_655 5_765
O2 O1 O2 149.0(4) 5_665 5_765
O3 O1 O2 43.0(2) 2_655 5_765
O3 O1 O2 139.2(2) 6 5_765
O3 O1 O2 100.69(16) 5_665 5_765
Ga3 O1 O2 75.16(17) . 5_765
Ga3 O1 O2 78.30(17) 2_656 5_765
Ga3 O1 O2 141.2(3) 4_665 5_765
Nb O1 O2 44.29(12) 1_655 5_765
Ga1 O1 O2 44.29(12) 1_655 5_765
Nb O1 O2 81.68(12) 1_665 5_765
Ga1 O1 O2 81.68(12) 1_665 5_765
Ga1 O1 O2 160.32(12) . 5_765
Nb O1 O2 160.32(12) . 5_765
O2 O1 O2 117.90(11) 2_545 5_765
Ga2 O1 O2 81.6(2) 1_554 6_565
La O1 O2 127.07(14) . 6_565
La O1 O2 114.88(13) 2_655 6_565
La O1 O2 29.2(2) 4_665 6_565
O2 O1 O2 131.8(3) . 6_565
O2 O1 O2 82.9(4) 3_655 6_565
O2 O1 O2 79.8(3) 4_665 6_565
O2 O1 O2 113.3(3) 1_554 6_565
O2 O1 O2 65.8(4) 4_664 6_565
O2 O1 O2 69.0(3) 3_654 6_565
O3 O1 O2 150.8(3) 3_655 6_565
O3 O1 O2 34.4(2) 4_665 6_565
O3 O1 O2 84.5(2) . 6_565
Ga2 O1 O2 98.4(2) . 6_565
Ga3 O1 O2 143.9(4) 1_554 6_565
Ga3 O1 O2 57.30(14) 2_655 6_565
Ga3 O1 O2 61.92(14) 4_664 6_565
O2 O1 O2 149.0(4) 6 6_565
O2 O1 O2 82.6(3) 2_655 6_565
O2 O1 O2 35.5(3) 5_665 6_565
O3 O1 O2 139.2(2) 2_655 6_565
O3 O1 O2 100.69(16) 6 6_565
O3 O1 O2 43.0(2) 5_665 6_565
Ga3 O1 O2 141.2(3) . 6_565
Ga3 O1 O2 75.16(17) 2_656 6_565
Ga3 O1 O2 78.30(17) 4_665 6_565
Nb O1 O2 160.32(12) 1_655 6_565
Ga1 O1 O2 160.32(12) 1_655 6_565
Nb O1 O2 44.29(12) 1_665 6_565
Ga1 O1 O2 44.29(12) 1_665 6_565
Ga1 O1 O2 81.68(12) . 6_565
Nb O1 O2 81.68(12) . 6_565
O2 O1 O2 117.90(11) 2_545 6_565
O2 O1 O2 117.90(11) 5_765 6_565
Ga2 O1 La 29.67(8) 1_554 1_554
La O1 La 80.4(2) . 1_554
La O1 La 122.1(3) 2_655 1_554
La O1 La 122.1(3) 4_665 1_554
O2 O1 La 123.37(19) . 1_554
O2 O1 La 173.6(2) 3_655 1_554
O2 O1 La 129.1(3) 4_665 1_554
O2 O1 La 25.1(2) 1_554 1_554
O2 O1 La 34.0(3) 4_664 1_554
O2 O1 La 61.1(3) 3_654 1_554
O3 O1 La 79.1(3) 3_655 1_554
O3 O1 La 111.8(4) 4_665 1_554
O3 O1 La 62.3(3) . 1_554
Ga2 O1 La 150.33(8) . 1_554
Ga3 O1 La 49.64(15) 1_554 1_554
Ga3 O1 La 92.0(3) 2_655 1_554
Ga3 O1 La 53.40(15) 4_664 1_554
O2 O1 La 53.6(3) 6 1_554
O2 O1 La 104.3(4) 2_655 1_554
O2 O1 La 80.4(3) 5_665 1_554
O3 O1 La 115.27(18) 2_655 1_554
O3 O1 La 92.2(2) 6 1_554
O3 O1 La 142.2(3) 5_665 1_554
Ga3 O1 La 116.65(4) . 1_554
Ga3 O1 La 166.6(2) 2_656 1_554
Ga3 O1 La 119.21(4) 4_665 1_554
Nb O1 La 91.20(12) 1_655 1_554
Ga1 O1 La 91.20(12) 1_655 1_554
Nb O1 La 129.3(2) 1_665 1_554
Ga1 O1 La 129.3(2) 1_665 1_554
Ga1 O1 La 80.02(10) . 1_554
Nb O1 La 80.02(10) . 1_554
O2 O1 La 52.16(18) 2_545 1_554
O2 O1 La 93.9(2) 5_765 1_554
O2 O1 La 99.5(3) 6_565 1_554
Ga2 O1 La 29.67(8) 1_554 2_654
La O1 La 122.1(3) . 2_654
La O1 La 80.4(2) 2_655 2_654
La O1 La 122.1(3) 4_665 2_654
O2 O1 La 129.1(3) . 2_654
O2 O1 La 123.37(19) 3_655 2_654
O2 O1 La 173.6(2) 4_665 2_654
O2 O1 La 34.0(3) 1_554 2_654
O2 O1 La 61.1(3) 4_664 2_654
O2 O1 La 25.1(2) 3_654 2_654
O3 O1 La 62.3(3) 3_655 2_654
O3 O1 La 79.1(3) 4_665 2_654
O3 O1 La 111.8(4) . 2_654
Ga2 O1 La 150.33(8) . 2_654
Ga3 O1 La 53.40(15) 1_554 2_654
Ga3 O1 La 49.64(15) 2_655 2_654
Ga3 O1 La 92.0(3) 4_664 2_654
O2 O1 La 80.4(3) 6 2_654
O2 O1 La 53.6(3) 2_655 2_654
O2 O1 La 104.3(4) 5_665 2_654
O3 O1 La 92.2(2) 2_655 2_654
O3 O1 La 142.2(3) 6 2_654
O3 O1 La 115.27(18) 5_665 2_654
Ga3 O1 La 119.21(4) . 2_654
Ga3 O1 La 116.65(4) 2_656 2_654
Ga3 O1 La 166.6(2) 4_665 2_654
Nb O1 La 80.02(10) 1_655 2_654
Ga1 O1 La 80.02(10) 1_655 2_654
Nb O1 La 91.20(12) 1_665 2_654
Ga1 O1 La 91.20(12) 1_665 2_654
Ga1 O1 La 129.3(2) . 2_654
Nb O1 La 129.3(2) . 2_654
O2 O1 La 99.5(3) 2_545 2_654
O2 O1 La 52.16(18) 5_765 2_654
O2 O1 La 93.9(2) 6_565 2_654
La O1 La 50.77(14) 1_554 2_654
Ga2 O1 La 29.67(8) 1_554 4_664
La O1 La 122.1(3) . 4_664
La O1 La 122.1(3) 2_655 4_664
La O1 La 80.4(2) 4_665 4_664
O2 O1 La 173.6(3) . 4_664
O2 O1 La 129.1(3) 3_655 4_664
O2 O1 La 123.37(19) 4_665 4_664
O2 O1 La 61.1(3) 1_554 4_664
O2 O1 La 25.1(3) 4_664 4_664
O2 O1 La 34.0(3) 3_654 4_664
O3 O1 La 111.8(4) 3_655 4_664
O3 O1 La 62.3(3) 4_665 4_664
O3 O1 La 79.1(3) . 4_664
Ga2 O1 La 150.33(8) . 4_664
Ga3 O1 La 92.0(3) 1_554 4_664
Ga3 O1 La 53.40(15) 2_655 4_664
Ga3 O1 La 49.64(15) 4_664 4_664
O2 O1 La 104.3(4) 6 4_664
O2 O1 La 80.4(3) 2_655 4_664
O2 O1 La 53.6(3) 5_665 4_664
O3 O1 La 142.2(3) 2_655 4_664
O3 O1 La 115.27(18) 6 4_664
O3 O1 La 92.2(2) 5_665 4_664
Ga3 O1 La 166.6(2) . 4_664
Ga3 O1 La 119.21(4) 2_656 4_664
Ga3 O1 La 116.65(4) 4_665 4_664
Nb O1 La 129.3(2) 1_655 4_664
Ga1 O1 La 129.3(2) 1_655 4_664
Nb O1 La 80.02(10) 1_665 4_664
Ga1 O1 La 80.02(10) 1_665 4_664
Ga1 O1 La 91.20(12) . 4_664
Nb O1 La 91.20(12) . 4_664
O2 O1 La 93.9(2) 2_545 4_664
O2 O1 La 99.5(3) 5_765 4_664
O2 O1 La 52.16(18) 6_565 4_664
La O1 La 50.77(14) 1_554 4_664
La O1 La 50.77(14) 2_654 4_664
Ga2 O1 O3 52.01(16) 1_554 6_554
La O1 O3 64.12(19) . 6_554
La O1 O3 147.7(3) 2_655 6_554
La O1 O3 103.08(18) 4_665 6_554
O2 O1 O3 115.5(3) . 6_554
O2 O1 O3 157.6(3) 3_655 6_554
O2 O1 O3 100.7(3) 4_665 6_554
O2 O1 O3 53.0(3) 1_554 6_554
O2 O1 O3 33.2(3) 4_664 6_554
O2 O1 O3 82.4(4) 3_654 6_554
O3 O1 O3 99.9(3) 3_655 6_554
O3 O1 O3 117.4(4) 4_665 6_554
O3 O1 O3 33.7(4) . 6_554
Ga2 O1 O3 127.99(17) . 6_554
Ga3 O1 O3 69.72(18) 1_554 6_554
Ga3 O1 O3 110.3(3) 2_655 6_554
Ga3 O1 O3 30.97(13) 4_664 6_554
O2 O1 O3 58.2(3) 6 6_554
O2 O1 O3 130.7(4) 2_655 6_554
O2 O1 O3 60.8(3) 5_665 6_554
O3 O1 O3 129.92(9) 2_655 6_554
O3 O1 O3 66.77(15) 6 6_554
O3 O1 O3 129.92(9) 5_665 6_554
Ga3 O1 O3 113.83(10) . 6_554
Ga3 O1 O3 159.58(15) 2_656 6_554
Ga3 O1 O3 90.65(12) 4_665 6_554
Nb O1 O3 106.10(14) 1_655 6_554
Ga1 O1 O3 106.10(14) 1_655 6_554
Nb O1 O3 133.44(19) 1_665 6_554
Ga1 O1 O3 133.44(19) 1_665 6_554
Ga1 O1 O3 51.42(13) . 6_554
Nb O1 O3 51.42(13) . 6_554
O2 O1 O3 35.82(19) 2_545 6_554
O2 O1 O3 121.8(3) 5_765 6_554
O2 O1 O3 90.8(2) 6_565 6_554
La O1 O3 28.78(13) 1_554 6_554
La O1 O3 78.4(2) 2_654 6_554
La O1 O3 58.19(16) 4_664 6_554
Ga2 O1 O3 52.01(16) 1_554 2_654
La O1 O3 103.08(18) . 2_654
La O1 O3 64.12(19) 2_655 2_654
La O1 O3 147.7(3) 4_665 2_654
O2 O1 O3 100.7(3) . 2_654
O2 O1 O3 115.5(3) 3_655 2_654
O2 O1 O3 157.6(3) 4_665 2_654
O2 O1 O3 33.2(3) 1_554 2_654
O2 O1 O3 82.4(4) 4_664 2_654
O2 O1 O3 53.0(3) 3_654 2_654
O3 O1 O3 33.7(4) 3_655 2_654
O3 O1 O3 99.9(3) 4_665 2_654
O3 O1 O3 117.4(4) . 2_654
Ga2 O1 O3 127.99(17) . 2_654
Ga3 O1 O3 30.97(13) 1_554 2_654
Ga3 O1 O3 69.72(18) 2_655 2_654
Ga3 O1 O3 110.3(3) 4_664 2_654
O2 O1 O3 60.8(3) 6 2_654
O2 O1 O3 58.2(3) 2_655 2_654
O2 O1 O3 130.7(4) 5_665 2_654
O3 O1 O3 66.77(14) 2_655 2_654
O3 O1 O3 129.92(9) 6 2_654
O3 O1 O3 129.92(9) 5_665 2_654
Ga3 O1 O3 90.65(12) . 2_654
Ga3 O1 O3 113.83(10) 2_656 2_654
Ga3 O1 O3 159.58(15) 4_665 2_654
Nb O1 O3 51.42(13) 1_655 2_654
Ga1 O1 O3 51.42(13) 1_655 2_654
Nb O1 O3 106.10(14) 1_665 2_654
Ga1 O1 O3 106.10(14) 1_665 2_654
Ga1 O1 O3 133.44(19) . 2_654
Nb O1 O3 133.44(19) . 2_654
O2 O1 O3 90.8(2) 2_545 2_654
O2 O1 O3 35.8(2) 5_765 2_654
O2 O1 O3 121.8(3) 6_565 2_654
La O1 O3 58.19(16) 1_554 2_654
La O1 O3 28.78(13) 2_654 2_654
La O1 O3 78.4(2) 4_664 2_654
O3 O1 O3 86.1(2) 6_554 2_654
Ga2 O1 O3 52.01(17) 1_554 5_664
La O1 O3 147.7(3) . 5_664
La O1 O3 103.08(18) 2_655 5_664
La O1 O3 64.12(19) 4_665 5_664
O2 O1 O3 157.6(3) . 5_664
O2 O1 O3 100.7(3) 3_655 5_664
O2 O1 O3 115.5(3) 4_665 5_664
O2 O1 O3 82.4(4) 1_554 5_664
O2 O1 O3 53.0(3) 4_664 5_664
O2 O1 O3 33.2(3) 3_654 5_664
O3 O1 O3 117.4(4) 3_655 5_664
O3 O1 O3 33.7(4) 4_665 5_664
O3 O1 O3 99.9(3) . 5_664
Ga2 O1 O3 127.99(16) . 5_664
Ga3 O1 O3 110.3(3) 1_554 5_664
Ga3 O1 O3 30.97(13) 2_655 5_664
Ga3 O1 O3 69.72(18) 4_664 5_664
O2 O1 O3 130.7(4) 6 5_664
O2 O1 O3 60.8(3) 2_655 5_664
O2 O1 O3 58.2(3) 5_665 5_664
O3 O1 O3 129.92(9) 2_655 5_664
O3 O1 O3 129.92(9) 6 5_664
O3 O1 O3 66.77(14) 5_665 5_664
Ga3 O1 O3 159.58(15) . 5_664
Ga3 O1 O3 90.65(12) 2_656 5_664
Ga3 O1 O3 113.83(10) 4_665 5_664
Nb O1 O3 133.44(19) 1_655 5_664
Ga1 O1 O3 133.44(19) 1_655 5_664
Nb O1 O3 51.42(13) 1_665 5_664
Ga1 O1 O3 51.42(13) 1_665 5_664
Ga1 O1 O3 106.10(14) . 5_664
Nb O1 O3 106.10(14) . 5_664
O2 O1 O3 121.8(3) 2_545 5_664
O2 O1 O3 90.8(2) 5_765 5_664
O2 O1 O3 35.8(2) 6_565 5_664
La O1 O3 78.4(2) 1_554 5_664
La O1 O3 58.19(16) 2_654 5_664
La O1 O3 28.78(13) 4_664 5_664
O3 O1 O3 86.1(2) 6_554 5_664
O3 O1 O3 86.1(2) 2_654 5_664
Ga2 O1 O3 115.41(18) 1_554 6_665
La O1 O3 134.1(4) . 6_665
La O1 O3 49.62(13) 2_655 6_665
La O1 O3 60.63(15) 4_665 6_665
O2 O1 O3 85.3(3) . 6_665
O2 O1 O3 31.2(2) 3_655 6_665
O2 O1 O3 82.1(4) 4_665 6_665
O2 O1 O3 128.9(3) 1_554 6_665
O2 O1 O3 125.1(3) 4_664 6_665
O2 O1 O3 83.8(2) 3_654 6_665
O3 O1 O3 97.2(2) 3_655 6_665
O3 O1 O3 39.9(3) 4_665 6_665
O3 O1 O3 141.5(3) . 6_665
Ga2 O1 O3 64.59(18) . 6_665
Ga3 O1 O3 124.85(10) 1_554 6_665
Ga3 O1 O3 53.10(14) 2_655 6_665
Ga3 O1 O3 128.78(9) 4_664 6_665
O2 O1 O3 143.5(3) 6 6_665
O2 O1 O3 43.8(3) 2_655 6_665
O2 O1 O3 99.84(19) 5_665 6_665
O3 O1 O3 72.1(2) 2_655 6_665
O3 O1 O3 121.6(4) 6 6_665
O3 O1 O3 33.2(2) 5_665 6_665
Ga3 O1 O3 88.4(2) . 6_665
Ga3 O1 O3 21.75(13) 2_656 6_665
Ga3 O1 O3 90.8(2) 4_665 6_665
Nb O1 O3 94.75(14) 1_655 6_665
Ga1 O1 O3 94.75(14) 1_655 6_665
Nb O1 O3 23.62(10) 1_665 6_665
Ga1 O1 O3 23.62(10) 1_665 6_665
Ga1 O1 O3 126.5(2) . 6_665
Nb O1 O3 126.5(2) . 6_665
O2 O1 O3 163.0(4) 2_545 6_665
O2 O1 O3 67.71(19) 5_765 6_665
O2 O1 O3 67.12(17) 6_565 6_665
La O1 O3 144.8(2) 1_554 6_665
La O1 O3 96.26(14) 2_654 6_665
La O1 O3 101.07(14) 4_664 6_665
O3 O1 O3 157.0(2) 6_554 6_665
O3 O1 O3 100.02(16) 2_654 6_665
O3 O1 O3 72.41(11) 5_664 6_665
Ga2 O1 O3 115.41(18) 1_554 5_655
La O1 O3 49.62(13) . 5_655
La O1 O3 60.63(15) 2_655 5_655
La O1 O3 134.1(4) 4_665 5_655
O2 O1 O3 31.2(2) . 5_655
O2 O1 O3 82.1(4) 3_655 5_655
O2 O1 O3 85.3(3) 4_665 5_655
O2 O1 O3 83.8(2) 1_554 5_655
O2 O1 O3 128.9(3) 4_664 5_655
O2 O1 O3 125.1(3) 3_654 5_655
O3 O1 O3 39.9(3) 3_655 5_655
O3 O1 O3 141.5(3) 4_665 5_655
O3 O1 O3 97.2(2) . 5_655
Ga2 O1 O3 64.59(18) . 5_655
Ga3 O1 O3 53.10(14) 1_554 5_655
Ga3 O1 O3 128.78(9) 2_655 5_655
Ga3 O1 O3 124.85(10) 4_664 5_655
O2 O1 O3 43.8(3) 6 5_655
O2 O1 O3 99.84(19) 2_655 5_655
O2 O1 O3 143.5(3) 5_665 5_655
O3 O1 O3 33.2(2) 2_655 5_655
O3 O1 O3 72.1(2) 6 5_655
O3 O1 O3 121.6(4) 5_665 5_655
Ga3 O1 O3 21.75(13) . 5_655
Ga3 O1 O3 90.8(2) 2_656 5_655
Ga3 O1 O3 88.4(2) 4_665 5_655
Nb O1 O3 23.62(10) 1_655 5_655
Ga1 O1 O3 23.62(10) 1_655 5_655
Nb O1 O3 126.5(2) 1_665 5_655
Ga1 O1 O3 126.5(2) 1_665 5_655
Ga1 O1 O3 94.75(14) . 5_655
Nb O1 O3 94.75(14) . 5_655
O2 O1 O3 67.71(19) 2_545 5_655
O2 O1 O3 67.12(17) 5_765 5_655
O2 O1 O3 163.0(4) 6_565 5_655
La O1 O3 96.26(14) 1_554 5_655
La O1 O3 101.07(14) 2_654 5_655
La O1 O3 144.8(2) 4_664 5_655
O3 O1 O3 100.02(16) 6_554 5_655
O3 O1 O3 72.41(11) 2_654 5_655
O3 O1 O3 157.0(2) 5_664 5_655
O3 O1 O3 102.9(2) 6_665 5_655
Ga2 O1 O3 115.41(18) 1_554 2
La O1 O3 60.63(15) . 2
La O1 O3 134.1(4) 2_655 2
La O1 O3 49.62(13) 4_665 2
O2 O1 O3 82.1(4) . 2
O2 O1 O3 85.3(3) 3_655 2
O2 O1 O3 31.2(2) 4_665 2
O2 O1 O3 125.1(3) 1_554 2
O2 O1 O3 83.8(2) 4_664 2
O2 O1 O3 128.9(3) 3_654 2
O3 O1 O3 141.5(3) 3_655 2
O3 O1 O3 97.2(2) 4_665 2
O3 O1 O3 39.9(3) . 2
Ga2 O1 O3 64.59(18) . 2
Ga3 O1 O3 128.78(9) 1_554 2
Ga3 O1 O3 124.85(10) 2_655 2
Ga3 O1 O3 53.10(14) 4_664 2
O2 O1 O3 99.84(19) 6 2
O2 O1 O3 143.5(3) 2_655 2
O2 O1 O3 43.8(3) 5_665 2
O3 O1 O3 121.6(4) 2_655 2
O3 O1 O3 33.2(2) 6 2
O3 O1 O3 72.1(2) 5_665 2
Ga3 O1 O3 90.8(2) . 2
Ga3 O1 O3 88.4(2) 2_656 2
Ga3 O1 O3 21.75(13) 4_665 2
Nb O1 O3 126.5(2) 1_655 2
Ga1 O1 O3 126.5(2) 1_655 2
Nb O1 O3 94.75(14) 1_665 2
Ga1 O1 O3 94.75(14) 1_665 2
Ga1 O1 O3 23.62(10) . 2
Nb O1 O3 23.62(10) . 2
O2 O1 O3 67.12(17) 2_545 2
O2 O1 O3 163.0(4) 5_765 2
O2 O1 O3 67.71(19) 6_565 2
La O1 O3 101.07(14) 1_554 2
La O1 O3 144.8(2) 2_654 2
La O1 O3 96.26(14) 4_664 2
O3 O1 O3 72.41(11) 6_554 2
O3 O1 O3 157.0(2) 2_654 2
O3 O1 O3 100.02(16) 5_664 2
O3 O1 O3 102.9(2) 6_665 2
O3 O1 O3 102.9(2) 5_655 2
Ga2 O1 Ga2 71.76(16) 1_554 2
La O1 Ga2 111.31(3) . 2
La O1 Ga2 136.017(15) 2_655 2
La O1 Ga2 40.51(13) 4_665 2
O2 O1 Ga2 138.0(4) . 2
O2 O1 Ga2 101.4(3) 3_655 2
O2 O1 Ga2 80.91(18) 4_665 2
O2 O1 Ga2 101.1(4) 1_554 2
O2 O1 Ga2 48.3(3) 4_664 2
O2 O1 Ga2 71.0(3) 3_654 2
O3 O1 Ga2 154.9(5) 3_655 2
O3 O1 Ga2 54.4(2) 4_665 2
O3 O1 Ga2 64.85(17) . 2
Ga2 O1 Ga2 108.23(16) . 2
Ga3 O1 Ga2 131.2(3) 1_554 2
Ga3 O1 Ga2 70.64(10) 2_655 2
Ga3 O1 Ga2 40.31(5) 4_664 2
O2 O1 Ga2 127.6(3) 6 2
O2 O1 Ga2 99.3(2) 2_655 2
O2 O1 Ga2 17.1(2) 5_665 2
O3 O1 Ga2 160.60(19) 2_655 2
O3 O1 Ga2 88.56(10) 6 2
O3 O1 Ga2 62.21(17) 5_665 2
Ga3 O1 Ga2 147.9(2) . 2
Ga3 O1 Ga2 94.93(8) 2_656 2
Ga3 O1 Ga2 75.80(5) 4_665 2
Nb O1 Ga2 172.4(3) 1_655 2
Ga1 O1 Ga2 172.4(3) 1_655 2
Nb O1 Ga2 65.866(19) 1_665 2
Ga1 O1 Ga2 65.866(19) 1_665 2
Ga1 O1 Ga2 65.866(18) . 2
Nb O1 Ga2 65.866(18) . 2
O2 O1 Ga2 96.91(15) 2_545 2
O2 O1 Ga2 132.2(2) 5_765 2
O2 O1 Ga2 21.63(13) 6_565 2
La O1 Ga2 82.13(17) 1_554 2
La O1 Ga2 92.9(2) 2_654 2
La O1 Ga2 43.16(8) 4_664 2
O3 O1 Ga2 69.47(14) 6_554 2
O3 O1 Ga2 121.3(3) 2_654 2
O3 O1 Ga2 41.65(11) 5_664 2
O3 O1 Ga2 88.71(9) 6_665 2
O3 O1 Ga2 160.58(14) 5_655 2
O3 O1 Ga2 58.81(11) 2 2
Ga2 O1 Ga2 71.77(16) 1_554 2_545
La O1 Ga2 40.51(13) . 2_545
La O1 Ga2 111.31(3) 2_655 2_545
La O1 Ga2 136.018(15) 4_665 2_545
O2 O1 Ga2 80.91(18) . 2_545
O2 O1 Ga2 138.0(4) 3_655 2_545
O2 O1 Ga2 101.4(3) 4_665 2_545
O2 O1 Ga2 48.3(3) 1_554 2_545
O2 O1 Ga2 71.0(3) 4_664 2_545
O2 O1 Ga2 101.1(4) 3_654 2_545
O3 O1 Ga2 64.85(18) 3_655 2_545
O3 O1 Ga2 154.9(5) 4_665 2_545
O3 O1 Ga2 54.4(2) . 2_545
Ga2 O1 Ga2 108.23(15) . 2_545
Ga3 O1 Ga2 40.31(5) 1_554 2_545
Ga3 O1 Ga2 131.2(3) 2_655 2_545
Ga3 O1 Ga2 70.64(10) 4_664 2_545
O2 O1 Ga2 17.1(2) 6 2_545
O2 O1 Ga2 127.6(3) 2_655 2_545
O2 O1 Ga2 99.3(2) 5_665 2_545
O3 O1 Ga2 88.56(10) 2_655 2_545
O3 O1 Ga2 62.21(17) 6 2_545
O3 O1 Ga2 160.60(19) 5_665 2_545
Ga3 O1 Ga2 75.80(5) . 2_545
Ga3 O1 Ga2 147.9(2) 2_656 2_545
Ga3 O1 Ga2 94.93(8) 4_665 2_545
Nb O1 Ga2 65.866(19) 1_655 2_545
Ga1 O1 Ga2 65.866(19) 1_655 2_545
Nb O1 Ga2 172.4(3) 1_665 2_545
Ga1 O1 Ga2 172.4(3) 1_665 2_545
Ga1 O1 Ga2 65.866(19) . 2_545
Nb O1 Ga2 65.866(19) . 2_545
O2 O1 Ga2 21.63(13) 2_545 2_545
O2 O1 Ga2 96.91(15) 5_765 2_545
O2 O1 Ga2 132.2(2) 6_565 2_545
La O1 Ga2 43.16(8) 1_554 2_545
La O1 Ga2 82.13(17) 2_654 2_545
La O1 Ga2 92.9(2) 4_664 2_545
O3 O1 Ga2 41.65(11) 6_554 2_545
O3 O1 Ga2 69.47(14) 2_654 2_545
O3 O1 Ga2 121.3(3) 5_664 2_545
O3 O1 Ga2 160.58(14) 6_665 2_545
O3 O1 Ga2 58.81(12) 5_655 2_545
O3 O1 Ga2 88.71(9) 2 2_545
Ga2 O1 Ga2 110.68(15) 2 2_545
Ga2 O1 Ga2 71.77(15) 1_554 2_655
La O1 Ga2 136.016(15) . 2_655
La O1 Ga2 40.51(13) 2_655 2_655
La O1 Ga2 111.31(3) 4_665 2_655
O2 O1 Ga2 101.4(3) . 2_655
O2 O1 Ga2 80.91(18) 3_655 2_655
O2 O1 Ga2 138.0(4) 4_665 2_655
O2 O1 Ga2 71.0(3) 1_554 2_655
O2 O1 Ga2 101.1(4) 4_664 2_655
O2 O1 Ga2 48.3(3) 3_654 2_655
O3 O1 Ga2 54.4(2) 3_655 2_655
O3 O1 Ga2 64.85(17) 4_665 2_655
O3 O1 Ga2 154.9(5) . 2_655
Ga2 O1 Ga2 108.23(16) . 2_655
Ga3 O1 Ga2 70.64(10) 1_554 2_655
Ga3 O1 Ga2 40.31(5) 2_655 2_655
Ga3 O1 Ga2 131.2(3) 4_664 2_655
O2 O1 Ga2 99.3(2) 6 2_655
O2 O1 Ga2 17.1(2) 2_655 2_655
O2 O1 Ga2 127.6(3) 5_665 2_655
O3 O1 Ga2 62.21(17) 2_655 2_655
O3 O1 Ga2 160.60(19) 6 2_655
O3 O1 Ga2 88.56(10) 5_665 2_655
Ga3 O1 Ga2 94.93(8) . 2_655
Ga3 O1 Ga2 75.80(5) 2_656 2_655
Ga3 O1 Ga2 147.9(2) 4_665 2_655
Nb O1 Ga2 65.866(18) 1_655 2_655
Ga1 O1 Ga2 65.866(18) 1_655 2_655
Nb O1 Ga2 65.866(19) 1_665 2_655
Ga1 O1 Ga2 65.866(19) 1_665 2_655
Ga1 O1 Ga2 172.4(3) . 2_655
Nb O1 Ga2 172.4(3) . 2_655
O2 O1 Ga2 132.2(2) 2_545 2_655
O2 O1 Ga2 21.62(13) 5_765 2_655
O2 O1 Ga2 96.91(15) 6_565 2_655
La O1 Ga2 92.9(2) 1_554 2_655
La O1 Ga2 43.16(8) 2_654 2_655
La O1 Ga2 82.13(17) 4_664 2_655
O3 O1 Ga2 121.3(3) 6_554 2_655
O3 O1 Ga2 41.65(11) 2_654 2_655
O3 O1 Ga2 69.47(14) 5_664 2_655
O3 O1 Ga2 58.81(12) 6_665 2_655
O3 O1 Ga2 88.71(9) 5_655 2_655
O3 O1 Ga2 160.58(14) 2 2_655
Ga2 O1 Ga2 110.68(15) 2 2_655
Ga2 O1 Ga2 110.68(15) 2_545 2_655
Ga2 O1 O1 110.6(3) 1_554 2
La O1 O1 97.5(3) . 2
La O1 O1 118.8(4) 2_655 2
La O1 O1 12.50(3) 4_665 2
O2 O1 O1 100.4(5) . 2
O2 O1 O1 69.2(4) 3_655 2
O2 O1 O1 45.0(3) 4_665 2
O2 O1 O1 138.8(5) 1_554 2
O2 O1 O1 84.6(3) 4_664 2
O2 O1 O1 103.9(3) 3_654 2
O3 O1 O1 164.6(6) 3_655 2
O3 O1 O1 59.83(15) 4_665 2
O3 O1 O1 69.7(2) . 2
Ga2 O1 O1 69.4(3) . 2
Ga3 O1 O1 162.8(2) 1_554 2
Ga3 O1 O1 88.84(7) 2_655 2
Ga3 O1 O1 63.57(8) 4_664 2
O2 O1 O1 136.96(19) 6 2
O2 O1 O1 106.8(2) 2_655 2
O2 O1 O1 35.7(2) 5_665 2
O3 O1 O1 127.7(5) 2_655 2
O3 O1 O1 70.0(2) 6 2
O3 O1 O1 38.98(15) 5_665 2
Ga3 O1 O1 110.5(4) . 2
Ga3 O1 O1 66.5(2) 2_656 2
Ga3 O1 O1 43.49(18) 4_665 2
Nb O1 O1 148.7(5) 1_655 2
Ga1 O1 O1 148.7(5) 1_655 2
Nb O1 O1 58.33(5) 1_665 2
Ga1 O1 O1 58.33(5) 1_665 2
Ga1 O1 O1 58.33(5) . 2
Nb O1 O1 58.33(5) . 2
O2 O1 O1 102.41(13) 2_545 2
O2 O1 O1 139.37(17) 5_765 2
O2 O1 O1 35.0(2) 6_565 2
La O1 O1 116.0(3) 1_554 2
La O1 O1 128.6(3) 2_654 2
La O1 O1 81.7(2) 4_664 2
O3 O1 O1 93.49(18) 6_554 2
O3 O1 O1 156.8(3) 2_654 2
O3 O1 O1 70.74(19) 5_664 2
O3 O1 O1 72.21(17) 6_665 2
O3 O1 O1 130.2(4) 5_655 2
O3 O1 O1 37.47(12) 2 2
Ga2 O1 O1 38.85(15) 2 2
Ga2 O1 O1 123.687(12) 2_545 2
Ga2 O1 O1 123.687(12) 2_655 2
Ga2 O1 O1 110.6(3) 1_554 2_655
La O1 O1 118.8(4) . 2_655
La O1 O1 12.50(3) 2_655 2_655
La O1 O1 97.5(3) 4_665 2_655
O2 O1 O1 69.2(4) . 2_655
O2 O1 O1 45.0(3) 3_655 2_655
O2 O1 O1 100.4(5) 4_665 2_655
O2 O1 O1 103.9(3) 1_554 2_655
O2 O1 O1 138.8(5) 4_664 2_655
O2 O1 O1 84.6(3) 3_654 2_655
O3 O1 O1 59.83(15) 3_655 2_655
O3 O1 O1 69.7(2) 4_665 2_655
O3 O1 O1 164.6(6) . 2_655
Ga2 O1 O1 69.4(3) . 2_655
Ga3 O1 O1 88.84(7) 1_554 2_655
Ga3 O1 O1 63.57(8) 2_655 2_655
Ga3 O1 O1 162.8(2) 4_664 2_655
O2 O1 O1 106.8(2) 6 2_655
O2 O1 O1 35.7(2) 2_655 2_655
O2 O1 O1 136.96(19) 5_665 2_655
O3 O1 O1 38.98(15) 2_655 2_655
O3 O1 O1 127.7(5) 6 2_655
O3 O1 O1 70.0(2) 5_665 2_655
Ga3 O1 O1 66.5(2) . 2_655
Ga3 O1 O1 43.49(18) 2_656 2_655
Ga3 O1 O1 110.5(4) 4_665 2_655
Nb O1 O1 58.33(5) 1_655 2_655
Ga1 O1 O1 58.33(5) 1_655 2_655
Nb O1 O1 58.33(5) 1_665 2_655
Ga1 O1 O1 58.33(5) 1_665 2_655
Ga1 O1 O1 148.7(5) . 2_655
Nb O1 O1 148.7(5) . 2_655
O2 O1 O1 139.37(17) 2_545 2_655
O2 O1 O1 35.0(2) 5_765 2_655
O2 O1 O1 102.42(13) 6_565 2_655
La O1 O1 128.6(3) 1_554 2_655
La O1 O1 81.7(2) 2_654 2_655
La O1 O1 116.0(3) 4_664 2_655
O3 O1 O1 156.8(3) 6_554 2_655
O3 O1 O1 70.74(19) 2_654 2_655
O3 O1 O1 93.49(18) 5_664 2_655
O3 O1 O1 37.47(12) 6_665 2_655
O3 O1 O1 72.21(17) 5_655 2_655
O3 O1 O1 130.2(4) 2 2_655
Ga2 O1 O1 123.687(12) 2 2_655
Ga2 O1 O1 123.686(12) 2_545 2_655
Ga2 O1 O1 38.85(15) 2_655 2_655
O1 O1 O1 108.3(3) 2 2_655
Ga2 O1 O1 110.6(3) 1_554 2_545
La O1 O1 12.50(3) . 2_545
La O1 O1 97.5(3) 2_655 2_545
La O1 O1 118.8(4) 4_665 2_545
O2 O1 O1 45.0(3) . 2_545
O2 O1 O1 100.4(5) 3_655 2_545
O2 O1 O1 69.2(4) 4_665 2_545
O2 O1 O1 84.6(3) 1_554 2_545
O2 O1 O1 103.9(3) 4_664 2_545
O2 O1 O1 138.8(5) 3_654 2_545
O3 O1 O1 69.7(2) 3_655 2_545
O3 O1 O1 164.6(6) 4_665 2_545
O3 O1 O1 59.84(15) . 2_545
Ga2 O1 O1 69.4(3) . 2_545
Ga3 O1 O1 63.57(8) 1_554 2_545
Ga3 O1 O1 162.8(2) 2_655 2_545
Ga3 O1 O1 88.84(7) 4_664 2_545
O2 O1 O1 35.7(2) 6 2_545
O2 O1 O1 136.96(19) 2_655 2_545
O2 O1 O1 106.8(2) 5_665 2_545
O3 O1 O1 70.0(2) 2_655 2_545
O3 O1 O1 38.98(15) 6 2_545
O3 O1 O1 127.7(5) 5_665 2_545
Ga3 O1 O1 43.49(18) . 2_545
Ga3 O1 O1 110.5(4) 2_656 2_545
Ga3 O1 O1 66.5(2) 4_665 2_545
Nb O1 O1 58.33(5) 1_655 2_545
Ga1 O1 O1 58.33(5) 1_655 2_545
Nb O1 O1 148.7(5) 1_665 2_545
Ga1 O1 O1 148.7(5) 1_665 2_545
Ga1 O1 O1 58.33(5) . 2_545
Nb O1 O1 58.33(5) . 2_545
O2 O1 O1 35.0(2) 2_545 2_545
O2 O1 O1 102.41(13) 5_765 2_545
O2 O1 O1 139.37(17) 6_565 2_545
La O1 O1 81.7(2) 1_554 2_545
La O1 O1 116.0(3) 2_654 2_545
La O1 O1 128.6(3) 4_664 2_545
O3 O1 O1 70.74(19) 6_554 2_545
O3 O1 O1 93.49(18) 2_654 2_545
O3 O1 O1 156.8(3) 5_664 2_545
O3 O1 O1 130.2(4) 6_665 2_545
O3 O1 O1 37.47(12) 5_655 2_545
O3 O1 O1 72.21(17) 2 2_545
Ga2 O1 O1 123.687(12) 2 2_545
Ga2 O1 O1 38.85(15) 2_545 2_545
Ga2 O1 O1 123.686(12) 2_655 2_545
O1 O1 O1 108.3(3) 2 2_545
O1 O1 O1 108.3(3) 2_655 2_545
Ga2 O1 O1 180.0 1_554 1_556
La O1 O1 69.9(3) . 1_556
La O1 O1 69.9(3) 2_655 1_556
La O1 O1 69.9(3) 4_665 1_556
O2 O1 O1 33.5(2) . 1_556
O2 O1 O1 33.5(3) 3_655 1_556
O2 O1 O1 33.5(3) 4_665 1_556
O2 O1 O1 148.3(3) 1_554 1_556
O2 O1 O1 148.3(3) 4_664 1_556
O2 O1 O1 148.3(3) 3_654 1_556
O3 O1 O1 96.2(3) 3_655 1_556
O3 O1 O1 96.2(3) 4_665 1_556
O3 O1 O1 96.2(3) . 1_556
Ga2 O1 O1 0.0 . 1_556
Ga3 O1 O1 117.6(2) 1_554 1_556
Ga3 O1 O1 117.6(2) 2_655 1_556
Ga3 O1 O1 117.6(2) 4_664 1_556
O2 O1 O1 101.3(3) 6 1_556
O2 O1 O1 101.3(3) 2_655 1_556
O2 O1 O1 101.3(3) 5_665 1_556
O3 O1 O1 61.2(2) 2_655 1_556
O3 O1 O1 61.2(2) 6 1_556
O3 O1 O1 61.2(2) 5_665 1_556
Ga3 O1 O1 42.91(12) . 1_556
Ga3 O1 O1 42.91(12) 2_656 1_556
Ga3 O1 O1 42.91(12) 4_665 1_556
Nb O1 O1 79.35(16) 1_655 1_556
Ga1 O1 O1 79.35(16) 1_655 1_556
Nb O1 O1 79.35(17) 1_665 1_556
Ga1 O1 O1 79.35(17) 1_665 1_556
Ga1 O1 O1 79.35(16) . 1_556
Nb O1 O1 79.35(16) . 1_556
O2 O1 O1 98.4(2) 2_545 1_556
O2 O1 O1 98.4(2) 5_765 1_556
O2 O1 O1 98.4(2) 6_565 1_556
La O1 O1 150.33(8) 1_554 1_556
La O1 O1 150.33(8) 2_654 1_556
La O1 O1 150.33(8) 4_664 1_556
O3 O1 O1 127.99(17) 6_554 1_556
O3 O1 O1 127.99(16) 2_654 1_556
O3 O1 O1 127.99(17) 5_664 1_556
O3 O1 O1 64.59(18) 6_665 1_556
O3 O1 O1 64.59(18) 5_655 1_556
O3 O1 O1 64.59(19) 2 1_556
Ga2 O1 O1 108.23(16) 2 1_556
Ga2 O1 O1 108.23(16) 2_545 1_556
Ga2 O1 O1 108.23(16) 2_655 1_556
O1 O1 O1 69.4(3) 2 1_556
O1 O1 O1 69.4(3) 2_655 1_556
O1 O1 O1 69.4(3) 2_545 1_556
Ga2 O1 O1 0.001(1) 1_554 1_554
La O1 O1 110.1(3) . 1_554
La O1 O1 110.1(3) 2_655 1_554
La O1 O1 110.1(3) 4_665 1_554
O2 O1 O1 146.5(3) . 1_554
O2 O1 O1 146.5(3) 3_655 1_554
O2 O1 O1 146.5(3) 4_665 1_554
O2 O1 O1 31.7(3) 1_554 1_554
O2 O1 O1 31.7(3) 4_664 1_554
O2 O1 O1 31.7(3) 3_654 1_554
O3 O1 O1 83.8(3) 3_655 1_554
O3 O1 O1 83.8(3) 4_665 1_554
O3 O1 O1 83.8(3) . 1_554
Ga2 O1 O1 180.0 . 1_554
Ga3 O1 O1 62.4(2) 1_554 1_554
Ga3 O1 O1 62.4(2) 2_655 1_554
Ga3 O1 O1 62.4(2) 4_664 1_554
O2 O1 O1 78.7(3) 6 1_554
O2 O1 O1 78.7(3) 2_655 1_554
O2 O1 O1 78.7(3) 5_665 1_554
O3 O1 O1 118.8(2) 2_655 1_554
O3 O1 O1 118.8(2) 6 1_554
O3 O1 O1 118.8(2) 5_665 1_554
Ga3 O1 O1 137.09(12) . 1_554
Ga3 O1 O1 137.09(12) 2_656 1_554
Ga3 O1 O1 137.09(12) 4_665 1_554
Nb O1 O1 100.65(16) 1_655 1_554
Ga1 O1 O1 100.65(16) 1_655 1_554
Nb O1 O1 100.65(16) 1_665 1_554
Ga1 O1 O1 100.65(16) 1_665 1_554
Ga1 O1 O1 100.65(17) . 1_554
Nb O1 O1 100.65(17) . 1_554
O2 O1 O1 81.6(2) 2_545 1_554
O2 O1 O1 81.6(2) 5_765 1_554
O2 O1 O1 81.6(2) 6_565 1_554
La O1 O1 29.67(8) 1_554 1_554
La O1 O1 29.67(8) 2_654 1_554
La O1 O1 29.67(8) 4_664 1_554
O3 O1 O1 52.01(17) 6_554 1_554
O3 O1 O1 52.01(17) 2_654 1_554
O3 O1 O1 52.01(17) 5_664 1_554
O3 O1 O1 115.41(18) 6_665 1_554
O3 O1 O1 115.41(18) 5_655 1_554
O3 O1 O1 115.41(18) 2 1_554
Ga2 O1 O1 71.77(15) 2 1_554
Ga2 O1 O1 71.77(16) 2_545 1_554
Ga2 O1 O1 71.77(16) 2_655 1_554
O1 O1 O1 110.6(3) 2 1_554
O1 O1 O1 110.6(3) 2_655 1_554
O1 O1 O1 110.6(3) 2_545 1_554
O1 O1 O1 179.999(1) 1_556 1_554
Ga2 O1 Ga3 71.69(14) 1_554 2_545
La O1 Ga3 45.43(12) . 2_545
La O1 Ga3 146.70(2) 2_655 2_545
La O1 Ga3 100.96(4) 4_665 2_545
O2 O1 Ga3 97.2(2) . 2_545
O2 O1 Ga3 140.2(3) 3_655 2_545
O2 O1 Ga3 83.8(3) 4_665 2_545
O2 O1 Ga3 66.6(3) 1_554 2_545
O2 O1 Ga3 51.7(2) 4_664 2_545
O2 O1 Ga3 102.4(4) 3_654 2_545
O3 O1 Ga3 100.8(2) 3_655 2_545
O3 O1 Ga3 130.5(3) 4_665 2_545
O3 O1 Ga3 20.1(2) . 2_545
Ga2 O1 Ga3 108.31(14) . 2_545
Ga3 O1 Ga3 73.76(11) 1_554 2_545
Ga3 O1 Ga3 129.8(3) 2_655 2_545
Ga3 O1 Ga3 37.07(4) 4_664 2_545
O2 O1 Ga3 52.7(2) 6 2_545
O2 O1 Ga3 149.8(4) 2_655 2_545
O2 O1 Ga3 63.70(18) 5_665 2_545
O3 O1 Ga3 120.94(11) 2_655 2_545
O3 O1 Ga3 47.26(18) 6 2_545
O3 O1 Ga3 128.19(12) 5_665 2_545
Ga3 O1 Ga3 97.31(7) . 2_545
Ga3 O1 Ga3 146.5(2) 2_656 2_545
Ga3 O1 Ga3 74.27(4) 4_665 2_545
Nb O1 Ga3 100.88(3) 1_655 2_545
Ga1 O1 Ga3 100.88(3) 1_655 2_545
Nb O1 Ga3 142.45(6) 1_665 2_545
Ga1 O1 Ga3 142.45(6) 1_665 2_545
Ga1 O1 Ga3 36.17(2) . 2_545
Nb O1 Ga3 36.17(2) . 2_545
O2 O1 Ga3 20.29(14) 2_545 2_545
O2 O1 Ga3 130.9(2) 5_765 2_545
O2 O1 Ga3 98.38(15) 6_565 2_545
La O1 Ga3 45.58(7) 1_554 2_545
La O1 Ga3 96.4(2) 2_654 2_545
La O1 Ga3 76.72(14) 4_664 2_545
O3 O1 Ga3 20.01(11) 6_554 2_545
O3 O1 Ga3 97.64(19) 2_654 2_545
O3 O1 Ga3 103.1(2) 5_664 2_545
O3 O1 Ga3 161.38(14) 6_665 2_545
O3 O1 Ga3 87.99(10) 5_655 2_545
O3 O1 Ga3 59.46(10) 2 2_545
Ga2 O1 Ga3 77.02(8) 2 2_545
Ga2 O1 Ga3 36.06(3) 2_545 2_545
Ga2 O1 Ga3 137.6(3) 2_655 2_545
O1 O1 Ga3 89.21(5) 2 2_545
O1 O1 Ga3 159.19(4) 2_655 2_545
O1 O1 Ga3 53.91(11) 2_545 2_545
O1 O1 Ga3 108.31(14) 1_556 2_545
O1 O1 Ga3 71.69(14) 1_554 2_545
Ga2 O1 Ga3 71.69(14) 1_554 4_764
La O1 Ga3 100.95(4) . 4_764
La O1 Ga3 45.43(12) 2_655 4_764
La O1 Ga3 146.70(2) 4_665 4_764
O2 O1 Ga3 83.8(3) . 4_764
O2 O1 Ga3 97.2(2) 3_655 4_764
O2 O1 Ga3 140.2(3) 4_665 4_764
O2 O1 Ga3 51.7(2) 1_554 4_764
O2 O1 Ga3 102.4(4) 4_664 4_764
O2 O1 Ga3 66.6(3) 3_654 4_764
O3 O1 Ga3 20.1(2) 3_655 4_764
O3 O1 Ga3 100.8(2) 4_665 4_764
O3 O1 Ga3 130.5(3) . 4_764
Ga2 O1 Ga3 108.31(14) . 4_764
Ga3 O1 Ga3 37.07(4) 1_554 4_764
Ga3 O1 Ga3 73.76(11) 2_655 4_764
Ga3 O1 Ga3 129.8(3) 4_664 4_764
O2 O1 Ga3 63.70(18) 6 4_764
O2 O1 Ga3 52.7(2) 2_655 4_764
O2 O1 Ga3 149.8(4) 5_665 4_764
O3 O1 Ga3 47.26(18) 2_655 4_764
O3 O1 Ga3 128.19(12) 6 4_764
O3 O1 Ga3 120.94(11) 5_665 4_764
Ga3 O1 Ga3 74.27(4) . 4_764
Ga3 O1 Ga3 97.31(7) 2_656 4_764
Ga3 O1 Ga3 146.5(2) 4_665 4_764
Nb O1 Ga3 36.17(2) 1_655 4_764
Ga1 O1 Ga3 36.17(2) 1_655 4_764
Nb O1 Ga3 100.88(3) 1_665 4_764
Ga1 O1 Ga3 100.88(3) 1_665 4_764
Ga1 O1 Ga3 142.45(6) . 4_764
Nb O1 Ga3 142.45(6) . 4_764
O2 O1 Ga3 98.38(15) 2_545 4_764
O2 O1 Ga3 20.29(14) 5_765 4_764
O2 O1 Ga3 130.9(2) 6_565 4_764
La O1 Ga3 76.72(14) 1_554 4_764
La O1 Ga3 45.58(7) 2_654 4_764
La O1 Ga3 96.4(2) 4_664 4_764
O3 O1 Ga3 103.1(2) 6_554 4_764
O3 O1 Ga3 20.01(11) 2_654 4_764
O3 O1 Ga3 97.64(19) 5_664 4_764
O3 O1 Ga3 87.99(10) 6_665 4_764
O3 O1 Ga3 59.46(10) 5_655 4_764
O3 O1 Ga3 161.38(14) 2 4_764
Ga2 O1 Ga3 137.6(3) 2 4_764
Ga2 O1 Ga3 77.02(8) 2_545 4_764
Ga2 O1 Ga3 36.06(3) 2_655 4_764
O1 O1 Ga3 159.19(4) 2 4_764
O1 O1 Ga3 53.91(11) 2_655 4_764
O1 O1 Ga3 89.21(5) 2_545 4_764
O1 O1 Ga3 108.31(14) 1_556 4_764
O1 O1 Ga3 71.69(14) 1_554 4_764
Ga3 O1 Ga3 110.60(14) 2_545 4_764
Ga2 O1 Ga3 71.68(14) 1_554 1_564
La O1 Ga3 146.70(2) . 1_564
La O1 Ga3 100.96(4) 2_655 1_564
La O1 Ga3 45.43(12) 4_665 1_564
O2 O1 Ga3 140.2(3) . 1_564
O2 O1 Ga3 83.8(3) 3_655 1_564
O2 O1 Ga3 97.2(2) 4_665 1_564
O2 O1 Ga3 102.4(4) 1_554 1_564
O2 O1 Ga3 66.6(3) 4_664 1_564
O2 O1 Ga3 51.7(2) 3_654 1_564
O3 O1 Ga3 130.5(3) 3_655 1_564
O3 O1 Ga3 20.1(2) 4_665 1_564
O3 O1 Ga3 100.8(2) . 1_564
Ga2 O1 Ga3 108.31(14) . 1_564
Ga3 O1 Ga3 129.8(3) 1_554 1_564
Ga3 O1 Ga3 37.07(4) 2_655 1_564
Ga3 O1 Ga3 73.76(11) 4_664 1_564
O2 O1 Ga3 149.8(4) 6 1_564
O2 O1 Ga3 63.70(18) 2_655 1_564
O2 O1 Ga3 52.7(2) 5_665 1_564
O3 O1 Ga3 128.19(12) 2_655 1_564
O3 O1 Ga3 120.94(11) 6 1_564
O3 O1 Ga3 47.26(18) 5_665 1_564
Ga3 O1 Ga3 146.5(2) . 1_564
Ga3 O1 Ga3 74.27(4) 2_656 1_564
Ga3 O1 Ga3 97.31(7) 4_665 1_564
Nb O1 Ga3 142.45(6) 1_655 1_564
Ga1 O1 Ga3 142.45(6) 1_655 1_564
Nb O1 Ga3 36.17(2) 1_665 1_564
Ga1 O1 Ga3 36.17(2) 1_665 1_564
Ga1 O1 Ga3 100.88(3) . 1_564
Nb O1 Ga3 100.88(3) . 1_564
O2 O1 Ga3 130.9(2) 2_545 1_564
O2 O1 Ga3 98.38(15) 5_765 1_564
O2 O1 Ga3 20.29(14) 6_565 1_564
La O1 Ga3 96.4(2) 1_554 1_564
La O1 Ga3 76.72(14) 2_654 1_564
La O1 Ga3 45.58(7) 4_664 1_564
O3 O1 Ga3 97.64(19) 6_554 1_564
O3 O1 Ga3 103.1(2) 2_654 1_564
O3 O1 Ga3 20.01(11) 5_664 1_564
O3 O1 Ga3 59.46(10) 6_665 1_564
O3 O1 Ga3 161.38(14) 5_655 1_564
O3 O1 Ga3 87.99(10) 2 1_564
Ga2 O1 Ga3 36.06(3) 2 1_564
Ga2 O1 Ga3 137.6(3) 2_545 1_564
Ga2 O1 Ga3 77.02(8) 2_655 1_564
O1 O1 Ga3 53.91(11) 2 1_564
O1 O1 Ga3 89.21(5) 2_655 1_564
O1 O1 Ga3 159.19(4) 2_545 1_564
O1 O1 Ga3 108.31(14) 1_556 1_564
O1 O1 Ga3 71.69(14) 1_554 1_564
Ga3 O1 Ga3 110.60(14) 2_545 1_564
Ga3 O1 Ga3 110.60(14) 4_764 1_564
Ga2 O1 O3 55.95(19) 1_554 5_654
La O1 O3 74.54(17) . 5_654
La O1 O3 82.98(17) 2_655 5_654
La O1 O3 165.0(4) 4_665 5_654
O2 O1 O3 90.6(3) . 5_654
O2 O1 O3 132.0(3) 3_655 5_654
O2 O1 O3 136.1(3) 4_665 5_654
O2 O1 O3 24.4(2) 1_554 5_654
O2 O1 O3 76.4(4) 4_664 5_654
O2 O1 O3 73.6(3) 3_654 5_654
O3 O1 O3 36.2(3) 3_655 5_654
O3 O1 O3 127.9(3) 4_665 5_654
O3 O1 O3 90.6(3) . 5_654
Ga2 O1 O3 124.05(19) . 5_654
Ga3 O1 O3 6.69(17) 1_554 5_654
Ga3 O1 O3 97.6(2) 2_655 5_654
Ga3 O1 O3 94.7(2) 4_664 5_654
O2 O1 O3 31.8(2) 6 5_654
O2 O1 O3 88.3(3) 2_655 5_654
O2 O1 O3 123.4(3) 5_665 5_654
O3 O1 O3 72.04(12) 2_655 5_654
O3 O1 O3 100.22(16) 6 5_654
O3 O1 O3 159.95(19) 5_665 5_654
Ga3 O1 O3 81.16(15) . 5_654
Ga3 O1 O3 135.34(13) 2_656 5_654
Ga3 O1 O3 132.26(11) 4_665 5_654
Nb O1 O3 48.38(15) 1_655 5_654
Ga1 O1 O3 48.38(15) 1_655 5_654
Nb O1 O3 136.26(17) 1_665 5_654
Ga1 O1 O3 136.26(17) 1_665 5_654
Ga1 O1 O3 104.61(11) . 5_654
Nb O1 O3 104.61(11) . 5_654
O2 O1 O3 60.84(18) 2_545 5_654
O2 O1 O3 60.27(19) 5_765 5_654
O2 O1 O3 137.6(3) 6_565 5_654
La O1 O3 43.25(16) 1_554 5_654
La O1 O3 49.28(15) 2_654 5_654
La O1 O3 85.5(2) 4_664 5_654
O3 O1 O3 64.7(2) 6_554 5_654
O3 O1 O3 30.21(17) 2_654 5_654
O3 O1 O3 104.9(3) 5_664 5_654
O3 O1 O3 127.91(6) 6_665 5_654
O3 O1 O3 59.46(11) 5_655 5_654
O3 O1 O3 127.91(6) 2 5_654
Ga2 O1 O3 124.5(3) 2 5_654
Ga2 O1 O3 39.34(10) 2_545 5_654
Ga2 O1 O3 71.40(13) 2_655 5_654
O1 O1 O3 158.2(3) 2 5_654
O1 O1 O3 93.18(16) 2_655 5_654
O1 O1 O3 66.90(19) 2_545 5_654
O1 O1 O3 124.05(19) 1_556 5_654
O1 O1 O3 55.95(19) 1_554 5_654
Ga3 O1 O3 70.62(13) 2_545 5_654
Ga3 O1 O3 40.03(10) 4_764 5_654
Ga3 O1 O3 124.7(3) 1_564 5_654
Ga2 O1 O3 55.95(19) 1_554 2_554
La O1 O3 82.98(17) . 2_554
La O1 O3 165.0(4) 2_655 2_554
La O1 O3 74.54(17) 4_665 2_554
O2 O1 O3 132.0(3) . 2_554
O2 O1 O3 136.1(3) 3_655 2_554
O2 O1 O3 90.6(3) 4_665 2_554
O2 O1 O3 73.6(3) 1_554 2_554
O2 O1 O3 24.4(2) 4_664 2_554
O2 O1 O3 76.4(4) 3_654 2_554
O3 O1 O3 127.9(3) 3_655 2_554
O3 O1 O3 90.6(3) 4_665 2_554
O3 O1 O3 36.2(3) . 2_554
Ga2 O1 O3 124.05(19) . 2_554
Ga3 O1 O3 97.6(2) 1_554 2_554
Ga3 O1 O3 94.7(2) 2_655 2_554
Ga3 O1 O3 6.69(17) 4_664 2_554
O2 O1 O3 88.3(3) 6 2_554
O2 O1 O3 123.4(3) 2_655 2_554
O2 O1 O3 31.8(2) 5_665 2_554
O3 O1 O3 159.95(19) 2_655 2_554
O3 O1 O3 72.04(12) 6 2_554
O3 O1 O3 100.22(16) 5_665 2_554
Ga3 O1 O3 135.34(13) . 2_554
Ga3 O1 O3 132.26(11) 2_656 2_554
Ga3 O1 O3 81.16(15) 4_665 2_554
Nb O1 O3 136.26(17) 1_655 2_554
Ga1 O1 O3 136.26(17) 1_655 2_554
Nb O1 O3 104.61(11) 1_665 2_554
Ga1 O1 O3 104.61(11) 1_665 2_554
Ga1 O1 O3 48.38(15) . 2_554
Nb O1 O3 48.38(15) . 2_554
O2 O1 O3 60.27(19) 2_545 2_554
O2 O1 O3 137.6(3) 5_765 2_554
O2 O1 O3 60.84(18) 6_565 2_554
La O1 O3 49.28(15) 1_554 2_554
La O1 O3 85.5(2) 2_654 2_554
La O1 O3 43.25(16) 4_664 2_554
O3 O1 O3 30.21(17) 6_554 2_554
O3 O1 O3 104.9(3) 2_654 2_554
O3 O1 O3 64.7(2) 5_664 2_554
O3 O1 O3 127.91(6) 6_665 2_554
O3 O1 O3 127.91(6) 5_655 2_554
O3 O1 O3 59.46(11) 2 2_554
Ga2 O1 O3 39.34(10) 2 2_554
Ga2 O1 O3 71.40(13) 2_545 2_554
Ga2 O1 O3 124.5(3) 2_655 2_554
O1 O1 O3 66.90(19) 2 2_554
O1 O1 O3 158.2(3) 2_655 2_554
O1 O1 O3 93.18(16) 2_545 2_554
O1 O1 O3 124.05(19) 1_556 2_554
O1 O1 O3 55.95(19) 1_554 2_554
Ga3 O1 O3 40.03(10) 2_545 2_554
Ga3 O1 O3 124.7(3) 4_764 2_554
Ga3 O1 O3 70.62(13) 1_564 2_554
O3 O1 O3 91.7(3) 5_654 2_554
Ga2 O1 O3 55.95(19) 1_554 6_664
La O1 O3 165.0(4) . 6_664
La O1 O3 74.54(17) 2_655 6_664
La O1 O3 82.98(17) 4_665 6_664
O2 O1 O3 136.1(3) . 6_664
O2 O1 O3 90.6(3) 3_655 6_664
O2 O1 O3 132.0(3) 4_665 6_664
O2 O1 O3 76.4(4) 1_554 6_664
O2 O1 O3 73.6(3) 4_664 6_664
O2 O1 O3 24.4(2) 3_654 6_664
O3 O1 O3 90.6(3) 3_655 6_664
O3 O1 O3 36.2(3) 4_665 6_664
O3 O1 O3 127.9(3) . 6_664
Ga2 O1 O3 124.05(19) . 6_664
Ga3 O1 O3 94.7(2) 1_554 6_664
Ga3 O1 O3 6.69(17) 2_655 6_664
Ga3 O1 O3 97.6(2) 4_664 6_664
O2 O1 O3 123.4(3) 6 6_664
O2 O1 O3 31.8(2) 2_655 6_664
O2 O1 O3 88.3(3) 5_665 6_664
O3 O1 O3 100.22(16) 2_655 6_664
O3 O1 O3 159.95(19) 6 6_664
O3 O1 O3 72.04(12) 5_665 6_664
Ga3 O1 O3 132.26(11) . 6_664
Ga3 O1 O3 81.16(15) 2_656 6_664
Ga3 O1 O3 135.34(13) 4_665 6_664
Nb O1 O3 104.61(11) 1_655 6_664
Ga1 O1 O3 104.61(11) 1_655 6_664
Nb O1 O3 48.38(15) 1_665 6_664
Ga1 O1 O3 48.38(15) 1_665 6_664
Ga1 O1 O3 136.26(17) . 6_664
Nb O1 O3 136.26(17) . 6_664
O2 O1 O3 137.6(3) 2_545 6_664
O2 O1 O3 60.84(17) 5_765 6_664
O2 O1 O3 60.27(19) 6_565 6_664
La O1 O3 85.5(2) 1_554 6_664
La O1 O3 43.25(16) 2_654 6_664
La O1 O3 49.28(15) 4_664 6_664
O3 O1 O3 104.9(3) 6_554 6_664
O3 O1 O3 64.7(2) 2_654 6_664
O3 O1 O3 30.21(17) 5_664 6_664
O3 O1 O3 59.46(11) 6_665 6_664
O3 O1 O3 127.91(6) 5_655 6_664
O3 O1 O3 127.91(6) 2 6_664
Ga2 O1 O3 71.40(13) 2 6_664
Ga2 O1 O3 124.5(3) 2_545 6_664
Ga2 O1 O3 39.34(10) 2_655 6_664
O1 O1 O3 93.18(16) 2 6_664
O1 O1 O3 66.90(19) 2_655 6_664
O1 O1 O3 158.2(3) 2_545 6_664
O1 O1 O3 124.05(19) 1_556 6_664
O1 O1 O3 55.95(19) 1_554 6_664
Ga3 O1 O3 124.7(3) 2_545 6_664
Ga3 O1 O3 70.62(13) 4_764 6_664
Ga3 O1 O3 40.03(10) 1_564 6_664
O3 O1 O3 91.7(3) 5_654 6_664
O3 O1 O3 91.7(3) 2_554 6_664
Ga2 O1 O3 86.3(2) 1_554 4_655
La O1 O3 61.13(9) . 4_655
La O1 O3 65.83(11) 2_655 4_655
La O1 O3 163.4(5) 4_665 4_655
O2 O1 O3 60.5(3) . 4_655
O2 O1 O3 105.4(4) 3_655 4_655
O2 O1 O3 112.7(3) 4_665 4_655
O2 O1 O3 54.9(3) 1_554 4_655
O2 O1 O3 105.2(4) 4_664 4_655
O2 O1 O3 98.5(3) 3_654 4_655
O3 O1 O3 21.5(2) 3_655 4_655
O3 O1 O3 140.3(3) 4_665 4_655
O3 O1 O3 98.1(3) . 4_655
Ga2 O1 O3 93.7(2) . 4_655
Ga3 O1 O3 24.01(15) 1_554 4_655
Ga3 O1 O3 113.27(17) 2_655 4_655
Ga3 O1 O3 115.43(19) 4_664 4_655
O2 O1 O3 28.7(2) 6 4_655
O2 O1 O3 91.3(2) 2_655 4_655
O2 O1 O3 144.8(3) 5_665 4_655
O3 O1 O3 45.8(2) 2_655 4_655
O3 O1 O3 88.51(19) 6 4_655
O3 O1 O3 144.6(2) 5_665 4_655
Ga3 O1 O3 50.77(15) . 4_655
Ga3 O1 O3 111.9(2) 2_656 4_655
Ga3 O1 O3 113.6(2) 4_665 4_655
Nb O1 O3 21.36(12) 1_655 4_655
Ga1 O1 O3 21.36(12) 1_655 4_655
Nb O1 O3 135.75(10) 1_665 4_655
Ga1 O1 O3 135.75(10) 1_665 4_655
Ga1 O1 O3 104.50(9) . 4_655
Nb O1 O3 104.50(9) . 4_655
O2 O1 O3 63.67(15) 2_545 4_655
O2 O1 O3 55.94(15) 5_765 4_655
O2 O1 O3 167.3(4) 6_565 4_655
La O1 O3 71.24(17) 1_554 4_655
La O1 O3 73.56(16) 2_654 4_655
La O1 O3 116.0(3) 4_664 4_655
O3 O1 O3 84.81(17) 6_554 4_655
O3 O1 O3 46.1(2) 2_654 4_655
O3 O1 O3 131.7(3) 5_664 4_655
O3 O1 O3 115.40(13) 6_665 4_655
O3 O1 O3 29.3(3) 5_655 4_655
O3 O1 O3 121.71(11) 2 4_655
Ga2 O1 O3 153.1(3) 2 4_655
Ga2 O1 O3 45.50(10) 2_545 4_655
Ga2 O1 O3 75.48(10) 2_655 4_655
O1 O1 O3 157.0(4) 2 4_655
O1 O1 O3 78.19(10) 2_655 4_655
O1 O1 O3 49.57(10) 2_545 4_655
O1 O1 O3 93.7(2) 1_556 4_655
O1 O1 O3 86.3(2) 1_554 4_655
Ga3 O1 O3 81.38(11) 2_545 4_655
Ga3 O1 O3 39.83(9) 4_764 4_655
Ga3 O1 O3 149.0(2) 1_564 4_655
O3 O1 O3 30.6(3) 5_654 4_655
O3 O1 O3 114.91(16) 2_554 4_655
O3 O1 O3 109.42(15) 6_664 4_655
Ga2 O1 O3 86.3(2) 1_554 1_665
La O1 O3 163.4(5) . 1_665
La O1 O3 61.13(9) 2_655 1_665
La O1 O3 65.83(11) 4_665 1_665
O2 O1 O3 112.7(3) . 1_665
O2 O1 O3 60.5(3) 3_655 1_665
O2 O1 O3 105.4(4) 4_665 1_665
O2 O1 O3 105.2(4) 1_554 1_665
O2 O1 O3 98.5(3) 4_664 1_665
O2 O1 O3 54.9(3) 3_654 1_665
O3 O1 O3 98.1(3) 3_655 1_665
O3 O1 O3 21.5(2) 4_665 1_665
O3 O1 O3 140.3(3) . 1_665
Ga2 O1 O3 93.7(2) . 1_665
Ga3 O1 O3 115.43(19) 1_554 1_665
Ga3 O1 O3 24.01(14) 2_655 1_665
Ga3 O1 O3 113.27(17) 4_664 1_665
O2 O1 O3 144.8(3) 6 1_665
O2 O1 O3 28.7(2) 2_655 1_665
O2 O1 O3 91.3(2) 5_665 1_665
O3 O1 O3 88.51(19) 2_655 1_665
O3 O1 O3 144.6(2) 6 1_665
O3 O1 O3 45.8(2) 5_665 1_665
Ga3 O1 O3 113.6(2) . 1_665
Ga3 O1 O3 50.77(15) 2_656 1_665
Ga3 O1 O3 111.9(2) 4_665 1_665
Nb O1 O3 104.50(9) 1_655 1_665
Ga1 O1 O3 104.50(9) 1_655 1_665
Nb O1 O3 21.36(12) 1_665 1_665
Ga1 O1 O3 21.36(12) 1_665 1_665
Ga1 O1 O3 135.75(10) . 1_665
Nb O1 O3 135.75(10) . 1_665
O2 O1 O3 167.3(4) 2_545 1_665
O2 O1 O3 63.67(15) 5_765 1_665
O2 O1 O3 55.94(15) 6_565 1_665
La O1 O3 116.0(3) 1_554 1_665
La O1 O3 71.24(17) 2_654 1_665
La O1 O3 73.56(16) 4_664 1_665
O3 O1 O3 131.7(3) 6_554 1_665
O3 O1 O3 84.81(17) 2_654 1_665
O3 O1 O3 46.1(2) 5_664 1_665
O3 O1 O3 29.3(3) 6_665 1_665
O3 O1 O3 121.71(11) 5_655 1_665
O3 O1 O3 115.40(13) 2 1_665
Ga2 O1 O3 75.49(10) 2 1_665
Ga2 O1 O3 153.1(3) 2_545 1_665
Ga2 O1 O3 45.50(10) 2_655 1_665
O1 O1 O3 78.19(10) 2 1_665
O1 O1 O3 49.58(10) 2_655 1_665
O1 O1 O3 157.0(4) 2_545 1_665
O1 O1 O3 93.7(2) 1_556 1_665
O1 O1 O3 86.3(2) 1_554 1_665
Ga3 O1 O3 149.0(2) 2_545 1_665
Ga3 O1 O3 81.38(11) 4_764 1_665
Ga3 O1 O3 39.83(9) 1_564 1_665
O3 O1 O3 114.91(16) 5_654 1_665
O3 O1 O3 109.42(15) 2_554 1_665
O3 O1 O3 30.6(3) 6_664 1_665
O3 O1 O3 119.59(5) 4_655 1_665
Ga2 O1 O3 86.3(2) 1_554 3
La O1 O3 65.83(11) . 3
La O1 O3 163.4(5) 2_655 3
La O1 O3 61.13(9) 4_665 3
O2 O1 O3 105.4(4) . 3
O2 O1 O3 112.7(3) 3_655 3
O2 O1 O3 60.5(3) 4_665 3
O2 O1 O3 98.5(3) 1_554 3
O2 O1 O3 54.9(3) 4_664 3
O2 O1 O3 105.2(4) 3_654 3
O3 O1 O3 140.3(3) 3_655 3
O3 O1 O3 98.1(3) 4_665 3
O3 O1 O3 21.5(2) . 3
Ga2 O1 O3 93.7(2) . 3
Ga3 O1 O3 113.27(17) 1_554 3
Ga3 O1 O3 115.43(19) 2_655 3
Ga3 O1 O3 24.01(15) 4_664 3
O2 O1 O3 91.3(2) 6 3
O2 O1 O3 144.8(3) 2_655 3
O2 O1 O3 28.7(2) 5_665 3
O3 O1 O3 144.6(2) 2_655 3
O3 O1 O3 45.8(2) 6 3
O3 O1 O3 88.51(19) 5_665 3
Ga3 O1 O3 111.9(2) . 3
Ga3 O1 O3 113.6(2) 2_656 3
Ga3 O1 O3 50.77(14) 4_665 3
Nb O1 O3 135.75(10) 1_655 3
Ga1 O1 O3 135.75(10) 1_655 3
Nb O1 O3 104.50(9) 1_665 3
Ga1 O1 O3 104.50(9) 1_665 3
Ga1 O1 O3 21.36(12) . 3
Nb O1 O3 21.36(12) . 3
O2 O1 O3 55.94(15) 2_545 3
O2 O1 O3 167.3(4) 5_765 3
O2 O1 O3 63.67(15) 6_565 3
La O1 O3 73.56(16) 1_554 3
La O1 O3 116.0(3) 2_654 3
La O1 O3 71.24(17) 4_664 3
O3 O1 O3 46.1(2) 6_554 3
O3 O1 O3 131.7(3) 2_654 3
O3 O1 O3 84.81(17) 5_664 3
O3 O1 O3 121.71(11) 6_665 3
O3 O1 O3 115.40(13) 5_655 3
O3 O1 O3 29.3(3) 2 3
Ga2 O1 O3 45.50(10) 2 3
Ga2 O1 O3 75.49(10) 2_545 3
Ga2 O1 O3 153.1(3) 2_655 3
O1 O1 O3 49.58(10) 2 3
O1 O1 O3 157.0(4) 2_655 3
O1 O1 O3 78.19(10) 2_545 3
O1 O1 O3 93.7(2) 1_556 3
O1 O1 O3 86.3(2) 1_554 3
Ga3 O1 O3 39.83(9) 2_545 3
Ga3 O1 O3 149.0(2) 4_764 3
Ga3 O1 O3 81.38(11) 1_564 3
O3 O1 O3 109.42(15) 5_654 3
O3 O1 O3 30.6(3) 2_554 3
O3 O1 O3 114.91(16) 6_664 3
O3 O1 O3 119.59(5) 4_655 3
O3 O1 O3 119.59(5) 1_665 3
Ga2 O1 O2 141.36(13) 1_554 2_656
La O1 O2 103.7(4) . 2_656
La O1 O2 38.8(2) 2_655 2_656
La O1 O2 74.8(3) 4_665 2_656
O2 O1 O2 53.4(2) . 2_656
O2 O1 O2 13.2(2) 3_655 2_656
O2 O1 O2 67.4(3) 4_665 2_656
O2 O1 O2 135.8(2) 1_554 2_656
O2 O1 O2 156.71(18) 4_664 2_656
O2 O1 O2 110.9(3) 3_654 2_656
O3 O1 O2 83.0(3) 3_655 2_656
O3 O1 O2 71.4(3) 4_665 2_656
O3 O1 O2 134.0(4) . 2_656
Ga2 O1 O2 38.64(13) . 2_656
Ga3 O1 O2 113.24(16) 1_554 2_656
Ga3 O1 O2 82.41(16) 2_655 2_656
Ga3 O1 O2 145.5(2) 4_664 2_656
O2 O1 O2 117.4(3) 6 2_656
O2 O1 O2 62.7(3) 2_655 2_656
O2 O1 O2 117.4(3) 5_665 2_656
O3 O1 O2 48.44(19) 2_655 2_656
O3 O1 O2 99.9(3) 6 2_656
O3 O1 O2 50.5(2) 5_665 2_656
Ga3 O1 O2 56.82(17) . 2_656
Ga3 O1 O2 17.82(13) 2_656 2_656
Ga3 O1 O2 77.5(2) 4_665 2_656
Nb O1 O2 73.06(16) 1_655 2_656
Ga1 O1 O2 73.06(16) 1_655 2_656
Nb O1 O2 54.07(16) 1_665 2_656
Ga1 O1 O2 54.07(16) 1_665 2_656
Ga1 O1 O2 116.4(3) . 2_656
Nb O1 O2 116.4(3) . 2_656
O2 O1 O2 132.7(3) 2_545 2_656
O2 O1 O2 67.30(18) 5_765 2_656
O2 O1 O2 92.9(3) 6_565 2_656
La O1 O2 160.89(13) 1_554 2_656
La O1 O2 114.17(10) 2_654 2_656
La O1 O2 132.96(12) 4_664 2_656
O3 O1 O2 166.6(3) 6_554 2_656
O3 O1 O2 102.85(15) 2_654 2_656
O3 O1 O2 104.31(17) 5_664 2_656
O3 O1 O2 31.91(17) 6_665 2_656
O3 O1 O2 73.7(2) 5_655 2_656
O3 O1 O2 97.1(3) 2 2_656
Ga2 O1 O2 112.74(17) 2 2_656
Ga2 O1 O2 132.2(2) 2_545 2_656
Ga2 O1 O2 71.01(12) 2_655 2_656
O1 O1 O2 82.2(3) 2 2_656
O1 O1 O2 33.2(2) 2_655 2_656
O1 O1 O2 98.4(3) 2_545 2_656
O1 O1 O2 38.64(13) 1_556 2_656
O1 O1 O2 141.36(13) 1_554 2_656
Ga3 O1 O2 146.6(2) 2_545 2_656
Ga3 O1 O2 84.18(12) 4_764 2_656
Ga3 O1 O2 90.15(15) 1_564 2_656
O3 O1 O2 119.20(16) 5_654 2_656
O3 O1 O2 149.1(2) 2_554 2_656
O3 O1 O2 88.05(19) 6_664 2_656
O3 O1 O2 94.1(2) 4_655 2_656
O3 O1 O2 59.96(19) 1_665 2_656
O3 O1 O2 125.3(3) 3 2_656
Ga2 O1 O2 141.36(13) 1_554 6_556
La O1 O2 38.8(2) . 6_556
La O1 O2 74.8(3) 2_655 6_556
La O1 O2 103.7(4) 4_665 6_556
O2 O1 O2 13.2(2) . 6_556
O2 O1 O2 67.4(3) 3_655 6_556
O2 O1 O2 53.4(2) 4_665 6_556
O2 O1 O2 110.9(3) 1_554 6_556
O2 O1 O2 135.8(2) 4_664 6_556
O2 O1 O2 156.71(18) 3_654 6_556
O3 O1 O2 71.4(3) 3_655 6_556
O3 O1 O2 134.0(4) 4_665 6_556
O3 O1 O2 83.0(3) . 6_556
Ga2 O1 O2 38.64(13) . 6_556
Ga3 O1 O2 82.41(16) 1_554 6_556
Ga3 O1 O2 145.5(2) 2_655 6_556
Ga3 O1 O2 113.24(16) 4_664 6_556
O2 O1 O2 62.7(3) 6 6_556
O2 O1 O2 117.4(3) 2_655 6_556
O2 O1 O2 117.4(3) 5_665 6_556
O3 O1 O2 50.5(2) 2_655 6_556
O3 O1 O2 48.44(19) 6 6_556
O3 O1 O2 99.9(3) 5_665 6_556
Ga3 O1 O2 17.82(13) . 6_556
Ga3 O1 O2 77.5(2) 2_656 6_556
Ga3 O1 O2 56.82(17) 4_665 6_556
Nb O1 O2 54.07(16) 1_655 6_556
Ga1 O1 O2 54.07(16) 1_655 6_556
Nb O1 O2 116.4(3) 1_665 6_556
Ga1 O1 O2 116.4(3) 1_665 6_556
Ga1 O1 O2 73.06(16) . 6_556
Nb O1 O2 73.06(16) . 6_556
O2 O1 O2 67.30(18) 2_545 6_556
O2 O1 O2 92.9(3) 5_765 6_556
O2 O1 O2 132.7(3) 6_565 6_556
La O1 O2 114.17(10) 1_554 6_556
La O1 O2 132.96(12) 2_654 6_556
La O1 O2 160.89(13) 4_664 6_556
O3 O1 O2 102.85(15) 6_554 6_556
O3 O1 O2 104.31(17) 2_654 6_556
O3 O1 O2 166.6(3) 5_664 6_556
O3 O1 O2 97.1(3) 6_665 6_556
O3 O1 O2 31.91(17) 5_655 6_556
O3 O1 O2 73.7(2) 2 6_556
Ga2 O1 O2 132.2(2) 2 6_556
Ga2 O1 O2 71.01(12) 2_545 6_556
Ga2 O1 O2 112.74(17) 2_655 6_556
O1 O1 O2 98.4(3) 2 6_556
O1 O1 O2 82.2(3) 2_655 6_556
O1 O1 O2 33.2(2) 2_545 6_556
O1 O1 O2 38.64(13) 1_556 6_556
O1 O1 O2 141.36(13) 1_554 6_556
Ga3 O1 O2 84.18(12) 2_545 6_556
Ga3 O1 O2 90.15(15) 4_764 6_556
Ga3 O1 O2 146.6(2) 1_564 6_556
O3 O1 O2 88.05(19) 5_654 6_556
O3 O1 O2 119.20(16) 2_554 6_556
O3 O1 O2 149.1(2) 6_664 6_556
O3 O1 O2 59.96(19) 4_655 6_556
O3 O1 O2 125.3(3) 1_665 6_556
O3 O1 O2 94.1(2) 3 6_556
O2 O1 O2 65.5(2) 2_656 6_556
Ga2 O1 O2 141.36(13) 1_554 5_666
La O1 O2 74.8(3) . 5_666
La O1 O2 103.7(4) 2_655 5_666
La O1 O2 38.8(2) 4_665 5_666
O2 O1 O2 67.4(3) . 5_666
O2 O1 O2 53.4(2) 3_655 5_666
O2 O1 O2 13.2(2) 4_665 5_666
O2 O1 O2 156.71(18) 1_554 5_666
O2 O1 O2 110.9(3) 4_664 5_666
O2 O1 O2 135.8(2) 3_654 5_666
O3 O1 O2 134.0(4) 3_655 5_666
O3 O1 O2 83.0(3) 4_665 5_666
O3 O1 O2 71.4(3) . 5_666
Ga2 O1 O2 38.64(13) . 5_666
Ga3 O1 O2 145.5(2) 1_554 5_666
Ga3 O1 O2 113.24(16) 2_655 5_666
Ga3 O1 O2 82.41(16) 4_664 5_666
O2 O1 O2 117.4(3) 6 5_666
O2 O1 O2 117.4(3) 2_655 5_666
O2 O1 O2 62.7(3) 5_665 5_666
O3 O1 O2 99.9(3) 2_655 5_666
O3 O1 O2 50.5(2) 6 5_666
O3 O1 O2 48.4(2) 5_665 5_666
Ga3 O1 O2 77.5(2) . 5_666
Ga3 O1 O2 56.82(17) 2_656 5_666
Ga3 O1 O2 17.82(13) 4_665 5_666
Nb O1 O2 116.4(3) 1_655 5_666
Ga1 O1 O2 116.4(3) 1_655 5_666
Nb O1 O2 73.06(16) 1_665 5_666
Ga1 O1 O2 73.06(16) 1_665 5_666
Ga1 O1 O2 54.07(16) . 5_666
Nb O1 O2 54.07(16) . 5_666
O2 O1 O2 92.9(3) 2_545 5_666
O2 O1 O2 132.7(3) 5_765 5_666
O2 O1 O2 67.30(18) 6_565 5_666
La O1 O2 132.96(12) 1_554 5_666
La O1 O2 160.89(13) 2_654 5_666
La O1 O2 114.17(10) 4_664 5_666
O3 O1 O2 104.31(17) 6_554 5_666
O3 O1 O2 166.6(3) 2_654 5_666
O3 O1 O2 102.85(15) 5_664 5_666
O3 O1 O2 73.7(2) 6_665 5_666
O3 O1 O2 97.1(3) 5_655 5_666
O3 O1 O2 31.91(17) 2 5_666
Ga2 O1 O2 71.01(12) 2 5_666
Ga2 O1 O2 112.74(17) 2_545 5_666
Ga2 O1 O2 132.2(2) 2_655 5_666
O1 O1 O2 33.2(2) 2 5_666
O1 O1 O2 98.4(3) 2_655 5_666
O1 O1 O2 82.2(3) 2_545 5_666
O1 O1 O2 38.64(13) 1_556 5_666
O1 O1 O2 141.36(13) 1_554 5_666
Ga3 O1 O2 90.15(15) 2_545 5_666
Ga3 O1 O2 146.6(2) 4_764 5_666
Ga3 O1 O2 84.18(12) 1_564 5_666
O3 O1 O2 149.1(2) 5_654 5_666
O3 O1 O2 88.05(19) 2_554 5_666
O3 O1 O2 119.20(16) 6_664 5_666
O3 O1 O2 125.3(3) 4_655 5_666
O3 O1 O2 94.1(2) 1_665 5_666
O3 O1 O2 59.96(19) 3 5_666
O2 O1 O2 65.5(2) 2_656 5_666
O2 O1 O2 65.5(2) 6_556 5_666
Ga2 O1 O1 54.5(2) 1_554 2_554
La O1 O1 114.77(12) . 2_554
La O1 O1 136.40(18) 2_655 2_554
La O1 O1 57.04(7) 4_665 2_554
O2 O1 O1 153.8(4) . 2_554
O2 O1 O1 115.5(3) 3_655 2_554
O2 O1 O1 97.2(2) 4_665 2_554
O2 O1 O1 84.2(4) 1_554 2_554
O2 O1 O1 33.2(3) 4_664 2_554
O2 O1 O1 57.0(3) 3_654 2_554
O3 O1 O1 137.9(5) 3_655 2_554
O3 O1 O1 57.8(2) 4_665 2_554
O3 O1 O1 66.5(2) . 2_554
Ga2 O1 O1 125.5(2) . 2_554
Ga3 O1 O1 114.8(4) 1_554 2_554
Ga3 O1 O1 64.58(16) 2_655 2_554
Ga3 O1 O1 37.00(8) 4_664 2_554
O2 O1 O1 117.5(4) 6 2_554
O2 O1 O1 94.4(3) 2_655 2_554
O2 O1 O1 28.3(3) 5_665 2_554
O3 O1 O1 163.5(2) 2_655 2_554
O3 O1 O1 97.41(11) 6 2_554
O3 O1 O1 75.59(19) 5_665 2_554
Ga3 O1 O1 162.7(2) . 2_554
Ga3 O1 O1 107.62(10) 2_656 2_554
Ga3 O1 O1 91.08(10) 4_665 2_554
Nb O1 O1 155.1(4) 1_655 2_554
Ga1 O1 O1 155.1(4) 1_655 2_554
Nb O1 O1 72.988(8) 1_665 2_554
Ga1 O1 O1 72.988(8) 1_665 2_554
Ga1 O1 O1 72.988(8) . 2_554
Nb O1 O1 72.988(8) . 2_554
O2 O1 O1 93.3(2) 2_545 2_554
O2 O1 O1 122.0(3) 5_765 2_554
O2 O1 O1 32.61(16) 6_565 2_554
La O1 O1 67.1(2) 1_554 2_554
La O1 O1 76.8(3) 2_654 2_554
La O1 O1 26.25(15) 4_664 2_554
O3 O1 O1 60.46(18) 6_554 2_554
O3 O1 O1 104.7(4) 2_654 2_554
O3 O1 O1 33.61(13) 5_664 2_554
O3 O1 O1 96.60(10) 6_665 2_554
O3 O1 O1 160.5(2) 5_655 2_554
O3 O1 O1 71.97(14) 2 2_554
Ga2 O1 O1 17.28(8) 2 2_554
Ga2 O1 O1 101.8(2) 2_545 2_554
Ga2 O1 O1 101.8(2) 2_655 2_554
O1 O1 O1 56.13(7) 2 2_554
O1 O1 O1 125.84(14) 2_655 2_554
O1 O1 O1 125.84(14) 2_545 2_554
O1 O1 O1 125.5(2) 1_556 2_554
O1 O1 O1 54.5(2) 1_554 2_554
Ga3 O1 O1 73.10(12) 2_545 2_554
Ga3 O1 O1 122.3(3) 4_764 2_554
Ga3 O1 O1 37.715(18) 1_564 2_554
O3 O1 O1 108.1(4) 5_654 2_554
O3 O1 O1 33.08(11) 2_554 2_554
O3 O1 O1 63.35(17) 6_664 2_554
O3 O1 O1 138.1(4) 4_655 2_554
O3 O1 O1 76.42(12) 1_665 2_554
O3 O1 O1 51.64(12) 3 2_554
O2 O1 O1 125.14(18) 2_656 2_554
O2 O1 O1 145.1(2) 6_556 2_554
O2 O1 O1 88.02(17) 5_666 2_554
Ga2 O1 O1 54.5(2) 1_554 2_544
La O1 O1 57.04(7) . 2_544
La O1 O1 114.77(12) 2_655 2_544
La O1 O1 136.40(18) 4_665 2_544
O2 O1 O1 97.2(2) . 2_544
O2 O1 O1 153.8(4) 3_655 2_544
O2 O1 O1 115.5(3) 4_665 2_544
O2 O1 O1 33.2(3) 1_554 2_544
O2 O1 O1 57.0(3) 4_664 2_544
O2 O1 O1 84.2(4) 3_654 2_544
O3 O1 O1 66.5(2) 3_655 2_544
O3 O1 O1 137.9(5) 4_665 2_544
O3 O1 O1 57.8(2) . 2_544
Ga2 O1 O1 125.5(2) . 2_544
Ga3 O1 O1 37.00(8) 1_554 2_544
Ga3 O1 O1 114.8(4) 2_655 2_544
Ga3 O1 O1 64.58(16) 4_664 2_544
O2 O1 O1 28.3(3) 6 2_544
O2 O1 O1 117.5(4) 2_655 2_544
O2 O1 O1 94.4(3) 5_665 2_544
O3 O1 O1 97.41(11) 2_655 2_544
O3 O1 O1 75.58(19) 6 2_544
O3 O1 O1 163.5(2) 5_665 2_544
Ga3 O1 O1 91.08(10) . 2_544
Ga3 O1 O1 162.7(2) 2_656 2_544
Ga3 O1 O1 107.62(10) 4_665 2_544
Nb O1 O1 72.988(9) 1_655 2_544
Ga1 O1 O1 72.988(9) 1_655 2_544
Nb O1 O1 155.1(4) 1_665 2_544
Ga1 O1 O1 155.1(4) 1_665 2_544
Ga1 O1 O1 72.988(8) . 2_544
Nb O1 O1 72.988(8) . 2_544
O2 O1 O1 32.61(16) 2_545 2_544
O2 O1 O1 93.3(2) 5_765 2_544
O2 O1 O1 122.0(3) 6_565 2_544
La O1 O1 26.25(15) 1_554 2_544
La O1 O1 67.1(2) 2_654 2_544
La O1 O1 76.8(3) 4_664 2_544
O3 O1 O1 33.61(13) 6_554 2_544
O3 O1 O1 60.46(18) 2_654 2_544
O3 O1 O1 104.7(4) 5_664 2_544
O3 O1 O1 160.5(2) 6_665 2_544
O3 O1 O1 71.97(14) 5_655 2_544
O3 O1 O1 96.60(10) 2 2_544
Ga2 O1 O1 101.8(2) 2 2_544
Ga2 O1 O1 17.28(8) 2_545 2_544
Ga2 O1 O1 101.8(2) 2_655 2_544
O1 O1 O1 125.84(15) 2 2_544
O1 O1 O1 125.83(14) 2_655 2_544
O1 O1 O1 56.13(7) 2_545 2_544
O1 O1 O1 125.5(2) 1_556 2_544
O1 O1 O1 54.5(2) 1_554 2_544
Ga3 O1 O1 37.715(19) 2_545 2_544
Ga3 O1 O1 73.10(12) 4_764 2_544
Ga3 O1 O1 122.3(3) 1_564 2_544
O3 O1 O1 33.08(11) 5_654 2_544
O3 O1 O1 63.36(17) 2_554 2_544
O3 O1 O1 108.1(4) 6_664 2_544
O3 O1 O1 51.64(12) 4_655 2_544
O3 O1 O1 138.1(4) 1_665 2_544
O3 O1 O1 76.42(12) 3 2_544
O2 O1 O1 145.1(2) 2_656 2_544
O2 O1 O1 88.02(17) 6_556 2_544
O2 O1 O1 125.14(18) 5_666 2_544
O1 O1 O1 89.6(3) 2_554 2_544
Ga2 O1 O1 54.5(2) 1_554 2_654
La O1 O1 136.40(18) . 2_654
La O1 O1 57.04(7) 2_655 2_654
La O1 O1 114.77(12) 4_665 2_654
O2 O1 O1 115.5(3) . 2_654
O2 O1 O1 97.2(2) 3_655 2_654
O2 O1 O1 153.8(4) 4_665 2_654
O2 O1 O1 57.0(3) 1_554 2_654
O2 O1 O1 84.2(4) 4_664 2_654
O2 O1 O1 33.2(3) 3_654 2_654
O3 O1 O1 57.8(2) 3_655 2_654
O3 O1 O1 66.5(2) 4_665 2_654
O3 O1 O1 137.9(5) . 2_654
Ga2 O1 O1 125.5(2) . 2_654
Ga3 O1 O1 64.58(16) 1_554 2_654
Ga3 O1 O1 37.00(8) 2_655 2_654
Ga3 O1 O1 114.8(4) 4_664 2_654
O2 O1 O1 94.4(3) 6 2_654
O2 O1 O1 28.3(3) 2_655 2_654
O2 O1 O1 117.5(4) 5_665 2_654
O3 O1 O1 75.58(19) 2_655 2_654
O3 O1 O1 163.5(2) 6 2_654
O3 O1 O1 97.41(11) 5_665 2_654
Ga3 O1 O1 107.62(10) . 2_654
Ga3 O1 O1 91.08(10) 2_656 2_654
Ga3 O1 O1 162.7(2) 4_665 2_654
Nb O1 O1 72.988(8) 1_655 2_654
Ga1 O1 O1 72.988(8) 1_655 2_654
Nb O1 O1 72.988(9) 1_665 2_654
Ga1 O1 O1 72.988(9) 1_665 2_654
Ga1 O1 O1 155.1(4) . 2_654
Nb O1 O1 155.1(4) . 2_654
O2 O1 O1 122.0(3) 2_545 2_654
O2 O1 O1 32.61(16) 5_765 2_654
O2 O1 O1 93.3(2) 6_565 2_654
La O1 O1 76.8(3) 1_554 2_654
La O1 O1 26.25(15) 2_654 2_654
La O1 O1 67.1(2) 4_664 2_654
O3 O1 O1 104.7(4) 6_554 2_654
O3 O1 O1 33.61(13) 2_654 2_654
O3 O1 O1 60.46(18) 5_664 2_654
O3 O1 O1 71.97(14) 6_665 2_654
O3 O1 O1 96.60(10) 5_655 2_654
O3 O1 O1 160.5(2) 2 2_654
Ga2 O1 O1 101.8(2) 2 2_654
Ga2 O1 O1 101.8(2) 2_545 2_654
Ga2 O1 O1 17.28(8) 2_655 2_654
O1 O1 O1 125.84(15) 2 2_654
O1 O1 O1 56.13(7) 2_655 2_654
O1 O1 O1 125.83(14) 2_545 2_654
O1 O1 O1 125.5(2) 1_556 2_654
O1 O1 O1 54.5(2) 1_554 2_654
Ga3 O1 O1 122.3(3) 2_545 2_654
Ga3 O1 O1 37.715(18) 4_764 2_654
Ga3 O1 O1 73.10(12) 1_564 2_654
O3 O1 O1 63.35(17) 5_654 2_654
O3 O1 O1 108.1(4) 2_554 2_654
O3 O1 O1 33.08(11) 6_664 2_654
O3 O1 O1 76.42(12) 4_655 2_654
O3 O1 O1 51.64(12) 1_665 2_654
O3 O1 O1 138.1(4) 3 2_654
O2 O1 O1 88.02(17) 2_656 2_654
O2 O1 O1 125.14(18) 6_556 2_654
O2 O1 O1 145.1(2) 5_666 2_654
O1 O1 O1 89.6(3) 2_554 2_654
O1 O1 O1 89.6(3) 2_544 2_654
Ga2 O1 O3 146.36(14) 1_554 3_656
La O1 O3 67.2(3) . 3_656
La O1 O3 47.3(2) 2_655 3_656
La O1 O3 101.9(4) 4_665 3_656
O2 O1 O3 15.7(3) . 3_656
O2 O1 O3 46.6(3) 3_655 3_656
O2 O1 O3 64.3(3) 4_665 3_656
O2 O1 O3 116.9(3) 1_554 3_656
O2 O1 O3 163.1(3) 4_664 3_656
O2 O1 O3 135.6(3) 3_654 3_656
O3 O1 O3 62.6(2) 3_655 3_656
O3 O1 O3 111.4(3) 4_665 3_656
O3 O1 O3 111.4(3) . 3_656
Ga2 O1 O3 33.64(14) . 3_656
Ga3 O1 O3 86.19(15) 1_554 3_656
Ga3 O1 O3 116.64(18) 2_655 3_656
Ga3 O1 O3 141.0(2) 4_664 3_656
O2 O1 O3 79.0(3) 6 3_656
O2 O1 O3 89.0(3) 2_655 3_656
O2 O1 O3 134.2(4) 5_665 3_656
O3 O1 O3 28.9(3) 2_655 3_656
O3 O1 O3 75.3(2) 6 3_656
O3 O1 O3 85.8(3) 5_665 3_656
Ga3 O1 O3 16.73(9) . 3_656
Ga3 O1 O3 55.80(16) 2_656 3_656
Ga3 O1 O3 72.0(2) 4_665 3_656
Nb O1 O3 45.91(13) 1_655 3_656
Ga1 O1 O3 45.91(13) 1_655 3_656
Nb O1 O3 94.1(2) 1_665 3_656
Ga1 O1 O3 94.1(2) 1_665 3_656
Ga1 O1 O3 99.4(2) . 3_656
Nb O1 O3 99.4(2) . 3_656
O2 O1 O3 94.4(2) 2_545 3_656
O2 O1 O3 70.8(2) 5_765 3_656
O2 O1 O3 128.1(3) 6_565 3_656
La O1 O3 132.09(8) 1_554 3_656
La O1 O3 121.12(12) 2_654 3_656
La O1 O3 169.38(13) 4_664 3_656
O3 O1 O3 130.19(17) 6_554 3_656
O3 O1 O3 94.9(2) 2_654 3_656
O3 O1 O3 143.72(17) 5_664 3_656
O3 O1 O3 71.72(19) 6_665 3_656
O3 O1 O3 35.8(2) 5_655 3_656
O3 O1 O3 93.0(2) 2 3_656
Ga2 O1 O3 141.6(3) 2 3_656
Ga2 O1 O3 92.44(12) 2_545 3_656
Ga2 O1 O3 87.40(15) 2_655 3_656
O1 O1 O3 102.9(4) 2 3_656
O1 O1 O3 53.5(3) 2_655 3_656
O1 O1 O3 59.5(2) 2_545 3_656
O1 O1 O3 33.64(14) 1_556 3_656
O1 O1 O3 146.36(14) 1_554 3_656
Ga3 O1 O3 112.65(15) 2_545 3_656
Ga3 O1 O3 75.94(14) 4_764 3_656
Ga3 O1 O3 129.99(19) 1_564 3_656
O3 O1 O3 92.9(2) 5_654 3_656
O3 O1 O3 147.37(15) 2_554 3_656
O3 O1 O3 120.4(2) 6_664 3_656
O3 O1 O3 62.53(13) 4_655 3_656
O3 O1 O3 97.8(2) 1_665 3_656
O3 O1 O3 119.1(3) 3 3_656
O2 O1 O3 40.08(16) 2_656 3_656
O2 O1 O3 28.91(15) 6_556 3_656
O2 O1 O3 71.9(2) 5_666 3_656
O1 O1 O3 158.8(3) 2_554 3_656
O1 O1 O3 107.27(16) 2_544 3_656
O1 O1 O3 102.80(19) 2_654 3_656
Ga2 O1 O3 146.36(14) 1_554 4_666
La O1 O3 101.9(4) . 4_666
La O1 O3 67.2(3) 2_655 4_666
La O1 O3 47.3(2) 4_665 4_666
O2 O1 O3 64.3(3) . 4_666
O2 O1 O3 15.7(3) 3_655 4_666
O2 O1 O3 46.6(3) 4_665 4_666
O2 O1 O3 163.1(3) 1_554 4_666
O2 O1 O3 135.6(3) 4_664 4_666
O2 O1 O3 116.9(3) 3_654 4_666
O3 O1 O3 111.4(3) 3_655 4_666
O3 O1 O3 62.6(2) 4_665 4_666
O3 O1 O3 111.4(3) . 4_666
Ga2 O1 O3 33.64(14) . 4_666
Ga3 O1 O3 141.0(2) 1_554 4_666
Ga3 O1 O3 86.19(15) 2_655 4_666
Ga3 O1 O3 116.64(18) 4_664 4_666
O2 O1 O3 134.2(4) 6 4_666
O2 O1 O3 79.0(3) 2_655 4_666
O2 O1 O3 89.0(3) 5_665 4_666
O3 O1 O3 75.3(2) 2_655 4_666
O3 O1 O3 85.8(3) 6 4_666
O3 O1 O3 28.9(3) 5_665 4_666
Ga3 O1 O3 72.0(2) . 4_666
Ga3 O1 O3 16.73(9) 2_656 4_666
Ga3 O1 O3 55.80(16) 4_665 4_666
Nb O1 O3 99.4(2) 1_655 4_666
Ga1 O1 O3 99.4(2) 1_655 4_666
Nb O1 O3 45.91(13) 1_665 4_666
Ga1 O1 O3 45.91(13) 1_665 4_666
Ga1 O1 O3 94.1(2) . 4_666
Nb O1 O3 94.1(2) . 4_666
O2 O1 O3 128.1(3) 2_545 4_666
O2 O1 O3 94.4(2) 5_765 4_666
O2 O1 O3 70.8(2) 6_565 4_666
La O1 O3 169.38(13) 1_554 4_666
La O1 O3 132.09(8) 2_654 4_666
La O1 O3 121.12(12) 4_664 4_666
O3 O1 O3 143.72(17) 6_554 4_666
O3 O1 O3 130.19(17) 2_654 4_666
O3 O1 O3 94.9(2) 5_664 4_666
O3 O1 O3 35.8(2) 6_665 4_666
O3 O1 O3 93.0(2) 5_655 4_666
O3 O1 O3 71.72(19) 2 4_666
Ga2 O1 O3 87.41(15) 2 4_666
Ga2 O1 O3 141.6(3) 2_545 4_666
Ga2 O1 O3 92.44(12) 2_655 4_666
O1 O1 O3 53.5(3) 2 4_666
O1 O1 O3 59.5(2) 2_655 4_666
O1 O1 O3 102.9(4) 2_545 4_666
O1 O1 O3 33.64(14) 1_556 4_666
O1 O1 O3 146.36(14) 1_554 4_666
Ga3 O1 O3 129.99(19) 2_545 4_666
Ga3 O1 O3 112.65(15) 4_764 4_666
Ga3 O1 O3 75.94(14) 1_564 4_666
O3 O1 O3 147.37(15) 5_654 4_666
O3 O1 O3 120.4(2) 2_554 4_666
O3 O1 O3 92.9(2) 6_664 4_666
O3 O1 O3 119.1(3) 4_655 4_666
O3 O1 O3 62.53(13) 1_665 4_666
O3 O1 O3 97.8(2) 3 4_666
O2 O1 O3 28.91(15) 2_656 4_666
O2 O1 O3 71.9(2) 6_556 4_666
O2 O1 O3 40.08(16) 5_666 4_666
O1 O1 O3 102.80(19) 2_554 4_666
O1 O1 O3 158.8(3) 2_544 4_666
O1 O1 O3 107.27(16) 2_654 4_666
O3 O1 O3 57.3(2) 3_656 4_666
Ga2 O1 O3 146.36(14) 1_554 1_556
La O1 O3 47.3(2) . 1_556
La O1 O3 101.9(4) 2_655 1_556
La O1 O3 67.2(3) 4_665 1_556
O2 O1 O3 46.6(3) . 1_556
O2 O1 O3 64.3(3) 3_655 1_556
O2 O1 O3 15.7(3) 4_665 1_556
O2 O1 O3 135.6(3) 1_554 1_556
O2 O1 O3 116.9(3) 4_664 1_556
O2 O1 O3 163.1(3) 3_654 1_556
O3 O1 O3 111.4(3) 3_655 1_556
O3 O1 O3 111.4(3) 4_665 1_556
O3 O1 O3 62.6(2) . 1_556
Ga2 O1 O3 33.64(14) . 1_556
Ga3 O1 O3 116.64(18) 1_554 1_556
Ga3 O1 O3 141.0(2) 2_655 1_556
Ga3 O1 O3 86.19(15) 4_664 1_556
O2 O1 O3 89.0(3) 6 1_556
O2 O1 O3 134.2(4) 2_655 1_556
O2 O1 O3 79.0(3) 5_665 1_556
O3 O1 O3 85.8(3) 2_655 1_556
O3 O1 O3 28.9(3) 6 1_556
O3 O1 O3 75.3(2) 5_665 1_556
Ga3 O1 O3 55.80(16) . 1_556
Ga3 O1 O3 72.0(2) 2_656 1_556
Ga3 O1 O3 16.73(9) 4_665 1_556
Nb O1 O3 94.1(2) 1_655 1_556
Ga1 O1 O3 94.1(2) 1_655 1_556
Nb O1 O3 99.4(2) 1_665 1_556
Ga1 O1 O3 99.4(2) 1_665 1_556
Ga1 O1 O3 45.91(13) . 1_556
Nb O1 O3 45.91(13) . 1_556
O2 O1 O3 70.8(2) 2_545 1_556
O2 O1 O3 128.1(3) 5_765 1_556
O2 O1 O3 94.4(2) 6_565 1_556
La O1 O3 121.12(12) 1_554 1_556
La O1 O3 169.38(13) 2_654 1_556
La O1 O3 132.09(8) 4_664 1_556
O3 O1 O3 94.9(2) 6_554 1_556
O3 O1 O3 143.72(17) 2_654 1_556
O3 O1 O3 130.19(17) 5_664 1_556
O3 O1 O3 93.0(2) 6_665 1_556
O3 O1 O3 71.72(19) 5_655 1_556
O3 O1 O3 35.8(2) 2 1_556
Ga2 O1 O3 92.44(12) 2 1_556
Ga2 O1 O3 87.41(15) 2_545 1_556
Ga2 O1 O3 141.6(3) 2_655 1_556
O1 O1 O3 59.5(2) 2 1_556
O1 O1 O3 102.9(4) 2_655 1_556
O1 O1 O3 53.5(3) 2_545 1_556
O1 O1 O3 33.64(14) 1_556 1_556
O1 O1 O3 146.36(14) 1_554 1_556
Ga3 O1 O3 75.94(14) 2_545 1_556
Ga3 O1 O3 129.99(19) 4_764 1_556
Ga3 O1 O3 112.65(15) 1_564 1_556
O3 O1 O3 120.4(2) 5_654 1_556
O3 O1 O3 92.9(2) 2_554 1_556
O3 O1 O3 147.37(15) 6_664 1_556
O3 O1 O3 97.8(2) 4_655 1_556
O3 O1 O3 119.1(3) 1_665 1_556
O3 O1 O3 62.53(13) 3 1_556
O2 O1 O3 71.9(2) 2_656 1_556
O2 O1 O3 40.08(16) 6_556 1_556
O2 O1 O3 28.91(15) 5_666 1_556
O1 O1 O3 107.27(16) 2_554 1_556
O1 O1 O3 102.80(19) 2_544 1_556
O1 O1 O3 158.8(3) 2_654 1_556
O3 O1 O3 57.3(2) 3_656 1_556
O3 O1 O3 57.3(2) 4_666 1_556
Ga2 O1 O3 86.61(19) 1_554 1_655
La O1 O3 86.42(9) . 1_655
La O1 O3 41.67(14) 2_655 1_655
La O1 O3 150.5(3) 4_665 1_655
O2 O1 O3 66.2(3) . 1_655
O2 O1 O3 90.2(3) 3_655 1_655
O2 O1 O3 123.2(3) 4_665 1_655
O2 O1 O3 61.2(3) 1_554 1_655
O2 O1 O3 115.1(4) 4_664 1_655
O2 O1 O3 84.6(3) 3_654 1_655
O3 O1 O3 6.7(2) 3_655 1_655
O3 O1 O3 113.3(2) 4_665 1_655
O3 O1 O3 125.3(3) . 1_655
Ga2 O1 O3 93.39(19) . 1_655
Ga3 O1 O3 36.65(13) 1_554 1_655
Ga3 O1 O3 89.48(12) 2_655 1_655
Ga3 O1 O3 136.8(3) 4_664 1_655
O2 O1 O3 55.5(2) 6 1_655
O2 O1 O3 64.4(2) 2_655 1_655
O2 O1 O3 164.6(4) 5_665 1_655
O3 O1 O3 32.7(3) 2_655 1_655
O3 O1 O3 112.43(12) 6 1_655
O3 O1 O3 123.04(13) 5_665 1_655
Ga3 O1 O3 56.48(11) . 1_655
Ga3 O1 O3 93.29(17) 2_656 1_655
Ga3 O1 O3 128.7(2) 4_665 1_655
Nb O1 O3 18.19(9) 1_655 1_655
Ga1 O1 O3 18.19(9) 1_655 1_655
Nb O1 O3 108.69(11) 1_665 1_655
Ga1 O1 O3 108.69(11) 1_665 1_655
Ga1 O1 O3 131.48(10) . 1_655
Nb O1 O3 131.48(10) . 1_655
O2 O1 O3 90.92(14) 2_545 1_655
O2 O1 O3 28.84(13) 5_765 1_655
O2 O1 O3 146.51(17) 6_565 1_655
La O1 O3 84.55(18) 1_554 1_655
La O1 O3 62.88(13) 2_654 1_655
La O1 O3 113.4(2) 4_664 1_655
O3 O1 O3 106.32(15) 6_554 1_655
O3 O1 O3 35.1(2) 2_654 1_655
O3 O1 O3 115.36(17) 5_664 1_655
O3 O1 O3 90.48(19) 6_665 1_655
O3 O1 O3 41.68(18) 5_655 1_655
O3 O1 O3 144.5(2) 2 1_655
Ga2 O1 O3 155.5(3) 2 1_655
Ga2 O1 O3 71.48(12) 2_545 1_655
Ga2 O1 O3 49.60(9) 2_655 1_655
O1 O1 O3 159.4(4) 2 1_655
O1 O1 O3 53.16(13) 2_655 1_655
O1 O1 O3 74.10(8) 2_545 1_655
O1 O1 O3 93.39(19) 1_556 1_655
O1 O1 O3 86.61(19) 1_554 1_655
Ga3 O1 O3 107.47(14) 2_545 1_655
Ga3 O1 O3 18.04(10) 4_764 1_655
Ga3 O1 O3 126.51(14) 1_564 1_655
O3 O1 O3 42.1(3) 5_654 1_655
O3 O1 O3 133.7(2) 2_554 1_655
O3 O1 O3 87.21(16) 6_664 1_655
O3 O1 O3 27.47(12) 4_655 1_655
O3 O1 O3 92.25(11) 1_665 1_655
O3 O1 O3 146.79(15) 3 1_655
O2 O1 O3 77.2(2) 2_656 1_655
O2 O1 O3 72.11(18) 6_556 1_655
O2 O1 O3 131.9(3) 5_666 1_655
O1 O1 O3 139.6(4) 2_554 1_655
O1 O1 O3 73.10(14) 2_544 1_655
O1 O1 O3 54.98(9) 2_654 1_655
O3 O1 O3 59.96(10) 3_656 1_655
O3 O1 O3 105.9(3) 4_666 1_655
O3 O1 O3 112.0(2) 1_556 1_655
Ga2 O1 O3 86.61(19) 1_554 4
La O1 O3 41.67(14) . 4
La O1 O3 150.5(3) 2_655 4
La O1 O3 86.42(9) 4_665 4
O2 O1 O3 90.2(3) . 4
O2 O1 O3 123.2(3) 3_655 4
O2 O1 O3 66.2(3) 4_665 4
O2 O1 O3 84.6(3) 1_554 4
O2 O1 O3 61.2(3) 4_664 4
O2 O1 O3 115.1(4) 3_654 4
O3 O1 O3 113.3(2) 3_655 4
O3 O1 O3 125.3(3) 4_665 4
O3 O1 O3 6.7(2) . 4
Ga2 O1 O3 93.39(19) . 4
Ga3 O1 O3 89.48(12) 1_554 4
Ga3 O1 O3 136.8(3) 2_655 4
Ga3 O1 O3 36.65(13) 4_664 4
O2 O1 O3 64.4(2) 6 4
O2 O1 O3 164.6(4) 2_655 4
O2 O1 O3 55.5(2) 5_665 4
O3 O1 O3 123.04(13) 2_655 4
O3 O1 O3 32.7(3) 6 4
O3 O1 O3 112.43(12) 5_665 4
Ga3 O1 O3 93.29(17) . 4
Ga3 O1 O3 128.7(2) 2_656 4
Ga3 O1 O3 56.48(11) 4_665 4
Nb O1 O3 108.69(11) 1_655 4
Ga1 O1 O3 108.69(11) 1_655 4
Nb O1 O3 131.48(10) 1_665 4
Ga1 O1 O3 131.48(10) 1_665 4
Ga1 O1 O3 18.19(9) . 4
Nb O1 O3 18.19(9) . 4
O2 O1 O3 28.84(13) 2_545 4
O2 O1 O3 146.51(17) 5_765 4
O2 O1 O3 90.92(14) 6_565 4
La O1 O3 62.88(13) 1_554 4
La O1 O3 113.4(2) 2_654 4
La O1 O3 84.55(18) 4_664 4
O3 O1 O3 35.1(2) 6_554 4
O3 O1 O3 115.36(17) 2_654 4
O3 O1 O3 106.32(15) 5_664 4
O3 O1 O3 144.5(2) 6_665 4
O3 O1 O3 90.48(19) 5_655 4
O3 O1 O3 41.68(18) 2 4
Ga2 O1 O3 71.48(12) 2 4
Ga2 O1 O3 49.60(9) 2_545 4
Ga2 O1 O3 155.5(3) 2_655 4
O1 O1 O3 74.10(8) 2 4
O1 O1 O3 159.4(4) 2_655 4
O1 O1 O3 53.16(13) 2_545 4
O1 O1 O3 93.39(19) 1_556 4
O1 O1 O3 86.61(19) 1_554 4
Ga3 O1 O3 18.04(10) 2_545 4
Ga3 O1 O3 126.51(14) 4_764 4
Ga3 O1 O3 107.47(14) 1_564 4
O3 O1 O3 87.21(16) 5_654 4
O3 O1 O3 42.1(3) 2_554 4
O3 O1 O3 133.7(2) 6_664 4
O3 O1 O3 92.25(11) 4_655 4
O3 O1 O3 146.79(15) 1_665 4
O3 O1 O3 27.47(12) 3 4
O2 O1 O3 131.9(3) 2_656 4
O2 O1 O3 77.2(2) 6_556 4
O2 O1 O3 72.11(18) 5_666 4
O1 O1 O3 73.10(14) 2_554 4
O1 O1 O3 54.98(9) 2_544 4
O1 O1 O3 139.6(4) 2_654 4
O3 O1 O3 105.9(3) 3_656 4
O3 O1 O3 112.0(2) 4_666 4
O3 O1 O3 59.96(10) 1_556 4
O3 O1 O3 119.65(4) 1_655 4
Ga2 O1 O3 86.61(19) 1_554 3_665
La O1 O3 150.5(3) . 3_665
La O1 O3 86.42(9) 2_655 3_665
La O1 O3 41.67(14) 4_665 3_665
O2 O1 O3 123.2(3) . 3_665
O2 O1 O3 66.2(3) 3_655 3_665
O2 O1 O3 90.2(3) 4_665 3_665
O2 O1 O3 115.1(4) 1_554 3_665
O2 O1 O3 84.6(3) 4_664 3_665
O2 O1 O3 61.2(3) 3_654 3_665
O3 O1 O3 125.3(3) 3_655 3_665
O3 O1 O3 6.7(2) 4_665 3_665
O3 O1 O3 113.3(2) . 3_665
Ga2 O1 O3 93.39(19) . 3_665
Ga3 O1 O3 136.8(3) 1_554 3_665
Ga3 O1 O3 36.65(13) 2_655 3_665
Ga3 O1 O3 89.48(12) 4_664 3_665
O2 O1 O3 164.6(4) 6 3_665
O2 O1 O3 55.5(2) 2_655 3_665
O2 O1 O3 64.4(2) 5_665 3_665
O3 O1 O3 112.43(12) 2_655 3_665
O3 O1 O3 123.04(13) 6 3_665
O3 O1 O3 32.7(3) 5_665 3_665
Ga3 O1 O3 128.7(2) . 3_665
Ga3 O1 O3 56.48(11) 2_656 3_665
Ga3 O1 O3 93.29(17) 4_665 3_665
Nb O1 O3 131.48(10) 1_655 3_665
Ga1 O1 O3 131.48(10) 1_655 3_665
Nb O1 O3 18.19(9) 1_665 3_665
Ga1 O1 O3 18.19(9) 1_665 3_665
Ga1 O1 O3 108.69(11) . 3_665
Nb O1 O3 108.69(11) . 3_665
O2 O1 O3 146.51(17) 2_545 3_665
O2 O1 O3 90.92(14) 5_765 3_665
O2 O1 O3 28.84(13) 6_565 3_665
La O1 O3 113.4(2) 1_554 3_665
La O1 O3 84.55(18) 2_654 3_665
La O1 O3 62.88(13) 4_664 3_665
O3 O1 O3 115.36(17) 6_554 3_665
O3 O1 O3 106.32(15) 2_654 3_665
O3 O1 O3 35.1(2) 5_664 3_665
O3 O1 O3 41.68(18) 6_665 3_665
O3 O1 O3 144.5(2) 5_655 3_665
O3 O1 O3 90.48(19) 2 3_665
Ga2 O1 O3 49.60(9) 2 3_665
Ga2 O1 O3 155.5(3) 2_545 3_665
Ga2 O1 O3 71.48(12) 2_655 3_665
O1 O1 O3 53.16(13) 2 3_665
O1 O1 O3 74.10(8) 2_655 3_665
O1 O1 O3 159.4(4) 2_545 3_665
O1 O1 O3 93.39(19) 1_556 3_665
O1 O1 O3 86.61(19) 1_554 3_665
Ga3 O1 O3 126.51(14) 2_545 3_665
Ga3 O1 O3 107.47(14) 4_764 3_665
Ga3 O1 O3 18.04(10) 1_564 3_665
O3 O1 O3 133.7(2) 5_654 3_665
O3 O1 O3 87.21(16) 2_554 3_665
O3 O1 O3 42.1(3) 6_664 3_665
O3 O1 O3 146.79(15) 4_655 3_665
O3 O1 O3 27.47(12) 1_665 3_665
O3 O1 O3 92.25(11) 3 3_665
O2 O1 O3 72.11(18) 2_656 3_665
O2 O1 O3 131.9(3) 6_556 3_665
O2 O1 O3 77.2(2) 5_666 3_665
O1 O1 O3 54.98(9) 2_554 3_665
O1 O1 O3 139.6(4) 2_544 3_665
O1 O1 O3 73.10(14) 2_654 3_665
O3 O1 O3 112.0(2) 3_656 3_665
O3 O1 O3 59.96(10) 4_666 3_665
O3 O1 O3 105.9(3) 1_556 3_665
O3 O1 O3 119.65(4) 1_655 3_665
O3 O1 O3 119.65(4) 4 3_665
Ga2 O1 La 98.57(13) 1_554 1_665
La O1 La 143.2(3) . 1_665
La O1 La 37.13(2) 2_655 1_665
La O1 La 80.96(8) 4_665 1_665
O2 O1 La 91.7(3) . 1_665
O2 O1 La 49.15(18) 3_655 1_665
O2 O1 La 104.6(4) 4_665 1_665
O2 O1 La 105.9(3) 1_554 1_665
O2 O1 La 119.0(3) 4_664 1_665
O2 O1 La 67.8(2) 3_654 1_665
O3 O1 La 78.85(17) 3_655 1_665
O3 O1 La 44.7(2) 4_665 1_665
O3 O1 La 162.30(19) . 1_665
Ga2 O1 La 81.43(13) . 1_665
Ga3 O1 La 103.15(5) 1_554 1_665
Ga3 O1 La 40.87(5) 2_655 1_665
Ga3 O1 La 137.39(14) 4_664 1_665
O2 O1 La 127.87(19) 6 1_665
O2 O1 La 21.1(3) 2_655 1_665
O2 O1 La 114.01(18) 5_665 1_665
O3 O1 La 64.38(13) 2_655 1_665
O3 O1 La 142.3(3) 6 1_665
O3 O1 La 54.98(11) 5_665 1_665
Ga3 O1 La 90.73(13) . 1_665
Ga3 O1 La 41.98(2) 2_656 1_665
Ga3 O1 La 113.8(2) 4_665 1_665
Nb O1 La 81.82(4) 1_655 1_665
Ga1 O1 La 81.82(4) 1_655 1_665
Nb O1 La 36.305(16) 1_665 1_665
Ga1 O1 La 36.305(16) 1_665 1_665
Ga1 O1 La 149.95(19) . 1_665
Nb O1 La 149.95(19) . 1_665
O2 O1 La 163.23(12) 2_545 1_665
O2 O1 La 46.12(13) 5_765 1_665
O2 O1 La 78.52(12) 6_565 1_665
La O1 La 125.3(2) 1_554 1_665
La O1 La 74.70(6) 2_654 1_665
La O1 La 94.22(10) 4_664 1_665
O3 O1 La 150.2(3) 6_554 1_665
O3 O1 La 76.55(11) 2_654 1_665
O3 O1 La 68.91(12) 5_664 1_665
O3 O1 La 23.56(11) 6_665 1_665
O3 O1 La 97.60(13) 5_655 1_665
O3 O1 La 126.34(19) 2 1_665
Ga2 O1 La 99.06(2) 2 1_665
Ga2 O1 La 143.02(7) 2_545 1_665
Ga2 O1 La 35.26(2) 2_655 1_665
O1 O1 La 93.26(10) 2 1_665
O1 O1 La 25.44(6) 2_655 1_665
O1 O1 La 133.5(3) 2_545 1_665
O1 O1 La 81.43(13) 1_556 1_665
O1 O1 La 98.57(13) 1_554 1_665
Ga3 O1 La 170.2(3) 2_545 1_665
Ga3 O1 La 66.141(17) 4_764 1_665
Ga3 O1 La 63.869(15) 1_564 1_665
O3 O1 La 105.27(11) 5_654 1_665
O3 O1 La 133.28(17) 2_554 1_665
O3 O1 La 45.67(14) 6_664 1_665
O3 O1 La 99.57(9) 4_655 1_665
O3 O1 La 24.13(9) 1_665 1_665
O3 O1 La 140.80(9) 3 1_665
O2 O1 La 43.19(12) 2_656 1_665
O2 O1 La 104.8(2) 6_556 1_665
O2 O1 La 97.13(18) 5_666 1_665
O1 O1 La 100.46(6) 2_554 1_665
O1 O1 La 137.0(2) 2_544 1_665
O1 O1 La 49.22(7) 2_654 1_665
O3 O1 La 76.07(15) 3_656 1_665
O3 O1 La 58.05(10) 4_666 1_665
O3 O1 La 113.4(2) 1_556 1_665
O3 O1 La 72.39(11) 1_655 1_665
O3 O1 La 167.35(14) 4 1_665
O3 O1 La 49.71(9) 3_665 1_665
Ga2 O1 La 98.57(13) 1_554 4_655
La O1 La 37.13(2) . 4_655
La O1 La 80.96(8) 2_655 4_655
La O1 La 143.2(3) 4_665 4_655
O2 O1 La 49.15(18) . 4_655
O2 O1 La 104.6(4) 3_655 4_655
O2 O1 La 91.7(3) 4_665 4_655
O2 O1 La 67.8(2) 1_554 4_655
O2 O1 La 105.9(3) 4_664 4_655
O2 O1 La 119.0(3) 3_654 4_655
O3 O1 La 44.7(2) 3_655 4_655
O3 O1 La 162.3(2) 4_665 4_655
O3 O1 La 78.85(17) . 4_655
Ga2 O1 La 81.43(13) . 4_655
Ga3 O1 La 40.87(5) 1_554 4_655
Ga3 O1 La 137.39(14) 2_655 4_655
Ga3 O1 La 103.15(5) 4_664 4_655
O2 O1 La 21.1(3) 6 4_655
O2 O1 La 114.01(18) 2_655 4_655
O2 O1 La 127.87(19) 5_665 4_655
O3 O1 La 54.98(11) 2_655 4_655
O3 O1 La 64.38(13) 6 4_655
O3 O1 La 142.3(3) 5_665 4_655
Ga3 O1 La 41.98(2) . 4_655
Ga3 O1 La 113.8(2) 2_656 4_655
Ga3 O1 La 90.73(13) 4_665 4_655
Nb O1 La 36.305(16) 1_655 4_655
Ga1 O1 La 36.305(16) 1_655 4_655
Nb O1 La 149.95(19) 1_665 4_655
Ga1 O1 La 149.95(19) 1_665 4_655
Ga1 O1 La 81.82(4) . 4_655
Nb O1 La 81.82(4) . 4_655
O2 O1 La 46.12(13) 2_545 4_655
O2 O1 La 78.52(12) 5_765 4_655
O2 O1 La 163.23(12) 6_565 4_655
La O1 La 74.70(6) 1_554 4_655
La O1 La 94.22(10) 2_654 4_655
La O1 La 125.3(2) 4_664 4_655
O3 O1 La 76.55(11) 6_554 4_655
O3 O1 La 68.91(12) 2_654 4_655
O3 O1 La 150.2(3) 5_664 4_655
O3 O1 La 126.34(19) 6_665 4_655
O3 O1 La 23.56(11) 5_655 4_655
O3 O1 La 97.60(13) 2 4_655
Ga2 O1 La 143.02(7) 2 4_655
Ga2 O1 La 35.26(2) 2_545 4_655
Ga2 O1 La 99.06(2) 2_655 4_655
O1 O1 La 133.5(3) 2 4_655
O1 O1 La 93.26(11) 2_655 4_655
O1 O1 La 25.44(6) 2_545 4_655
O1 O1 La 81.43(13) 1_556 4_655
O1 O1 La 98.57(13) 1_554 4_655
Ga3 O1 La 66.141(17) 2_545 4_655
Ga3 O1 La 63.869(15) 4_764 4_655
Ga3 O1 La 170.2(3) 1_564 4_655
O3 O1 La 45.67(14) 5_654 4_655
O3 O1 La 105.27(11) 2_554 4_655
O3 O1 La 133.28(17) 6_664 4_655
O3 O1 La 24.13(9) 4_655 4_655
O3 O1 La 140.80(9) 1_665 4_655
O3 O1 La 99.57(9) 3 4_655
O2 O1 La 97.13(18) 2_656 4_655
O2 O1 La 43.19(12) 6_556 4_655
O2 O1 La 104.8(2) 5_666 4_655
O1 O1 La 137.0(2) 2_554 4_655
O1 O1 La 49.22(7) 2_544 4_655
O1 O1 La 100.46(6) 2_654 4_655
O3 O1 La 58.05(10) 3_656 4_655
O3 O1 La 113.4(2) 4_666 4_655
O3 O1 La 76.07(15) 1_556 4_655
O3 O1 La 49.71(9) 1_655 4_655
O3 O1 La 72.39(11) 4 4_655
O3 O1 La 167.35(14) 3_665 4_655
La O1 La 117.82(7) 1_665 4_655
Ga2 O1 La 98.57(13) 1_554 2
La O1 La 80.96(8) . 2
La O1 La 143.2(3) 2_655 2
La O1 La 37.13(2) 4_665 2
O2 O1 La 104.6(4) . 2
O2 O1 La 91.7(3) 3_655 2
O2 O1 La 49.15(18) 4_665 2
O2 O1 La 119.0(3) 1_554 2
O2 O1 La 67.8(2) 4_664 2
O2 O1 La 105.9(3) 3_654 2
O3 O1 La 162.3(2) 3_655 2
O3 O1 La 78.85(17) 4_665 2
O3 O1 La 44.7(2) . 2
Ga2 O1 La 81.43(13) . 2
Ga3 O1 La 137.39(14) 1_554 2
Ga3 O1 La 103.15(5) 2_655 2
Ga3 O1 La 40.87(5) 4_664 2
O2 O1 La 114.01(18) 6 2
O2 O1 La 127.87(19) 2_655 2
O2 O1 La 21.1(3) 5_665 2
O3 O1 La 142.3(3) 2_655 2
O3 O1 La 54.98(11) 6 2
O3 O1 La 64.38(13) 5_665 2
Ga3 O1 La 113.8(2) . 2
Ga3 O1 La 90.73(13) 2_656 2
Ga3 O1 La 41.98(2) 4_665 2
Nb O1 La 149.95(19) 1_655 2
Ga1 O1 La 149.95(19) 1_655 2
Nb O1 La 81.82(4) 1_665 2
Ga1 O1 La 81.82(4) 1_665 2
Ga1 O1 La 36.305(16) . 2
Nb O1 La 36.305(16) . 2
O2 O1 La 78.52(12) 2_545 2
O2 O1 La 163.23(12) 5_765 2
O2 O1 La 46.12(13) 6_565 2
La O1 La 94.22(10) 1_554 2
La O1 La 125.3(2) 2_654 2
La O1 La 74.70(6) 4_664 2
O3 O1 La 68.91(12) 6_554 2
O3 O1 La 150.2(3) 2_654 2
O3 O1 La 76.55(11) 5_664 2
O3 O1 La 97.60(13) 6_665 2
O3 O1 La 126.34(19) 5_655 2
O3 O1 La 23.56(11) 2 2
Ga2 O1 La 35.26(2) 2 2
Ga2 O1 La 99.06(2) 2_545 2
Ga2 O1 La 143.02(7) 2_655 2
O1 O1 La 25.44(6) 2 2
O1 O1 La 133.5(3) 2_655 2
O1 O1 La 93.26(10) 2_545 2
O1 O1 La 81.43(13) 1_556 2
O1 O1 La 98.57(13) 1_554 2
Ga3 O1 La 63.869(15) 2_545 2
Ga3 O1 La 170.2(3) 4_764 2
Ga3 O1 La 66.141(17) 1_564 2
O3 O1 La 133.28(17) 5_654 2
O3 O1 La 45.67(14) 2_554 2
O3 O1 La 105.27(11) 6_664 2
O3 O1 La 140.80(9) 4_655 2
O3 O1 La 99.57(9) 1_665 2
O3 O1 La 24.13(9) 3 2
O2 O1 La 104.8(2) 2_656 2
O2 O1 La 97.13(18) 6_556 2
O2 O1 La 43.19(12) 5_666 2
O1 O1 La 49.22(7) 2_554 2
O1 O1 La 100.46(6) 2_544 2
O1 O1 La 137.0(2) 2_654 2
O3 O1 La 113.4(2) 3_656 2
O3 O1 La 76.07(15) 4_666 2
O3 O1 La 58.05(10) 1_556 2
O3 O1 La 167.35(14) 1_655 2
O3 O1 La 49.71(9) 4 2
O3 O1 La 72.39(11) 3_665 2
La O1 La 117.82(7) 1_665 2
La O1 La 117.82(7) 4_655 2
Ga2 O1 O2 83.53(19) 1_554 5_655
La O1 O2 32.6(2) . 5_655
La O1 O2 102.29(11) 2_655 5_655
La O1 O2 138.20(19) 4_665 5_655
O2 O1 O2 67.9(3) . 5_655
O2 O1 O2 125.0(3) 3_655 5_655
O2 O1 O2 94.9(4) 4_665 5_655
O2 O1 O2 57.1(4) 1_554 5_655
O2 O1 O2 84.0(3) 4_664 5_655
O2 O1 O2 111.1(3) 3_654 5_655
O3 O1 O2 59.2(2) 3_655 5_655
O3 O1 O2 167.3(5) 4_665 5_655
O3 O1 O2 60.0(2) . 5_655
Ga2 O1 O2 96.47(19) . 5_655
Ga3 O1 O2 40.86(16) 1_554 5_655
Ga3 O1 O2 139.2(3) 2_655 5_655
Ga3 O1 O2 80.92(12) 4_664 5_655
O2 O1 O2 11.2(2) 6 5_655
O2 O1 O2 127.4(4) 2_655 5_655
O2 O1 O2 107.9(3) 5_665 5_655
O3 O1 O2 77.50(14) 2_655 5_655
O3 O1 O2 58.2(2) 6 5_655
O3 O1 O2 155.0(3) 5_665 5_655
Ga3 O1 O2 62.70(11) . 5_655
Ga3 O1 O2 134.8(2) 2_656 5_655
Ga3 O1 O2 90.08(18) 4_665 5_655
Nb O1 O2 56.50(11) 1_655 5_655
Ga1 O1 O2 56.50(11) 1_655 5_655
Nb O1 O2 172.81(19) 1_665 5_655
Ga1 O1 O2 172.81(19) 1_665 5_655
Ga1 O1 O2 67.81(14) . 5_655
Nb O1 O2 67.81(14) . 5_655
O2 O1 O2 25.59(16) 2_545 5_655
O2 O1 O2 93.24(18) 5_765 5_655
O2 O1 O2 142.75(19) 6_565 5_655
La O1 O2 55.79(13) 1_554 5_655
La O1 O2 89.7(2) 2_654 5_655
La O1 O2 105.9(2) 4_664 5_655
O3 O1 O2 53.68(14) 6_554 5_655
O3 O1 O2 71.8(2) 2_654 5_655
O3 O1 O2 134.2(3) 5_664 5_655
O3 O1 O2 149.2(2) 6_665 5_655
O3 O1 O2 46.34(15) 5_655 5_655
O3 O1 O2 88.64(18) 2 5_655
Ga2 O1 O2 121.22(14) 2 5_655
Ga2 O1 O2 13.10(12) 2_545 5_655
Ga2 O1 O2 110.48(17) 2_655 5_655
O1 O1 O2 125.82(17) 2 5_655
O1 O1 O2 114.78(12) 2_655 5_655
O1 O1 O2 27.7(2) 2_545 5_655
O1 O1 O2 96.47(19) 1_556 5_655
O1 O1 O2 83.53(19) 1_554 5_655
Ga3 O1 O2 44.41(11) 2_545 5_655
Ga3 O1 O2 74.75(15) 4_764 5_655
Ga3 O1 O2 150.6(2) 1_564 5_655
O3 O1 O2 42.21(19) 5_654 5_655
O3 O1 O2 82.57(14) 2_554 5_655
O3 O1 O2 132.9(3) 6_664 5_655
O3 O1 O2 38.11(15) 4_655 5_655
O3 O1 O2 156.0(2) 1_665 5_655
O3 O1 O2 81.49(14) 3 5_655
O2 O1 O2 119.3(2) 2_656 5_655
O2 O1 O2 58.49(11) 6_556 5_655
O2 O1 O2 107.3(3) 5_666 5_655
O1 O1 O2 114.1(2) 2_554 5_655
O1 O1 O2 29.55(16) 2_544 5_655
O1 O1 O2 105.3(2) 2_654 5_655
O3 O1 O2 79.36(15) 3_656 5_655
O3 O1 O2 130.1(3) 4_666 5_655
O3 O1 O2 79.7(2) 1_556 5_655
O3 O1 O2 65.48(16) 1_655 5_655
O3 O1 O2 54.17(15) 4 5_655
O3 O1 O2 168.6(3) 3_665 5_655
La O1 O2 137.64(12) 1_665 5_655
La O1 O2 22.88(9) 4_655 5_655
La O1 O2 103.46(14) 2 5_655
Ga2 O1 O2 83.53(19) 1_554 6_665
La O1 O2 138.20(19) . 6_665
La O1 O2 32.6(2) 2_655 6_665
La O1 O2 102.29(11) 4_665 6_665
O2 O1 O2 94.9(4) . 6_665
O2 O1 O2 67.9(3) 3_655 6_665
O2 O1 O2 125.0(3) 4_665 6_665
O2 O1 O2 84.0(3) 1_554 6_665
O2 O1 O2 111.1(3) 4_664 6_665
O2 O1 O2 57.1(4) 3_654 6_665
O3 O1 O2 60.0(2) 3_655 6_665
O3 O1 O2 59.2(2) 4_665 6_665
O3 O1 O2 167.3(5) . 6_665
Ga2 O1 O2 96.47(19) . 6_665
Ga3 O1 O2 80.92(12) 1_554 6_665
Ga3 O1 O2 40.86(16) 2_655 6_665
Ga3 O1 O2 139.2(3) 4_664 6_665
O2 O1 O2 107.9(3) 6 6_665
O2 O1 O2 11.2(2) 2_655 6_665
O2 O1 O2 127.4(4) 5_665 6_665
O3 O1 O2 58.2(2) 2_655 6_665
O3 O1 O2 155.0(3) 6 6_665
O3 O1 O2 77.50(14) 5_665 6_665
Ga3 O1 O2 90.08(18) . 6_665
Ga3 O1 O2 62.70(11) 2_656 6_665
Ga3 O1 O2 134.8(2) 4_665 6_665
Nb O1 O2 67.81(14) 1_655 6_665
Ga1 O1 O2 67.81(14) 1_655 6_665
Nb O1 O2 56.50(11) 1_665 6_665
Ga1 O1 O2 56.50(11) 1_665 6_665
Ga1 O1 O2 172.81(19) . 6_665
Nb O1 O2 172.81(19) . 6_665
O2 O1 O2 142.75(19) 2_545 6_665
O2 O1 O2 25.59(16) 5_765 6_665
O2 O1 O2 93.24(18) 6_565 6_665
La O1 O2 105.9(2) 1_554 6_665
La O1 O2 55.79(13) 2_654 6_665
La O1 O2 89.7(2) 4_664 6_665
O3 O1 O2 134.2(3) 6_554 6_665
O3 O1 O2 53.68(14) 2_654 6_665
O3 O1 O2 71.8(2) 5_664 6_665
O3 O1 O2 46.34(15) 6_665 6_665
O3 O1 O2 88.64(18) 5_655 6_665
O3 O1 O2 149.2(2) 2 6_665
Ga2 O1 O2 110.48(18) 2 6_665
Ga2 O1 O2 121.22(14) 2_545 6_665
Ga2 O1 O2 13.10(12) 2_655 6_665
O1 O1 O2 114.78(12) 2 6_665
O1 O1 O2 27.7(2) 2_655 6_665
O1 O1 O2 125.82(17) 2_545 6_665
O1 O1 O2 96.47(19) 1_556 6_665
O1 O1 O2 83.53(19) 1_554 6_665
Ga3 O1 O2 150.6(2) 2_545 6_665
Ga3 O1 O2 44.41(11) 4_764 6_665
Ga3 O1 O2 74.75(15) 1_564 6_665
O3 O1 O2 82.57(14) 5_654 6_665
O3 O1 O2 132.9(3) 2_554 6_665
O3 O1 O2 42.21(19) 6_664 6_665
O3 O1 O2 81.49(14) 4_655 6_665
O3 O1 O2 38.11(15) 1_665 6_665
O3 O1 O2 156.0(2) 3 6_665
O2 O1 O2 58.49(11) 2_656 6_665
O2 O1 O2 107.3(3) 6_556 6_665
O2 O1 O2 119.3(2) 5_666 6_665
O1 O1 O2 105.3(2) 2_554 6_665
O1 O1 O2 114.1(2) 2_544 6_665
O1 O1 O2 29.55(16) 2_654 6_665
O3 O1 O2 79.7(2) 3_656 6_665
O3 O1 O2 79.36(15) 4_666 6_665
O3 O1 O2 130.1(3) 1_556 6_665
O3 O1 O2 54.17(15) 1_655 6_665
O3 O1 O2 168.6(3) 4 6_665
O3 O1 O2 65.48(16) 3_665 6_665
La O1 O2 22.88(9) 1_665 6_665
La O1 O2 103.46(14) 4_655 6_665
La O1 O2 137.64(12) 2 6_665
O2 O1 O2 118.75(7) 5_655 6_665
Ga2 O1 O2 83.53(19) 1_554 2
La O1 O2 102.29(11) . 2
La O1 O2 138.20(19) 2_655 2
La O1 O2 32.6(2) 4_665 2
O2 O1 O2 125.0(3) . 2
O2 O1 O2 94.9(4) 3_655 2
O2 O1 O2 67.9(3) 4_665 2
O2 O1 O2 111.1(3) 1_554 2
O2 O1 O2 57.1(4) 4_664 2
O2 O1 O2 84.0(3) 3_654 2
O3 O1 O2 167.3(5) 3_655 2
O3 O1 O2 60.0(2) 4_665 2
O3 O1 O2 59.2(2) . 2
Ga2 O1 O2 96.47(19) . 2
Ga3 O1 O2 139.2(3) 1_554 2
Ga3 O1 O2 80.92(12) 2_655 2
Ga3 O1 O2 40.86(16) 4_664 2
O2 O1 O2 127.4(4) 6 2
O2 O1 O2 107.9(3) 2_655 2
O2 O1 O2 11.2(2) 5_665 2
O3 O1 O2 155.0(3) 2_655 2
O3 O1 O2 77.50(14) 6 2
O3 O1 O2 58.2(2) 5_665 2
Ga3 O1 O2 134.8(2) . 2
Ga3 O1 O2 90.08(18) 2_656 2
Ga3 O1 O2 62.70(11) 4_665 2
Nb O1 O2 172.81(19) 1_655 2
Ga1 O1 O2 172.81(19) 1_655 2
Nb O1 O2 67.81(14) 1_665 2
Ga1 O1 O2 67.81(14) 1_665 2
Ga1 O1 O2 56.50(11) . 2
Nb O1 O2 56.50(11) . 2
O2 O1 O2 93.24(18) 2_545 2
O2 O1 O2 142.75(19) 5_765 2
O2 O1 O2 25.59(16) 6_565 2
La O1 O2 89.7(2) 1_554 2
La O1 O2 105.9(2) 2_654 2
La O1 O2 55.79(13) 4_664 2
O3 O1 O2 71.8(2) 6_554 2
O3 O1 O2 134.2(3) 2_654 2
O3 O1 O2 53.68(14) 5_664 2
O3 O1 O2 88.64(18) 6_665 2
O3 O1 O2 149.2(2) 5_655 2
O3 O1 O2 46.34(15) 2 2
Ga2 O1 O2 13.10(12) 2 2
Ga2 O1 O2 110.48(17) 2_545 2
Ga2 O1 O2 121.22(14) 2_655 2
O1 O1 O2 27.7(2) 2 2
O1 O1 O2 125.82(17) 2_655 2
O1 O1 O2 114.78(12) 2_545 2
O1 O1 O2 96.47(19) 1_556 2
O1 O1 O2 83.53(19) 1_554 2
Ga3 O1 O2 74.75(15) 2_545 2
Ga3 O1 O2 150.6(2) 4_764 2
Ga3 O1 O2 44.41(11) 1_564 2
O3 O1 O2 132.9(3) 5_654 2
O3 O1 O2 42.21(19) 2_554 2
O3 O1 O2 82.57(14) 6_664 2
O3 O1 O2 156.0(2) 4_655 2
O3 O1 O2 81.49(14) 1_665 2
O3 O1 O2 38.11(15) 3 2
O2 O1 O2 107.3(3) 2_656 2
O2 O1 O2 119.3(2) 6_556 2
O2 O1 O2 58.49(11) 5_666 2
O1 O1 O2 29.55(16) 2_554 2
O1 O1 O2 105.3(2) 2_544 2
O1 O1 O2 114.1(2) 2_654 2
O3 O1 O2 130.1(3) 3_656 2
O3 O1 O2 79.7(2) 4_666 2
O3 O1 O2 79.36(15) 1_556 2
O3 O1 O2 168.6(3) 1_655 2
O3 O1 O2 65.48(16) 4 2
O3 O1 O2 54.17(15) 3_665 2
La O1 O2 103.46(14) 1_665 2
La O1 O2 137.64(12) 4_655 2
La O1 O2 22.88(9) 2 2
O2 O1 O2 118.75(7) 5_655 2
O2 O1 O2 118.75(7) 6_665 2
Ga2 O1 O3 30.16(10) 1_554 1_554
La O1 O3 86.7(2) . 1_554
La O1 O3 138.0(4) 2_655 1_554
La O1 O3 101.9(2) 4_665 1_554
O2 O1 O3 136.7(2) . 1_554
O2 O1 O3 163.3(3) 3_655 1_554
O2 O1 O3 118.6(3) 4_665 1_554
O2 O1 O3 43.2(3) 1_554 1_554
O2 O1 O3 14.7(3) 4_664 1_554
O2 O1 O3 59.3(3) 3_654 1_554
O3 O1 O3 99.0(4) 3_655 1_554
O3 O1 O3 99.0(4) 4_665 1_554
O3 O1 O3 53.6(3) . 1_554
Ga2 O1 O3 149.84(10) . 1_554
Ga3 O1 O3 69.8(2) 1_554 1_554
Ga3 O1 O3 87.3(3) 2_655 1_554
Ga3 O1 O3 35.74(16) 4_664 1_554
O2 O1 O3 70.5(3) 6 1_554
O2 O1 O3 108.3(4) 2_655 1_554
O2 O1 O3 60.6(3) 5_665 1_554
O3 O1 O3 135.44(18) 2_655 1_554
O3 O1 O3 89.2(2) 6 1_554
O3 O1 O3 123.4(3) 5_665 1_554
Ga3 O1 O3 132.58(10) . 1_554
Ga3 O1 O3 154.89(13) 2_656 1_554
Ga3 O1 O3 108.53(9) 4_665 1_554
Nb O1 O3 111.37(18) 1_655 1_554
Ga1 O1 O3 111.37(18) 1_655 1_554
Nb O1 O3 116.5(2) 1_665 1_554
Ga1 O1 O3 116.5(2) 1_665 1_554
Ga1 O1 O3 70.63(12) . 1_554
Nb O1 O3 70.63(12) . 1_554
O2 O1 O3 57.6(2) 2_545 1_554
O2 O1 O3 108.8(3) 5_765 1_554
O2 O1 O3 80.4(2) 6_565 1_554
La O1 O3 20.19(10) 1_554 1_554
La O1 O3 58.94(16) 2_654 1_554
La O1 O3 36.93(12) 4_664 1_554
O3 O1 O3 23.20(18) 6_554 1_554
O3 O1 O3 74.6(2) 2_654 1_554
O3 O1 O3 65.7(2) 5_664 1_554
O3 O1 O3 138.0(2) 6_665 1_554
O3 O1 O3 114.24(18) 5_655 1_554
O3 O1 O3 87.7(2) 2 1_554
Ga2 O1 O3 62.08(15) 2 1_554
Ga2 O1 O3 56.78(14) 2_545 1_554
Ga2 O1 O3 101.8(2) 2_655 1_554
O1 O1 O3 96.3(2) 2 1_554
O1 O1 O3 140.6(4) 2_655 1_554
O1 O1 O3 91.8(2) 2_545 1_554
O1 O1 O3 149.84(10) 1_556 1_554
O1 O1 O3 30.16(10) 1_554 1_554
Ga3 O1 O3 43.18(11) 2_545 1_554
Ga3 O1 O3 94.2(2) 4_764 1_554
Ga3 O1 O3 80.81(17) 1_564 1_554
O3 O1 O3 63.40(17) 5_654 1_554
O3 O1 O3 30.5(2) 2_554 1_554
O3 O1 O3 81.8(2) 6_664 1_554
O3 O1 O3 91.1(3) 4_655 1_554
O3 O1 O3 109.7(3) 1_665 1_554
O3 O1 O3 58.54(15) 3 1_554
O2 O1 O3 169.64(18) 2_656 1_554
O2 O1 O3 124.83(12) 6_556 1_554
O2 O1 O3 118.11(14) 5_666 1_554
O1 O1 O3 47.8(2) 2_554 1_554
O1 O1 O3 42.27(19) 2_544 1_554
O1 O1 O3 84.5(3) 2_654 1_554
O3 O1 O3 149.20(7) 3_656 1_554
O3 O1 O3 149.20(7) 4_666 1_554
O3 O1 O3 116.20(14) 1_556 1_554
O3 O1 O3 104.1(3) 1_655 1_554
O3 O1 O3 56.64(14) 4 1_554
O3 O1 O3 98.8(2) 3_665 1_554
La O1 O3 127.0(2) 1_665 1_554
La O1 O3 91.31(13) 4_655 1_554
La O1 O3 76.20(11) 2 1_554
O2 O1 O3 69.88(16) 5_655 1_554
O2 O1 O3 113.7(3) 6_665 1_554
O2 O1 O3 69.5(2) 2 1_554
Ga2 O2 Ga3 120.2(8) . .
Ga2 O2 La 105.4(5) . .
Ga3 O2 La 120.4(5) . .
Ga2 O2 O2 39.6(3) . 4_665
Ga3 O2 O2 144.2(7) . 4_665
La O2 O2 65.7(5) . 4_665
Ga2 O2 O2 39.6(3) . 3_655
Ga3 O2 O2 129.3(7) . 3_655
La O2 O2 110.3(3) . 3_655
O2 O2 O2 60.000(2) 4_665 3_655
Ga2 O2 O3 159.3(7) . 5_655
Ga3 O2 O3 39.2(3) . 5_655
La O2 O3 91.7(4) . 5_655
O2 O2 O3 154.8(8) 4_665 5_655
O2 O2 O3 143.6(8) 3_655 5_655
Ga2 O2 La 90.3(5) . 2_655
Ga3 O2 La 112.3(6) . 2_655
La O2 La 103.1(5) . 2_655
O2 O2 La 98.7(4) 4_665 2_655
O2 O2 La 50.6(3) 3_655 2_655
O3 O2 La 97.2(5) 5_655 2_655
Ga2 O2 O3 117.1(6) . 2_655
Ga3 O2 O3 62.3(4) . 2_655
La O2 O3 127.3(6) . 2_655
O2 O2 O3 146.1(7) 4_665 2_655
O2 O2 O3 86.8(7) 3_655 2_655
O3 O2 O3 56.9(4) 5_655 2_655
La O2 O3 50.1(3) 2_655 2_655
Ga2 O2 O2 102.0(8) . 6_556
Ga3 O2 O2 40.0(5) . 6_556
La O2 O2 97.6(4) . 6_556
O2 O2 O2 106.7(4) 4_665 6_556
O2 O2 O2 136.6(4) 3_655 6_556
O3 O2 O2 63.4(4) 5_655 6_556
La O2 O2 152.1(2) 2_655 6_556
O3 O2 O2 102.3(3) 2_655 6_556
Ga2 O2 O1 83.8(4) . .
Ga3 O2 O1 153.6(7) . .
La O2 O1 55.7(3) . .
O2 O2 O1 61.5(2) 4_665 .
O2 O2 O1 61.5(2) 3_655 .
O3 O2 O1 116.0(6) 5_655 .
La O2 O1 52.1(3) 2_655 .
O3 O2 O1 98.1(6) 2_655 .
O2 O2 O1 153.1(4) 6_556 .
Ga2 O2 O3 89.5(5) . 3_656
Ga3 O2 O3 35.5(3) . 3_656
La O2 O3 154.3(6) . 3_656
O2 O2 O3 126.1(3) 4_665 3_656
O2 O2 O3 94.5(5) 3_655 3_656
O3 O2 O3 70.5(4) 5_655 3_656
La O2 O3 97.5(4) 2_655 3_656
O3 O2 O3 58.2(5) 2_655 3_656
O2 O2 O3 58.2(5) 6_556 3_656
O1 O2 O3 148.7(6) . 3_656
Ga2 O2 O1 31.1(3) . 1_556
Ga3 O2 O1 89.7(5) . 1_556
La O2 O1 122.3(5) . 1_556
O2 O2 O1 62.9(2) 4_665 1_556
O2 O2 O1 62.9(2) 3_655 1_556
O3 O2 O1 128.8(5) 5_655 1_556
La O2 O1 108.9(3) 2_655 1_556
O3 O2 O1 110.0(4) 2_655 1_556
O2 O2 O1 74.2(5) 6_556 1_556
O1 O2 O1 114.8(3) . 1_556
O3 O2 O1 63.1(4) 3_656 1_556
Ga2 O2 O3 132.8(7) . 3_655
Ga3 O2 O3 94.0(5) . 3_655
La O2 O3 79.2(4) . 3_655
O2 O2 O3 121.1(3) 4_665 3_655
O2 O2 O3 94.0(4) 3_655 3_655
O3 O2 O3 61.1(4) 5_655 3_655
La O2 O3 44.4(3) 2_655 3_655
O3 O2 O3 49.3(4) 2_655 3_655
O2 O2 O3 124.3(4) 6_556 3_655
O1 O2 O3 59.7(4) . 3_655
O3 O2 O3 106.2(4) 3_656 3_655
O1 O2 O3 151.9(5) 1_556 3_655
Ga2 O2 O1 127.9(7) . 2_545
Ga3 O2 O1 75.5(4) . 2_545
La O2 O1 45.6(2) . 2_545
O2 O2 O1 96.9(6) 4_665 2_545
O2 O2 O1 154.5(5) 3_655 2_545
O3 O2 O1 58.1(3) 5_655 2_545
La O2 O1 132.2(5) 2_655 2_545
O3 O2 O1 113.9(3) 2_655 2_545
O2 O2 O1 56.3(4) 6_556 2_545
O1 O2 O1 99.3(3) . 2_545
O3 O2 O1 108.8(4) 3_656 2_545
O1 O2 O1 118.5(5) 1_556 2_545
O3 O2 O1 89.3(3) 3_655 2_545
Ga2 O2 Nb 149.2(6) . 1_655
Ga3 O2 Nb 61.4(4) . 1_655
La O2 Nb 97.4(4) . 1_655
O2 O2 Nb 153.6(3) 4_665 1_655
O2 O2 Nb 112.7(6) 3_655 1_655
O3 O2 Nb 33.1(2) 5_655 1_655
La O2 Nb 64.1(3) 2_655 1_655
O3 O2 Nb 33.2(2) 2_655 1_655
O2 O2 Nb 95.1(3) 6_556 1_655
O1 O2 Nb 92.4(4) . 1_655
O3 O2 Nb 78.0(3) 3_656 1_655
O1 O2 Nb 139.7(4) 1_556 1_655
O3 O2 Nb 32.71(19) 3_655 1_655
O1 O2 Nb 82.9(2) 2_545 1_655
Ga2 O2 Ga1 149.2(6) . 1_655
Ga3 O2 Ga1 61.4(4) . 1_655
La O2 Ga1 97.4(4) . 1_655
O2 O2 Ga1 153.6(3) 4_665 1_655
O2 O2 Ga1 112.7(6) 3_655 1_655
O3 O2 Ga1 33.1(2) 5_655 1_655
La O2 Ga1 64.1(3) 2_655 1_655
O3 O2 Ga1 33.2(2) 2_655 1_655
O2 O2 Ga1 95.1(3) 6_556 1_655
O1 O2 Ga1 92.4(4) . 1_655
O3 O2 Ga1 78.0(3) 3_656 1_655
O1 O2 Ga1 139.7(4) 1_556 1_655
O3 O2 Ga1 32.71(19) 3_655 1_655
O1 O2 Ga1 82.9(2) 2_545 1_655
Nb O2 Ga1 0.0 1_655 1_655
Ga2 O2 Ga2 112.0(7) . 2_546
Ga3 O2 Ga2 60.1(4) . 2_546
La O2 Ga2 68.7(3) . 2_546
O2 O2 Ga2 96.7(6) 4_665 2_546
O2 O2 Ga2 151.5(6) 3_655 2_546
O3 O2 Ga2 63.1(3) 5_655 2_546
La O2 Ga2 157.4(4) 2_655 2_546
O3 O2 Ga2 117.1(3) 2_655 2_546
O2 O2 Ga2 29.1(2) 6_556 2_546
O1 O2 Ga2 124.4(3) . 2_546
O3 O2 Ga2 86.5(4) 3_656 2_546
O1 O2 Ga2 92.8(5) 1_556 2_546
O3 O2 Ga2 113.1(3) 3_655 2_546
O1 O2 Ga2 28.6(2) 2_545 2_546
Nb O2 Ga2 95.3(2) 1_655 2_546
Ga1 O2 Ga2 95.3(2) 1_655 2_546
Ga2 O2 O2 140.6(6) . 6
Ga3 O2 O2 97.5(4) . 6
La O2 O2 39.0(3) . 6
O2 O2 O2 102.43(19) 4_665 6
O2 O2 O2 122.9(4) 3_655 6
O3 O2 O2 59.6(4) 5_655 6
La O2 O2 85.3(5) 2_655 6
O3 O2 O2 89.4(3) 2_655 6
O2 O2 O2 99.8(5) 6_556 6
O1 O2 O2 62.8(5) . 6
O3 O2 O2 130.0(3) 3_656 6
O1 O2 O2 160.4(4) 1_556 6
O3 O2 O2 46.1(3) 3_655 6
O1 O2 O2 47.1(3) 2_545 6
Nb O2 O2 58.39(17) 1_655 6
Ga1 O2 O2 58.39(17) 1_655 6
Ga2 O2 O2 75.3(3) 2_546 6
Ga2 O2 O3 80.6(5) . 6
Ga3 O2 O3 114.5(6) . 6
La O2 O3 36.6(3) . 6
O2 O2 O3 46.8(5) 4_665 6
O2 O2 O3 106.5(5) 3_655 6
O3 O2 O3 108.3(5) 5_655 6
La O2 O3 130.2(4) 2_655 6
O3 O2 O3 161.7(5) 2_655 6
O2 O2 O3 76.9(2) 6_556 6
O1 O2 O3 78.2(3) . 6
O3 O2 O3 130.8(6) 3_656 6
O1 O2 O3 87.5(4) 1_556 6
O3 O2 O3 115.8(4) 3_655 6
O1 O2 O3 50.2(2) 2_545 6
Nb O2 O3 128.6(3) 1_655 6
Ga1 O2 O3 128.6(3) 1_655 6
Ga2 O2 O3 54.7(2) 2_546 6
O2 O2 O3 72.9(3) 6 6
Ga2 O2 La 64.9(5) . 1_556
Ga3 O2 La 68.9(5) . 1_556
La O2 La 102.8(5) . 1_556
O2 O2 La 75.4(3) 4_665 1_556
O2 O2 La 102.30(19) 3_655 1_556
O3 O2 La 100.4(4) 5_655 1_556
La O2 La 148.0(3) 2_655 1_556
O3 O2 La 122.3(4) 2_655 1_556
O2 O2 La 37.4(3) 6_556 1_556
O1 O2 La 136.6(4) . 1_556
O3 O2 La 64.2(4) 3_656 1_556
O1 O2 La 40.1(2) 1_556 1_556
O3 O2 La 161.5(3) 3_655 1_556
O1 O2 La 79.8(4) 2_545 1_556
Nb O2 La 129.9(3) 1_655 1_556
Ga1 O2 La 129.9(3) 1_655 1_556
Ga2 O2 La 52.8(2) 2_546 1_556
O2 O2 La 126.7(5) 6 1_556
O3 O2 La 68.1(3) 6 1_556
Ga2 O2 Ga3 107.8(4) . 4_765
Ga3 O2 Ga3 48.7(3) . 4_765
La O2 Ga3 144.7(5) . 4_765
O2 O2 Ga3 146.0(5) 4_665 4_765
O2 O2 Ga3 88.5(6) 3_655 4_765
O3 O2 Ga3 59.1(3) 5_655 4_765
La O2 Ga3 65.4(3) 2_655 4_765
O3 O2 Ga3 20.7(3) 2_655 4_765
O2 O2 Ga3 87.0(3) 6_556 4_765
O1 O2 Ga3 116.6(5) . 4_765
O3 O2 Ga3 37.6(3) 3_656 4_765
O1 O2 Ga3 92.7(3) 1_556 4_765
O3 O2 Ga3 69.6(3) 3_655 4_765
O1 O2 Ga3 116.2(2) 2_545 4_765
Nb O2 Ga3 47.39(15) 1_655 4_765
Ga1 O2 Ga3 47.39(15) 1_655 4_765
Ga2 O2 Ga3 108.5(3) 2_546 4_765
O2 O2 Ga3 105.77(16) 6 4_765
O3 O2 Ga3 163.2(4) 6 4_765
La O2 Ga3 101.7(3) 1_556 4_765
Ga2 O2 Ga3 44.1(3) . 4_665
Ga3 O2 Ga3 125.4(7) . 4_665
La O2 Ga3 66.6(3) . 4_665
O2 O2 Ga3 19.7(3) 4_665 4_665
O2 O2 Ga3 75.2(4) 3_655 4_665
O3 O2 Ga3 141.2(5) 5_655 4_665
La O2 Ga3 118.2(3) 2_655 4_665
O3 O2 Ga3 161.0(3) 2_655 4_665
O2 O2 Ga3 87.0(3) 6_556 4_665
O1 O2 Ga3 79.0(2) . 4_665
O3 O2 Ga3 116.2(5) 3_656 4_665
O1 O2 Ga3 56.2(2) 1_556 4_665
O3 O2 Ga3 136.8(4) 3_655 4_665
O1 O2 Ga3 85.1(3) 2_545 4_665
Nb O2 Ga3 163.9(3) 1_655 4_665
Ga1 O2 Ga3 163.9(3) 1_655 4_665
Ga2 O2 Ga3 78.8(3) 2_546 4_665
O2 O2 Ga3 105.52(15) 6 4_665
O3 O2 Ga3 36.5(2) 6 4_665
La O2 Ga3 57.6(2) 1_556 4_665
Ga3 O2 Ga3 148.7(3) 4_765 4_665
Ga2 O2 O3 53.0(4) . 1_556
Ga3 O2 O3 100.7(7) . 1_556
La O2 O3 76.8(4) . 1_556
O2 O2 O3 44.2(3) 4_665 1_556
O2 O2 O3 91.4(4) 3_655 1_556
O3 O2 O3 122.5(5) 5_655 1_556
La O2 O3 140.3(3) 2_655 1_556
O3 O2 O3 154.7(4) 2_655 1_556
O2 O2 O3 62.7(3) 6_556 1_556
O1 O2 O3 103.2(3) . 1_556
O3 O2 O3 96.8(6) 3_656 1_556
O1 O2 O3 48.1(3) 1_556 1_556
O3 O2 O3 155.8(4) 3_655 1_556
O1 O2 O3 76.1(4) 2_545 1_556
Nb O2 O3 155.5(4) 1_655 1_556
Ga1 O2 O3 155.5(4) 1_655 1_556
Ga2 O2 O3 60.2(3) 2_546 1_556
O2 O2 O3 112.4(3) 6 1_556
O3 O2 O3 40.4(4) 6 1_556
La O2 O3 33.9(2) 1_556 1_556
Ga3 O2 O3 134.1(4) 4_765 1_556
Ga3 O2 O3 24.76(13) 4_665 1_556
Ga2 O2 La 57.0(3) . 2_656
Ga3 O2 La 68.3(3) . 2_656
La O2 La 159.0(5) . 2_656
O2 O2 La 95.9(2) 4_665 2_656
O2 O2 La 64.7(3) 3_655 2_656
O3 O2 La 103.7(4) 5_655 2_656
La O2 La 89.2(3) 2_655 2_656
O3 O2 La 73.6(3) 2_655 2_656
O2 O2 La 77.2(5) 6_556 2_656
O1 O2 La 125.9(3) . 2_656
O3 O2 La 33.50(19) 3_656 2_656
O1 O2 La 36.69(14) 1_556 2_656
O3 O2 La 120.7(4) 3_655 2_656
O1 O2 La 133.5(5) 2_545 2_656
Nb O2 La 103.4(3) 1_655 2_656
Ga1 O2 La 103.4(3) 1_655 2_656
Ga2 O2 La 105.5(4) 2_546 2_656
O2 O2 La 161.48(16) 6 2_656
O3 O2 La 123.1(4) 6 2_656
La O2 La 60.7(2) 1_556 2_656
Ga3 O2 La 56.06(14) 4_765 2_656
Ga3 O2 La 92.7(3) 4_665 2_656
O3 O2 La 82.8(3) 1_556 2_656
Ga2 O2 La 49.1(3) . 4_665
Ga3 O2 La 168.6(5) . 4_665
La O2 La 69.9(3) . 4_665
O2 O2 La 31.90(19) 4_665 4_665
O2 O2 La 41.1(3) 3_655 4_665
O3 O2 La 151.2(5) 5_655 4_665
La O2 La 67.3(2) 2_655 4_665
O3 O2 La 116.8(5) 2_655 4_665
O2 O2 La 138.6(3) 6_556 4_665
O1 O2 La 35.29(18) . 4_665
O3 O2 La 133.4(3) 3_656 4_665
O1 O2 La 80.0(2) 1_556 4_665
O3 O2 La 93.0(4) 3_655 4_665
O1 O2 La 113.6(3) 2_545 4_665
Nb O2 La 124.9(4) 1_655 4_665
Ga1 O2 La 124.9(4) 1_655 4_665
Ga2 O2 La 124.6(3) 2_546 4_665
O2 O2 La 93.9(5) 6 4_665
O3 O2 La 70.1(2) 6 4_665
La O2 La 105.1(3) 1_556 4_665
Ga3 O2 La 126.5(3) 4_765 4_665
Ga3 O2 La 51.63(12) 4_665 4_665
O3 O2 La 75.9(2) 1_556 4_665
La O2 La 100.35(18) 2_656 4_665
Ga2 O2 Ga3 137.5(6) . 1_554
Ga3 O2 Ga3 100.6(4) . 1_554
La O2 Ga3 57.4(3) . 1_554
O2 O2 Ga3 109.83(18) 4_665 1_554
O2 O2 Ga3 105.3(3) 3_655 1_554
O3 O2 Ga3 62.0(4) 5_655 1_554
La O2 Ga3 61.5(3) 2_655 1_554
O3 O2 Ga3 70.1(4) 2_655 1_554
O2 O2 Ga3 117.7(4) 6_556 1_554
O1 O2 Ga3 54.0(3) . 1_554
O3 O2 Ga3 123.1(4) 3_656 1_554
O1 O2 Ga3 168.0(4) 1_556 1_554
O3 O2 Ga3 22.36(17) 3_655 1_554
O1 O2 Ga3 70.7(3) 2_545 1_554
Nb O2 Ga3 45.09(17) 1_655 1_554
Ga1 O2 Ga3 45.09(17) 1_655 1_554
Ga2 O2 Ga3 97.7(2) 2_546 1_554
O2 O2 Ga3 24.5(2) 6 1_554
O3 O2 Ga3 93.8(3) 6 1_554
La O2 Ga3 150.4(3) 1_556 1_554
Ga3 O2 Ga3 89.5(3) 4_765 1_554
Ga3 O2 Ga3 120.3(3) 4_665 1_554
O3 O2 Ga3 134.2(3) 1_556 1_554
La O2 Ga3 143.0(4) 2_656 1_554
La O2 Ga3 89.3(3) 4_665 1_554
Ga2 O2 Ga3 37.1(3) . 2_656
Ga3 O2 Ga3 116.0(4) . 2_656
La O2 Ga3 123.5(4) . 2_656
O2 O2 Ga3 67.0(4) 4_665 2_656
O2 O2 Ga3 14.0(3) 3_655 2_656
O3 O2 Ga3 138.1(4) 5_655 2_656
La O2 Ga3 56.32(18) 2_655 2_656
O3 O2 Ga3 82.2(3) 2_655 2_656
O2 O2 Ga3 124.5(6) 6_556 2_656
O1 O2 Ga3 75.4(3) . 2_656
O3 O2 Ga3 80.8(3) 3_656 2_656
O1 O2 Ga3 53.32(17) 1_556 2_656
O3 O2 Ga3 100.7(4) 3_655 2_656
O1 O2 Ga3 163.7(4) 2_545 2_656
Nb O2 Ga3 112.4(4) 1_655 2_656
Ga1 O2 Ga3 112.4(4) 1_655 2_656
Ga2 O2 Ga3 146.0(4) 2_546 2_656
O2 O2 Ga3 135.7(7) 6 2_656
O3 O2 Ga3 113.5(3) 6 2_656
La O2 Ga3 93.4(2) 1_556 2_656
Ga3 O2 Ga3 79.5(2) 4_765 2_656
Ga3 O2 Ga3 78.81(16) 4_665 2_656
O3 O2 Ga3 90.0(2) 1_556 2_656
La O2 Ga3 50.64(11) 2_656 2_656
La O2 Ga3 53.66(12) 4_665 2_656
Ga3 O2 Ga3 115.7(4) 1_554 2_656
Ga2 O2 O3 120.7(6) . 4_656
Ga3 O2 O3 1.5(3) . 4_656
La O2 O3 119.0(4) . 4_656
O2 O2 O3 143.6(5) 4_665 4_656
O2 O2 O3 130.7(5) 3_655 4_656
O3 O2 O3 38.8(4) 5_655 4_656
La O2 O3 113.6(4) 2_655 4_656
O3 O2 O3 63.5(3) 2_655 4_656
O2 O2 O3 38.9(3) 6_556 4_656
O1 O2 O3 153.7(5) . 4_656
O3 O2 O3 36.8(3) 3_656 4_656
O1 O2 O3 90.1(4) 1_556 4_656
O3 O2 O3 94.4(3) 3_655 4_656
O1 O2 O3 74.1(3) 2_545 4_656
Nb O2 O3 61.74(19) 1_655 4_656
Ga1 O2 O3 61.74(19) 1_655 4_656
Ga2 O2 O3 58.6(2) 2_546 4_656
O2 O2 O3 96.6(3) 6 4_656
O3 O2 O3 113.0(4) 6 4_656
La O2 O3 68.4(3) 1_556 4_656
Ga3 O2 O3 50.17(16) 4_765 4_656
Ga3 O2 O3 124.6(5) 4_665 4_656
O3 O2 O3 99.8(5) 1_556 4_656
La O2 O3 69.4(2) 2_656 4_656
La O2 O3 169.5(3) 4_665 4_656
Ga3 O2 O3 100.4(2) 1_554 4_656
Ga3 O2 O3 117.4(3) 2_656 4_656
Ga2 O2 O3 87.1(4) . .
Ga3 O2 O3 139.2(5) . .
La O2 O3 19.8(2) . .
O2 O2 O3 47.9(4) 4_665 .
O2 O2 O3 91.4(3) 3_655 .
O3 O2 O3 111.1(3) 5_655 .
La O2 O3 95.8(4) 2_655 .
O3 O2 O3 134.7(5) 2_655 .
O2 O2 O3 109.5(3) 6_556 .
O1 O2 O3 43.97(18) . .
O3 O2 O3 166.2(7) 3_656 .
O1 O2 O3 109.1(4) 1_556 .
O3 O2 O3 85.8(4) 3_655 .
O1 O2 O3 63.6(3) 2_545 .
Nb O2 O3 111.1(3) 1_655 .
Ga1 O2 O3 111.1(3) 1_655 .
Ga2 O2 O3 82.5(3) 2_546 .
O2 O2 O3 54.6(3) 6 .
O3 O2 O3 35.4(3) 6 .
La O2 O3 102.4(3) 1_556 .
Ga3 O2 O3 155.3(5) 4_765 .
Ga3 O2 O3 53.6(2) 4_665 .
O3 O2 O3 70.6(2) 1_556 .
La O2 O3 143.8(3) 2_656 .
La O2 O3 50.42(16) 4_665 .
Ga3 O2 O3 66.8(2) 1_554 .
Ga3 O2 O3 104.0(2) 2_656 .
O3 O2 O3 137.7(3) 4_656 .
Ga2 O2 Ga2 96.3(5) . 1_554
Ga3 O2 Ga2 141.8(6) . 1_554
La O2 Ga2 51.6(3) . 1_554
O2 O2 Ga2 72.00(10) 4_665 1_554
O2 O2 Ga2 72.00(10) 3_655 1_554
O3 O2 Ga2 103.5(4) 5_655 1_554
La O2 Ga2 52.1(2) 2_655 1_554
O3 O2 Ga2 92.4(5) 2_655 1_554
O2 O2 Ga2 147.8(5) 6_556 1_554
O1 O2 Ga2 12.55(18) . 1_554
O3 O2 Ga2 148.9(6) 3_656 1_554
O1 O2 Ga2 127.4(3) 1_556 1_554
O3 O2 Ga2 49.3(2) 3_655 1_554
O1 O2 Ga2 91.6(3) 2_545 1_554
Nb O2 Ga2 81.6(3) 1_655 1_554
Ga1 O2 Ga2 81.6(3) 1_655 1_554
Ga2 O2 Ga2 118.9(3) 2_546 1_554
O2 O2 Ga2 51.3(4) 6 1_554
O3 O2 Ga2 80.3(3) 6 1_554
La O2 Ga2 145.0(3) 1_556 1_554
Ga3 O2 Ga2 112.4(4) 4_765 1_554
Ga3 O2 Ga2 88.1(2) 4_665 1_554
O3 O2 Ga2 111.1(3) 1_556 1_554
La O2 Ga2 134.8(3) 2_656 1_554
La O2 Ga2 47.71(14) 4_665 1_554
Ga3 O2 Ga2 41.56(14) 1_554 1_554
Ga3 O2 Ga2 85.5(2) 2_656 1_554
O3 O2 Ga2 141.7(3) 4_656 1_554
O3 O2 Ga2 44.87(17) . 1_554
Ga2 O2 O2 90.0(8) . 2_546
Ga3 O2 O2 75.7(6) . 2_546
La O2 O2 67.6(2) . 2_546
O2 O2 O2 75.5(6) 4_665 2_546
O2 O2 O2 128.9(6) 3_655 2_546
O3 O2 O2 85.8(4) 5_655 2_546
La O2 O2 170.4(5) 2_655 2_546
O3 O2 O2 137.2(5) 2_655 2_546
O2 O2 O2 36.5(3) 6_556 2_546
O1 O2 O2 118.4(4) . 2_546
O3 O2 O2 92.1(6) 3_656 2_546
O1 O2 O2 75.7(6) 1_556 2_546
O3 O2 O2 132.2(4) 3_655 2_546
O1 O2 O2 42.9(2) 2_545 2_546
Nb O2 O2 118.2(3) 1_655 2_546
Ga1 O2 O2 118.2(3) 1_655 2_546
Ga2 O2 O2 22.85(9) 2_546 2_546
O2 O2 O2 88.4(2) 6 2_546
O3 O2 O2 40.5(2) 6 2_546
La O2 O2 38.7(4) 1_556 2_546
Ga3 O2 O2 123.5(5) 4_765 2_546
Ga3 O2 O2 56.7(3) 4_665 2_546
O3 O2 O2 37.5(3) 1_556 2_546
La O2 O2 98.9(6) 2_656 2_546
La O2 O2 105.9(4) 4_665 2_546
Ga3 O2 O2 112.8(3) 1_554 2_546
Ga3 O2 O2 126.0(5) 2_656 2_546
O3 O2 O2 74.4(4) 4_656 2_546
O3 O2 O2 74.6(3) . 2_546
Ga2 O2 O2 118.4(3) 1_554 2_546
Ga2 O2 O2 51.3(3) . 2_656
Ga3 O2 O2 92.6(5) . 2_656
La O2 O2 147.1(5) . 2_656
O2 O2 O2 87.9(4) 4_665 2_656
O2 O2 O2 36.7(4) 3_655 2_656
O3 O2 O2 117.1(5) 5_655 2_656
La O2 O2 60.0(2) 2_655 2_656
O3 O2 O2 66.0(3) 2_655 2_656
O2 O2 O2 109.2(7) 6_556 2_656
O1 O2 O2 95.1(4) . 2_656
O3 O2 O2 57.9(3) 3_656 2_656
O1 O2 O2 51.9(3) 1_556 2_656
O3 O2 O2 100.0(4) 3_655 2_656
O1 O2 O2 165.4(6) 2_545 2_656
Nb O2 O2 99.0(4) 1_655 2_656
Ga1 O2 O2 99.0(4) 1_655 2_656
Ga2 O2 O2 137.3(5) 2_546 2_656
O2 O2 O2 145.0(7) 6 2_656
O3 O2 O2 131.9(5) 6 2_656
La O2 O2 88.1(4) 1_556 2_656
Ga3 O2 O2 58.1(2) 4_765 2_656
Ga3 O2 O2 95.4(3) 4_665 2_656
O3 O2 O2 98.4(4) 1_556 2_656
La O2 O2 32.0(2) 2_656 2_656
La O2 O2 77.3(3) 4_665 2_656
Ga3 O2 O2 120.6(5) 1_554 2_656
Ga3 O2 O2 23.72(15) 2_656 2_656
O3 O2 O2 94.0(4) 4_656 2_656
O3 O2 O2 127.7(4) . 2_656
Ga2 O2 O2 103.0(4) 1_554 2_656
O2 O2 O2 126.6(7) 2_546 2_656
Ga2 O2 La 161.5(7) . 4_655
Ga3 O2 La 59.7(2) . 4_655
La O2 La 65.00(19) . 4_655
O2 O2 La 128.2(6) 4_665 4_655
O2 O2 La 156.9(4) 3_655 4_655
O3 O2 La 27.1(2) 5_655 4_655
La O2 La 107.0(4) 2_655 4_655
O3 O2 La 80.0(3) 2_655 4_655
O2 O2 La 65.5(3) 6_556 4_655
O1 O2 La 101.5(3) . 4_655
O3 O2 La 94.5(3) 3_656 4_655
O1 O2 La 139.6(5) 1_556 4_655
O3 O2 La 63.1(2) 3_655 4_655
O1 O2 La 34.04(11) 2_545 4_655
Nb O2 La 49.01(11) 1_655 4_655
Ga1 O2 La 49.01(11) 1_655 4_655
Ga2 O2 La 50.41(12) 2_546 4_655
O2 O2 La 38.9(3) 6 4_655
O3 O2 La 83.2(3) 6 4_655
La O2 La 100.8(3) 1_556 4_655
Ga3 O2 La 85.86(19) 4_765 4_655
Ga3 O2 La 119.0(3) 4_665 4_655
O3 O2 La 108.5(3) 1_556 4_655
La O2 La 127.9(3) 2_656 4_655
La O2 La 131.7(3) 4_665 4_655
Ga3 O2 La 52.30(12) 1_554 4_655
Ga3 O2 La 161.4(4) 2_656 4_655
O3 O2 La 58.65(17) 4_656 4_655
O3 O2 La 84.7(2) . 4_655
Ga2 O2 La 89.6(2) 1_554 4_655
O2 O2 La 71.88(17) 2_546 4_655
O2 O2 La 143.9(4) 2_656 4_655
Ga2 O2 O2 84.8(4) . 5_766
Ga3 O2 O2 62.2(3) . 5_766
La O2 O2 163.3(8) . 5_766
O2 O2 O2 123.2(4) 4_665 5_766
O2 O2 O2 69.0(5) 3_655 5_766
O3 O2 O2 81.6(3) 5_655 5_766
La O2 O2 62.9(4) 2_655 5_766
O3 O2 O2 37.0(3) 2_655 5_766
O2 O2 O2 93.1(5) 6_556 5_766
O1 O2 O2 113.7(5) . 5_766
O3 O2 O2 35.0(3) 3_656 5_766
O1 O2 O2 73.0(3) 1_556 5_766
O3 O2 O2 84.2(5) 3_655 5_766
O1 O2 O2 136.5(2) 2_545 5_766
Nb O2 O2 68.8(3) 1_655 5_766
Ga1 O2 O2 68.8(3) 1_655 5_766
Ga2 O2 O2 120.4(4) 2_546 5_766
O2 O2 O2 126.4(4) 6 5_766
O3 O2 O2 160.0(6) 6 5_766
La O2 O2 93.4(4) 1_556 5_766
Ga3 O2 O2 23.07(17) 4_765 5_766
Ga3 O2 O2 127.1(3) 4_665 5_766
O3 O2 O2 119.7(5) 1_556 5_766
La O2 O2 36.9(2) 2_656 5_766
La O2 O2 109.7(2) 4_665 5_766
Ga3 O2 O2 106.2(5) 1_554 5_766
Ga3 O2 O2 58.12(15) 2_656 5_766
O3 O2 O2 63.7(2) 4_656 5_766
O3 O2 O2 157.2(5) . 5_766
Ga2 O2 O2 115.0(5) 1_554 5_766
O2 O2 O2 126.6(7) 2_546 5_766
O2 O2 O2 35.5(3) 2_656 5_766
La O2 O2 108.6(2) 4_655 5_766
Ga2 O2 O3 167.1(8) . 4_655
Ga3 O2 O3 68.1(4) . 4_655
La O2 O3 75.5(3) . 4_655
O2 O2 O3 139.1(3) 4_665 4_655
O2 O2 O3 127.7(5) 3_655 4_655
O3 O2 O3 29.7(4) 5_655 4_655
La O2 O3 77.1(3) 2_655 4_655
O3 O2 O3 56.3(3) 2_655 4_655
O2 O2 O3 90.5(4) 6_556 4_655
O1 O2 O3 86.4(4) . 4_655
O3 O2 O3 94.7(3) 3_656 4_655
O1 O2 O3 157.3(4) 1_556 4_655
O3 O2 O3 34.4(2) 3_655 4_655
O1 O2 O3 61.9(2) 2_545 4_655
Nb O2 O3 23.14(13) 1_655 4_655
Ga1 O2 O3 23.14(13) 1_655 4_655
Ga2 O2 O3 80.4(2) 2_546 4_655
O2 O2 O3 37.1(2) 6 4_655
O3 O2 O3 105.5(3) 6 4_655
La O2 O3 127.8(4) 1_556 4_655
Ga3 O2 O3 69.5(2) 4_765 4_655
Ga3 O2 O3 141.2(3) 4_665 4_655
O3 O2 O3 138.0(4) 1_556 4_655
La O2 O3 124.4(3) 2_656 4_655
La O2 O3 121.7(4) 4_665 4_655
Ga3 O2 O3 32.48(19) 1_554 4_655
Ga3 O2 O3 131.8(4) 2_656 4_655
O3 O2 O3 67.9(2) 4_656 4_655
O3 O2 O3 91.5(4) . 4_655
Ga2 O2 O3 74.0(3) 1_554 4_655
O2 O2 O3 102.0(3) 2_546 4_655
O2 O2 O3 121.7(4) 2_656 4_655
La O2 O3 30.17(12) 4_655 4_655
O2 O2 O3 91.7(4) 5_766 4_655
Ga2 O2 O1 82.5(4) . 2_655
Ga3 O2 O1 95.1(5) . 2_655
La O2 O1 128.9(6) . 2_655
O2 O2 O1 106.8(5) 4_665 2_655
O2 O2 O1 47.6(5) 3_655 2_655
O3 O2 O1 96.0(4) 5_655 2_655
La O2 O1 25.8(2) 2_655 2_655
O3 O2 O1 39.4(2) 2_655 2_655
O2 O2 O1 130.7(4) 6_556 2_655
O1 O2 O1 75.9(4) . 2_655
O3 O2 O1 72.9(4) 3_656 2_655
O1 O2 O1 90.4(3) 1_556 2_655
O3 O2 O1 61.5(3) 3_655 2_655
O1 O2 O1 149.0(4) 2_545 2_655
Nb O2 O1 67.0(3) 1_655 2_655
Ga1 O2 O1 67.0(3) 1_655 2_655
Ga2 O2 O1 155.0(3) 2_546 2_655
O2 O2 O1 107.0(5) 6 2_655
O3 O2 O1 150.3(3) 6 2_655
La O2 O1 124.9(3) 1_556 2_655
Ga3 O2 O1 46.50(16) 4_765 2_655
Ga3 O2 O1 122.8(2) 4_665 2_655
O3 O2 O1 134.9(3) 1_556 2_655
La O2 O1 64.4(2) 2_656 2_655
La O2 O1 80.4(2) 4_665 2_655
Ga3 O2 O1 82.5(3) 1_554 2_655
Ga3 O2 O1 45.46(15) 2_656 2_655
O3 O2 O1 96.6(3) 4_656 2_655
O3 O2 O1 119.7(4) . 2_655
Ga2 O2 O1 77.5(3) 1_554 2_655
O2 O2 O1 163.2(5) 2_546 2_655
O2 O2 O1 38.5(2) 2_656 2_655
La O2 O1 115.9(3) 4_655 2_655
O2 O2 O1 37.9(3) 5_766 2_655
O3 O2 O1 87.1(3) 4_655 2_655
Ga2 O2 Ga1 99.3(5) . 1_656
Ga3 O2 Ga1 23.3(2) . 1_656
La O2 Ga1 142.2(4) . 1_656
O2 O2 Ga1 132.54(14) 4_665 1_656
O2 O2 Ga1 107.0(4) 3_655 1_656
O3 O2 Ga1 60.2(3) 5_655 1_656
La O2 Ga1 105.0(3) 2_655 1_656
O3 O2 Ga1 60.2(3) 2_655 1_656
O2 O2 Ga1 48.7(3) 6_556 1_656
O1 O2 Ga1 157.1(5) . 1_656
O3 O2 Ga1 12.45(17) 3_656 1_656
O1 O2 Ga1 70.6(3) 1_556 1_656
O3 O2 Ga1 104.3(3) 3_655 1_656
O1 O2 Ga1 96.6(3) 2_545 1_656
Nb O2 Ga1 73.31(18) 1_655 1_656
Ga1 O2 Ga1 73.31(18) 1_655 1_656
Ga2 O2 Ga1 75.7(2) 2_546 1_656
O2 O2 Ga1 119.8(3) 6 1_656
O3 O2 Ga1 124.7(4) 6 1_656
La O2 Ga1 62.7(2) 1_556 1_656
Ga3 O2 Ga1 40.75(11) 4_765 1_656
Ga3 O2 Ga1 118.8(4) 4_665 1_656
O3 O2 Ga1 96.5(4) 1_556 1_656
La O2 Ga1 45.06(12) 2_656 1_656
La O2 Ga1 145.4(2) 4_665 1_656
Ga3 O2 Ga1 117.6(2) 1_554 1_656
Ga3 O2 Ga1 93.27(19) 2_656 1_656
O3 O2 Ga1 24.48(14) 4_656 1_656
O3 O2 Ga1 158.1(4) . 1_656
Ga2 O2 Ga1 152.4(4) 1_554 1_656
O2 O2 Ga1 84.4(4) 2_546 1_656
O2 O2 Ga1 70.3(3) 2_656 1_656
La O2 Ga1 82.83(17) 4_655 1_656
O2 O2 Ga1 44.72(18) 5_766 1_656
O3 O2 Ga1 86.7(3) 4_655 1_656
O1 O2 Ga1 82.0(2) 2_655 1_656
Ga2 O2 Nb 99.3(5) . 1_656
Ga3 O2 Nb 23.3(2) . 1_656
La O2 Nb 142.2(4) . 1_656
O2 O2 Nb 132.54(14) 4_665 1_656
O2 O2 Nb 107.0(4) 3_655 1_656
O3 O2 Nb 60.2(3) 5_655 1_656
La O2 Nb 105.0(3) 2_655 1_656
O3 O2 Nb 60.2(3) 2_655 1_656
O2 O2 Nb 48.7(3) 6_556 1_656
O1 O2 Nb 157.1(5) . 1_656
O3 O2 Nb 12.45(17) 3_656 1_656
O1 O2 Nb 70.6(3) 1_556 1_656
O3 O2 Nb 104.3(3) 3_655 1_656
O1 O2 Nb 96.6(3) 2_545 1_656
Nb O2 Nb 73.31(18) 1_655 1_656
Ga1 O2 Nb 73.31(18) 1_655 1_656
Ga2 O2 Nb 75.7(2) 2_546 1_656
O2 O2 Nb 119.8(3) 6 1_656
O3 O2 Nb 124.7(4) 6 1_656
La O2 Nb 62.7(2) 1_556 1_656
Ga3 O2 Nb 40.75(11) 4_765 1_656
Ga3 O2 Nb 118.8(4) 4_665 1_656
O3 O2 Nb 96.5(4) 1_556 1_656
La O2 Nb 45.06(12) 2_656 1_656
La O2 Nb 145.4(2) 4_665 1_656
Ga3 O2 Nb 117.6(2) 1_554 1_656
Ga3 O2 Nb 93.27(19) 2_656 1_656
O3 O2 Nb 24.48(14) 4_656 1_656
O3 O2 Nb 158.1(4) . 1_656
Ga2 O2 Nb 152.4(4) 1_554 1_656
O2 O2 Nb 84.4(4) 2_546 1_656
O2 O2 Nb 70.3(3) 2_656 1_656
La O2 Nb 82.83(17) 4_655 1_656
O2 O2 Nb 44.72(18) 5_766 1_656
O3 O2 Nb 86.7(3) 4_655 1_656
O1 O2 Nb 82.0(2) 2_655 1_656
Ga1 O2 Nb 0.0 1_656 1_656
Ga2 O2 O3 139.9(5) . 6_655
Ga3 O2 O3 41.6(4) . 6_655
La O2 O3 114.2(4) . 6_655
O2 O2 O3 173.8(5) 4_665 6_655
O2 O2 O3 115.4(6) 3_655 6_655
O3 O2 O3 28.7(2) 5_655 6_655
La O2 O3 75.2(3) 2_655 6_655
O3 O2 O3 28.8(2) 2_655 6_655
O2 O2 O3 79.5(2) 6_556 6_655
O1 O2 O3 113.0(5) . 6_655
O3 O2 O3 56.8(4) 3_656 6_655
O1 O2 O3 119.7(4) 1_556 6_655
O3 O2 O3 53.7(3) 3_655 6_655
O1 O2 O3 86.7(2) 2_545 6_655
Nb O2 O3 21.75(17) 1_655 6_655
Ga1 O2 O3 21.75(17) 1_655 6_655
Ga2 O2 O3 88.9(2) 2_546 6_655
O2 O2 O3 76.3(2) 6 6_655
O3 O2 O3 136.9(4) 6 6_655
La O2 O3 110.3(3) 1_556 6_655
Ga3 O2 O3 32.18(17) 4_765 6_655
Ga3 O2 O3 166.4(4) 4_665 6_655
O3 O2 O3 142.0(4) 1_556 6_655
La O2 O3 85.2(2) 2_656 6_655
La O2 O3 141.9(4) 4_665 6_655
Ga3 O2 O3 66.5(2) 1_554 6_655
Ga3 O2 O3 109.6(3) 2_656 6_655
O3 O2 O3 42.3(2) 4_656 6_655
O3 O2 O3 130.7(3) . 6_655
Ga2 O2 O3 102.9(3) 1_554 6_655
O2 O2 O3 110.4(3) 2_546 6_655
O2 O2 O3 89.9(3) 2_656 6_655
La O2 O3 54.19(19) 4_655 6_655
O2 O2 O3 55.2(3) 5_766 6_655
O3 O2 O3 39.2(3) 4_655 6_655
O1 O2 O3 68.1(2) 2_655 6_655
Ga1 O2 O3 51.56(18) 1_656 6_655
Nb O2 O3 51.56(18) 1_656 6_655
Ga2 O2 Ga2 72.7(4) . 2_656
Ga3 O2 Ga2 84.0(4) . 2_656
La O2 Ga2 149.1(6) . 2_656
O2 O2 Ga2 106.6(5) 4_665 2_656
O2 O2 Ga2 48.4(5) 3_655 2_656
O3 O2 Ga2 98.6(4) 5_655 2_656
La O2 Ga2 46.84(17) 2_655 2_656
O3 O2 Ga2 44.3(2) 2_655 2_656
O2 O2 Ga2 113.1(4) 6_556 2_656
O1 O2 Ga2 93.8(4) . 2_656
O3 O2 Ga2 55.1(3) 3_656 2_656
O1 O2 Ga2 72.2(2) 1_556 2_656
O3 O2 Ga2 80.5(3) 3_655 2_656
O1 O2 Ga2 156.5(3) 2_545 2_656
Nb O2 Ga2 77.1(3) 1_655 2_656
Ga1 O2 Ga2 77.1(3) 1_655 2_656
Ga2 O2 Ga2 141.6(3) 2_546 2_656
O2 O2 Ga2 126.5(4) 6 2_656
O3 O2 Ga2 152.8(3) 6 2_656
La O2 Ga2 103.8(2) 1_556 2_656
Ga3 O2 Ga2 40.25(11) 4_765 2_656
Ga3 O2 Ga2 116.75(19) 4_665 2_656
O3 O2 Ga2 119.8(3) 1_556 2_656
La O2 Ga2 43.12(11) 2_656 2_656
La O2 Ga2 88.3(2) 4_665 2_656
Ga3 O2 Ga2 102.4(3) 1_554 2_656
Ga3 O2 Ga2 39.58(10) 2_656 2_656
O3 O2 Ga2 85.5(2) 4_656 2_656
O3 O2 Ga2 135.6(3) . 2_656
Ga2 O2 Ga2 97.5(3) 1_554 2_656
O2 O2 Ga2 141.9(5) 2_546 2_656
O2 O2 Ga2 21.99(14) 2_656 2_656
La O2 Ga2 124.0(3) 4_655 2_656
O2 O2 Ga2 21.89(15) 5_766 2_656
O3 O2 Ga2 99.8(3) 4_655 2_656
O1 O2 Ga2 21.33(18) 2_655 2_656
Ga1 O2 Ga2 65.97(14) 1_656 2_656
Nb O2 Ga2 65.97(14) 1_656 2_656
O3 O2 Ga2 70.1(2) 6_655 2_656
Ga2 O2 Ga3 137.0(5) . 2_646
Ga3 O2 Ga3 21.3(3) . 2_646
La O2 Ga3 114.2(3) . 2_646
O2 O2 Ga3 164.6(5) 4_665 2_646
O2 O2 Ga3 129.5(6) 3_655 2_646
O3 O2 Ga3 23.1(3) 5_655 2_646
La O2 Ga3 96.2(3) 2_655 2_646
O3 O2 Ga3 47.3(2) 2_655 2_646
O2 O2 Ga3 57.9(2) 6_556 2_646
O1 O2 Ga3 132.3(4) . 2_646
O3 O2 Ga3 47.6(2) 3_656 2_646
O1 O2 Ga3 108.6(4) 1_556 2_646
O3 O2 Ga3 72.7(2) 3_655 2_646
O1 O2 Ga3 75.52(18) 2_545 2_646
Nb O2 Ga3 40.08(11) 1_655 2_646
Ga1 O2 Ga3 40.08(11) 1_655 2_646
Ga2 O2 Ga3 70.16(17) 2_546 2_646
O2 O2 Ga3 82.4(2) 6 2_646
O3 O2 Ga3 123.3(3) 6 2_646
La O2 Ga3 90.0(3) 1_556 2_646
Ga3 O2 Ga3 41.08(10) 4_765 2_646
Ga3 O2 Ga3 144.9(4) 4_665 2_646
O3 O2 Ga3 120.5(4) 1_556 2_646
La O2 Ga3 80.63(19) 2_656 2_646
La O2 Ga3 163.4(4) 4_665 2_646
Ga3 O2 Ga3 80.61(18) 1_554 2_646
Ga3 O2 Ga3 119.6(2) 2_656 2_646
O3 O2 Ga3 21.66(13) 4_656 2_646
O3 O2 Ga3 133.9(3) . 2_646
Ga2 O2 Ga3 120.9(3) 1_554 2_646
O2 O2 Ga3 90.2(3) 2_546 2_646
O2 O2 Ga3 96.5(3) 2_656 2_646
La O2 Ga3 49.22(10) 4_655 2_646
O2 O2 Ga3 61.44(13) 5_766 2_646
O3 O2 Ga3 48.7(2) 4_655 2_646
O1 O2 Ga3 85.3(2) 2_655 2_646
Ga1 O2 Ga3 38.12(9) 1_656 2_646
Nb O2 Ga3 38.12(9) 1_656 2_646
O3 O2 Ga3 21.54(12) 6_655 2_646
Ga2 O2 Ga3 81.18(18) 2_656 2_646
Ga2 O2 Ga3 81.7(5) . 2_546
Ga3 O2 Ga3 97.2(6) . 2_546
La O2 Ga3 51.8(3) . 2_546
O2 O2 Ga3 57.0(5) 4_665 2_546
O2 O2 Ga3 115.8(5) 3_655 2_546
O3 O2 Ga3 100.7(4) 5_655 2_546
La O2 Ga3 149.2(4) 2_655 2_546
O3 O2 Ga3 156.9(3) 2_655 2_546
O2 O2 Ga3 58.34(14) 6_556 2_546
O1 O2 Ga3 97.3(3) . 2_546
O3 O2 Ga3 112.0(5) 3_656 2_546
O1 O2 Ga3 78.6(3) 1_556 2_546
O3 O2 Ga3 128.3(3) 3_655 2_546
O1 O2 Ga3 46.3(2) 2_545 2_546
Nb O2 Ga3 129.1(2) 1_655 2_546
Ga1 O2 Ga3 129.1(2) 1_655 2_546
Ga2 O2 Ga3 39.85(16) 2_546 2_546
O2 O2 Ga3 82.5(2) 6 2_546
O3 O2 Ga3 19.13(16) 6 2_546
La O2 Ga3 51.07(19) 1_556 2_546
Ga3 O2 Ga3 145.3(4) 4_765 2_546
Ga3 O2 Ga3 40.54(14) 4_665 2_546
O3 O2 Ga3 31.1(2) 1_556 2_546
La O2 Ga3 110.3(3) 2_656 2_546
La O2 Ga3 85.4(2) 4_665 2_546
Ga3 O2 Ga3 106.0(2) 1_554 2_546
Ga3 O2 Ga3 118.4(3) 2_656 2_546
O3 O2 Ga3 95.9(3) 4_656 2_546
O3 O2 Ga3 54.33(19) . 2_546
Ga2 O2 Ga3 99.1(2) 1_554 2_546
O2 O2 Ga3 21.80(16) 2_546 2_546
O2 O2 Ga3 129.4(4) 2_656 2_546
La O2 Ga3 80.1(2) 4_655 2_546
O2 O2 Ga3 144.4(6) 5_766 2_546
O3 O2 Ga3 107.9(2) 4_655 2_546
O1 O2 Ga3 163.3(2) 2_655 2_546
Ga1 O2 Ga3 105.6(3) 1_656 2_546
Nb O2 Ga3 105.6(3) 1_656 2_546
O3 O2 Ga3 128.3(3) 6_655 2_546
Ga2 O2 Ga3 150.8(3) 2_656 2_546
Ga3 O2 Ga3 110.0(3) 2_646 2_546
Ga2 O2 O2 117.2(5) . 1_554
Ga3 O2 O2 121.5(4) . 1_554
La O2 O2 49.4(4) . 1_554
O2 O2 O2 90.0 4_665 1_554
O2 O2 O2 90.000(1) 3_655 1_554
O3 O2 O2 82.7(4) 5_655 1_554
La O2 O2 56.5(2) 2_655 1_554
O3 O2 O2 82.7(4) 2_655 1_554
O2 O2 O2 133.0(4) 6_556 1_554
O1 O2 O2 33.5(3) . 1_554
O3 O2 O2 140.3(4) 3_656 1_554
O1 O2 O2 148.3(3) 1_556 1_554
O3 O2 O2 34.1(2) 3_655 1_554
O1 O2 O2 78.7(3) 2_545 1_554
Nb O2 O2 64.0(2) 1_655 1_554
Ga1 O2 O2 64.0(2) 1_655 1_554
Ga2 O2 O2 107.3(2) 2_546 1_554
O2 O2 O2 33.2(5) 6 1_554
O3 O2 O2 84.7(3) 6 1_554
La O2 O2 152.26(16) 1_556 1_554
Ga3 O2 O2 103.4(2) 4_765 1_554
Ga3 O2 O2 103.17(19) 4_665 1_554
O3 O2 O2 122.5(2) 1_556 1_554
La O2 O2 145.8(2) 2_656 1_554
La O2 O2 68.49(19) 4_665 1_554
Ga3 O2 O2 20.89(14) 1_554 1_554
Ga3 O2 O2 102.5(2) 2_656 1_554
O3 O2 O2 121.2(2) 4_656 1_554
O3 O2 O2 52.0(3) . 1_554
Ga2 O2 O2 20.91(12) 1_554 1_554
O2 O2 O2 115.2(3) 2_546 1_554
O2 O2 O2 115.2(3) 2_656 1_554
La O2 O2 69.7(2) 4_655 1_554
O2 O2 O2 114.2(4) 5_766 1_554
O3 O2 O2 53.4(3) 4_655 1_554
O1 O2 O2 81.6(2) 2_655 1_554
Ga1 O2 O2 137.29(17) 1_656 1_554
Nb O2 O2 137.29(17) 1_656 1_554
O3 O2 O2 85.7(2) 6_655 1_554
Ga2 O2 O2 102.93(19) 2_656 1_554
Ga3 O2 O2 101.32(18) 2_646 1_554
Ga3 O2 O2 101.19(16) 2_546 1_554
Ga2 O2 O2 62.8(5) . 1_556
Ga3 O2 O2 58.5(4) . 1_556
La O2 O2 130.6(4) . 1_556
O2 O2 O2 90.0 4_665 1_556
O2 O2 O2 90.000(1) 3_655 1_556
O3 O2 O2 97.3(4) 5_655 1_556
La O2 O2 123.5(2) 2_655 1_556
O3 O2 O2 97.3(4) 2_655 1_556
O2 O2 O2 47.0(4) 6_556 1_556
O1 O2 O2 146.5(3) . 1_556
O3 O2 O2 39.7(4) 3_656 1_556
O1 O2 O2 31.7(3) 1_556 1_556
O3 O2 O2 145.9(2) 3_655 1_556
O1 O2 O2 101.3(3) 2_545 1_556
Nb O2 O2 116.0(2) 1_655 1_556
Ga1 O2 O2 116.0(2) 1_655 1_556
Ga2 O2 O2 72.7(2) 2_546 1_556
O2 O2 O2 146.8(5) 6 1_556
O3 O2 O2 95.3(3) 6 1_556
La O2 O2 27.74(16) 1_556 1_556
Ga3 O2 O2 76.6(2) 4_765 1_556
Ga3 O2 O2 76.83(19) 4_665 1_556
O3 O2 O2 57.5(2) 1_556 1_556
La O2 O2 34.2(2) 2_656 1_556
La O2 O2 111.51(19) 4_665 1_556
Ga3 O2 O2 159.11(14) 1_554 1_556
Ga3 O2 O2 77.5(2) 2_656 1_556
O3 O2 O2 58.8(2) 4_656 1_556
O3 O2 O2 128.0(3) . 1_556
Ga2 O2 O2 159.09(12) 1_554 1_556
O2 O2 O2 64.8(3) 2_546 1_556
O2 O2 O2 64.8(3) 2_656 1_556
La O2 O2 110.3(2) 4_655 1_556
O2 O2 O2 65.8(4) 5_766 1_556
O3 O2 O2 126.6(3) 4_655 1_556
O1 O2 O2 98.4(2) 2_655 1_556
Ga1 O2 O2 42.71(17) 1_656 1_556
Nb O2 O2 42.71(17) 1_656 1_556
O3 O2 O2 94.3(2) 6_655 1_556
Ga2 O2 O2 77.07(19) 2_656 1_556
Ga3 O2 O2 78.68(18) 2_646 1_556
Ga3 O2 O2 78.81(16) 2_546 1_556
O2 O2 O2 180.0(3) 1_554 1_556
Ga2 O2 O3 18.6(3) . 4_666
Ga3 O2 O3 114.2(5) . 4_666
La O2 O3 119.9(4) . 4_666
O2 O2 O3 55.5(3) 4_665 4_666
O2 O2 O3 27.8(2) 3_655 4_666
O3 O2 O3 148.3(4) 5_655 4_666
La O2 O3 76.2(2) 2_655 4_666
O3 O2 O3 98.5(3) 2_655 4_666
O2 O2 O3 109.2(5) 6_556 4_666
O1 O2 O3 84.7(3) . 4_666
O3 O2 O3 79.6(3) 3_656 4_666
O1 O2 O3 35.2(2) 1_556 4_666
O3 O2 O3 120.5(4) 3_655 4_666
O1 O2 O3 146.2(4) 2_545 4_666
Nb O2 O3 130.8(4) 1_655 4_666
Ga1 O2 O3 130.8(4) 1_655 4_666
Ga2 O2 O3 126.3(4) 2_546 4_666
O2 O2 O3 147.4(6) 6 4_666
O3 O2 O3 98.9(4) 6 4_666
La O2 O3 74.7(2) 1_556 4_666
Ga3 O2 O3 90.7(2) 4_765 4_666
Ga3 O2 O3 62.54(17) 4_665 4_666
O3 O2 O3 70.3(2) 1_556 4_666
La O2 O3 46.16(18) 2_656 4_666
La O2 O3 54.3(2) 4_665 4_666
Ga3 O2 O3 133.0(4) 1_554 4_666
Ga3 O2 O3 20.13(11) 2_656 4_666
O3 O2 O3 115.2(4) 4_656 4_666
O3 O2 O3 100.43(18) . 4_666
Ga2 O2 O3 96.6(3) 1_554 4_666
O2 O2 O3 105.9(5) 2_546 4_666
O2 O2 O3 33.1(2) 2_656 4_666
La O2 O3 173.7(4) 4_655 4_666
O2 O2 O3 67.7(2) 5_766 4_666
O3 O2 O3 151.7(4) 4_655 4_666
O1 O2 O3 64.65(19) 2_655 4_666
Ga1 O2 O3 91.2(3) 1_656 4_666
Nb O2 O3 91.2(3) 1_656 4_666
O3 O2 O3 122.8(2) 6_655 4_666
Ga2 O2 O3 54.21(15) 2_656 4_666
Ga3 O2 O3 125.7(3) 2_646 4_666
Ga3 O2 O3 99.9(3) 2_546 4_666
O2 O2 O3 116.3(2) 1_554 4_666
O2 O2 O3 63.7(2) 1_556 4_666
Ga2 O2 O2 116.7(5) . 2_545
Ga3 O2 O2 107.3(3) . 2_545
La O2 O2 13.27(15) . 2_545
O2 O2 O2 77.4(6) 4_665 2_545
O2 O2 O2 123.3(4) 3_655 2_545
O3 O2 O2 79.1(3) 5_655 2_545
La O2 O2 108.7(5) 2_655 2_545
O3 O2 O2 121.2(5) 2_655 2_545
O2 O2 O2 88.1(3) 6_556 2_545
O1 O2 O2 66.1(3) . 2_545
O3 O2 O2 142.0(4) 3_656 2_545
O1 O2 O2 128.3(5) 1_556 2_545
O3 O2 O2 76.9(3) 3_655 2_545
O1 O2 O2 33.46(19) 2_545 2_545
Nb O2 O2 89.0(3) 1_655 2_545
Ga1 O2 O2 89.0(3) 1_655 2_545
Ga2 O2 O2 59.08(9) 2_546 2_545
O2 O2 O2 32.1(2) 6 2_545
O3 O2 O2 40.9(2) 6 2_545
La O2 O2 100.8(3) 1_556 2_545
Ga3 O2 O2 135.3(4) 4_765 2_545
Ga3 O2 O2 75.1(3) 4_665 2_545
O3 O2 O2 80.5(3) 1_556 2_545
La O2 O2 161.5(5) 2_656 2_545
La O2 O2 83.1(3) 4_665 2_545
Ga3 O2 O2 54.5(2) 1_554 2_545
Ga3 O2 O2 136.7(4) 2_656 2_545
O3 O2 O2 105.9(3) 4_656 2_545
O3 O2 O2 33.1(2) . 2_545
Ga2 O2 O2 59.8(3) 1_554 2_545
O2 O2 O2 62.86(9) 2_546 2_545
O2 O2 O2 160.0(5) 2_656 2_545
La O2 O2 52.14(14) 4_655 2_545
O2 O2 O2 157.8(5) 5_766 2_545
O3 O2 O2 66.1(3) 4_655 2_545
O1 O2 O2 133.9(5) 2_655 2_545
Ga1 O2 O2 129.6(3) 1_656 2_545
Nb O2 O2 129.6(3) 1_656 2_545
O3 O2 O2 103.4(3) 6_655 2_545
Ga2 O2 O2 155.3(5) 2_656 2_545
Ga3 O2 O2 101.3(2) 2_646 2_545
Ga3 O2 O2 51.58(15) 2_546 2_545
O2 O2 O2 52.3(3) 1_554 2_545
O2 O2 O2 127.7(3) 1_556 2_545
O3 O2 O2 132.5(4) 4_666 2_545
Ga2 O2 O2 84.4(4) . 2_655
Ga3 O2 O2 123.6(6) . 2_655
La O2 O2 95.4(6) . 2_655
O2 O2 O2 88.2(3) 4_665 2_655
O2 O2 O2 45.5(2) 3_655 2_655
O3 O2 O2 105.9(6) 5_655 2_655
La O2 O2 11.23(4) 2_655 2_655
O3 O2 O2 61.3(3) 2_655 2_655
O2 O2 O2 163.3(2) 6_556 2_655
O1 O2 O2 42.0(4) . 2_655
O3 O2 O2 107.0(3) 3_656 2_655
O1 O2 O2 107.3(2) 1_556 2_655
O3 O2 O2 48.6(4) 3_655 2_655
O1 O2 O2 130.8(6) 2_545 2_655
Nb O2 O2 72.8(4) 1_655 2_655
Ga1 O2 O2 72.8(4) 1_655 2_655
Ga2 O2 O2 159.2(5) 2_546 2_655
O2 O2 O2 83.9(7) 6 2_655
O3 O2 O2 119.6(4) 6 2_655
La O2 O2 147.4(3) 1_556 2_655
Ga3 O2 O2 76.4(2) 4_765 2_655
Ga3 O2 O2 107.8(3) 4_665 2_655
O3 O2 O2 131.0(3) 1_556 2_655
La O2 O2 94.05(15) 2_656 2_655
La O2 O2 56.5(2) 4_665 2_655
Ga3 O2 O2 61.8(4) 1_554 2_655
Ga3 O2 O2 54.00(10) 2_656 2_655
O3 O2 O2 124.8(4) 4_656 2_655
O3 O2 O2 86.0(4) . 2_655
Ga2 O2 O2 43.8(3) 1_554 2_655
O2 O2 O2 160.0(5) 2_546 2_655
O2 O2 O2 62.86(9) 2_656 2_655
La O2 O2 111.5(5) 4_655 2_655
O2 O2 O2 72.0(2) 5_766 2_655
O3 O2 O2 82.7(4) 4_655 2_655
O1 O2 O2 34.09(17) 2_655 2_655
Ga1 O2 O2 115.4(3) 1_656 2_655
Nb O2 O2 115.4(3) 1_656 2_655
O3 O2 O2 85.7(3) 6_655 2_655
Ga2 O2 O2 53.75(9) 2_656 2_655
Ga3 O2 O2 107.0(3) 2_646 2_655
Ga3 O2 O2 138.3(4) 2_546 2_655
O2 O2 O2 52.3(3) 1_554 2_655
O2 O2 O2 127.7(3) 1_556 2_655
O3 O2 O2 72.7(2) 4_666 2_655
O2 O2 O2 102.8(5) 2_545 2_655
Ga2 O2 O3 110.1(5) . 1_656
Ga3 O2 O3 30.3(3) . 1_656
La O2 O3 143.6(3) . 1_656
O2 O2 O3 149.1(3) 4_665 1_656
O2 O2 O3 102.1(6) 3_655 1_656
O3 O2 O3 51.9(4) 5_655 1_656
La O2 O3 84.8(3) 2_655 1_656
O3 O2 O3 37.5(3) 2_655 1_656
O2 O2 O3 67.6(3) 6_556 1_656
O1 O2 O3 135.5(5) . 1_656
O3 O2 O3 24.25(18) 3_656 1_656
O1 O2 O3 86.8(3) 1_556 1_656
O3 O2 O3 82.6(2) 3_655 1_656
O1 O2 O3 103.4(2) 2_545 1_656
Nb O2 O3 53.8(2) 1_655 1_656
Ga1 O2 O3 53.8(2) 1_655 1_656
Ga2 O2 O3 90.4(2) 2_546 1_656
O2 O2 O3 108.5(2) 6 1_656
O3 O2 O3 144.3(4) 6 1_656
La O2 O3 85.4(3) 1_556 1_656
Ga3 O2 O3 19.37(11) 4_765 1_656
Ga3 O2 O3 140.3(4) 4_665 1_656
O3 O2 O3 119.2(4) 1_556 1_656
La O2 O3 53.3(2) 2_656 1_656
La O2 O3 142.7(3) 4_665 1_656
Ga3 O2 O3 98.9(3) 1_554 1_656
Ga3 O2 O3 90.7(2) 2_656 1_656
O3 O2 O3 31.81(14) 4_656 1_656
O3 O2 O3 162.8(4) . 1_656
Ga2 O2 O3 129.6(4) 1_554 1_656
O2 O2 O3 104.1(4) 2_546 1_656
O2 O2 O3 67.2(3) 2_656 1_656
La O2 O3 78.68(19) 4_655 1_656
O2 O2 O3 33.13(15) 5_766 1_656
O3 O2 O3 71.75(16) 4_655 1_656
O1 O2 O3 65.0(2) 2_655 1_656
Ga1 O2 O3 22.76(13) 1_656 1_656
Nb O2 O3 22.76(13) 1_656 1_656
O3 O2 O3 32.9(3) 6_655 1_656
Ga2 O2 O3 54.49(18) 2_656 1_656
Ga3 O2 O3 29.54(14) 2_646 1_656
Ga3 O2 O3 125.9(3) 2_546 1_656
O2 O2 O3 116.5(2) 1_554 1_656
O2 O2 O3 63.4(2) 1_556 1_656
O3 O2 O3 96.4(3) 4_666 1_656
O2 O2 O3 130.8(3) 2_545 1_656
O2 O2 O3 95.8(3) 2_655 1_656
Ga2 O2 O2 117.2(8) . 5_656
Ga3 O2 O2 47.9(3) . 5_656
La O2 O2 78.7(4) . 5_656
O2 O2 O2 107.8(7) 4_665 5_656
O2 O2 O2 156.0(5) 3_655 5_656
O3 O2 O2 54.0(2) 5_655 5_656
La O2 O2 151.2(4) 2_655 5_656
O3 O2 O2 105.7(3) 2_655 5_656
O2 O2 O2 21.7(2) 6_556 5_656
O1 O2 O2 134.0(4) . 5_656
O3 O2 O2 75.9(4) 3_656 5_656
O1 O2 O2 93.3(6) 1_556 5_656
O3 O2 O2 109.8(3) 3_655 5_656
O1 O2 O2 35.0(2) 2_545 5_656
Nb O2 O2 87.11(14) 1_655 5_656
Ga1 O2 O2 87.11(14) 1_655 5_656
Ga2 O2 O2 12.25(14) 2_546 5_656
O2 O2 O2 78.4(3) 6 5_656
O3 O2 O2 66.9(3) 6 5_656
La O2 O2 53.7(4) 1_556 5_656
Ga3 O2 O2 96.3(2) 4_765 5_656
Ga3 O2 O2 89.1(4) 4_665 5_656
O3 O2 O2 68.4(4) 1_556 5_656
La O2 O2 98.7(4) 2_656 5_656
La O2 O2 136.8(4) 4_665 5_656
Ga3 O2 O2 98.2(2) 1_554 5_656
Ga3 O2 O2 145.6(5) 2_656 5_656
O3 O2 O2 46.41(17) 4_656 5_656
O3 O2 O2 93.9(4) . 5_656
Ga2 O2 O2 126.5(3) 1_554 5_656
O2 O2 O2 32.4(3) 2_546 5_656
O2 O2 O2 130.4(6) 2_656 5_656
La O2 O2 47.10(10) 4_655 5_656
O2 O2 O2 108.8(3) 5_766 5_656
O3 O2 O2 75.60(18) 4_655 5_656
O1 O2 O2 142.7(3) 2_655 5_656
Ga1 O2 O2 64.5(2) 1_656 5_656
Nb O2 O2 64.5(2) 1_656 5_656
O3 O2 O2 77.99(19) 6_655 5_656
Ga2 O2 O2 130.5(3) 2_656 5_656
Ga3 O2 O2 58.45(11) 2_646 5_656
Ga3 O2 O2 51.5(3) 2_546 5_656
O2 O2 O2 111.6(3) 1_554 5_656
O2 O2 O2 68.4(3) 1_556 5_656
O3 O2 O2 128.3(5) 4_666 5_656
O2 O2 O2 67.87(13) 2_545 5_656
O2 O2 O2 158.3(6) 2_655 5_656
O3 O2 O2 78.2(2) 1_656 5_656
Ga2 O2 O2 25.3(2) . 5_666
Ga3 O2 O2 125.0(8) . 5_666
La O2 O2 83.6(4) . 5_666
O2 O2 O2 21.8(3) 4_665 5_666
O2 O2 O2 59.7(2) 3_655 5_666
O3 O2 O2 155.0(7) 5_655 5_666
La O2 O2 107.8(3) 2_655 5_666
O3 O2 O2 142.3(4) 2_655 5_666
O2 O2 O2 92.8(5) 6_556 5_666
O1 O2 O2 81.4(2) . 5_666
O3 O2 O2 104.6(5) 3_656 5_666
O1 O2 O2 41.6(2) 1_556 5_666
O3 O2 O2 140.7(5) 3_655 5_666
O1 O2 O2 103.2(5) 2_545 5_666
Nb O2 O2 171.9(5) 1_655 5_666
Ga1 O2 O2 171.9(5) 1_655 5_666
Ga2 O2 O2 92.5(5) 2_546 5_666
O2 O2 O2 122.1(3) 6 5_666
O3 O2 O2 55.4(3) 6 5_666
La O2 O2 57.3(3) 1_556 5_666
Ga3 O2 O2 131.3(3) 4_765 5_666
Ga3 O2 O2 18.88(15) 4_665 5_666
O3 O2 O2 32.5(2) 1_556 5_666
La O2 O2 76.4(3) 2_656 5_666
La O2 O2 47.82(11) 4_665 5_666
Ga3 O2 O2 131.6(4) 1_554 5_666
Ga3 O2 O2 61.01(11) 2_656 5_666
O3 O2 O2 124.8(5) 4_656 5_666
O3 O2 O2 67.9(3) . 5_666
Ga2 O2 O2 92.8(3) 1_554 5_666
O2 O2 O2 69.6(5) 2_546 5_666
O2 O2 O2 76.5(2) 2_656 5_666
La O2 O2 137.3(4) 4_655 5_666
O2 O2 O2 108.8(3) 5_766 5_666
O3 O2 O2 159.1(4) 4_655 5_666
O1 O2 O2 106.2(2) 2_655 5_666
Ga1 O2 O2 110.8(4) 1_656 5_666
Nb O2 O2 110.8(4) 1_656 5_666
O3 O2 O2 161.3(4) 6_655 5_666
Ga2 O2 O2 98.0(2) 2_656 5_666
Ga3 O2 O2 146.3(5) 2_646 5_666
Ga3 O2 O2 57.4(3) 2_546 5_666
O2 O2 O2 111.6(3) 1_554 5_666
O2 O2 O2 68.4(3) 1_556 5_666
O3 O2 O2 43.79(14) 4_666 5_666
O2 O2 O2 93.3(4) 2_545 5_666
O2 O2 O2 99.1(2) 2_655 5_666
O3 O2 O2 128.4(4) 1_656 5_666
O2 O2 O2 101.0(6) 5_656 5_666
Ga2 O2 O2 110.9(5) . 5_765
Ga3 O2 O2 95.0(5) . 5_765
La O2 O2 102.9(5) . 5_765
O2 O2 O2 118.9(4) 4_665 5_765
O2 O2 O2 71.6(4) 3_655 5_765
O3 O2 O2 75.5(4) 5_655 5_765
La O2 O2 21.7(2) 2_655 5_765
O3 O2 O2 34.4(3) 2_655 5_765
O2 O2 O2 134.37(6) 6_556 5_765
O1 O2 O2 63.7(3) . 5_765
O3 O2 O2 90.7(4) 3_656 5_765
O1 O2 O2 123.8(4) 1_556 5_765
O3 O2 O2 28.2(2) 3_655 5_765
O1 O2 O2 116.9(4) 2_545 5_765
Nb O2 O2 42.4(2) 1_655 5_765
Ga1 O2 O2 42.4(2) 1_655 5_765
Ga2 O2 O2 136.9(2) 2_546 5_765
O2 O2 O2 73.9(4) 6 5_765
O3 O2 O2 137.8(5) 6 5_765
La O2 O2 154.1(4) 1_556 5_765
Ga3 O2 O2 53.8(2) 4_765 5_765
Ga3 O2 O2 138.6(3) 4_665 5_765
O3 O2 O2 162.0(2) 1_556 5_765
La O2 O2 94.9(3) 2_656 5_765
La O2 O2 87.0(3) 4_665 5_765
Ga3 O2 O2 49.6(3) 1_554 5_765
Ga3 O2 O2 75.0(2) 2_656 5_765
O3 O2 O2 96.0(3) 4_656 5_765
O3 O2 O2 102.9(4) . 5_765
Ga2 O2 O2 58.6(3) 1_554 5_765
O2 O2 O2 159.0(3) 2_546 5_765
O2 O2 O2 71.9(3) 2_656 5_765
La O2 O2 87.1(3) 4_655 5_765
O2 O2 O2 60.7(4) 5_766 5_765
O3 O2 O2 57.0(3) 4_655 5_765
O1 O2 O2 33.3(2) 2_655 5_765
Ga1 O2 O2 94.3(3) 1_656 5_765
Nb O2 O2 94.3(3) 1_656 5_765
O3 O2 O2 55.0(2) 6_655 5_765
Ga2 O2 O2 52.8(2) 2_656 5_765
Ga3 O2 O2 76.5(2) 2_646 5_765
Ga3 O2 O2 154.6(4) 2_546 5_765
O2 O2 O2 53.6(2) 1_554 5_765
O2 O2 O2 126.4(2) 1_556 5_765
O3 O2 O2 95.1(2) 4_666 5_765
O2 O2 O2 103.4(5) 2_545 5_765
O2 O2 O2 31.1(2) 2_655 5_765
O3 O2 O2 71.9(3) 1_656 5_765
O2 O2 O2 129.5(3) 5_656 5_765
O2 O2 O2 129.5(3) 5_666 5_765
Ga2 O2 La 14.8(4) . 4_666
Ga3 O2 La 107.1(5) . 4_666
La O2 La 110.0(4) . 4_666
O2 O2 La 46.6(2) 4_665 4_666
O2 O2 La 52.41(17) 3_655 4_666
O3 O2 La 146.1(5) 5_655 4_666
La O2 La 102.4(2) 2_655 4_666
O3 O2 La 119.1(3) 2_655 4_666
O2 O2 La 87.5(4) 6_556 4_666
O1 O2 La 97.8(3) . 4_666
O3 O2 La 79.7(3) 3_656 4_666
O1 O2 La 17.50(16) 1_556 4_666
O3 O2 La 146.4(4) 3_655 4_666
O1 O2 La 120.7(4) 2_545 4_666
Nb O2 La 151.9(3) 1_655 4_666
Ga1 O2 La 151.9(3) 1_655 4_666
Ga2 O2 La 100.1(3) 2_546 4_666
O2 O2 La 148.63(16) 6 4_666
O3 O2 La 79.2(3) 6 4_666
La O2 La 50.56(14) 1_556 4_666
Ga3 O2 La 105.1(2) 4_765 4_666
Ga3 O2 La 43.97(11) 4_665 4_666
O3 O2 La 44.8(2) 1_556 4_666
La O2 La 49.90(12) 2_656 4_666
La O2 La 62.70(12) 4_665 4_666
Ga3 O2 La 151.9(3) 1_554 4_666
Ga3 O2 La 46.65(10) 2_656 4_666
O3 O2 La 107.5(3) 4_656 4_666
O3 O2 La 94.2(2) . 4_666
Ga2 O2 La 110.36(19) 1_554 4_666
O2 O2 La 79.4(4) 2_546 4_666
O2 O2 La 54.3(2) 2_656 4_666
La O2 La 150.5(4) 4_655 4_666
O2 O2 La 83.1(3) 5_766 4_666
O3 O2 La 174.3(3) 4_655 4_666
O1 O2 La 90.23(19) 2_655 4_666
Ga1 O2 La 87.9(2) 1_656 4_666
Nb O2 La 87.9(2) 1_656 4_666
O3 O2 La 135.1(3) 6_655 4_666
Ga2 O2 La 76.22(13) 2_656 4_666
Ga3 O2 La 126.0(3) 2_646 4_666
Ga3 O2 La 75.5(2) 2_546 4_666
O2 O2 La 131.18(15) 1_554 4_666
O2 O2 La 48.82(15) 1_556 4_666
O3 O2 La 26.52(11) 4_666 4_666
O2 O2 La 119.1(3) 2_545 4_666
O2 O2 La 97.9(2) 2_655 4_666
O3 O2 La 102.5(3) 1_656 4_666
O2 O2 La 103.8(5) 5_656 4_666
O2 O2 La 26.56(15) 5_666 4_666
O2 O2 La 121.6(2) 5_765 4_666
Ga2 O2 Ga2 134.2(4) . 2_545
Ga3 O2 Ga2 98.9(3) . 2_545
La O2 Ga2 29.07(16) . 2_545
O2 O2 Ga2 94.6(4) 4_665 2_545
O2 O2 Ga2 127.38(15) 3_655 2_545
O3 O2 Ga2 64.3(3) 5_655 2_545
La O2 Ga2 96.3(3) 2_655 2_545
O3 O2 Ga2 101.2(4) 2_655 2_545
O2 O2 Ga2 92.8(4) 6_556 2_545
O1 O2 Ga2 65.9(2) . 2_545
O3 O2 Ga2 133.9(3) 3_656 2_545
O1 O2 Ga2 148.0(4) 1_556 2_545
O3 O2 Ga2 58.6(2) 3_655 2_545
O1 O2 Ga2 37.4(2) 2_545 2_545
Nb O2 Ga2 69.18(17) 1_655 2_545
Ga1 O2 Ga2 69.18(17) 1_655 2_545
Ga2 O2 Ga2 66.03(15) 2_546 2_545
O2 O2 Ga2 12.61(15) 6 2_545
O3 O2 Ga2 60.8(2) 6 2_545
La O2 Ga2 115.4(3) 1_556 2_545
Ga3 O2 Ga2 116.2(2) 4_765 2_545
Ga3 O2 Ga2 94.8(2) 4_665 2_545
O3 O2 Ga2 99.9(3) 1_556 2_545
La O2 Ga2 167.2(3) 2_656 2_545
La O2 Ga2 92.4(2) 4_665 2_545
Ga3 O2 Ga2 36.74(8) 1_554 2_545
Ga3 O2 Ga2 141.3(3) 2_656 2_545
O3 O2 Ga2 97.9(2) 4_656 2_545
O3 O2 Ga2 47.14(19) . 2_545
Ga2 O2 Ga2 55.91(13) 1_554 2_545
O2 O2 Ga2 76.8(2) 2_546 2_545
O2 O2 Ga2 156.2(5) 2_656 2_545
La O2 Ga2 39.41(8) 4_655 2_545
O2 O2 Ga2 137.9(4) 5_766 2_545
O3 O2 Ga2 46.67(17) 4_655 2_545
O1 O2 Ga2 119.1(4) 2_655 2_545
Ga1 O2 Ga2 122.20(19) 1_656 2_545
Nb O2 Ga2 122.20(19) 1_656 2_545
O3 O2 Ga2 85.1(2) 6_655 2_545
Ga2 O2 Ga2 139.0(4) 2_656 2_545
Ga3 O2 Ga2 87.33(14) 2_646 2_545
Ga3 O2 Ga2 69.85(15) 2_546 2_545
O2 O2 Ga2 41.27(18) 1_554 2_545
O2 O2 Ga2 138.73(18) 1_556 2_545
O3 O2 Ga2 146.5(3) 4_666 2_545
O2 O2 Ga2 20.00(14) 2_545 2_545
O2 O2 Ga2 93.5(4) 2_655 2_545
O3 O2 Ga2 115.6(2) 1_656 2_545
O2 O2 Ga2 71.15(19) 5_656 2_545
O2 O2 Ga2 112.5(3) 5_666 2_545
O2 O2 Ga2 86.3(3) 5_765 2_545
La O2 Ga2 138.7(3) 4_666 2_545
Ga2 O2 O3 55.6(3) . 2
Ga3 O2 O3 136.5(7) . 2
La O2 O3 51.0(3) . 2
O2 O2 O3 18.2(4) 4_665 2
O2 O2 O3 77.9(4) 3_655 2
O3 O2 O3 136.6(4) 5_655 2
La O2 O3 111.0(3) 2_655 2
O3 O2 O3 161.1(5) 2_655 2
O2 O2 O3 96.5(2) 6_556 2
O1 O2 O3 64.9(2) . 2
O3 O2 O3 133.4(5) 3_656 2
O1 O2 O3 72.8(3) 1_556 2
O3 O2 O3 120.1(3) 3_655 2
O1 O2 O3 78.6(2) 2_545 2
Nb O2 O3 147.5(3) 1_655 2
Ga1 O2 O3 147.5(3) 1_655 2
Ga2 O2 O3 80.8(3) 2_546 2
O2 O2 O3 89.68(18) 6 2
O3 O2 O3 28.6(2) 6 2
La O2 O3 72.6(3) 1_556 2
Ga3 O2 O3 163.4(2) 4_765 2
Ga3 O2 O3 17.26(15) 4_665 2
O3 O2 O3 38.7(3) 1_556 2
La O2 O3 108.8(3) 2_656 2
La O2 O3 44.42(14) 4_665 2
Ga3 O2 O3 103.1(2) 1_554 2
Ga3 O2 O3 85.25(16) 2_656 2
O3 O2 O3 135.3(4) 4_656 2
O3 O2 O3 36.5(3) . 2
Ga2 O2 O3 72.46(19) 1_554 2
O2 O2 O3 61.6(3) 2_546 2
O2 O2 O3 105.7(3) 2_656 2
La O2 O3 110.3(2) 4_655 2
O2 O2 O3 140.4(2) 5_766 2
O3 O2 O3 126.5(2) 4_655 2
O1 O2 O3 123.7(2) 2_655 2
Ga1 O2 O3 135.0(4) 1_656 2
Nb O2 O3 135.0(4) 1_656 2
O3 O2 O3 164.4(3) 6_655 2
Ga2 O2 O3 124.83(19) 2_656 2
Ga3 O2 O3 151.0(3) 2_646 2
Ga3 O2 O3 41.10(16) 2_546 2
O2 O2 O3 86.2(2) 1_554 2
O2 O2 O3 93.8(2) 1_556 2
O3 O2 O3 72.8(2) 4_666 2
O2 O2 O3 61.2(3) 2_545 2
O2 O2 O3 99.8(3) 2_655 2
O3 O2 O3 157.2(3) 1_656 2
O2 O2 O3 92.6(4) 5_656 2
O2 O2 O3 32.5(2) 5_666 2
O2 O2 O3 128.0(3) 5_765 2
La O2 O3 59.07(16) 4_666 2
Ga2 O2 O3 79.97(19) 2_545 2
Ga2 O2 Ga1 76.9(4) . .
Ga3 O2 Ga1 130.4(6) . .
La O2 Ga1 30.4(2) . .
O2 O2 Ga1 38.3(4) 4_665 .
O2 O2 Ga1 94.6(4) 3_655 .
O3 O2 Ga1 116.8(4) 5_655 .
La O2 Ga1 113.8(3) 2_655 .
O3 O2 Ga1 155.5(5) 2_655 .
O2 O2 Ga1 93.43(18) 6_556 .
O1 O2 Ga1 61.9(2) . .
O3 O2 Ga1 145.5(6) 3_656 .
O1 O2 Ga1 92.1(3) 1_556 .
O3 O2 Ga1 106.3(3) 3_655 .
O1 O2 Ga1 60.36(18) 2_545 .
Nb O2 Ga1 127.8(3) 1_655 .
Ga1 O2 Ga1 127.8(3) 1_655 .
Ga2 O2 Ga1 70.3(2) 2_546 .
O2 O2 Ga1 69.37(13) 6 .
O3 O2 Ga1 16.52(15) 6 .
La O2 Ga1 81.4(3) 1_556 .
Ga3 O2 Ga1 175.1(3) 4_765 .
Ga3 O2 Ga1 36.15(10) 4_665 .
O3 O2 Ga1 49.8(2) 1_556 .
La O2 Ga1 128.7(3) 2_656 .
La O2 Ga1 55.47(13) 4_665 .
Ga3 O2 Ga1 86.04(19) 1_554 .
Ga3 O2 Ga1 104.19(19) 2_656 .
O3 O2 Ga1 128.9(3) 4_656 .
O3 O2 Ga1 21.06(15) . .
Ga2 O2 Ga1 65.13(14) 1_554 .
O2 O2 Ga1 57.0(2) 2_546 .
O2 O2 Ga1 126.1(3) 2_656 .
La O2 Ga1 89.88(18) 4_655 .
O2 O2 Ga1 161.44(19) 5_766 .
O3 O2 Ga1 105.7(2) 4_655 .
O1 O2 Ga1 134.4(3) 2_655 .
Ga1 O2 Ga1 140.9(4) 1_656 .
Nb O2 Ga1 140.9(4) 1_656 .
O3 O2 Ga1 143.2(3) 6_655 .
Ga2 O2 Ga1 142.9(2) 2_656 .
Ga3 O2 Ga1 135.9(2) 2_646 .
Ga3 O2 Ga1 35.43(9) 2_546 .
O2 O2 Ga1 72.86(18) 1_554 .
O2 O2 Ga1 107.14(18) 1_556 .
O3 O2 Ga1 93.7(2) 4_666 .
O2 O2 Ga1 39.95(18) 2_545 .
O2 O2 Ga1 103.1(4) 2_655 .
O3 O2 Ga1 160.6(3) 1_656 .
O2 O2 Ga1 82.5(3) 5_656 .
O2 O2 Ga1 53.5(2) 5_666 .
O2 O2 Ga1 123.7(4) 5_765 .
La O2 Ga1 79.80(17) 4_666 .
Ga2 O2 Ga1 58.98(12) 2_545 .
O3 O2 Ga1 21.28(11) 2 .
Ga2 O2 Nb 76.9(4) . .
Ga3 O2 Nb 130.4(6) . .
La O2 Nb 30.4(2) . .
O2 O2 Nb 38.3(4) 4_665 .
O2 O2 Nb 94.6(4) 3_655 .
O3 O2 Nb 116.8(4) 5_655 .
La O2 Nb 113.8(3) 2_655 .
O3 O2 Nb 155.5(5) 2_655 .
O2 O2 Nb 93.43(18) 6_556 .
O1 O2 Nb 61.9(2) . .
O3 O2 Nb 145.5(6) 3_656 .
O1 O2 Nb 92.1(3) 1_556 .
O3 O2 Nb 106.3(3) 3_655 .
O1 O2 Nb 60.36(18) 2_545 .
Nb O2 Nb 127.8(3) 1_655 .
Ga1 O2 Nb 127.8(3) 1_655 .
Ga2 O2 Nb 70.3(2) 2_546 .
O2 O2 Nb 69.37(13) 6 .
O3 O2 Nb 16.52(15) 6 .
La O2 Nb 81.4(3) 1_556 .
Ga3 O2 Nb 175.1(3) 4_765 .
Ga3 O2 Nb 36.15(10) 4_665 .
O3 O2 Nb 49.8(2) 1_556 .
La O2 Nb 128.7(3) 2_656 .
La O2 Nb 55.47(13) 4_665 .
Ga3 O2 Nb 86.04(19) 1_554 .
Ga3 O2 Nb 104.19(19) 2_656 .
O3 O2 Nb 128.9(3) 4_656 .
O3 O2 Nb 21.06(15) . .
Ga2 O2 Nb 65.13(14) 1_554 .
O2 O2 Nb 57.0(2) 2_546 .
O2 O2 Nb 126.1(3) 2_656 .
La O2 Nb 89.88(18) 4_655 .
O2 O2 Nb 161.44(19) 5_766 .
O3 O2 Nb 105.7(2) 4_655 .
O1 O2 Nb 134.4(3) 2_655 .
Ga1 O2 Nb 140.9(4) 1_656 .
Nb O2 Nb 140.9(4) 1_656 .
O3 O2 Nb 143.2(3) 6_655 .
Ga2 O2 Nb 142.9(2) 2_656 .
Ga3 O2 Nb 135.9(2) 2_646 .
Ga3 O2 Nb 35.43(9) 2_546 .
O2 O2 Nb 72.86(18) 1_554 .
O2 O2 Nb 107.14(18) 1_556 .
O3 O2 Nb 93.7(2) 4_666 .
O2 O2 Nb 39.95(18) 2_545 .
O2 O2 Nb 103.1(4) 2_655 .
O3 O2 Nb 160.6(3) 1_656 .
O2 O2 Nb 82.5(3) 5_656 .
O2 O2 Nb 53.5(2) 5_666 .
O2 O2 Nb 123.7(4) 5_765 .
La O2 Nb 79.80(17) 4_666 .
Ga2 O2 Nb 58.98(12) 2_545 .
O3 O2 Nb 21.28(11) 2 .
Ga1 O2 Nb 0.0 . .
Ga2 O2 O3 61.7(4) . 4_665
Ga3 O2 O3 152.0(6) . 4_665
La O2 O3 82.2(4) . 4_665
O2 O2 O3 57.3(3) 4_665 4_665
O2 O2 O3 32.4(2) 3_655 4_665
O3 O2 O3 133.9(5) 5_655 4_665
La O2 O3 41.64(19) 2_655 4_665
O3 O2 O3 91.3(4) 2_655 4_665
O2 O2 O3 162.7(4) 6_556 4_665
O1 O2 O3 29.2(2) . 4_665
O3 O2 O3 123.5(3) 3_656 4_665
O1 O2 O3 91.2(3) 1_556 4_665
O3 O2 O3 72.9(3) 3_655 4_665
O1 O2 O3 127.4(4) 2_545 4_665
Nb O2 O3 102.1(4) 1_655 4_665
Ga1 O2 O3 102.1(4) 1_655 4_665
Ga2 O2 O3 147.7(3) 2_546 4_665
O2 O2 O3 90.9(5) 6 4_665
O3 O2 O3 93.5(3) 6 4_665
La O2 O3 125.6(3) 1_556 4_665
Ga3 O2 O3 103.3(3) 4_765 4_665
Ga3 O2 O3 76.97(18) 4_665 4_665
O3 O2 O3 100.65(18) 1_556 4_665
La O2 O3 96.7(2) 2_656 4_665
La O2 O3 25.69(12) 4_665 4_665
Ga3 O2 O3 76.8(3) 1_554 4_665
Ga3 O2 O3 46.25(16) 2_656 4_665
O3 O2 O3 153.5(4) 4_656 4_665
O3 O2 O3 66.0(2) . 4_665
Ga2 O2 O3 39.68(17) 1_554 4_665
O2 O2 O3 131.4(4) 2_546 4_665
O2 O2 O3 66.5(3) 2_656 4_665
La O2 O3 128.4(3) 4_655 4_665
O2 O2 O3 91.4(3) 5_766 4_665
O3 O2 O3 106.1(4) 4_655 4_665
O1 O2 O3 56.9(2) 2_655 4_665
Ga1 O2 O3 135.3(3) 1_656 4_665
Nb O2 O3 135.3(3) 1_656 4_665
O3 O2 O3 116.6(3) 6_655 4_665
Ga2 O2 O3 69.7(2) 2_656 4_665
Ga3 O2 O3 137.8(4) 2_646 4_665
Ga3 O2 O3 110.3(2) 2_546 4_665
O2 O2 O3 58.77(18) 1_554 4_665
O2 O2 O3 121.23(18) 1_556 4_665
O3 O2 O3 57.54(16) 4_666 4_665
O2 O2 O3 94.0(3) 2_545 4_665
O2 O2 O3 30.87(18) 2_655 4_665
O3 O2 O3 121.9(3) 1_656 4_665
O2 O2 O3 159.7(4) 5_656 4_665
O2 O2 O3 69.97(18) 5_666 4_665
O2 O2 O3 61.7(2) 5_765 4_665
La O2 O3 76.48(15) 4_666 4_665
Ga2 O2 O3 95.0(3) 2_545 4_665
O3 O2 O3 69.81(17) 2 4_665
Ga1 O2 O3 77.54(19) . 4_665
Nb O2 O3 77.54(19) . 4_665
Ga2 O2 O3 139.6(6) . 1_655
Ga3 O2 O3 70.9(4) . 1_655
La O2 O3 98.6(4) . 1_655
O2 O2 O3 144.9(3) 4_665 1_655
O2 O2 O3 101.5(6) 3_655 1_655
O3 O2 O3 44.9(3) 5_655 1_655
La O2 O3 52.4(3) 2_655 1_655
O3 O2 O3 28.9(3) 2_655 1_655
O2 O2 O3 106.5(2) 6_556 1_655
O1 O2 O3 83.6(4) . 1_655
O3 O2 O3 82.0(3) 3_656 1_655
O1 O2 O3 138.9(4) 1_556 1_655
O3 O2 O3 24.81(16) 3_655 1_655
O1 O2 O3 92.0(3) 2_545 1_655
Nb O2 O3 11.79(13) 1_655 1_655
Ga1 O2 O3 11.79(13) 1_655 1_655
Ga2 O2 O3 106.8(2) 2_546 1_655
O2 O2 O3 60.5(2) 6 1_655
O3 O2 O3 133.3(3) 6 1_655
La O2 O3 139.7(3) 1_556 1_655
Ga3 O2 O3 47.2(2) 4_765 1_655
Ga3 O2 O3 161.6(4) 4_665 1_655
O3 O2 O3 167.0(4) 1_556 1_655
La O2 O3 102.4(3) 2_656 1_655
La O2 O3 114.3(4) 4_665 1_655
Ga3 O2 O3 42.34(19) 1_554 1_655
Ga3 O2 O3 102.5(3) 2_656 1_655
O3 O2 O3 71.45(16) 4_656 1_655
O3 O2 O3 109.0(4) . 1_655
Ga2 O2 O3 73.8(3) 1_554 1_655
O2 O2 O3 129.6(3) 2_546 1_655
O2 O2 O3 92.0(4) 2_656 1_655
La O2 O3 58.90(17) 4_655 1_655
O2 O2 O3 65.9(4) 5_766 1_655
O3 O2 O3 30.16(17) 4_655 1_655
O1 O2 O3 57.2(2) 2_655 1_655
Ga1 O2 O3 79.5(2) 1_656 1_655
Nb O2 O3 79.5(2) 1_656 1_655
O3 O2 O3 29.5(2) 6_655 1_655
Ga2 O2 O3 70.0(2) 2_656 1_655
Ga3 O2 O3 49.98(14) 2_646 1_655
Ga3 O2 O3 138.0(2) 2_546 1_655
O2 O2 O3 58.5(2) 1_554 1_655
O2 O2 O3 121.5(2) 1_556 1_655
O3 O2 O3 121.8(3) 4_666 1_655
O2 O2 O3 92.5(3) 2_545 1_655
O2 O2 O3 61.1(3) 2_655 1_655
O3 O2 O3 58.05(16) 1_656 1_655
O2 O2 O3 98.9(2) 5_656 1_655
O2 O2 O3 160.1(4) 5_666 1_655
O2 O2 O3 30.66(17) 5_765 1_655
La O2 O3 146.2(3) 4_666 1_655
Ga2 O2 O3 72.5(2) 2_545 1_655
O3 O2 O3 144.6(3) 2 1_655
Ga1 O2 O3 128.3(3) . 1_655
Nb O2 O3 128.3(3) . 1_655
O3 O2 O3 90.6(3) 4_665 1_655
Ga2 O2 O3 33.6(4) . 5_665
Ga3 O2 O3 143.4(4) . 5_665
La O2 O3 95.6(3) . 5_665
O2 O2 O3 43.5(4) 4_665 5_665
O2 O2 O3 17.0(4) 3_655 5_665
O3 O2 O3 157.9(6) 5_655 5_665
La O2 O3 60.8(2) 2_655 5_665
O3 O2 O3 102.7(3) 2_655 5_665
O2 O2 O3 135.6(5) 6_556 5_665
O1 O2 O3 53.8(2) . 5_665
O3 O2 O3 107.9(3) 3_656 5_665
O1 O2 O3 63.0(3) 1_556 5_665
O3 O2 O3 99.8(3) 3_655 5_665
O1 O2 O3 137.8(3) 2_545 5_665
Nb O2 O3 124.9(4) 1_655 5_665
Ga1 O2 O3 124.9(4) 1_655 5_665
Ga2 O2 O3 138.9(3) 2_546 5_665
O2 O2 O3 116.5(5) 6 5_665
O3 O2 O3 89.6(2) 6 5_665
La O2 O3 98.3(2) 1_556 5_665
Ga3 O2 O3 105.5(3) 4_765 5_665
Ga3 O2 O3 60.24(13) 4_665 5_665
O3 O2 O3 79.6(2) 1_556 5_665
La O2 O3 75.5(2) 2_656 5_665
La O2 O3 25.75(13) 4_665 5_665
Ga3 O2 O3 105.0(3) 1_554 5_665
Ga3 O2 O3 28.09(15) 2_656 5_665
O3 O2 O3 144.6(3) 4_656 5_665
O3 O2 O3 76.0(2) . 5_665
Ga2 O2 O3 65.90(19) 1_554 5_665
O2 O2 O3 116.3(4) 2_546 5_665
O2 O2 O3 51.8(3) 2_656 5_665
La O2 O3 155.3(3) 4_655 5_665
O2 O2 O3 85.62(17) 5_766 5_665
O3 O2 O3 133.9(4) 4_655 5_665
O1 O2 O3 63.38(18) 2_655 5_665
Ga1 O2 O3 120.2(2) 1_656 5_665
Nb O2 O3 120.2(2) 1_656 5_665
O3 O2 O3 131.5(3) 6_655 5_665
Ga2 O2 O3 65.35(18) 2_656 5_665
Ga3 O2 O3 146.5(3) 2_646 5_665
Ga3 O2 O3 100.2(2) 2_546 5_665
O2 O2 O3 86.20(19) 1_554 5_665
O2 O2 O3 93.80(19) 1_556 5_665
O3 O2 O3 30.9(3) 4_666 5_665
O2 O2 O3 108.8(3) 2_545 5_665
O2 O2 O3 52.69(18) 2_655 5_665
O3 O2 O3 118.6(2) 1_656 5_665
O2 O2 O3 148.0(5) 5_656 5_665
O2 O2 O3 47.06(15) 5_666 5_665
O2 O2 O3 82.48(19) 5_765 5_665
La O2 O3 48.29(15) 4_666 5_665
Ga2 O2 O3 117.2(2) 2_545 5_665
O3 O2 O3 61.11(19) 2 5_665
Ga1 O2 O3 77.60(15) . 5_665
Nb O2 O3 77.60(15) . 5_665
O3 O2 O3 28.3(2) 4_665 5_665
O3 O2 O3 113.1(3) 1_655 5_665
Ga2 O2 O3 51.0(4) . 6_665
Ga3 O2 O3 122.2(4) . 6_665
La O2 O3 116.0(4) . 6_665
O2 O2 O3 72.1(4) 4_665 6_665
O2 O2 O3 12.6(4) 3_655 6_665
O3 O2 O3 131.0(4) 5_655 6_665
La O2 O3 39.85(16) 2_655 6_665
O3 O2 O3 74.4(3) 2_655 6_665
O2 O2 O3 140.5(5) 6_556 6_665
O1 O2 O3 62.4(3) . 6_665
O3 O2 O3 89.7(3) 3_656 6_665
O1 O2 O3 70.5(3) 1_556 6_665
O3 O2 O3 84.1(3) 3_655 6_665
O1 O2 O3 161.4(4) 2_545 6_665
Nb O2 O3 100.3(3) 1_655 6_665
Ga1 O2 O3 100.3(3) 1_655 6_665
Ga2 O2 O3 162.7(4) 2_546 6_665
O2 O2 O3 119.3(6) 6 6_665
O3 O2 O3 118.0(3) 6 6_665
La O2 O3 110.6(2) 1_556 6_665
Ga3 O2 O3 77.6(2) 4_765 6_665
Ga3 O2 O3 87.85(19) 4_665 6_665
O3 O2 O3 103.6(2) 1_556 6_665
La O2 O3 63.9(2) 2_656 6_665
La O2 O3 49.77(16) 4_665 6_665
Ga3 O2 O3 98.5(3) 1_554 6_665
Ga3 O2 O3 17.20(16) 2_656 6_665
O3 O2 O3 123.7(2) 4_656 6_665
O3 O2 O3 98.5(3) . 6_665
Ga2 O2 O3 71.0(2) 1_554 6_665
O2 O2 O3 140.9(4) 2_546 6_665
O2 O2 O3 32.7(2) 2_656 6_665
La O2 O3 146.8(4) 4_655 6_665
O2 O2 O3 60.1(2) 5_766 6_665
O3 O2 O3 116.7(3) 4_655 6_665
O1 O2 O3 35.06(11) 2_655 6_665
Ga1 O2 O3 101.8(2) 1_656 6_665
Nb O2 O3 101.8(2) 1_656 6_665
O3 O2 O3 103.1(3) 6_655 6_665
Ga2 O2 O3 38.50(13) 2_656 6_665
Ga3 O2 O3 118.5(3) 2_646 6_665
Ga3 O2 O3 128.3(2) 2_546 6_665
O2 O2 O3 86.27(19) 1_554 6_665
O2 O2 O3 93.73(19) 1_556 6_665
O3 O2 O3 36.4(3) 4_666 6_665
O2 O2 O3 128.0(4) 2_545 6_665
O2 O2 O3 36.81(18) 2_655 6_665
O3 O2 O3 93.0(2) 1_656 6_665
O2 O2 O3 162.1(4) 5_656 6_665
O2 O2 O3 72.18(18) 5_666 6_665
O2 O2 O3 59.90(19) 5_765 6_665
La O2 O3 62.59(16) 4_666 6_665
Ga2 O2 O3 126.7(3) 2_545 6_665
O3 O2 O3 89.68(15) 2 6_665
Ga1 O2 O3 104.9(2) . 6_665
Nb O2 O3 104.9(2) . 6_665
O3 O2 O3 34.0(2) 4_665 6_665
O3 O2 O3 89.3(3) 1_655 6_665
O3 O2 O3 28.61(17) 5_665 6_665
Ga2 O2 O3 93.3(5) . 5_656
Ga3 O2 O3 28.2(4) . 5_656
La O2 O3 128.1(5) . 5_656
O2 O2 O3 117.7(2) 4_665 5_656
O2 O2 O3 114.4(3) 3_655 5_656
O3 O2 O3 66.6(3) 5_655 5_656
La O2 O3 125.1(3) 2_655 5_656
O3 O2 O3 80.6(3) 2_655 5_656
O2 O2 O3 30.6(3) 6_556 5_656
O1 O2 O3 175.8(3) . 5_656
O3 O2 O3 27.9(3) 3_656 5_656
O1 O2 O3 62.3(3) 1_556 5_656
O3 O2 O3 121.2(3) 3_655 5_656
O1 O2 O3 84.8(4) 2_545 5_656
Nb O2 O3 88.6(2) 1_655 5_656
Ga1 O2 O3 88.6(2) 1_655 5_656
Ga2 O2 O3 59.5(2) 2_546 5_656
O2 O2 O3 121.0(5) 6 5_656
O3 O2 O3 104.3(4) 6 5_656
La O2 O3 43.43(17) 1_556 5_656
Ga3 O2 O3 61.46(17) 4_765 5_656
Ga3 O2 O3 100.9(3) 4_665 5_656
O3 O2 O3 77.2(3) 1_556 5_656
La O2 O3 49.96(16) 2_656 5_656
La O2 O3 142.2(3) 4_665 5_656
Ga3 O2 O3 128.6(2) 1_554 5_656
Ga3 O2 O3 100.5(2) 2_656 5_656
O3 O2 O3 28.3(2) 4_656 5_656
O3 O2 O3 139.0(4) . 5_656
Ga2 O2 O3 170.0(3) 1_554 5_656
O2 O2 O3 64.4(4) 2_546 5_656
O2 O2 O3 80.8(3) 2_656 5_656
La O2 O3 82.2(2) 4_655 5_656
O2 O2 O3 62.9(3) 5_766 5_656
O3 O2 O3 96.1(3) 4_655 5_656
O1 O2 O3 100.9(2) 2_655 5_656
Ga1 O2 O3 20.71(10) 1_656 5_656
Nb O2 O3 20.71(10) 1_656 5_656
O3 O2 O3 67.55(17) 6_655 5_656
Ga2 O2 O3 82.50(18) 2_656 5_656
Ga3 O2 O3 49.13(15) 2_646 5_656
Ga3 O2 O3 85.1(3) 2_546 5_656
O2 O2 O3 149.36(13) 1_554 5_656
O2 O2 O3 30.64(13) 1_556 5_656
O3 O2 O3 91.6(3) 4_666 5_656
O2 O2 O3 117.9(3) 2_545 5_656
O2 O2 O3 134.9(3) 2_655 5_656
O3 O2 O3 43.1(2) 1_656 5_656
O2 O2 O3 50.1(3) 5_656 5_656
O2 O2 O3 97.2(4) 5_666 5_656
O2 O2 O3 114.9(3) 5_765 5_656
La O2 O3 79.5(2) 4_666 5_656
Ga2 O2 O3 118.2(2) 2_545 5_656
O3 O2 O3 115.8(3) 2 5_656
Ga1 O2 O3 120.3(3) . 5_656
Nb O2 O3 120.3(3) . 5_656
O3 O2 O3 146.7(3) 4_665 5_656
O3 O2 O3 96.9(2) 1_655 5_656
O3 O2 O3 122.5(3) 5_665 5_656
O3 O2 O3 113.4(2) 6_665 5_656
Ga2 O2 O3 79.1(4) . 2_656
Ga3 O2 O3 43.8(3) . 2_656
La O2 O3 156.0(6) . 2_656
O2 O2 O3 115.27(16) 4_665 2_656
O2 O2 O3 88.3(3) 3_655 2_656
O3 O2 O3 80.6(3) 5_655 2_656
La O2 O3 100.4(3) 2_655 2_656
O3 O2 O3 66.6(3) 2_655 2_656
O2 O2 O3 58.6(4) 6_556 2_656
O1 O2 O3 147.6(4) . 2_656
O3 O2 O3 10.8(3) 3_656 2_656
O1 O2 O3 52.4(2) 1_556 2_656
O3 O2 O3 115.5(3) 3_655 2_656
O1 O2 O3 113.0(4) 2_545 2_656
Nb O2 O3 88.6(3) 1_655 2_656
Ga1 O2 O3 88.6(3) 1_655 2_656
Ga2 O2 O3 87.7(3) 2_546 2_656
O2 O2 O3 140.2(3) 6 2_656
O3 O2 O3 125.0(5) 6 2_656
La O2 O3 57.0(2) 1_556 2_656
Ga3 O2 O3 45.95(19) 4_765 2_656
Ga3 O2 O3 106.0(3) 4_665 2_656
O3 O2 O3 88.2(3) 1_556 2_656
La O2 O3 24.57(11) 2_656 2_656
La O2 O3 124.8(2) 4_665 2_656
Ga3 O2 O3 133.6(3) 1_554 2_656
Ga3 O2 O3 74.34(17) 2_656 2_656
O3 O2 O3 44.8(2) 4_656 2_656
O3 O2 O3 158.7(4) . 2_656
Ga2 O2 O3 152.3(4) 1_554 2_656
O2 O2 O3 89.1(5) 2_546 2_656
O2 O2 O3 52.9(3) 2_656 2_656
La O2 O3 103.4(2) 4_655 2_656
O2 O2 O3 37.7(3) 5_766 2_656
O3 O2 O3 105.4(3) 4_655 2_656
O1 O2 O3 74.8(3) 2_655 2_656
Ga1 O2 O3 20.69(10) 1_656 2_656
Nb O2 O3 20.69(10) 1_656 2_656
O3 O2 O3 67.53(16) 6_655 2_656
Ga2 O2 O3 54.90(17) 2_656 2_656
Ga3 O2 O3 57.95(16) 2_646 2_656
Ga3 O2 O3 107.1(3) 2_546 2_656
O2 O2 O3 149.3(2) 1_554 2_656
O2 O2 O3 30.7(2) 1_556 2_656
O3 O2 O3 70.5(2) 4_666 2_656
O2 O2 O3 146.3(3) 2_545 2_656
O2 O2 O3 108.5(2) 2_655 2_656
O3 O2 O3 34.8(3) 1_656 2_656
O2 O2 O3 78.4(3) 5_656 2_656
O2 O2 O3 93.8(3) 5_666 2_656
O2 O2 O3 97.2(3) 5_765 2_656
La O2 O3 68.95(18) 4_666 2_656
Ga2 O2 O3 142.7(2) 2_545 2_656
O3 O2 O3 123.3(4) 2 2_656
Ga1 O2 O3 137.8(4) . 2_656
Nb O2 O3 137.8(4) . 2_656
O3 O2 O3 119.4(2) 4_665 2_656
O3 O2 O3 91.9(3) 1_655 2_656
O3 O2 O3 100.1(2) 5_665 2_656
O3 O2 O3 85.5(2) 6_665 2_656
O3 O2 O3 28.38(16) 5_656 2_656
Ga2 O2 La 111.1(6) . 4_656
Ga3 O2 La 26.2(4) . 4_656
La O2 La 104.5(4) . 4_656
O2 O2 La 120.6(5) 4_665 4_656
O2 O2 La 139.27(17) 3_655 4_656
O3 O2 La 51.9(3) 5_655 4_656
La O2 La 138.6(3) 2_655 4_656
O3 O2 La 88.5(3) 2_655 4_656
O2 O2 La 14.02(15) 6_556 4_656
O1 O2 La 158.9(3) . 4_656
O3 O2 La 50.0(3) 3_656 4_656
O1 O2 La 81.0(3) 1_556 4_656
O3 O2 La 112.9(3) 3_655 4_656
O1 O2 La 59.9(3) 2_545 4_656
Nb O2 La 82.17(19) 1_655 4_656
Ga1 O2 La 82.17(19) 1_655 4_656
Ga2 O2 La 36.99(13) 2_546 4_656
O2 O2 La 97.4(4) 6 4_656
O3 O2 La 89.3(3) 6 4_656
La O2 La 48.60(16) 1_556 4_656
Ga3 O2 La 74.19(18) 4_765 4_656
Ga3 O2 La 100.9(3) 4_665 4_656
O3 O2 La 76.5(3) 1_556 4_656
La O2 La 75.2(2) 2_656 4_656
La O2 La 152.4(4) 4_665 4_656
Ga3 O2 La 110.91(17) 1_554 4_656
Ga3 O2 La 125.5(3) 2_656 4_656
O3 O2 La 25.00(15) 4_656 4_656
O3 O2 La 119.4(3) . 4_656
Ga2 O2 La 148.7(2) 1_554 4_656
O2 O2 La 49.6(3) 2_546 4_656
O2 O2 La 105.9(4) 2_656 4_656
La O2 La 59.75(14) 4_655 4_656
O2 O2 La 83.4(3) 5_766 4_656
O3 O2 La 80.7(2) 4_655 4_656
O1 O2 La 119.7(2) 2_655 4_656
Ga1 O2 La 38.77(11) 1_656 4_656
Nb O2 La 38.77(11) 1_656 4_656
O3 O2 La 65.58(17) 6_655 4_656
Ga2 O2 La 104.7(2) 2_656 4_656
Ga3 O2 La 44.04(11) 2_646 4_656
Ga3 O2 La 71.3(2) 2_546 4_656
O2 O2 La 129.42(11) 1_554 4_656
O2 O2 La 50.58(12) 1_556 4_656
O3 O2 La 114.2(3) 4_666 4_656
O2 O2 La 93.3(2) 2_545 4_656
O2 O2 La 149.8(3) 2_655 4_656
O3 O2 La 55.01(15) 1_656 4_656
O2 O2 La 25.91(15) 5_656 4_656
O2 O2 La 105.5(4) 5_666 4_656
O2 O2 La 120.4(2) 5_765 4_656
La O2 La 96.3(3) 4_666 4_656
Ga2 O2 La 93.21(17) 2_545 4_656
O3 O2 La 110.4(3) 2 4_656
Ga1 O2 La 105.6(3) . 4_656
Nb O2 La 105.6(3) . 4_656
O3 O2 La 171.6(3) 4_665 4_656
O3 O2 La 93.20(18) 1_655 4_656
O3 O2 La 144.0(3) 5_665 4_656
O3 O2 La 138.5(2) 6_665 4_656
O3 O2 La 25.26(11) 5_656 4_656
O3 O2 La 53.08(14) 2_656 4_656
Ga2 O2 O2 152.4(4) . 3_645
Ga3 O2 O2 32.3(4) . 3_645
La O2 O2 95.5(3) . 3_645
O2 O2 O2 154.5(7) 4_665 3_645
O2 O2 O2 145.5(7) 3_655 3_645
O3 O2 O2 7.4(4) 5_655 3_645
La O2 O2 102.4(3) 2_655 3_645
O3 O2 O2 59.00(18) 2_655 3_645
O2 O2 O2 56.7(3) 6_556 3_645
O1 O2 O2 123.3(3) . 3_645
O3 O2 O2 64.9(2) 3_656 3_645
O1 O2 O2 121.6(3) 1_556 3_645
O3 O2 O2 68.1(2) 3_655 3_645
O1 O2 O2 58.2(2) 2_545 3_645
Nb O2 O2 38.90(13) 1_655 3_645
Ga1 O2 O2 38.90(13) 1_655 3_645
Ga2 O2 O2 59.1(2) 2_546 3_645
O2 O2 O2 65.7(4) 6 3_645
O3 O2 O2 107.9(4) 6 3_645
La O2 O2 93.4(2) 1_556 3_645
Ga3 O2 O2 58.07(13) 4_765 3_645
Ga3 O2 O2 137.9(4) 4_665 3_645
O3 O2 O2 117.2(4) 1_556 3_645
La O2 O2 98.36(16) 2_656 3_645
La O2 O2 158.45(18) 4_665 3_645
Ga3 O2 O2 69.30(14) 1_554 3_645
Ga3 O2 O2 137.5(3) 2_656 3_645
O3 O2 O2 31.7(2) 4_656 3_645
O3 O2 O2 115.3(3) . 3_645
Ga2 O2 O2 110.84(12) 1_554 3_645
O2 O2 O2 81.5(3) 2_546 3_645
O2 O2 O2 115.0(3) 2_656 3_645
La O2 O2 30.54(19) 4_655 3_645
O2 O2 O2 79.6(2) 5_766 3_645
O3 O2 O2 37.0(2) 4_655 3_645
O1 O2 O2 98.4(2) 2_655 3_645
Ga1 O2 O2 54.03(14) 1_656 3_645
Nb O2 O2 54.03(14) 1_656 3_645
O3 O2 O2 30.24(14) 6_655 3_645
Ga2 O2 O2 98.2(2) 2_656 3_645
Ga3 O2 O2 18.74(14) 2_646 3_645
Ga3 O2 O2 98.1(3) 2_546 3_645
O2 O2 O2 90.0 1_554 3_645
O2 O2 O2 90.0 1_556 3_645
O3 O2 O2 144.1(3) 4_666 3_645
O2 O2 O2 82.5(3) 2_545 3_645
O2 O2 O2 111.7(3) 2_655 3_645
O3 O2 O2 48.27(19) 1_656 3_645
O2 O2 O2 49.17(15) 5_656 3_645
O2 O2 O2 149.2(4) 5_666 3_645
O2 O2 O2 80.87(19) 5_765 3_645
La O2 O2 138.80(15) 4_666 3_645
Ga2 O2 O2 69.25(19) 2_545 3_645
O3 O2 O2 136.5(3) 2 3_645
Ga1 O2 O2 118.3(3) . 3_645
Nb O2 O2 118.3(3) . 3_645
O3 O2 O2 140.6(3) 4_665 3_645
O3 O2 O2 50.62(12) 1_655 3_645
O3 O2 O2 161.7(4) 5_665 3_645
O3 O2 O2 133.3(3) 6_665 3_645
O3 O2 O2 59.37(13) 5_656 3_645
O3 O2 O2 74.63(15) 2_656 3_645
La O2 O2 44.81(13) 4_656 3_645
Ga2 O2 O2 112.5(6) . 4_765
Ga3 O2 O2 58.7(4) . 4_765
La O2 O2 134.5(3) . 4_765
O2 O2 O2 145.5(7) 4_665 4_765
O2 O2 O2 85.5(7) 3_655 4_765
O3 O2 O2 59.00(18) 5_655 4_765
La O2 O2 53.8(3) 2_655 4_765
O3 O2 O2 7.4(4) 2_655 4_765
O2 O2 O2 98.29(16) 6_556 4_765
O1 O2 O2 103.7(4) . 4_765
O3 O2 O2 51.2(4) 3_656 4_765
O1 O2 O2 103.1(3) 1_556 4_765
O3 O2 O2 56.7(2) 3_655 4_765
O1 O2 O2 116.9(2) 2_545 4_765
Nb O2 O2 38.90(13) 1_655 4_765
Ga1 O2 O2 38.90(13) 1_655 4_765
Ga2 O2 O2 116.2(2) 2_546 4_765
O2 O2 O2 96.20(7) 6 4_765
O3 O2 O2 166.9(3) 6 4_765
La O2 O2 115.42(15) 1_556 4_765
Ga3 O2 O2 13.7(2) 4_765 4_765
Ga3 O2 O2 156.5(3) 4_665 4_765
O3 O2 O2 147.4(2) 1_556 4_765
La O2 O2 66.5(3) 2_656 4_765
La O2 O2 118.9(4) 4_665 4_765
Ga3 O2 O2 77.45(13) 1_554 4_765
Ga3 O2 O2 79.3(4) 2_656 4_765
O3 O2 O2 59.98(14) 4_656 4_765
O3 O2 O2 141.9(3) . 4_765
Ga2 O2 O2 98.8(2) 1_554 4_765
O2 O2 O2 134.3(4) 2_546 4_765
O2 O2 O2 61.2(4) 2_656 4_765
La O2 O2 83.72(13) 4_655 4_765
O2 O2 O2 30.2(4) 5_766 4_765
O3 O2 O2 62.00(16) 4_655 4_765
O1 O2 O2 39.2(2) 2_655 4_765
Ga1 O2 O2 54.03(14) 1_656 4_765
Nb O2 O2 54.03(14) 1_656 4_765
O3 O2 O2 30.31(16) 6_655 4_765
Ga2 O2 O2 40.2(3) 2_656 4_765
Ga3 O2 O2 46.08(7) 2_646 4_765
Ga3 O2 O2 155.6(3) 2_546 4_765
O2 O2 O2 90.000(1) 1_554 4_765
O2 O2 O2 90.000(2) 1_556 4_765
O3 O2 O2 94.2(4) 4_666 4_765
O2 O2 O2 127.7(2) 2_545 4_765
O2 O2 O2 65.1(3) 2_655 4_765
O3 O2 O2 31.75(16) 1_656 4_765
O2 O2 O2 104.23(13) 5_656 4_765
O2 O2 O2 137.6(4) 5_666 4_765
O2 O2 O2 40.3(2) 5_765 4_765
La O2 O2 113.0(3) 4_666 4_765
Ga2 O2 O2 107.74(12) 2_545 4_765
O3 O2 O2 162.9(4) 2 4_765
Ga1 O2 O2 162.85(17) . 4_765
Nb O2 O2 162.85(17) . 4_765
O3 O2 O2 94.0(3) 4_665 4_765
O3 O2 O2 35.9(2) 1_655 4_765
O3 O2 O2 102.1(4) 5_665 4_765
O3 O2 O2 73.4(3) 6_665 4_765
O3 O2 O2 74.66(11) 5_656 4_765
O3 O2 O2 59.3(2) 2_656 4_765
La O2 O2 84.83(11) 4_656 4_765
O2 O2 O2 60.000(1) 3_645 4_765
Ga2 O2 O1 88.7(6) . 2_546
Ga3 O2 O1 50.8(5) . 2_546
La O2 O1 98.3(4) . 2_546
O2 O2 O1 94.4(4) 4_665 2_546
O2 O2 O1 125.1(2) 3_655 2_546
O3 O2 O1 77.2(4) 5_655 2_546
La O2 O1 158.1(3) 2_655 2_546
O3 O2 O1 111.9(4) 2_655 2_546
O2 O2 O1 13.8(2) 6_556 2_546
O1 O2 O1 149.2(4) . 2_546
O3 O2 O1 60.6(4) 3_656 2_546
O1 O2 O1 62.2(3) 1_556 2_546
O3 O2 O1 138.0(3) 3_655 2_546
O1 O2 O1 62.7(3) 2_545 2_546
Nb O2 O1 108.6(3) 1_655 2_546
Ga1 O2 O1 108.6(3) 1_655 2_546
Ga2 O2 O1 34.06(18) 2_546 2_546
O2 O2 O1 109.0(5) 6 2_546
O3 O2 O1 71.1(3) 6 2_546
La O2 O1 23.83(11) 1_556 2_546
Ga3 O2 O1 94.1(2) 4_765 2_546
Ga3 O2 O1 74.9(3) 4_665 2_546
O3 O2 O1 50.2(2) 1_556 2_546
La O2 O1 71.9(2) 2_656 2_546
La O2 O1 125.9(3) 4_665 2_546
Ga3 O2 O1 129.5(2) 1_554 2_546
Ga3 O2 O1 114.5(3) 2_656 2_546
O3 O2 O1 49.9(2) 4_656 2_546
O3 O2 O1 106.0(3) . 2_546
Ga2 O2 O1 149.7(3) 1_554 2_546
O2 O2 O1 31.5(3) 2_546 2_546
O2 O2 O1 103.3(4) 2_656 2_546
La O2 O1 77.7(2) 4_655 2_546
O2 O2 O1 95.2(4) 5_766 2_546
O3 O2 O1 104.0(3) 4_655 2_546
O1 O2 O1 132.7(3) 2_655 2_546
Ga1 O2 O1 53.68(17) 1_656 2_546
Nb O2 O1 53.68(17) 1_656 2_546
O3 O2 O1 91.8(2) 6_655 2_546
Ga2 O2 O1 112.4(2) 2_656 2_546
Ga3 O2 O1 70.30(18) 2_646 2_546
Ga3 O2 O1 51.97(18) 2_546 2_546
O2 O2 O1 141.36(13) 1_554 2_546
O2 O2 O1 38.64(13) 1_556 2_546
O3 O2 O1 97.3(3) 4_666 2_546
O2 O2 O1 91.3(3) 2_545 2_546
O2 O2 O1 165.9(3) 2_655 2_546
O3 O2 O1 75.1(2) 1_656 2_546
O2 O2 O1 31.3(3) 5_656 2_546
O2 O2 O1 79.2(4) 5_666 2_546
O2 O2 O1 145.7(2) 5_765 2_546
La O2 O1 74.3(2) 4_666 2_546
Ga2 O2 O1 100.1(2) 2_545 2_546
O3 O2 O1 86.3(3) 2 2_546
Ga1 O2 O1 87.3(2) . 2_546
Nb O2 O1 87.3(2) . 2_546
O3 O2 O1 149.0(3) 4_665 2_546
O3 O2 O1 119.7(2) 1_655 2_546
O3 O2 O1 122.1(3) 5_665 2_546
O3 O2 O1 131.5(3) 6_665 2_546
O3 O2 O1 33.18(14) 5_656 2_546
O3 O2 O1 57.94(19) 2_656 2_546
La O2 O1 26.50(8) 4_656 2_546
O2 O2 O1 70.40(16) 3_645 2_546
O2 O2 O1 106.76(12) 4_765 2_546
Ga2 O2 Ga3 128.5(6) . 4_764
Ga3 O2 Ga3 89.1(5) . 4_764
La O2 Ga3 90.9(4) . 4_764
O2 O2 Ga3 126.7(3) 4_665 4_764
O2 O2 Ga3 88.9(4) 3_655 4_764
O3 O2 Ga3 61.2(4) 5_655 4_764
La O2 Ga3 38.24(19) 2_655 4_764
O3 O2 Ga3 38.3(3) 2_655 4_764
O2 O2 Ga3 124.2(2) 6_556 4_764
O1 O2 Ga3 65.7(3) . 4_764
O3 O2 Ga3 96.1(4) 3_656 4_764
O1 O2 Ga3 141.5(4) 1_556 4_764
O3 O2 Ga3 11.73(16) 3_655 4_764
O1 O2 Ga3 98.4(3) 2_545 4_764
Nb O2 Ga3 29.11(15) 1_655 4_764
Ga1 O2 Ga3 29.11(15) 1_655 4_764
Ga2 O2 Ga3 119.4(2) 2_546 4_764
O2 O2 Ga3 57.3(3) 6 4_764
O3 O2 Ga3 127.5(3) 6 4_764
La O2 Ga3 157.7(3) 1_556 4_764
Ga3 O2 Ga3 58.9(2) 4_765 4_764
Ga3 O2 Ga3 144.7(3) 4_665 4_764
O3 O2 Ga3 167.0(3) 1_556 4_764
La O2 Ga3 109.0(3) 2_656 4_764
La O2 Ga3 96.1(3) 4_665 4_764
Ga3 O2 Ga3 34.04(13) 1_554 4_764
Ga3 O2 Ga3 93.4(3) 2_656 4_764
O3 O2 Ga3 89.7(2) 4_656 4_764
O3 O2 Ga3 96.5(3) . 4_764
Ga2 O2 Ga3 56.82(19) 1_554 4_764
O2 O2 Ga3 140.6(3) 2_546 4_764
O2 O2 Ga3 89.6(3) 2_656 4_764
La O2 Ga3 69.05(18) 4_655 4_764
O2 O2 Ga3 72.4(4) 5_766 4_764
O3 O2 Ga3 38.95(17) 4_655 4_764
O1 O2 Ga3 51.4(2) 2_655 4_764
Ga1 O2 Ga3 95.8(2) 1_656 4_764
Nb O2 Ga3 95.8(2) 1_656 4_764
O3 O2 Ga3 47.52(18) 6_655 4_764
Ga2 O2 Ga3 69.3(2) 2_656 4_764
Ga3 O2 Ga3 68.26(17) 2_646 4_764
Ga3 O2 Ga3 139.7(2) 2_546 4_764
O2 O2 Ga3 44.50(11) 1_554 4_764
O2 O2 Ga3 135.50(11) 1_556 4_764
O3 O2 Ga3 113.5(3) 4_666 4_764
O2 O2 Ga3 88.5(3) 2_545 4_764
O2 O2 Ga3 45.0(3) 2_655 4_764
O3 O2 Ga3 73.4(2) 1_656 4_764
O2 O2 Ga3 113.7(3) 5_656 4_764
O2 O2 Ga3 143.1(4) 5_666 4_764
O2 O2 Ga3 18.54(14) 5_765 4_764
La O2 Ga3 140.1(3) 4_666 4_764
Ga2 O2 Ga3 69.89(17) 2_545 4_764
O3 O2 Ga3 129.2(3) 2 4_764
Ga1 O2 Ga3 117.3(2) . 4_764
Nb O2 Ga3 117.3(2) . 4_764
O3 O2 Ga3 73.1(2) 4_665 4_764
O3 O2 Ga3 18.28(12) 1_655 4_764
O3 O2 Ga3 97.7(3) 5_665 4_764
O3 O2 Ga3 77.8(2) 6_665 4_764
O3 O2 Ga3 114.4(2) 5_656 4_764
O3 O2 Ga3 104.8(3) 2_656 4_764
La O2 Ga3 111.25(17) 4_656 4_764
O2 O2 Ga3 67.60(10) 3_645 4_764
O2 O2 Ga3 45.57(11) 4_765 4_764
O1 O2 Ga3 137.66(19) 2_546 4_764
Ga2 O2 O2 144.4(6) . 5_655
Ga3 O2 O2 81.5(2) . 5_655
La O2 O2 41.7(2) . 5_655
O2 O2 O2 106.0(6) 4_665 5_655
O2 O2 O2 145.5(2) 3_655 5_655
O3 O2 O2 50.2(2) 5_655 5_655
La O2 O2 107.9(5) 2_655 5_655
O3 O2 O2 97.7(4) 2_655 5_655
O2 O2 O2 76.0(3) 6_556 5_655
O1 O2 O2 84.0(4) . 5_655
O3 O2 O2 117.0(2) 3_656 5_655
O1 O2 O2 142.8(6) 1_556 5_655
O3 O2 O2 65.2(3) 3_655 5_655
O1 O2 O2 24.4(2) 2_545 5_655
Nb O2 O2 64.6(2) 1_655 5_655
Ga1 O2 O2 64.6(2) 1_655 5_655
Ga2 O2 O2 51.59(18) 2_546 5_655
O2 O2 O2 24.0(2) 6 5_655
O3 O2 O2 64.3(3) 6 5_655
La O2 O2 103.9(4) 1_556 5_655
Ga3 O2 O2 107.5(2) 4_765 5_655
Ga3 O2 O2 100.7(4) 4_665 5_655
O3 O2 O2 98.0(4) 1_556 5_655
La O2 O2 149.3(3) 2_656 5_655
La O2 O2 109.6(3) 4_665 5_655
Ga3 O2 O2 46.5(2) 1_554 5_655
Ga3 O2 O2 159.2(5) 2_656 5_655
O3 O2 O2 80.33(16) 4_656 5_655
O3 O2 O2 61.4(3) . 5_655
Ga2 O2 O2 73.6(3) 1_554 5_655
O2 O2 O2 67.15(14) 2_546 5_655
O2 O2 O2 163.4(6) 2_656 5_655
La O2 O2 23.31(6) 4_655 5_655
O2 O2 O2 130.6(3) 5_766 5_655
O3 O2 O2 41.66(19) 4_655 5_655
O1 O2 O2 126.2(5) 2_655 5_655
Ga1 O2 O2 104.81(16) 1_656 5_655
Nb O2 O2 104.81(16) 1_656 5_655
O3 O2 O2 75.4(2) 6_655 5_655
Ga2 O2 O2 141.4(4) 2_656 5_655
Ga3 O2 O2 72.53(8) 2_646 5_655
Ga3 O2 O2 67.0(3) 2_546 5_655
O2 O2 O2 57.0(3) 1_554 5_655
O2 O2 O2 123.0(3) 1_556 5_655
O3 O2 O2 161.4(3) 4_666 5_655
O2 O2 O2 28.96(18) 2_545 5_655
O2 O2 O2 107.7(6) 2_655 5_655
O3 O2 O2 101.95(19) 1_656 5_655
O2 O2 O2 54.54(13) 5_656 5_655
O2 O2 O2 119.6(5) 5_666 5_655
O2 O2 O2 93.1(4) 5_765 5_655
La O2 O2 142.3(5) 4_666 5_655
Ga2 O2 O2 18.22(13) 2_545 5_655
O3 O2 O2 89.0(3) 2 5_655
Ga1 O2 O2 67.9(2) . 5_655
Nb O2 O2 67.9(2) . 5_655
O3 O2 O2 113.1(4) 4_665 5_655
O3 O2 O2 71.4(3) 1_655 5_655
O3 O2 O2 135.0(3) 5_665 5_655
O3 O2 O2 143.3(5) 6_665 5_655
O3 O2 O2 100.0(3) 5_656 5_655
O3 O2 O2 124.9(2) 2_656 5_655
La O2 O2 75.21(19) 4_656 5_655
O2 O2 O2 53.85(15) 3_645 5_655
O2 O2 O2 102.81(13) 4_765 5_655
O1 O2 O2 85.0(3) 2_546 5_655
Ga3 O2 O2 74.8(3) 4_764 5_655
Ga2 O2 O2 65.5(2) . 5_665
Ga3 O2 O2 167.2(6) . 5_665
La O2 O2 47.8(3) . 5_665
O2 O2 O2 33.1(3) 4_665 5_665
O2 O2 O2 62.9(3) 3_655 5_665
O3 O2 O2 135.0(5) 5_655 5_665
La O2 O2 78.0(3) 2_655 5_665
O3 O2 O2 127.1(6) 2_655 5_665
O2 O2 O2 129.8(3) 6_556 5_665
O1 O2 O2 30.03(17) . 5_665
O3 O2 O2 154.3(3) 3_656 5_665
O1 O2 O2 94.0(3) 1_556 5_665
O3 O2 O2 88.5(5) 3_655 5_665
O1 O2 O2 92.0(3) 2_545 5_665
Nb O2 O2 120.6(5) 1_655 5_665
Ga1 O2 O2 120.6(5) 1_655 5_665
Ga2 O2 O2 107.4(4) 2_546 5_665
O2 O2 O2 75.3(5) 6 5_665
O3 O2 O2 53.6(3) 6 5_665
La O2 O2 106.7(4) 1_556 5_665
Ga3 O2 O2 143.0(5) 4_765 5_665
Ga3 O2 O2 49.14(18) 4_665 5_665
O3 O2 O2 73.2(3) 1_556 5_665
La O2 O2 120.81(17) 2_656 5_665
La O2 O2 22.02(6) 4_665 5_665
Ga3 O2 O2 77.3(3) 1_554 5_665
Ga3 O2 O2 75.68(10) 2_656 5_665
O3 O2 O2 165.7(4) 4_656 5_665
O3 O2 O2 28.47(19) . 5_665
Ga2 O2 O2 39.2(2) 1_554 5_665
O2 O2 O2 93.4(4) 2_546 5_665
O2 O2 O2 99.3(2) 2_656 5_665
La O2 O2 111.0(3) 4_655 5_665
O2 O2 O2 130.6(3) 5_766 5_665
O3 O2 O2 108.7(4) 4_655 5_665
O1 O2 O2 97.1(3) 2_655 5_665
Ga1 O2 O2 164.6(3) 1_656 5_665
Nb O2 O2 164.6(3) 1_656 5_665
O3 O2 O2 142.1(5) 6_655 5_665
Ga2 O2 O2 108.7(3) 2_656 5_665
Ga3 O2 O2 157.3(4) 2_646 5_665
Ga3 O2 O2 71.6(3) 2_546 5_665
O2 O2 O2 57.0(3) 1_554 5_665
O2 O2 O2 123.0(3) 1_556 5_665
O3 O2 O2 74.74(17) 4_666 5_665
O2 O2 O2 61.1(3) 2_545 5_665
O2 O2 O2 66.9(4) 2_655 5_665
O3 O2 O2 162.1(5) 1_656 5_665
O2 O2 O2 119.6(5) 5_656 5_665
O2 O2 O2 54.54(13) 5_666 5_665
O2 O2 O2 93.1(4) 5_765 5_665
La O2 O2 76.69(17) 4_666 5_665
Ga2 O2 O2 71.7(3) 2_545 5_665
O3 O2 O2 35.0(2) 2 5_665
Ga1 O2 O2 37.36(19) . 5_665
Nb O2 O2 37.36(19) . 5_665
O3 O2 O2 40.26(19) 4_665 5_665
O3 O2 O2 113.0(5) 1_655 5_665
O3 O2 O2 47.72(13) 5_665 5_665
O3 O2 O2 70.54(18) 6_665 5_665
O3 O2 O2 150.1(5) 5_656 5_665
O3 O2 O2 144.5(3) 2_656 5_665
La O2 O2 142.8(4) 4_656 5_665
O2 O2 O2 140.8(2) 3_645 5_665
O2 O2 O2 131.8(5) 4_765 5_665
O1 O2 O2 121.0(4) 2_546 5_665
Ga3 O2 O2 95.5(4) 4_764 5_665
O2 O2 O2 88.2(3) 5_655 5_665
Ga2 O2 O2 91.6(5) . 4_664
Ga3 O2 O2 148.2(4) . 4_664
La O2 O2 39.8(3) . 4_664
O2 O2 O2 61.05(14) 4_665 4_664
O2 O2 O2 76.00(6) 3_655 4_664
O3 O2 O2 109.1(4) 5_655 4_664
La O2 O2 65.8(2) 2_655 4_664
O3 O2 O2 106.9(4) 2_655 4_664
O2 O2 O2 137.4(4) 6_556 4_664
O1 O2 O2 16.02(12) . 4_664
O3 O2 O2 163.3(6) 3_656 4_664
O1 O2 O2 121.6(4) 1_556 4_664
O3 O2 O2 61.67(19) 3_655 4_664
O1 O2 O2 83.5(3) 2_545 4_664
Nb O2 O2 92.9(2) 1_655 4_664
Ga1 O2 O2 92.9(2) 1_655 4_664
Ga2 O2 O2 108.5(3) 2_546 4_664
O2 O2 O2 51.1(2) 6 4_664
O3 O2 O2 65.7(3) 6 4_664
La O2 O2 130.7(3) 1_556 4_664
Ga3 O2 O2 127.1(4) 4_765 4_664
Ga3 O2 O2 75.2(3) 4_665 4_664
O3 O2 O2 97.1(3) 1_556 4_664
La O2 O2 140.6(4) 2_656 4_664
La O2 O2 43.0(3) 4_665 4_664
Ga3 O2 O2 49.20(10) 1_554 4_664
Ga3 O2 O2 90.0(3) 2_656 4_664
O3 O2 O2 147.5(3) 4_656 4_664
O3 O2 O2 30.3(2) . 4_664
Ga2 O2 O2 14.75(7) 1_554 4_664
O2 O2 O2 104.6(4) 2_546 4_664
O2 O2 O2 110.8(4) 2_656 4_664
La O2 O2 89.7(2) 4_655 4_664
O2 O2 O2 128.6(5) 5_766 4_664
O3 O2 O2 81.0(2) 4_655 4_664
O1 O2 O2 90.7(3) 2_655 4_664
Ga1 O2 O2 166.0(3) 1_656 4_664
Nb O2 O2 166.0(3) 1_656 4_664
O3 O2 O2 114.6(3) 6_655 4_664
Ga2 O2 O2 109.5(4) 2_656 4_664
Ga3 O2 O2 129.7(2) 2_646 4_664
Ga3 O2 O2 84.6(3) 2_546 4_664
O2 O2 O2 28.95(14) 1_554 4_664
O2 O2 O2 151.05(14) 1_556 4_664
O3 O2 O2 96.5(4) 4_666 4_664
O2 O2 O2 50.2(3) 2_545 4_664
O2 O2 O2 56.6(3) 2_655 4_664
O3 O2 O2 143.7(3) 1_656 4_664
O2 O2 O2 118.0(4) 5_656 4_664
O2 O2 O2 82.7(3) 5_666 4_664
O2 O2 O2 73.4(2) 5_765 4_664
La O2 O2 104.1(3) 4_666 4_664
Ga2 O2 O2 51.77(17) 2_545 4_664
O3 O2 O2 58.8(2) 2 4_664
Ga1 O2 O2 50.4(2) . 4_664
Nb O2 O2 50.4(2) . 4_664
O3 O2 O2 44.3(3) 4_665 4_664
O3 O2 O2 86.5(2) 1_655 4_664
O3 O2 O2 65.9(3) 5_665 4_664
O3 O2 O2 78.1(3) 6_665 4_664
O3 O2 O2 167.9(4) 5_656 4_664
O3 O2 O2 163.6(4) 2_656 4_664
La O2 O2 143.3(3) 4_656 4_664
O2 O2 O2 115.9(2) 3_645 4_664
O2 O2 O2 113.5(2) 4_765 4_664
O1 O2 O2 136.1(3) 2_546 4_664
Ga3 O2 O2 70.42(13) 4_764 4_664
O2 O2 O2 70.0(2) 5_655 4_664
O2 O2 O2 28.2(4) 5_665 4_664
Ga2 O2 O2 91.6(5) . 3_654
Ga3 O2 O2 139.8(7) . 3_654
La O2 O2 66.4(3) . 3_654
O2 O2 O2 76.00(6) 4_665 3_654
O2 O2 O2 61.05(14) 3_655 3_654
O3 O2 O2 106.2(5) 5_655 3_654
La O2 O2 37.8(3) 2_655 3_654
O3 O2 O2 82.1(5) 2_655 3_654
O2 O2 O2 161.5(5) 6_556 3_654
O1 O2 O2 16.02(12) . 3_654
O3 O2 O2 135.3(6) 3_656 3_654
O1 O2 O2 121.6(4) 1_556 3_654
O3 O2 O2 46.3(3) 3_655 3_654
O1 O2 O2 105.4(3) 2_545 3_654
Nb O2 O2 78.7(4) 1_655 3_654
Ga1 O2 O2 78.7(4) 1_655 3_654
Ga2 O2 O2 133.3(2) 2_546 3_654
O2 O2 O2 62.0(4) 6 3_654
O3 O2 O2 93.2(3) 6 3_654
La O2 O2 151.4(3) 1_556 3_654
Ga3 O2 O2 100.9(4) 4_765 3_654
Ga3 O2 O2 94.4(2) 4_665 3_654
O3 O2 O2 118.9(3) 1_556 3_654
La O2 O2 121.1(4) 2_656 3_654
La O2 O2 46.70(18) 4_665 3_654
Ga3 O2 O2 46.41(17) 1_554 3_654
Ga3 O2 O2 73.8(3) 2_656 3_654
O3 O2 O2 140.3(4) 4_656 3_654
O3 O2 O2 58.15(16) . 3_654
Ga2 O2 O2 14.75(7) 1_554 3_654
O2 O2 O2 132.6(3) 2_546 3_654
O2 O2 O2 89.1(4) 2_656 3_654
La O2 O2 98.1(2) 4_655 3_654
O2 O2 O2 100.7(6) 5_766 3_654
O3 O2 O2 76.9(3) 4_655 3_654
O1 O2 O2 63.0(3) 2_655 3_654
Ga1 O2 O2 141.7(4) 1_656 3_654
Nb O2 O2 141.7(4) 1_656 3_654
O3 O2 O2 98.2(4) 6_655 3_654
Ga2 O2 O2 82.8(3) 2_656 3_654
Ga3 O2 O2 118.7(4) 2_646 3_654
Ga3 O2 O2 112.4(2) 2_546 3_654
O2 O2 O2 28.95(14) 1_554 3_654
O2 O2 O2 151.05(14) 1_556 3_654
O3 O2 O2 87.7(3) 4_666 3_654
O2 O2 O2 74.4(2) 2_545 3_654
O2 O2 O2 29.1(4) 2_655 3_654
O3 O2 O2 119.5(4) 1_656 3_654
O2 O2 O2 139.8(3) 5_656 3_654
O2 O2 O2 94.4(3) 5_666 3_654
O2 O2 O2 47.7(3) 5_765 3_654
La O2 O2 106.3(2) 4_666 3_654
Ga2 O2 O2 68.66(12) 2_545 3_654
O3 O2 O2 80.8(2) 2 3_654
Ga1 O2 O2 77.33(16) . 3_654
Nb O2 O2 77.33(16) . 3_654
O3 O2 O2 30.4(2) 4_665 3_654
O3 O2 O2 68.9(3) 1_655 3_654
O3 O2 O2 58.6(2) 5_665 3_654
O3 O2 O2 58.1(3) 6_665 3_654
O3 O2 O2 162.4(4) 5_656 3_654
O3 O2 O2 137.6(4) 2_656 3_654
La O2 O2 157.3(3) 4_656 3_654
O2 O2 O2 113.5(2) 3_645 3_654
O2 O2 O2 87.8(3) 4_765 3_654
O1 O2 O2 164.1(3) 2_546 3_654
Ga3 O2 O2 50.7(2) 4_764 3_654
O2 O2 O2 85.6(3) 5_655 3_654
O2 O2 O2 45.8(2) 5_665 3_654
O2 O2 O2 28.01(13) 4_664 3_654
Ga2 O2 O2 39.4(4) . 4_666
Ga3 O2 O2 86.3(5) . 4_666
La O2 O2 111.7(5) . 4_666
O2 O2 O2 61.05(14) 4_665 4_666
O2 O2 O2 76.00(6) 3_655 4_666
O3 O2 O2 123.3(5) 5_655 4_666
La O2 O2 123.8(3) 2_655 4_666
O3 O2 O2 120.8(4) 2_655 4_666
O2 O2 O2 62.8(4) 6_556 4_666
O1 O2 O2 119.9(3) . 4_666
O3 O2 O2 67.2(3) 3_656 4_666
O1 O2 O2 15.26(11) 1_556 4_666
O3 O2 O2 167.0(4) 3_655 4_666
O1 O2 O2 103.3(5) 2_545 4_666
Nb O2 O2 144.8(3) 1_655 4_666
Ga1 O2 O2 144.8(3) 1_655 4_666
Ga2 O2 O2 78.2(4) 2_546 4_666
O2 O2 O2 146.8(4) 6 4_666
O3 O2 O2 75.5(4) 6 4_666
La O2 O2 26.31(16) 1_556 4_666
Ga3 O2 O2 101.5(2) 4_765 4_666
Ga3 O2 O2 49.1(2) 4_665 4_666
O3 O2 O2 35.2(3) 1_556 4_666
La O2 O2 47.65(10) 2_656 4_666
La O2 O2 84.8(2) 4_665 4_666
Ga3 O2 O2 169.0(3) 1_554 4_666
Ga3 O2 O2 67.74(16) 2_656 4_666
O3 O2 O2 86.3(3) 4_656 4_666
O3 O2 O2 102.4(4) . 4_666
Ga2 O2 O2 131.9(2) 1_554 4_666
O2 O2 O2 60.4(5) 2_546 4_666
O2 O2 O2 67.0(3) 2_656 4_666
La O2 O2 127.1(4) 4_655 4_666
O2 O2 O2 84.6(3) 5_766 4_666
O3 O2 O2 152.6(4) 4_655 4_666
O1 O2 O2 105.5(3) 2_655 4_666
Ga1 O2 O2 71.59(18) 1_656 4_666
Nb O2 O2 71.59(18) 1_656 4_666
O3 O2 O2 123.1(3) 6_655 4_666
Ga2 O2 O2 86.70(18) 2_656 4_666
Ga3 O2 O2 107.1(3) 2_646 4_666
Ga3 O2 O2 64.3(3) 2_546 4_666
O2 O2 O2 151.05(14) 1_554 4_666
O2 O2 O2 28.95(14) 1_556 4_666
O3 O2 O2 48.54(18) 4_666 4_666
O2 O2 O2 115.4(5) 2_545 4_666
O2 O2 O2 121.3(2) 2_655 4_666
O3 O2 O2 91.4(2) 1_656 4_666
O2 O2 O2 80.0(5) 5_656 4_666
O2 O2 O2 39.5(3) 5_666 4_666
O2 O2 O2 138.9(4) 5_765 4_666
La O2 O2 24.69(12) 4_666 4_666
Ga2 O2 O2 134.2(4) 2_545 4_666
O3 O2 O2 66.3(3) 2 4_666
Ga1 O2 O2 83.0(3) . 4_666
Nb O2 O2 83.0(3) . 4_666
O3 O2 O2 101.1(2) 4_665 4_666
O3 O2 O2 148.5(3) 1_655 4_666
O3 O2 O2 73.0(2) 5_665 4_666
O3 O2 O2 84.7(2) 6_665 4_666
O3 O2 O2 58.13(18) 5_656 4_666
O3 O2 O2 56.91(16) 2_656 4_666
La O2 O2 72.0(3) 4_656 4_666
O2 O2 O2 115.9(2) 3_645 4_666
O2 O2 O2 113.5(2) 4_765 4_666
O1 O2 O2 49.7(2) 2_546 4_666
Ga3 O2 O2 155.9(3) 4_764 4_666
O2 O2 O2 127.6(6) 5_655 4_666
O2 O2 O2 94.0(3) 5_665 4_666
O2 O2 O2 122.1(3) 4_664 4_666
O2 O2 O2 130.4(2) 3_654 4_666
Ga2 O2 O2 39.4(4) . 3_656
Ga3 O2 O2 81.3(3) . 3_656
La O2 O2 137.5(5) . 3_656
O2 O2 O2 76.00(6) 4_665 3_656
O2 O2 O2 61.05(14) 3_655 3_656
O3 O2 O2 120.0(4) 5_655 3_656
La O2 O2 100.1(3) 2_655 3_656
O3 O2 O2 94.8(4) 2_655 3_656
O2 O2 O2 75.8(4) 6_556 3_656
O1 O2 O2 119.9(3) . 3_656
O3 O2 O2 50.6(2) 3_656 3_656
O1 O2 O2 15.26(11) 1_556 3_656
O3 O2 O2 139.3(4) 3_655 3_656
O1 O2 O2 127.5(4) 2_545 3_656
Nb O2 O2 124.8(3) 1_655 3_656
Ga1 O2 O2 124.8(3) 1_655 3_656
Ga2 O2 O2 99.5(3) 2_546 3_656
O2 O2 O2 174.5(5) 6 3_656
O3 O2 O2 102.6(4) 6 3_656
La O2 O2 47.82(9) 1_556 3_656
Ga3 O2 O2 77.6(2) 4_765 3_656
Ga3 O2 O2 71.2(3) 4_665 3_656
O3 O2 O2 62.7(3) 1_556 3_656
La O2 O2 21.50(12) 2_656 3_656
La O2 O2 87.5(3) 4_665 3_656
Ga3 O2 O2 161.0(4) 1_554 3_656
Ga3 O2 O2 48.8(2) 2_656 3_656
O3 O2 O2 82.0(2) 4_656 3_656
O3 O2 O2 123.4(4) . 3_656
Ga2 O2 O2 131.9(2) 1_554 3_656
O2 O2 O2 86.1(5) 2_546 3_656
O2 O2 O2 40.5(3) 2_656 3_656
La O2 O2 138.5(3) 4_655 3_656
O2 O2 O2 57.8(3) 5_766 3_656
O3 O2 O2 144.9(4) 4_655 3_656
O1 O2 O2 78.5(3) 2_655 3_656
Ga1 O2 O2 59.88(17) 1_656 3_656
Nb O2 O2 59.88(17) 1_656 3_656
O3 O2 O2 105.8(3) 6_655 3_656
Ga2 O2 O2 58.85(18) 2_656 3_656
Ga3 O2 O2 97.8(2) 2_646 3_656
Ga3 O2 O2 92.3(3) 2_546 3_656
O2 O2 O2 151.05(14) 1_554 3_656
O2 O2 O2 28.95(14) 1_556 3_656
O3 O2 O2 35.3(3) 4_666 3_656
O2 O2 O2 143.2(5) 2_545 3_656
O2 O2 O2 101.3(3) 2_655 3_656
O3 O2 O2 73.2(3) 1_656 3_656
O2 O2 O2 96.9(4) 5_656 3_656
O2 O2 O2 55.5(3) 5_666 3_656
O2 O2 O2 111.5(3) 5_765 3_656
La O2 O2 29.37(19) 4_666 3_656
Ga2 O2 O2 162.1(4) 2_545 3_656
O3 O2 O2 87.5(3) 2 3_656
Ga1 O2 O2 107.3(3) . 3_656
Nb O2 O2 107.3(3) . 3_656
O3 O2 O2 92.6(2) 4_665 3_656
O3 O2 O2 123.6(3) 1_655 3_656
O3 O2 O2 66.1(3) 5_665 3_656
O3 O2 O2 65.5(2) 6_665 3_656
O3 O2 O2 56.44(16) 5_656 3_656
O3 O2 O2 39.96(17) 2_656 3_656
La O2 O2 79.11(15) 4_656 3_656
O2 O2 O2 113.5(2) 3_645 3_656
O2 O2 O2 87.8(3) 4_765 3_656
O1 O2 O2 66.09(15) 2_546 3_656
Ga3 O2 O2 127.9(3) 4_764 3_656
O2 O2 O2 151.0(4) 5_655 3_656
O2 O2 O2 104.8(3) 5_665 3_656
O2 O2 O2 130.4(2) 4_664 3_656
O2 O2 O2 122.1(3) 3_654 3_656
O2 O2 O2 28.01(13) 4_666 3_656
Ga2 O2 La 118.7(5) . 2_545
Ga3 O2 La 87.7(4) . 2_545
La O2 La 34.6(2) . 2_545
O2 O2 La 84.9(6) 4_665 2_545
O2 O2 La 141.8(5) 3_655 2_545
O3 O2 La 69.9(3) 5_655 2_545
La O2 La 130.8(4) 2_655 2_545
O3 O2 La 124.2(3) 2_655 2_545
O2 O2 La 64.0(3) 6_556 2_545
O1 O2 La 89.9(2) . 2_545
O3 O2 La 119.8(4) 3_656 2_545
O1 O2 La 116.0(4) 1_556 2_545
O3 O2 La 92.0(2) 3_655 2_545
O1 O2 La 12.70(11) 2_545 2_545
Nb O2 La 91.78(17) 1_655 2_545
Ga1 O2 La 91.78(17) 1_655 2_545
Ga2 O2 La 34.96(10) 2_546 2_545
O2 O2 La 46.6(2) 6 2_545
O3 O2 La 38.8(2) 6 2_545
La O2 La 80.7(2) 1_556 2_545
Ga3 O2 La 128.7(2) 4_765 2_545
Ga3 O2 La 74.77(19) 4_665 2_545
O3 O2 La 69.8(3) 1_556 2_545
La O2 La 139.5(4) 2_656 2_545
La O2 La 101.0(2) 4_665 2_545
Ga3 O2 La 71.07(13) 1_554 2_545
Ga3 O2 La 151.8(2) 2_656 2_545
O3 O2 La 86.2(2) 4_656 2_545
O3 O2 La 51.55(17) . 2_545
Ga2 O2 La 83.92(16) 1_554 2_545
O2 O2 La 42.01(19) 2_546 2_545
O2 O2 La 167.9(5) 2_656 2_545
La O2 La 44.41(10) 4_655 2_545
O2 O2 La 149.16(14) 5_766 2_545
O3 O2 La 69.46(16) 4_655 2_545
O1 O2 La 153.5(3) 2_655 2_545
Ga1 O2 La 107.9(2) 1_656 2_545
Nb O2 La 107.9(2) 1_656 2_545
O3 O2 La 98.3(2) 6_655 2_545
Ga2 O2 La 168.4(2) 2_656 2_545
Ga3 O2 La 88.16(15) 2_646 2_545
Ga3 O2 La 38.74(9) 2_546 2_545
O2 O2 La 74.52(16) 1_554 2_545
O2 O2 La 105.48(16) 1_556 2_545
O3 O2 La 137.2(3) 4_666 2_545
O2 O2 La 24.11(10) 2_545 2_545
O2 O2 La 126.4(4) 2_655 2_545
O3 O2 La 116.0(2) 1_656 2_545
O2 O2 La 44.18(18) 5_656 2_545
O2 O2 La 93.5(3) 5_666 2_545
O2 O2 La 120.1(3) 5_765 2_545
La O2 La 114.2(3) 4_666 2_545
Ga2 O2 La 34.75(7) 2_545 2_545
O3 O2 La 66.64(17) 2 2_545
Ga1 O2 La 47.77(10) . 2_545
Nb O2 La 47.77(10) . 2_545
O3 O2 La 116.7(2) 4_665 2_545
O3 O2 La 99.51(19) 1_655 2_545
O3 O2 La 125.1(2) 5_665 2_545
O3 O2 La 150.0(2) 6_665 2_545
O3 O2 La 94.1(2) 5_656 2_545
O3 O2 La 122.4(3) 2_656 2_545
La O2 La 69.97(16) 4_656 2_545
O2 O2 La 70.6(2) 3_645 2_545
O2 O2 La 128.1(2) 4_765 2_545
O1 O2 La 67.71(19) 2_546 2_545
Ga3 O2 La 102.44(17) 4_764 2_545
O2 O2 La 28.2(2) 5_655 2_545
O2 O2 La 79.7(2) 5_665 2_545
O2 O2 La 73.9(2) 4_664 2_545
O2 O2 La 98.45(14) 3_654 2_545
O2 O2 La 101.0(4) 4_666 2_545
O2 O2 La 127.9(3) 3_656 2_545
Ga2 O2 O3 61.0(5) . 6_556
Ga3 O2 O3 80.1(5) . 6_556
La O2 O3 91.8(4) . 6_556
O2 O2 O3 64.2(3) 4_665 6_556
O2 O2 O3 100.4(3) 3_655 6_556
O3 O2 O3 107.8(5) 5_655 6_556
La O2 O3 150.5(3) 2_655 6_556
O3 O2 O3 135.1(5) 2_655 6_556
O2 O2 O3 44.6(3) 6_556 6_556
O1 O2 O3 124.4(4) . 6_556
O3 O2 O3 77.0(4) 3_656 6_556
O1 O2 O3 42.6(3) 1_556 6_556
O3 O2 O3 165.1(4) 3_655 6_556
O1 O2 O3 76.0(4) 2_545 6_556
Nb O2 O3 139.6(3) 1_655 6_556
Ga1 O2 O3 139.6(3) 1_655 6_556
Ga2 O2 O3 52.1(2) 2_546 6_556
O2 O2 O3 120.7(4) 6 6_556
O3 O2 O3 56.1(2) 6 6_556
La O2 O3 12.87(12) 1_556 6_556
Ga3 O2 O3 114.5(3) 4_765 6_556
Ga3 O2 O3 45.55(19) 4_665 6_556
O3 O2 O3 21.3(2) 1_556 6_556
La O2 O3 70.0(2) 2_656 6_556
La O2 O3 95.1(3) 4_665 6_556
Ga3 O2 O3 145.2(3) 1_554 6_556
Ga3 O2 O3 94.2(2) 2_656 6_556
O3 O2 O3 79.4(3) 4_656 6_556
O3 O2 O3 89.8(3) . 6_556
Ga2 O2 O3 132.2(3) 1_554 6_556
O2 O2 O3 33.1(4) 2_546 6_556
O2 O2 O3 94.0(4) 2_656 6_556
La O2 O3 102.3(3) 4_655 6_556
O2 O2 O3 104.8(5) 5_766 6_556
O3 O2 O3 131.8(4) 4_655 6_556
O1 O2 O3 132.3(3) 2_655 6_556
Ga1 O2 O3 75.5(2) 1_656 6_556
Nb O2 O3 75.5(2) 1_656 6_556
O3 O2 O3 121.7(3) 6_655 6_556
Ga2 O2 O3 112.2(2) 2_656 6_556
Ga3 O2 O3 100.7(3) 2_646 6_556
Ga3 O2 O3 40.38(18) 2_546 6_556
O2 O2 O3 140.78(14) 1_554 6_556
O2 O2 O3 39.22(14) 1_556 6_556
O3 O2 O3 74.3(2) 4_666 6_556
O2 O2 O3 91.7(3) 2_545 6_556
O2 O2 O3 145.3(3) 2_655 6_556
O3 O2 O3 98.2(3) 1_656 6_556
O2 O2 O3 56.3(4) 5_656 6_556
O2 O2 O3 48.2(3) 5_666 6_556
O2 O2 O3 164.9(3) 5_765 6_556
La O2 O3 48.13(17) 4_666 6_556
Ga2 O2 O3 108.5(3) 2_545 6_556
O3 O2 O3 59.9(2) 2 6_556
Ga1 O2 O3 68.7(2) . 6_556
Nb O2 O3 68.7(2) . 6_556
O3 O2 O3 118.1(3) 4_665 6_556
O3 O2 O3 150.6(3) 1_655 6_556
O3 O2 O3 92.9(2) 5_665 6_556
O3 O2 O3 110.7(3) 6_665 6_556
O3 O2 O3 55.9(2) 5_656 6_556
O3 O2 O3 69.4(3) 2_656 6_556
La O2 O3 57.49(18) 4_656 6_556
O2 O2 O3 101.2(2) 3_645 6_556
O2 O2 O3 128.20(14) 4_765 6_556
O1 O2 O3 31.08(12) 2_546 6_556
Ga3 O2 O3 168.7(2) 4_764 6_556
O2 O2 O3 100.2(4) 5_655 6_556
O2 O2 O3 94.4(4) 5_665 6_556
O2 O2 O3 117.9(3) 4_664 6_556
O2 O2 O3 139.9(3) 3_654 6_556
O2 O2 O3 27.3(2) 4_666 6_556
O2 O2 O3 53.79(19) 3_656 6_556
La O2 O3 74.2(2) 2_545 6_556
Ga2 O2 O2 96.2(6) . 3_545
Ga3 O2 O2 94.3(4) . 3_545
La O2 O2 41.5(4) . 3_545
O2 O2 O2 67.0(7) 4_665 3_545
O2 O2 O2 127.0(7) 3_655 3_545
O3 O2 O2 88.8(3) 5_655 3_545
La O2 O2 144.5(3) 2_655 3_545
O3 O2 O2 145.6(3) 2_655 3_545
O2 O2 O2 59.5(3) 6_556 3_545
O1 O2 O2 93.9(4) . 3_545
O3 O2 O2 117.3(4) 3_656 3_545
O1 O2 O2 93.7(3) 1_556 3_545
O3 O2 O2 113.8(2) 3_655 3_545
O1 O2 O2 31.88(11) 2_545 3_545
Nb O2 O2 114.53(18) 1_655 3_545
Ga1 O2 O2 114.53(18) 1_655 3_545
Ga2 O2 O2 34.22(9) 2_546 3_545
O2 O2 O2 67.7(3) 6 3_545
O3 O2 O2 21.1(2) 6 3_545
La O2 O2 62.70(17) 1_556 3_545
Ga3 O2 O2 142.5(2) 4_765 3_545
Ga3 O2 O2 53.3(3) 4_665 3_545
O3 O2 O2 46.5(3) 1_556 3_545
La O2 O2 123.3(3) 2_656 3_545
La O2 O2 91.1(3) 4_665 3_545
Ga3 O2 O2 91.80(14) 1_554 3_545
Ga3 O2 O2 132.1(4) 2_656 3_545
O3 O2 O2 92.84(18) 4_656 3_545
O3 O2 O2 50.0(3) . 3_545
Ga2 O2 O2 92.5(2) 1_554 3_545
O2 O2 O2 26.1(3) 2_546 3_545
O2 O2 O2 144.9(4) 2_656 3_545
La O2 O2 65.92(11) 4_655 3_545
O2 O2 O2 152.3(3) 5_766 3_545
O3 O2 O2 92.67(17) 4_655 3_545
O1 O2 O2 169.7(2) 2_655 3_545
Ga1 O2 O2 108.26(15) 1_656 3_545
Nb O2 O2 108.26(15) 1_656 3_545
O3 O2 O2 117.4(2) 6_655 3_545
Ga2 O2 O2 165.8(2) 2_656 3_545
Ga3 O2 O2 102.29(16) 2_646 3_545
Ga3 O2 O2 15.44(13) 2_546 3_545
O2 O2 O2 90.000(1) 1_554 3_545
O2 O2 O2 90.0 1_556 3_545
O3 O2 O2 114.7(3) 4_666 3_545
O2 O2 O2 38.2(3) 2_545 3_545
O2 O2 O2 135.7(3) 2_655 3_545
O3 O2 O2 124.62(19) 1_656 3_545
O2 O2 O2 46.44(15) 5_656 3_545
O2 O2 O2 71.4(4) 5_666 3_545
O2 O2 O2 141.4(2) 5_765 3_545
La O2 O2 90.9(3) 4_666 3_545
Ga2 O2 O2 55.17(14) 2_545 3_545
O3 O2 O2 49.3(3) 2 3_545
Ga1 O2 O2 36.1(2) . 3_545
Nb O2 O2 36.1(2) . 3_545
O3 O2 O2 113.5(3) 4_665 3_545
O3 O2 O2 122.79(18) 1_655 3_545
O3 O2 O2 110.4(3) 5_665 3_545
O3 O2 O2 138.9(3) 6_665 3_545
O3 O2 O2 89.38(14) 5_656 3_545
O3 O2 O2 115.11(18) 2_656 3_545
La O2 O2 70.36(8) 4_656 3_545
O2 O2 O2 87.5(2) 3_645 3_545
O2 O2 O2 147.5(2) 4_765 3_545
O1 O2 O2 57.26(11) 2_546 3_545
Ga3 O2 O2 124.84(11) 4_764 3_545
O2 O2 O2 51.6(2) 5_655 3_545
O2 O2 O2 73.2(4) 5_665 3_545
O2 O2 O2 79.1(3) 4_664 3_545
O2 O2 O2 106.9(3) 3_654 3_545
O2 O2 O2 79.1(3) 4_666 3_545
O2 O2 O2 106.9(3) 3_656 3_545
La O2 O2 23.33(9) 2_545 3_545
O3 O2 O2 53.67(17) 6_556 3_545
Ga2 O2 O2 144.9(6) . 4_655
Ga3 O2 O2 45.7(3) . 4_655
La O2 O2 74.8(2) . 4_655
O2 O2 O2 127.0(7) 4_665 4_655
O2 O2 O2 173.0(7) 3_655 4_655
O3 O2 O2 29.6(3) 5_655 4_655
La O2 O2 124.3(3) 2_655 4_655
O3 O2 O2 86.3(3) 2_655 4_655
O2 O2 O2 44.7(4) 6_556 4_655
O1 O2 O2 120.5(2) . 4_655
O3 O2 O2 81.0(3) 3_656 4_655
O1 O2 O2 118.9(3) 1_556 4_655
O3 O2 O2 82.2(3) 3_655 4_655
O1 O2 O2 31.88(11) 2_545 4_655
Nb O2 O2 61.1(2) 1_655 4_655
Ga1 O2 O2 61.1(2) 1_655 4_655
Ga2 O2 O2 34.22(9) 2_546 4_655
O2 O2 O2 57.9(4) 6 4_655
O3 O2 O2 80.5(2) 6 4_655
La O2 O2 80.74(13) 1_556 4_655
Ga3 O2 O2 84.7(2) 4_765 4_655
Ga3 O2 O2 111.6(3) 4_665 4_655
O3 O2 O2 94.5(3) 1_556 4_655
La O2 O2 112.34(19) 2_656 4_655
La O2 O2 144.6(2) 4_665 4_655
Ga3 O2 O2 73.03(17) 1_554 4_655
Ga3 O2 O2 161.7(3) 2_656 4_655
O3 O2 O2 44.4(2) 4_656 4_655
O3 O2 O2 94.2(2) . 4_655
Ga2 O2 O2 109.18(11) 1_554 4_655
O2 O2 O2 57.05(13) 2_546 4_655
O2 O2 O2 138.1(4) 2_656 4_655
La O2 O2 20.7(2) 4_655 4_655
O2 O2 O2 104.68(15) 5_766 4_655
O3 O2 O2 47.9(3) 4_655 4_655
O1 O2 O2 125.5(3) 2_655 4_655
Ga1 O2 O2 68.63(16) 1_656 4_655
Nb O2 O2 68.63(16) 1_656 4_655
O3 O2 O2 57.6(2) 6_655 4_655
Ga2 O2 O2 124.9(3) 2_656 4_655
Ga3 O2 O2 43.74(16) 2_646 4_655
Ga3 O2 O2 71.08(15) 2_546 4_655
O2 O2 O2 90.0 1_554 4_655
O2 O2 O2 90.000(1) 1_556 4_655
O3 O2 O2 153.6(3) 4_666 4_655
O2 O2 O2 61.58(14) 2_545 4_655
O2 O2 O2 130.6(4) 2_655 4_655
O3 O2 O2 71.7(2) 1_656 4_655
O2 O2 O2 27.7(3) 5_656 4_655
O2 O2 O2 126.6(4) 5_666 4_655
O2 O2 O2 102.92(14) 5_765 4_655
La O2 O2 131.2(2) 4_666 4_655
Ga2 O2 O2 55.17(14) 2_545 4_655
O3 O2 O2 109.1(3) 2 4_655
Ga1 O2 O2 92.1(2) . 4_655
Nb O2 O2 92.1(2) . 4_655
O3 O2 O2 148.70(17) 4_665 4_655
O3 O2 O2 72.6(2) 1_655 4_655
O3 O2 O2 169.7(3) 5_665 4_655
O3 O2 O2 160.6(3) 6_665 4_655
O3 O2 O2 63.47(15) 5_656 4_655
O3 O2 O2 88.08(16) 2_656 4_655
La O2 O2 39.61(12) 4_656 4_655
O2 O2 O2 27.5(2) 3_645 4_655
O2 O2 O2 87.5(2) 4_765 4_655
O1 O2 O2 57.26(11) 2_546 4_655
Ga3 O2 O2 86.21(18) 4_764 4_655
O2 O2 O2 37.0(2) 5_655 4_655
O2 O2 O2 122.6(3) 5_665 4_655
O2 O2 O2 106.9(3) 4_664 4_655
O2 O2 O2 118.71(15) 3_654 4_655
O2 O2 O2 106.9(3) 4_666 4_655
O2 O2 O2 118.71(16) 3_656 4_655
La O2 O2 44.57(11) 2_545 4_655
O3 O2 O2 83.98(15) 6_556 4_655
O2 O2 O2 60.000(1) 3_545 4_655
Ga2 O2 O3 144.2(6) . 5_654
Ga3 O2 O3 94.4(4) . 5_654
La O2 O3 58.2(3) . 5_654
O2 O2 O3 114.66(19) 4_665 5_654
O2 O2 O3 111.8(3) 3_655 5_654
O3 O2 O3 55.5(3) 5_655 5_654
La O2 O3 66.4(3) 2_655 5_654
O3 O2 O3 69.1(3) 2_655 5_654
O2 O2 O3 111.1(4) 6_556 5_654
O1 O2 O3 60.6(3) . 5_654
O3 O2 O3 119.0(4) 3_656 5_654
O1 O2 O3 174.7(4) 1_556 5_654
O3 O2 O3 24.38(19) 3_655 5_654
O1 O2 O3 66.0(3) 2_545 5_654
Nb O2 O3 41.36(18) 1_655 5_654
Ga1 O2 O3 41.36(18) 1_655 5_654
Ga2 O2 O3 92.2(2) 2_546 5_654
O2 O2 O3 21.83(19) 6 5_654
O3 O2 O3 93.9(3) 6 5_654
La O2 O3 145.0(3) 1_556 5_654
Ga3 O2 O3 87.4(3) 4_765 5_654
Ga3 O2 O3 123.3(2) 4_665 5_654
O3 O2 O3 134.0(3) 1_556 5_654
La O2 O3 142.7(3) 2_656 5_654
La O2 O3 95.7(3) 4_665 5_654
Ga3 O2 O3 6.83(12) 1_554 5_654
Ga3 O2 O3 121.6(4) 2_656 5_654
O3 O2 O3 94.1(3) 4_656 5_654
O3 O2 O3 69.8(2) . 5_654
Ga2 O2 O3 48.07(18) 1_554 5_654
O2 O2 O3 108.7(3) 2_546 5_654
O2 O2 O3 124.3(4) 2_656 5_654
La O2 O3 45.66(16) 4_655 5_654
O2 O2 O3 105.9(5) 5_766 5_654
O3 O2 O3 26.3(3) 4_655 5_654
O1 O2 O3 85.8(3) 2_655 5_654
Ga1 O2 O3 112.4(2) 1_656 5_654
Nb O2 O3 112.4(2) 1_656 5_654
O3 O2 O3 62.20(17) 6_655 5_654
Ga2 O2 O3 104.8(3) 2_656 5_654
Ga3 O2 O3 74.86(19) 2_646 5_654
Ga3 O2 O3 104.28(18) 2_546 5_654
O2 O2 O3 27.23(15) 1_554 5_654
O2 O2 O3 152.77(15) 1_556 5_654
O3 O2 O3 139.5(4) 4_666 5_654
O2 O2 O3 53.5(2) 2_545 5_654
O2 O2 O3 67.6(4) 2_655 5_654
O3 O2 O3 95.0(3) 1_656 5_654
O2 O2 O3 92.0(2) 5_656 5_654
O2 O2 O3 136.3(3) 5_666 5_654
O2 O2 O3 52.5(2) 5_765 5_654
La O2 O3 158.4(3) 4_666 5_654
Ga2 O2 O3 34.44(11) 2_545 5_654
O3 O2 O3 106.2(3) 2 5_654
Ga1 O2 O3 87.88(18) . 5_654
Nb O2 O3 87.88(18) . 5_654
O3 O2 O3 83.6(3) 4_665 5_654
O3 O2 O3 40.5(2) 1_655 5_654
O3 O2 O3 111.9(3) 5_665 5_654
O3 O2 O3 104.4(3) 6_665 5_654
O3 O2 O3 122.1(2) 5_656 5_654
O3 O2 O3 129.7(2) 2_656 5_654
La O2 O3 104.08(17) 4_656 5_654
O2 O2 O3 62.78(15) 3_645 5_654
O2 O2 O3 76.26(11) 4_765 5_654
O1 O2 O3 123.1(2) 2_546 5_654
Ga3 O2 O3 35.46(12) 4_764 5_654
O2 O2 O3 41.6(2) 5_655 5_654
O2 O2 O3 82.8(3) 5_665 5_654
O2 O2 O3 54.82(16) 4_664 5_654
O2 O2 O3 53.2(2) 3_654 5_654
O2 O2 O3 168.5(4) 4_666 5_654
O2 O2 O3 163.3(4) 3_656 5_654
La O2 O3 67.66(13) 2_545 5_654
O3 O2 O3 141.6(2) 6_556 5_654
O2 O2 O3 89.45(13) 3_545 5_654
O2 O2 O3 66.36(16) 4_655 5_654
Ga2 O2 O3 126.2(6) . 2_654
Ga3 O2 O3 102.7(5) . 2_654
La O2 O3 74.9(4) . 2_654
O2 O2 O3 112.54(15) 4_665 2_654
O2 O2 O3 88.5(3) 3_655 2_654
O3 O2 O3 69.1(4) 5_655 2_654
La O2 O3 41.0(2) 2_655 2_654
O3 O2 O3 55.5(3) 2_655 2_654
O2 O2 O3 131.7(4) 6_556 2_654
O1 O2 O3 51.1(3) . 2_654
O3 O2 O3 113.3(4) 3_656 2_654
O1 O2 O3 149.8(4) 1_556 2_654
O3 O2 O3 8.61(17) 3_655 2_654
O1 O2 O3 91.4(3) 2_545 2_654
Nb O2 O3 41.3(2) 1_655 2_654
Ga1 O2 O3 41.3(2) 1_655 2_654
Ga2 O2 O3 117.2(2) 2_546 2_654
O2 O2 O3 45.6(3) 6 2_654
O3 O2 O3 111.2(3) 6 2_654
La O2 O3 169.0(2) 1_556 2_654
Ga3 O2 O3 76.1(3) 4_765 2_654
Ga3 O2 O3 128.7(3) 4_665 2_654
O3 O2 O3 149.8(3) 1_556 2_654
La O2 O3 123.8(3) 2_656 2_654
La O2 O3 84.5(3) 4_665 2_654
Ga3 O2 O3 21.12(12) 1_554 2_654
Ga3 O2 O3 96.8(3) 2_656 2_654
O3 O2 O3 103.0(3) 4_656 2_654
O3 O2 O3 79.2(3) . 2_654
Ga2 O2 O3 40.83(15) 1_554 2_654
O2 O2 O3 133.8(3) 2_546 2_654
O2 O2 O3 99.5(4) 2_656 2_654
La O2 O3 68.39(19) 4_655 2_654
O2 O2 O3 88.4(5) 5_766 2_654
O3 O2 O3 41.2(2) 4_655 2_654
O1 O2 O3 61.4(3) 2_655 2_654
Ga1 O2 O3 112.4(3) 1_656 2_654
Nb O2 O3 112.4(3) 1_656 2_654
O3 O2 O3 62.2(2) 6_655 2_654
Ga2 O2 O3 81.7(3) 2_656 2_654
Ga3 O2 O3 81.4(2) 2_646 2_654
Ga3 O2 O3 125.9(2) 2_546 2_654
O2 O2 O3 27.27(14) 1_554 2_654
O2 O2 O3 152.73(14) 1_556 2_654
O3 O2 O3 115.9(3) 4_666 2_654
O2 O2 O3 74.5(3) 2_545 2_654
O2 O2 O3 43.2(3) 2_655 2_654
O3 O2 O3 90.3(3) 1_656 2_654
O2 O2 O3 115.5(3) 5_656 2_654
O2 O2 O3 132.1(4) 5_666 2_654
O2 O2 O3 29.0(2) 5_765 2_654
La O2 O3 140.5(3) 4_666 2_654
Ga2 O2 O3 57.69(16) 2_545 2_654
O3 O2 O3 112.4(3) 2 2_654
Ga1 O2 O3 100.1(2) . 2_654
Nb O2 O3 100.1(2) . 2_654
O3 O2 O3 65.2(2) 4_665 2_654
O3 O2 O3 33.0(2) 1_655 2_654
O3 O2 O3 92.7(2) 5_665 2_654
O3 O2 O3 79.7(3) 6_665 2_654
O3 O2 O3 129.7(2) 5_656 2_654
O3 O2 O3 122.0(3) 2_656 2_654
La O2 O3 121.02(18) 4_656 2_654
O2 O2 O3 76.24(11) 3_645 2_654
O2 O2 O3 62.73(14) 4_765 2_654
O1 O2 O3 145.16(18) 2_546 2_654
Ga3 O2 O3 17.25(10) 4_764 2_654
O2 O2 O3 67.0(3) 5_655 2_654
O2 O2 O3 80.0(4) 5_665 2_654
O2 O2 O3 53.68(11) 4_664 2_654
O2 O2 O3 37.78(19) 3_654 2_654
O2 O2 O3 164.4(3) 4_666 2_654
O2 O2 O3 139.9(3) 3_656 2_654
La O2 O3 92.18(17) 2_545 2_654
O3 O2 O3 166.1(2) 6_556 2_654
O2 O2 O3 112.39(12) 3_545 2_654
O2 O2 O3 88.28(14) 4_655 2_654
O3 O2 O3 25.42(14) 5_654 2_654
Ga2 O2 O1 37.6(3) . 2
Ga3 O2 O1 154.5(6) . 2
La O2 O1 70.7(2) . 2
O2 O2 O1 14.3(3) 4_665 2
O2 O2 O1 47.6(4) 3_655 2
O3 O2 O1 162.1(4) 5_655 2
La O2 O1 84.6(2) 2_655 2
O3 O2 O1 132.1(4) 2_655 2
O2 O2 O1 120.2(3) 6_556 2
O1 O2 O1 51.9(3) . 2
O3 O2 O1 127.0(3) 3_656 2
O1 O2 O1 66.2(3) 1_556 2
O3 O2 O1 111.1(4) 3_655 2
O1 O2 O1 107.9(3) 2_545 2
Nb O2 O1 143.4(4) 1_655 2
Ga1 O2 O1 143.4(4) 1_655 2
Ga2 O2 O1 110.8(3) 2_546 2
O2 O2 O1 103.0(3) 6 2
O3 O2 O1 59.0(2) 6 2
La O2 O1 86.7(2) 1_556 2
Ga3 O2 O1 135.8(2) 4_765 2
Ga3 O2 O1 33.73(11) 4_665 2
O3 O2 O1 57.52(18) 1_556 2
La O2 O1 94.07(19) 2_656 2
La O2 O1 18.64(13) 4_665 2
Ga3 O2 O1 104.3(3) 1_554 2
Ga3 O2 O1 56.59(12) 2_656 2
O3 O2 O1 154.4(4) 4_656 2
O3 O2 O1 51.12(19) . 2
Ga2 O2 O1 63.64(17) 1_554 2
O2 O2 O1 89.8(3) 2_546 2
O2 O2 O1 79.3(3) 2_656 2
La O2 O1 135.6(2) 4_655 2
O2 O2 O1 114.58(11) 5_766 2
O3 O2 O1 136.4(4) 4_655 2
O1 O2 O1 93.24(18) 2_655 2
Ga1 O2 O1 136.6(3) 1_656 2
Nb O2 O1 136.6(3) 1_656 2
O3 O2 O1 159.7(4) 6_655 2
Ga2 O2 O1 95.57(16) 2_656 2
Ga3 O2 O1 174.6(3) 2_646 2
Ga3 O2 O1 70.96(15) 2_546 2
O2 O2 O1 83.53(18) 1_554 2
O2 O2 O1 96.47(19) 1_556 2
O3 O2 O1 49.3(2) 4_666 2
O2 O2 O1 83.5(3) 2_545 2
O2 O2 O1 74.1(2) 2_655 2
O3 O2 O1 145.7(2) 1_656 2
O2 O2 O1 122.0(4) 5_656 2
O2 O2 O1 29.7(2) 5_666 2
O2 O2 O1 105.0(2) 5_765 2
La O2 O1 48.78(15) 4_666 2
Ga2 O2 O1 97.88(19) 2_545 2
O3 O2 O1 30.62(10) 2 2
Ga1 O2 O1 47.63(9) . 2
Nb O2 O1 47.63(9) . 2
O3 O2 O1 43.31(14) 4_665 2
O3 O2 O1 132.9(3) 1_655 2
O3 O2 O1 30.61(10) 5_665 2
O3 O2 O1 59.10(13) 6_665 2
O3 O2 O1 126.4(3) 5_656 2
O3 O2 O1 116.7(2) 2_656 2
La O2 O1 133.8(3) 4_656 2
O2 O2 O1 165.8(3) 3_645 2
O2 O2 O1 132.4(4) 4_765 2
O1 O2 O1 107.3(3) 2_546 2
Ga3 O2 O1 114.7(3) 4_764 2
O2 O2 O1 112.3(3) 5_655 2
O2 O2 O1 28.04(17) 5_665 2
O2 O2 O1 55.4(3) 4_664 2
O2 O2 O1 64.8(2) 3_654 2
O2 O2 O1 68.3(2) 4_666 2
O2 O2 O1 76.8(3) 3_656 2
La O2 O1 95.39(17) 2_545 2
O3 O2 O1 76.5(2) 6_556 2
O2 O2 O1 79.8(3) 3_545 2
O2 O2 O1 139.3(3) 4_655 2
O3 O2 O1 110.2(2) 5_654 2
O3 O2 O1 102.5(2) 2_654 2
Ga3 O3 Nb 112.8(4) 4_664 .
Ga3 O3 Ga1 112.8(4) 4_664 .
Nb O3 Ga1 0.0 . .
Ga3 O3 La 138.0(4) 4_664 .
Nb O3 La 104.9(4) . .
Ga1 O3 La 104.9(4) . .
Ga3 O3 Ga3 94.6(5) 4_664 2_545
Nb O3 Ga3 87.3(3) . 2_545
Ga1 O3 Ga3 87.3(3) . 2_545
La O3 Ga3 105.3(4) . 2_545
Ga3 O3 O3 155.2(7) 4_664 6
Nb O3 O3 48.1(3) . 6
Ga1 O3 O3 48.1(3) . 6
La O3 O3 56.8(2) . 6
Ga3 O3 O3 99.4(5) 2_545 6
Ga3 O3 O3 65.9(4) 4_664 3
Nb O3 O3 47.1(2) . 3
Ga1 O3 O3 47.1(2) . 3
La O3 O3 149.4(3) . 3
Ga3 O3 O3 87.6(3) 2_545 3
O3 O3 O3 94.24(7) 6 3
Ga3 O3 O3 105.9(3) 4_664 4
Nb O3 O3 47.1(2) . 4
Ga1 O3 O3 47.1(2) . 4
La O3 O3 113.3(5) . 4
Ga3 O3 O3 40.4(2) 2_545 4
O3 O3 O3 73.5(5) 6 4
O3 O3 O3 60.0 3 4
Ga3 O3 O2 39.9(4) 4_664 5_665
Nb O3 O2 95.6(5) . 5_665
Ga1 O3 O2 95.6(5) . 5_665
La O3 O2 120.5(5) . 5_665
Ga3 O3 O2 131.3(4) 2_545 5_665
O3 O3 O2 118.4(8) 6 5_665
O3 O3 O2 61.6(5) 3 5_665
O3 O3 O2 121.1(5) 4 5_665
Ga3 O3 O2 125.9(7) 4_664 2_545
Nb O3 O2 95.4(4) . 2_545
Ga1 O3 O2 95.4(4) . 2_545
La O3 O2 65.7(4) . 2_545
Ga3 O3 O2 39.6(3) 2_545 2_545
O3 O3 O2 76.4(5) 6 2_545
O3 O3 O2 120.9(5) 3 2_545
O3 O3 O2 61.4(4) 4 2_545
O2 O3 O2 165.2(7) 5_665 2_545
Ga3 O3 O3 62.6(4) 4_664 6_554
Nb O3 O3 119.2(5) . 6_554
Ga1 O3 O3 119.2(5) . 6_554
La O3 O3 113.6(4) . 6_554
Ga3 O3 O3 39.1(3) 2_545 6_554
O3 O3 O3 137.0(8) 6 6_554
O3 O3 O3 93.96(8) 3 6_554
O3 O3 O3 74.6(3) 4 6_554
O2 O3 O3 102.5(5) 5_665 6_554
O2 O3 O3 63.4(5) 2_545 6_554
Ga3 O3 O2 36.1(3) 4_664 4_664
Nb O3 O2 148.7(4) . 4_664
Ga1 O3 O2 148.7(4) . 4_664
La O3 O2 103.6(3) . 4_664
Ga3 O3 O2 97.4(6) 2_545 4_664
O3 O3 O2 157.1(5) 6 4_664
O3 O3 O2 102.0(4) 3 4_664
O3 O3 O2 128.8(3) 4 4_664
O2 O3 O2 58.3(6) 5_665 4_664
O2 O3 O2 108.0(5) 2_545 4_664
O3 O3 O2 58.4(5) 6_554 4_664
Ga3 O3 O1 87.5(4) 4_664 .
Nb O3 O1 133.0(7) . .
Ga1 O3 O1 133.0(7) . .
La O3 O1 52.3(2) . .
Ga3 O3 O1 134.8(4) 2_545 .
O3 O3 O1 96.8(5) 6 .
O3 O3 O1 132.9(5) 3 .
O3 O3 O1 165.4(5) 4 .
O2 O3 O1 72.9(3) 5_665 .
O2 O3 O1 106.2(3) 2_545 .
O3 O3 O1 107.8(4) 6_554 .
O2 O3 O1 60.3(4) 4_664 .
Ga3 O3 O3 101.2(4) 4_664 2
Nb O3 O3 36.2(4) . 2
Ga1 O3 O3 36.2(4) . 2
La O3 O3 98.3(5) . 2
Ga3 O3 O3 123.1(2) 2_545 2
O3 O3 O3 54.0(5) 6 2
O3 O3 O3 52.5(3) 3 2
O3 O3 O3 82.8(3) 4 2
O2 O3 O3 68.2(4) 5_665 2
O2 O3 O3 125.8(4) 2_545 2
O3 O3 O3 146.1(3) 6_554 2
O2 O3 O3 126.2(4) 4_664 2
O1 O3 O3 100.5(4) . 2
Ga3 O3 O2 112.5(5) 4_664 4_665
Nb O3 O2 79.7(5) . 4_665
Ga1 O3 O2 79.7(5) . 4_665
La O3 O2 56.2(3) . 4_665
Ga3 O3 O2 152.7(4) 2_545 4_665
O3 O3 O2 54.3(5) 6 4_665
O3 O3 O2 100.5(4) 3 4_665
O3 O3 O2 123.4(2) 4 4_665
O2 O3 O2 74.3(4) 5_665 4_665
O2 O3 O2 117.5(5) 2_545 4_665
O3 O3 O2 161.1(3) 6_554 4_665
O2 O3 O2 106.2(4) 4_664 4_665
O1 O3 O2 53.3(3) . 4_665
O3 O3 O2 50.8(3) 2 4_665
Ga3 O3 O3 23.0(3) 4_664 2_554
Nb O3 O3 99.8(3) . 2_554
Ga1 O3 O3 99.8(3) . 2_554
La O3 O3 155.3(5) . 2_554
Ga3 O3 O3 74.8(3) 2_545 2_554
O3 O3 O3 147.9(3) 6 2_554
O3 O3 O3 54.5(4) 3 2_554
O3 O3 O3 83.1(3) 4 2_554
O2 O3 O3 56.8(3) 5_665 2_554
O2 O3 O3 111.4(5) 2_545 2_554
O3 O3 O3 50.9(4) 6_554 2_554
O2 O3 O3 52.7(3) 4_664 2_554
O1 O3 O3 109.8(3) . 2_554
O3 O3 O3 102.1(5) 2 2_554
O2 O3 O3 130.9(4) 4_665 2_554
Ga3 O3 Ga2 65.5(2) 4_664 1_554
Nb O3 Ga2 160.4(6) . 1_554
Ga1 O3 Ga2 160.4(6) . 1_554
La O3 Ga2 72.70(18) . 1_554
Ga3 O3 Ga2 112.2(4) 2_545 1_554
O3 O3 Ga2 125.9(4) 6 1_554
O3 O3 Ga2 128.5(4) 3 1_554
O3 O3 Ga2 152.2(4) 4 1_554
O2 O3 Ga2 70.5(4) 5_665 1_554
O2 O3 Ga2 101.0(3) 2_545 1_554
O3 O3 Ga2 78.3(3) 6_554 1_554
O2 O3 Ga2 31.7(2) 4_664 1_554
O1 O3 Ga2 30.9(3) . 1_554
O3 O3 Ga2 124.2(2) 2 1_554
O2 O3 Ga2 83.2(3) 4_665 1_554
O3 O3 Ga2 84.3(3) 2_554 1_554
Ga3 O3 Ga3 63.3(2) 4_664 1_454
Nb O3 Ga3 60.2(2) . 1_454
Ga1 O3 Ga3 60.2(2) . 1_454
La O3 Ga3 157.9(3) . 1_454
Ga3 O3 Ga3 60.5(2) 2_545 1_454
O3 O3 Ga3 106.50(17) 6 1_454
O3 O3 Ga3 28.71(14) 3 1_454
O3 O3 Ga3 44.7(2) 4 1_454
O2 O3 Ga3 79.1(3) 5_665 1_454
O2 O3 Ga3 97.9(4) 2_545 1_454
O3 O3 Ga3 67.2(2) 6_554 1_454
O2 O3 Ga3 95.3(3) 4_664 1_454
O1 O3 Ga3 149.8(3) . 1_454
O3 O3 Ga3 79.0(3) 2 1_454
O2 O3 Ga3 128.8(4) 4_665 1_454
O3 O3 Ga3 42.76(18) 2_554 1_454
Ga2 O3 Ga3 127.1(3) 1_554 1_454
Ga3 O3 La 74.2(3) 4_664 4_665
Nb O3 La 101.3(5) . 4_665
Ga1 O3 La 101.3(5) . 4_665
La O3 La 81.1(3) . 4_665
Ga3 O3 La 167.8(4) 2_545 4_665
O3 O3 La 92.8(6) 6 4_665
O3 O3 La 91.9(4) 3 4_665
O3 O3 La 146.7(4) 4 4_665
O2 O3 La 40.0(3) 5_665 4_665
O2 O3 La 145.7(3) 2_545 4_665
O3 O3 La 128.9(4) 6_554 4_665
O2 O3 La 70.7(4) 4_664 4_665
O1 O3 La 41.98(17) . 4_665
O3 O3 La 65.02(16) 2 4_665
O2 O3 La 39.1(2) 4_665 4_665
O3 O3 La 95.10(18) 2_554 4_665
Ga2 O3 La 59.17(15) 1_554 4_665
Ga3 O3 La 116.4(2) 1_454 4_665
Ga3 O3 O2 116.5(5) 4_664 6
Nb O3 O2 129.6(4) . 6
Ga1 O3 O2 129.6(4) . 6
La O3 O2 36.9(3) . 6
Ga3 O3 O2 79.3(3) 2_545 6
O3 O3 O2 86.3(3) 6 6
O3 O3 O2 166.8(5) 3 6
O3 O3 O2 107.8(5) 4 6
O2 O3 O2 129.3(5) 5_665 6
O2 O3 O2 46.4(4) 2_545 6
O3 O3 O2 76.9(3) 6_554 6
O2 O3 O2 81.6(3) 4_664 6
O1 O3 O2 60.0(2) . 6
O3 O3 O2 135.0(5) 2 6
O2 O3 O2 90.6(3) 4_665 6
O3 O3 O2 122.3(6) 2_554 6
Ga2 O3 O2 59.6(2) 1_554 6
Ga3 O3 O2 139.0(4) 1_454 6
La O3 O2 101.2(3) 4_665 6
Ga3 O3 O3 119.9(3) 4_664 5
Nb O3 O3 8.8(3) . 5
Ga1 O3 O3 8.8(3) . 5
La O3 O3 99.6(4) . 5
Ga3 O3 O3 81.8(2) 2_545 5
O3 O3 O3 43.4(2) 6 5
O3 O3 O3 54.1(4) 3 5
O3 O3 O3 42.3(3) 4 5
O2 O3 O3 104.4(4) 5_665 5
O2 O3 O3 86.7(2) 2_545 5
O3 O3 O3 116.5(4) 6_554 5
O2 O3 O3 156.0(3) 4_664 5
O1 O3 O3 134.8(6) . 5
O3 O3 O3 43.1(2) 2 5
O2 O3 O3 82.1(5) 4_665 5
O3 O3 O3 104.7(2) 2_554 5
Ga2 O3 O3 165.2(6) 1_554 5
Ga3 O3 O3 63.3(2) 1_454 5
La O3 O3 107.7(4) 4_665 5
O2 O3 O3 121.4(3) 6 5
Ga3 O3 Ga3 118.3(5) 4_664 4_665
Nb O3 Ga3 52.1(3) . 4_665
Ga1 O3 Ga3 52.1(3) . 4_665
La O3 Ga3 71.9(3) . 4_665
Ga3 O3 Ga3 134.3(3) 2_545 4_665
O3 O3 Ga3 39.6(4) 6 4_665
O3 O3 Ga3 79.20(17) 3 4_665
O3 O3 Ga3 97.20(10) 4 4_665
O2 O3 Ga3 79.1(4) 5_665 4_665
O2 O3 Ga3 115.5(4) 2_545 4_665
O3 O3 Ga3 171.3(2) 6_554 4_665
O2 O3 Ga3 128.0(5) 4_664 4_665
O1 O3 Ga3 80.9(4) . 4_665
O3 O3 Ga3 26.7(2) 2 4_665
O2 O3 Ga3 27.6(2) 4_665 4_665
O3 O3 Ga3 126.2(5) 2_554 4_665
Ga2 O3 Ga3 110.2(3) 1_554 4_665
Ga3 O3 Ga3 105.1(2) 1_454 4_665
La O3 Ga3 57.3(2) 4_665 4_665
O2 O3 Ga3 108.8(3) 6 4_665
O3 O3 Ga3 55.0(3) 5 4_665
Ga3 O3 Ga2 114.3(5) 4_664 2_545
Nb O3 Ga2 118.9(4) . 2_545
Ga1 O3 Ga2 118.9(4) . 2_545
La O3 Ga2 57.9(2) . 2_545
Ga3 O3 Ga2 52.6(2) 2_545 2_545
O3 O3 Ga2 90.5(4) 6 2_545
O3 O3 Ga2 140.1(4) 3 2_545
O3 O3 Ga2 83.8(4) 4 2_545
O2 O3 Ga2 145.2(5) 5_665 2_545
O2 O3 Ga2 24.0(2) 2_545 2_545
O3 O3 Ga2 58.1(3) 6_554 2_545
O2 O3 Ga2 87.4(4) 4_664 2_545
O1 O3 Ga2 85.5(2) . 2_545
O3 O3 Ga2 144.3(4) 2 2_545
O2 O3 Ga2 114.1(3) 4_665 2_545
O3 O3 Ga2 108.8(5) 2_554 2_545
Ga2 O3 Ga2 77.00(19) 1_554 2_545
Ga3 O3 Ga2 112.7(3) 1_454 2_545
La O3 Ga2 127.4(2) 4_665 2_545
O2 O3 Ga2 26.73(16) 6 2_545
O3 O3 Ga2 110.09(12) 5 2_545
Ga3 O3 Ga2 124.8(2) 4_665 2_545
Ga3 O3 O3 64.4(4) 4_664 5_554
Nb O3 O3 79.7(3) . 5_554
Ga1 O3 O3 79.7(3) . 5_554
La O3 O3 143.3(3) . 5_554
Ga3 O3 O3 38.00(18) 2_545 5_554
O3 O3 O3 117.6(3) 6 5_554
O3 O3 O3 55.4(3) 3 5_554
O3 O3 O3 44.3(3) 4 5_554
O2 O3 O3 94.7(3) 5_665 5_554
O2 O3 O3 77.6(3) 2_545 5_554
O3 O3 O3 41.8(2) 6_554 5_554
O2 O3 O3 85.2(5) 4_664 5_554
O1 O3 O3 145.0(6) . 5_554
O3 O3 O3 105.0(2) 2 5_554
O2 O3 O3 155.5(4) 4_665 5_554
O3 O3 O3 41.5(2) 2_554 5_554
Ga2 O3 O3 114.2(5) 1_554 5_554
Ga3 O3 O3 26.76(14) 1_454 5_554
La O3 O3 134.63(18) 4_665 5_554
O2 O3 O3 112.9(3) 6 5_554
O3 O3 O3 79.6(3) 5 5_554
Ga3 O3 O3 129.9(3) 4_665 5_554
Ga2 O3 O3 87.6(2) 2_545 5_554
Ga3 O3 Nb 45.3(3) 4_664 1_554
Nb O3 Nb 106.2(3) . 1_554
Ga1 O3 Nb 106.2(3) . 1_554
La O3 Nb 137.9(4) . 1_554
Ga3 O3 Nb 49.3(2) 2_545 1_554
O3 O3 Nb 144.4(5) 6 1_554
O3 O3 Nb 71.13(9) 3 1_554
O3 O3 Nb 71.13(9) 4 1_554
O2 O3 Nb 83.8(3) 5_665 1_554
O2 O3 Nb 83.7(4) 2_545 1_554
O3 O3 Nb 24.48(16) 6_554 1_554
O2 O3 Nb 57.8(3) 4_664 1_554
O1 O3 Nb 117.1(4) . 1_554
O3 O3 Nb 123.5(3) 2 1_554
O2 O3 Nb 157.8(3) 4_665 1_554
O3 O3 Nb 27.9(2) 2_554 1_554
Ga2 O3 Nb 86.4(2) 1_554 1_554
Ga3 O3 Nb 47.22(14) 1_454 1_554
La O3 Nb 119.2(2) 4_665 1_554
O2 O3 Nb 101.0(3) 6 1_554
O3 O3 Nb 107.1(4) 5 1_554
Ga3 O3 Nb 150.1(2) 4_665 1_554
Ga2 O3 Nb 82.3(3) 2_545 1_554
O3 O3 Nb 27.9(2) 5_554 1_554
Ga3 O3 Ga1 45.3(3) 4_664 1_554
Nb O3 Ga1 106.2(3) . 1_554
Ga1 O3 Ga1 106.2(3) . 1_554
La O3 Ga1 137.9(4) . 1_554
Ga3 O3 Ga1 49.3(2) 2_545 1_554
O3 O3 Ga1 144.4(5) 6 1_554
O3 O3 Ga1 71.13(9) 3 1_554
O3 O3 Ga1 71.13(9) 4 1_554
O2 O3 Ga1 83.8(3) 5_665 1_554
O2 O3 Ga1 83.7(4) 2_545 1_554
O3 O3 Ga1 24.48(16) 6_554 1_554
O2 O3 Ga1 57.8(3) 4_664 1_554
O1 O3 Ga1 117.1(4) . 1_554
O3 O3 Ga1 123.5(3) 2 1_554
O2 O3 Ga1 157.8(3) 4_665 1_554
O3 O3 Ga1 27.9(2) 2_554 1_554
Ga2 O3 Ga1 86.4(2) 1_554 1_554
Ga3 O3 Ga1 47.22(14) 1_454 1_554
La O3 Ga1 119.2(2) 4_665 1_554
O2 O3 Ga1 101.0(3) 6 1_554
O3 O3 Ga1 107.1(4) 5 1_554
Ga3 O3 Ga1 150.1(2) 4_665 1_554
Ga2 O3 Ga1 82.3(3) 2_545 1_554
O3 O3 Ga1 27.9(2) 5_554 1_554
Nb O3 Ga1 0.0 1_554 1_554
Ga3 O3 O2 77.0(3) 4_664 1_554
Nb O3 O2 170.0(4) . 1_554
Ga1 O3 O2 170.0(4) . 1_554
La O3 O2 66.5(3) . 1_554
Ga3 O3 O2 90.0(3) 2_545 1_554
O3 O3 O2 123.0(2) 6 1_554
O3 O3 O2 142.5(3) 3 1_554
O3 O3 O2 130.1(4) 4 1_554
O2 O3 O2 93.4(3) 5_665 1_554
O2 O3 O2 76.6(3) 2_545 1_554
O3 O3 O2 62.7(2) 6_554 1_554
O2 O3 O2 41.3(4) 4_664 1_554
O1 O3 O2 46.5(3) . 1_554
O3 O3 O2 146.7(3) 2 1_554
O2 O3 O2 98.6(2) 4_665 1_554
O3 O3 O2 88.8(5) 2_554 1_554
Ga2 O3 O2 24.85(15) 1_554 1_554
Ga3 O3 O2 126.2(4) 1_454 1_554
La O3 O2 82.90(19) 4_665 1_554
O2 O3 O2 40.4(4) 6 1_554
O3 O3 O2 161.6(2) 5 1_554
Ga3 O3 O2 125.9(3) 4_665 1_554
Ga2 O3 O2 52.72(19) 2_545 1_554
O3 O3 O2 104.0(4) 5_554 1_554
Nb O3 O2 79.1(3) 1_554 1_554
Ga1 O3 O2 79.1(3) 1_554 1_554
Ga3 O3 La 67.7(3) 4_664 2
Nb O3 La 53.9(2) . 2
Ga1 O3 La 53.9(2) . 2
La O3 La 127.5(5) . 2
Ga3 O3 La 118.8(2) 2_545 2
O3 O3 La 87.6(4) 6 2
O3 O3 La 31.2(2) 3 2
O3 O3 La 87.0(3) 4 2
O2 O3 La 41.7(4) 5_665 2
O2 O3 La 147.4(3) 2_545 2
O3 O3 La 118.5(2) 6_554 2
O2 O3 La 97.9(3) 4_664 2
O1 O3 La 103.7(3) . 2
O3 O3 La 34.0(2) 2 2
O2 O3 La 71.9(3) 4_665 2
O3 O3 La 69.2(3) 2_554 2
Ga2 O3 La 111.4(2) 1_554 2
Ga3 O3 La 59.34(12) 1_454 2
La O3 La 61.81(18) 4_665 2
O2 O3 La 161.7(4) 6 2
O3 O3 La 62.73(11) 5 2
Ga3 O3 La 57.22(17) 4_665 2
Ga2 O3 La 170.7(2) 2_545 2
O3 O3 La 85.25(14) 5_554 2
Nb O3 La 94.00(16) 1_554 2
Ga1 O3 La 94.00(16) 1_554 2
O2 O3 La 135.1(3) 1_554 2
Ga3 O3 Ga3 153.6(4) 4_664 2_546
Nb O3 Ga3 41.6(2) . 2_546
Ga1 O3 Ga3 41.6(2) . 2_546
La O3 Ga3 64.1(2) . 2_546
Ga3 O3 Ga3 90.8(2) 2_545 2_546
O3 O3 Ga3 10.1(3) 6 2_546
O3 O3 Ga3 88.60(16) 3 2_546
O3 O3 Ga3 63.4(2) 4 2_546
O2 O3 Ga3 122.4(5) 5_665 2_546
O2 O3 Ga3 72.2(3) 2_545 2_546
O3 O3 Ga3 129.4(5) 6_554 2_546
O2 O3 Ga3 166.8(4) 4_664 2_546
O1 O3 Ga3 106.7(4) . 2_546
O3 O3 Ga3 55.1(3) 2 2_546
O2 O3 Ga3 63.6(3) 4_665 2_546
O3 O3 Ga3 140.1(3) 2_554 2_546
Ga2 O3 Ga3 135.1(3) 1_554 2_546
Ga3 O3 Ga3 97.69(17) 1_454 2_546
La O3 Ga3 101.4(3) 4_665 2_546
O2 O3 Ga3 89.9(3) 6 2_546
O3 O3 Ga3 35.6(2) 5 2_546
Ga3 O3 Ga3 45.78(13) 4_665 2_546
Ga2 O3 Ga3 89.44(17) 2_545 2_546
O3 O3 Ga3 107.5(3) 5_554 2_546
Nb O3 Ga3 134.4(2) 1_554 2_546
Ga1 O3 Ga3 134.4(2) 1_554 2_546
O2 O3 Ga3 128.9(3) 1_554 2_546
La O3 Ga3 87.1(2) 2 2_546
Ga3 O3 O1 157.8(5) 4_664 2_545
Nb O3 O1 88.7(3) . 2_545
Ga1 O3 O1 88.7(3) . 2_545
La O3 O1 29.39(13) . 2_545
Ga3 O3 O1 80.3(2) 2_545 2_545
O3 O3 O1 46.3(3) 6 2_545
O3 O3 O1 134.8(3) 3 2_545
O3 O3 O1 84.3(4) 4 2_545
O2 O3 O1 148.2(4) 5_665 2_545
O2 O3 O1 42.0(4) 2_545 2_545
O3 O3 O1 102.7(4) 6_554 2_545
O2 O3 O1 122.6(3) 4_664 2_545
O1 O3 O1 81.2(2) . 2_545
O3 O3 O1 99.7(4) 2 2_545
O2 O3 O1 75.5(3) 4_665 2_545
O3 O3 O1 153.1(5) 2_554 2_545
Ga2 O3 O1 96.23(18) 1_554 2_545
Ga3 O3 O1 128.9(2) 1_454 2_545
La O3 O1 108.3(3) 4_665 2_545
O2 O3 O1 41.4(3) 6 2_545
O3 O3 O1 81.0(3) 5 2_545
Ga3 O3 O1 78.9(2) 4_665 2_545
Ga2 O3 O1 46.10(19) 2_545 2_545
O3 O3 O1 117.07(17) 5_554 2_545
Nb O3 O1 125.2(3) 1_554 2_545
Ga1 O3 O1 125.2(3) 1_554 2_545
O2 O3 O1 81.4(3) 1_554 2_545
La O3 O1 133.6(3) 2 2_545
Ga3 O3 O1 48.62(16) 2_546 2_545
Ga3 O3 La 64.2(4) 4_664 1_554
Nb O3 La 149.0(5) . 1_554
Ga1 O3 La 149.0(5) . 1_554
La O3 La 92.2(3) . 1_554
Ga3 O3 La 63.0(3) 2_545 1_554
O3 O3 La 140.6(4) 6 1_554
O3 O3 La 118.22(11) 3 1_554
O3 O3 La 102.6(3) 4 1_554
O2 O3 La 97.6(4) 5_665 1_554
O2 O3 La 68.1(3) 2_545 1_554
O3 O3 La 30.21(15) 6_554 1_554
O2 O3 La 40.3(4) 4_664 1_554
O1 O3 La 77.9(3) . 1_554
O3 O3 La 165.3(4) 2 1_554
O2 O3 La 130.9(3) 4_665 1_554
O3 O3 La 65.4(4) 2_554 1_554
Ga2 O3 La 49.67(15) 1_554 1_554
Ga3 O3 La 95.1(3) 1_454 1_554
La O3 La 106.84(18) 4_665 1_554
O2 O3 La 56.9(3) 6 1_554
O3 O3 La 144.8(4) 5 1_554
Ga3 O3 La 158.5(2) 4_665 1_554
Ga2 O3 La 50.40(14) 2_545 1_554
O3 O3 La 71.4(3) 5_554 1_554
Nb O3 La 48.06(15) 1_554 1_554
Ga1 O3 La 48.06(15) 1_554 1_554
O2 O3 La 32.61(18) 1_554 1_554
La O3 La 131.8(2) 2 1_554
Ga3 O3 La 139.6(2) 2_546 1_554
O1 O3 La 94.6(3) 2_545 1_554
Ga3 O3 O2 94.9(5) 4_664 3_544
Nb O3 O2 88.2(4) . 3_544
Ga1 O3 O2 88.2(4) . 3_544
La O3 O2 104.4(4) . 3_544
Ga3 O3 O2 1.08(18) 2_545 3_544
O3 O3 O2 99.5(5) 6 3_544
O3 O3 O2 88.7(3) 3 3_544
O3 O3 O2 41.3(2) 4 3_544
O2 O3 O2 131.9(4) 5_665 3_544
O2 O3 O2 38.8(5) 2_545 3_544
O3 O3 O2 38.7(3) 6_554 3_544
O2 O3 O2 97.0(6) 4_664 3_544
O1 O3 O2 133.7(4) . 3_544
O3 O3 O2 124.03(18) 2 3_544
O2 O3 O2 152.5(4) 4_665 3_544
O3 O3 O2 75.3(4) 2_554 3_544
Ga2 O3 O2 111.4(4) 1_554 3_544
Ga3 O3 O2 61.5(3) 1_454 3_544
La O3 O2 167.6(4) 4_665 3_544
O2 O3 O2 78.2(3) 6 3_544
O3 O3 O2 82.6(3) 5 3_544
Ga3 O3 O2 134.8(3) 4_665 3_544
Ga2 O3 O2 51.5(2) 2_545 3_544
O3 O3 O2 38.9(3) 5_554 3_544
Nb O3 O2 49.6(3) 1_554 3_544
Ga1 O3 O2 49.6(3) 1_554 3_544
O2 O3 O2 89.1(4) 1_554 3_544
La O3 O2 119.9(3) 2 3_544
Ga3 O3 O2 91.0(2) 2_546 3_544
O1 O3 O2 79.6(3) 2_545 3_544
La O3 O2 62.3(2) 1_554 3_544
Ga3 O3 O2 127.1(4) 4_664 .
Nb O3 O2 103.2(5) . .
Ga1 O3 O2 103.2(5) . .
La O3 O2 20.0(2) . .
Ga3 O3 O2 125.3(3) 2_545 .
O3 O3 O2 58.3(4) 6 .
O3 O3 O2 137.8(3) 3 .
O3 O3 O2 127.0(4) 4 .
O2 O3 O2 101.4(3) 5_665 .
O2 O3 O2 85.7(3) 2_545 .
O3 O3 O2 128.2(2) 6_554 .
O2 O3 O2 99.1(2) 4_664 .
O1 O3 O2 40.1(3) . .
O3 O3 O2 85.7(4) 2 .
O2 O3 O2 38.1(2) 4_665 .
O3 O3 O2 149.8(3) 2_554 .
Ga2 O3 O2 67.6(3) 1_554 .
Ga3 O3 O2 163.3(4) 1_454 .
La O3 O2 61.50(19) 4_665 .
O2 O3 O2 52.5(3) 6 .
O3 O3 O2 100.8(5) 5 .
Ga3 O3 O2 59.1(3) 4_665 .
Ga2 O3 O2 76.54(18) 2_545 .
O3 O3 O2 163.26(18) 5_554 .
Nb O3 O2 149.4(3) 1_554 .
Ga1 O3 O2 149.4(3) 1_554 .
O2 O3 O2 70.6(2) 1_554 .
La O3 O2 110.0(3) 2 .
Ga3 O3 O2 67.7(3) 2_546 .
O1 O3 O2 47.3(2) 2_545 .
La O3 O2 101.4(2) 1_554 .
O2 O3 O2 124.4(4) 3_544 .
Ga3 O3 Ga2 31.9(3) 4_664 2
Nb O3 Ga2 98.7(3) . 2
Ga1 O3 Ga2 98.7(3) . 2
La O3 Ga2 126.2(3) . 2
Ga3 O3 Ga2 123.7(3) 2_545 2
O3 O3 Ga2 125.9(6) 6 2
O3 O3 Ga2 60.4(4) 3 2
O3 O3 Ga2 118.2(3) 4 2
O2 O3 Ga2 8.1(3) 5_665 2
O2 O3 Ga2 157.6(5) 2_545 2
O3 O3 Ga2 94.5(4) 6_554 2
O2 O3 Ga2 53.2(3) 4_664 2
O1 O3 Ga2 76.3(2) . 2
O3 O3 Ga2 74.2(2) 2 2
O2 O3 Ga2 82.3(3) 4_665 2
O3 O3 Ga2 49.01(15) 2_554 2
Ga2 O3 Ga2 69.43(14) 1_554 2
Ga3 O3 Ga2 74.56(14) 1_454 2
La O3 Ga2 46.87(11) 4_665 2
O2 O3 Ga2 129.1(3) 6 2
O3 O3 Ga2 107.49(10) 5 2
Ga3 O3 Ga2 86.8(2) 4_665 2
Ga2 O3 Ga2 140.6(3) 2_545 2
O3 O3 Ga2 87.9(2) 5_554 2
Nb O3 Ga2 75.74(15) 1_554 2
Ga1 O3 Ga2 75.74(15) 1_554 2
O2 O3 Ga2 90.8(2) 1_554 2
La O3 Ga2 45.09(10) 2 2
Ga3 O3 Ga2 129.1(3) 2_546 2
O1 O3 Ga2 155.0(3) 2_545 2
La O3 Ga2 91.26(17) 1_554 2
O2 O3 Ga2 124.2(4) 3_544 2
O2 O3 Ga2 107.7(3) . 2
Ga3 O3 O2 150.2(4) 4_664 3_545
Nb O3 O2 45.7(2) . 3_545
Ga1 O3 O2 45.7(2) . 3_545
La O3 O2 71.6(3) . 3_545
Ga3 O3 O2 67.7(2) 2_545 3_545
O3 O3 O2 31.9(4) 6 3_545
O3 O3 O2 88.8(3) 3 3_545
O3 O3 O2 45.1(4) 4 3_545
O2 O3 O2 139.8(5) 5_665 3_545
O2 O3 O2 53.5(4) 2_545 3_545
O3 O3 O2 106.3(5) 6_554 3_545
O2 O3 O2 161.5(5) 4_664 3_545
O1 O3 O2 122.1(4) . 3_545
O3 O3 O2 72.3(3) 2 3_545
O2 O3 O2 86.3(4) 4_665 3_545
O3 O3 O2 128.1(2) 2_554 3_545
Ga2 O3 O2 142.5(3) 1_554 3_545
Ga3 O3 O2 86.9(2) 1_454 3_545
La O3 O2 124.5(4) 4_665 3_545
O2 O3 O2 84.7(3) 6 3_545
O3 O3 O2 37.0(2) 5 3_545
Ga3 O3 O2 68.4(2) 4_665 3_545
Ga2 O3 O2 74.8(2) 2_545 3_545
O3 O3 O2 88.8(3) 5_554 3_545
Nb O3 O2 113.4(3) 1_554 3_545
Ga1 O3 O2 113.4(3) 1_554 3_545
O2 O3 O2 124.6(3) 1_554 3_545
La O3 O2 99.0(2) 2 3_545
Ga3 O3 O2 23.14(17) 2_546 3_545
O1 O3 O2 46.3(2) 2_545 3_545
La O3 O2 121.2(3) 1_554 3_545
O2 O3 O2 67.9(2) 3_544 3_545
O2 O3 O2 82.1(5) . 3_545
Ga2 O3 O2 144.1(3) 2 3_545
Ga3 O3 La 146.1(6) 4_664 2_545
Nb O3 La 74.3(2) . 2_545
Ga1 O3 La 74.3(2) . 2_545
La O3 La 61.67(19) . 2_545
Ga3 O3 La 51.73(15) 2_545 2_545
O3 O3 La 53.2(4) 6 2_545
O3 O3 La 110.9(4) 3 2_545
O3 O3 La 53.2(4) 4 2_545
O2 O3 La 169.7(5) 5_665 2_545
O2 O3 La 24.2(3) 2_545 2_545
O3 O3 La 84.6(4) 6_554 2_545
O2 O3 La 131.9(5) 4_664 2_545
O1 O3 La 112.3(2) . 2_545
O3 O3 La 101.8(3) 2 2_545
O2 O3 La 101.3(3) 4_665 2_545
O3 O3 La 126.1(3) 2_554 2_545
Ga2 O3 La 118.7(2) 1_554 2_545
Ga3 O3 La 97.2(2) 1_454 2_545
La O3 La 138.8(3) 4_665 2_545
O2 O3 La 59.2(2) 6 2_545
O3 O3 La 65.50(12) 5 2_545
Ga3 O3 La 92.74(19) 4_665 2_545
Ga2 O3 La 45.04(10) 2_545 2_545
O3 O3 La 85.70(13) 5_554 2_545
Nb O3 La 100.9(3) 1_554 2_545
Ga1 O3 La 100.9(3) 1_554 2_545
O2 O3 La 96.5(2) 1_554 2_545
La O3 La 128.2(2) 2 2_545
Ga3 O3 La 48.20(9) 2_546 2_545
O1 O3 La 32.38(8) 2_545 2_545
La O3 La 92.3(2) 1_554 2_545
O2 O3 La 51.4(2) 3_544 2_545
O2 O3 La 79.4(2) . 2_545
Ga2 O3 La 171.26(18) 2 2_545
O2 O3 La 29.91(15) 3_545 2_545
Ga3 O3 Ga2 118.0(4) 4_664 .
Nb O3 Ga2 91.5(4) . .
Ga1 O3 Ga2 91.5(4) . .
La O3 Ga2 41.4(2) . .
Ga3 O3 Ga2 144.8(3) 2_545 .
O3 O3 Ga2 56.3(4) 6 .
O3 O3 Ga2 116.7(3) 3 .
O3 O3 Ga2 129.64(14) 4 .
O2 O3 Ga2 83.8(3) 5_665 .
O2 O3 Ga2 105.7(3) 2_545 .
O3 O3 Ga2 147.27(13) 6_554 .
O2 O3 Ga2 101.5(3) 4_664 .
O1 O3 Ga2 42.8(3) . .
O3 O3 Ga2 66.2(3) 2 .
O2 O3 Ga2 16.16(19) 4_665 .
O3 O3 Ga2 139.7(2) 2_554 .
Ga2 O3 Ga2 73.72(18) 1_554 .
Ga3 O3 Ga2 144.9(3) 1_454 .
La O3 Ga2 44.67(13) 4_665 .
O2 O3 Ga2 74.5(2) 6 .
O3 O3 Ga2 92.1(4) 5 .
Ga3 O3 Ga2 41.09(13) 4_665 .
Ga2 O3 Ga2 98.77(17) 2_545 .
O3 O3 Ga2 170.9(4) 5_554 .
Nb O3 Ga2 159.2(2) 1_554 .
Ga1 O3 Ga2 159.2(2) 1_554 .
O2 O3 Ga2 85.0(2) 1_554 .
La O3 Ga2 87.8(2) 2 .
Ga3 O3 Ga2 66.33(17) 2_546 .
O1 O3 Ga2 64.52(17) 2_545 .
La O3 Ga2 117.63(16) 1_554 .
O2 O3 Ga2 144.1(3) 3_544 .
O2 O3 Ga2 22.26(13) . .
Ga2 O3 Ga2 91.3(2) 2 .
O2 O3 Ga2 86.7(3) 3_545 .
La O3 Ga2 94.17(17) 2_545 .
Ga3 O3 O2 82.4(3) 4_664 6_455
Nb O3 O2 42.4(3) . 6_455
Ga1 O3 O2 42.4(3) . 6_455
La O3 O2 139.6(3) . 6_455
Ga3 O3 O2 60.0(2) 2_545 6_455
O3 O3 O2 87.0(2) 6 6_455
O3 O3 O2 30.2(3) 3 6_455
O3 O3 O2 30.3(3) 4 6_455
O2 O3 O2 90.8(2) 5_665 6_455
O2 O3 O2 90.7(2) 2_545 6_455
O3 O3 O2 79.5(2) 6_554 6_455
O2 O3 O2 115.0(3) 4_664 6_455
O1 O3 O2 163.1(3) . 6_455
O3 O3 O2 68.5(2) 2 6_455
O2 O3 O2 118.9(3) 4_665 6_455
O3 O3 O2 62.4(3) 2_554 6_455
Ga2 O3 O2 146.7(3) 1_554 6_455
Ga3 O3 O2 19.7(2) 1_454 6_455
La O3 O2 121.6(3) 4_665 6_455
O2 O3 O2 136.9(4) 6 6_455
O3 O3 O2 44.2(3) 5 6_455
Ga3 O3 O2 92.0(2) 4_665 6_455
Ga2 O3 O2 111.0(3) 2_545 6_455
O3 O3 O2 38.0(2) 5_554 6_455
Nb O3 O2 63.8(2) 1_554 6_455
Ga1 O3 O2 63.8(2) 1_554 6_455
O2 O3 O2 142.0(3) 1_554 6_455
La O3 O2 59.83(15) 2 6_455
Ga3 O3 O2 78.0(2) 2_546 6_455
O1 O3 O2 112.6(3) 2_545 6_455
La O3 O2 109.4(3) 1_554 6_455
O2 O3 O2 61.1(3) 3_544 6_455
O2 O3 O2 145.0(3) . 6_455
Ga2 O3 O2 88.1(2) 2 6_455
O2 O3 O2 68.1(4) 3_545 6_455
La O3 O2 83.2(2) 2_545 6_455
Ga2 O3 O2 133.0(3) . 6_455
Ga3 O3 O1 94.0(5) 4_664 2_544
Nb O3 O1 128.8(4) . 2_544
Ga1 O3 O1 128.8(4) . 2_544
La O3 O1 75.4(3) . 2_544
Ga3 O3 O1 46.16(19) 2_545 2_544
O3 O3 O1 110.4(5) 6 2_544
O3 O3 O1 129.3(3) 3 2_544
O3 O3 O1 84.8(4) 4 2_544
O2 O3 O1 129.2(4) 5_665 2_544
O2 O3 O1 36.8(3) 2_545 2_544
O3 O3 O1 38.5(2) 6_554 2_544
O2 O3 O1 71.3(4) 4_664 2_544
O1 O3 O1 88.6(3) . 2_544
O3 O3 O1 162.5(3) 2 2_544
O2 O3 O1 130.0(3) 4_665 2_544
O3 O3 O1 88.5(5) 2_554 2_544
Ga2 O3 O1 70.1(2) 1_554 2_544
Ga3 O3 O1 100.6(3) 1_454 2_544
La O3 O1 128.42(19) 4_665 2_544
O2 O3 O1 39.5(2) 6 2_544
O3 O3 O1 121.0(2) 5 2_544
Ga3 O3 O1 145.2(2) 4_665 2_544
Ga2 O3 O1 20.66(15) 2_545 2_544
O3 O3 O1 73.9(2) 5_554 2_544
Nb O3 O1 63.0(2) 1_554 2_544
Ga1 O3 O1 63.0(2) 1_554 2_544
O2 O3 O1 45.67(18) 1_554 2_544
La O3 O1 157.0(3) 2 2_544
Ga3 O3 O1 108.1(2) 2_546 2_544
O1 O3 O1 66.77(14) 2_545 2_544
La O3 O1 31.58(14) 1_554 2_544
O2 O3 O1 45.1(2) 3_544 2_544
O2 O3 O1 92.0(2) . 2_544
Ga2 O3 O1 122.8(3) 2 2_544
O2 O3 O1 90.3(3) 3_545 2_544
La O3 O1 60.82(17) 2_545 2_544
Ga2 O3 O1 113.89(17) . 2_544
O2 O3 O1 105.5(3) 6_455 2_544
Ga3 O3 O1 72.2(4) 4_664 2
Nb O3 O1 74.1(4) . 2
Ga1 O3 O1 74.1(4) . 2
La O3 O1 102.2(4) . 2
Ga3 O3 O1 150.0(3) 2_545 2
O3 O3 O1 85.7(6) 6 2
O3 O3 O1 62.5(3) 3 2
O3 O3 O1 116.2(3) 4 2
O2 O3 O1 32.8(4) 5_665 2
O2 O3 O1 161.8(4) 2_545 2
O3 O3 O1 134.6(4) 6_554 2
O2 O3 O1 87.5(4) 4_664 2
O1 O3 O1 72.8(3) . 2
O3 O3 O1 39.63(16) 2 2
O2 O3 O1 46.9(3) 4_665 2
O3 O3 O1 85.3(3) 2_554 2
Ga2 O3 O1 87.3(2) 1_554 2
Ga3 O3 O1 89.72(19) 1_454 2
La O3 O1 30.99(10) 4_665 2
O2 O3 O1 130.7(3) 6 2
O3 O3 O1 82.0(2) 5 2
Ga3 O3 O1 46.4(2) 4_665 2
Ga2 O3 O1 157.4(2) 2_545 2
O3 O3 O1 113.93(14) 5_554 2
Nb O3 O1 113.2(2) 1_554 2
Ga1 O3 O1 113.2(2) 1_554 2
O2 O3 O1 112.0(2) 1_554 2
La O3 O1 31.43(9) 2 2
Ga3 O3 O1 90.5(3) 2_546 2
O1 O3 O1 121.6(4) 2_545 2
La O3 O1 127.8(2) 1_554 2
O2 O3 O1 151.1(3) 3_544 2
O2 O3 O1 82.5(2) . 2
Ga2 O3 O1 40.52(17) 2 2
O2 O3 O1 110.9(3) 3_545 2
La O3 O1 138.6(3) 2_545 2
Ga2 O3 O1 60.80(19) . 2
O2 O3 O1 91.10(19) 6_455 2
O1 O3 O1 157.0(2) 2_544 2
Ga3 O3 Ga3 98.6(3) 4_664 1_554
Nb O3 Ga3 148.6(3) . 1_554
Ga1 O3 Ga3 148.6(3) . 1_554
La O3 Ga3 46.63(17) . 1_554
Ga3 O3 Ga3 88.7(3) 2_545 1_554
O3 O3 Ga3 102.09(13) 6 1_554
O3 O3 Ga3 163.63(16) 3 1_554
O3 O3 Ga3 123.8(5) 4 1_554
O2 O3 Ga3 110.2(4) 5_665 1_554
O2 O3 Ga3 63.1(2) 2_545 1_554
O3 O3 Ga3 73.37(16) 6_554 1_554
O2 O3 Ga3 62.7(2) 4_664 1_554
O1 O3 Ga3 46.56(17) . 1_554
O3 O3 Ga3 140.5(4) 2 1_554
O2 O3 Ga3 90.0(2) 4_665 1_554
O3 O3 Ga3 109.2(5) 2_554 1_554
Ga2 O3 Ga3 39.93(9) 1_554 1_554
Ga3 O3 Ga3 140.5(4) 1_454 1_554
La O3 Ga3 88.33(15) 4_665 1_554
O2 O3 Ga3 19.9(2) 6 1_554
O3 O3 Ga3 140.9(2) 5 1_554
Ga3 O3 Ga3 114.3(2) 4_665 1_554
Ga2 O3 Ga3 40.03(8) 2_545 1_554
O3 O3 Ga3 114.4(3) 5_554 1_554
Nb O3 Ga3 94.5(2) 1_554 1_554
Ga1 O3 Ga3 94.5(2) 1_554 1_554
O2 O3 Ga3 21.56(18) 1_554 1_554
La O3 Ga3 149.2(2) 2 1_554
Ga3 O3 Ga3 107.40(17) 2_546 1_554
O1 O3 Ga3 59.94(15) 2_545 1_554
La O3 Ga3 46.56(10) 1_554 1_554
O2 O3 Ga3 87.6(3) 3_544 1_554
O2 O3 Ga3 55.3(2) . 1_554
Ga2 O3 Ga3 109.32(16) 2 1_554
O2 O3 Ga3 104.5(2) 3_545 1_554
La O3 Ga3 78.80(14) 2_545 1_554
Ga2 O3 Ga3 74.32(12) . 1_554
O2 O3 Ga3 148.5(3) 6_455 1_554
O1 O3 Ga3 43.02(10) 2_544 1_554
O1 O3 Ga3 119.31(19) 2 1_554
Ga3 O3 La 115.7(3) 4_664 4
Nb O3 La 34.9(2) . 4
Ga1 O3 La 34.9(2) . 4
La O3 La 105.8(2) . 4
Ga3 O3 La 52.97(14) 2_545 4
O3 O3 La 60.0(3) 6 4
O3 O3 La 59.9(3) 3 4
O3 O3 La 14.42(14) 4 4
O2 O3 La 121.0(4) 5_665 4
O2 O3 La 65.5(2) 2_545 4
O3 O3 La 88.8(3) 6_554 4
O2 O3 La 142.7(4) 4_664 4
O1 O3 La 156.2(4) . 4
O3 O3 La 71.09(16) 2 4
O2 O3 La 109.0(3) 4_665 4
O3 O3 La 93.91(13) 2_554 4
Ga2 O3 La 164.7(4) 1_554 4
Ga3 O3 La 52.38(10) 1_454 4
La O3 La 136.1(3) 4_665 4
O2 O3 La 109.7(3) 6 4
O3 O3 La 28.84(16) 5 4
Ga3 O3 La 83.12(17) 4_665 4
Ga2 O3 La 89.26(19) 2_545 4
O3 O3 La 57.61(18) 5_554 4
Nb O3 La 85.03(18) 1_554 4
Ga1 O3 La 85.03(18) 1_554 4
O2 O3 La 140.2(3) 1_554 4
La O3 La 81.88(13) 2 4
Ga3 O3 La 49.94(9) 2_546 4
O1 O3 La 78.51(13) 2_545 4
La O3 La 115.9(3) 1_554 4
O2 O3 La 53.75(17) 3_544 4
O2 O3 La 116.1(3) . 4
Ga2 O3 La 120.35(16) 2 4
O2 O3 La 34.5(2) 3_545 4
La O3 La 50.99(9) 2_545 4
Ga2 O3 La 115.7(2) . 4
O2 O3 La 34.2(2) 6_455 4
O1 O3 La 94.7(2) 2_544 4
O1 O3 La 107.8(2) 2 4
Ga3 O3 La 128.3(2) 1_554 4
Ga3 O3 Ga3 114.0(3) 4_664 1_455
Nb O3 Ga3 12.3(2) . 1_455
Ga1 O3 Ga3 12.3(2) . 1_455
La O3 Ga3 99.0(3) . 1_455
Ga3 O3 Ga3 99.4(2) 2_545 1_455
O3 O3 Ga3 43.52(18) 6 1_455
O3 O3 Ga3 50.96(13) 3 1_455
O3 O3 Ga3 59.29(12) 4 1_455
O2 O3 Ga3 89.5(4) 5_665 1_455
O2 O3 Ga3 103.0(3) 2_545 1_455
O3 O3 Ga3 131.3(2) 6_554 1_455
O2 O3 Ga3 147.0(4) 4_664 1_455
O1 O3 Ga3 120.8(4) . 1_455
O3 O3 Ga3 25.05(15) 2 1_455
O2 O3 Ga3 67.6(3) 4_665 1_455
O3 O3 Ga3 105.4(4) 2_554 1_455
Ga2 O3 Ga3 148.4(4) 1_554 1_455
Ga3 O3 Ga3 69.27(14) 1_454 1_455
La O3 Ga3 89.7(3) 4_665 1_455
O2 O3 Ga3 129.4(3) 6 1_455
O3 O3 Ga3 18.12(14) 5 1_455
Ga3 O3 Ga3 39.99(10) 4_665 1_455
Ga2 O3 Ga3 125.17(19) 2_545 1_455
O3 O3 Ga3 90.9(2) 5_554 1_455
Nb O3 Ga3 116.32(16) 1_554 1_455
Ga1 O3 Ga3 116.32(16) 1_554 1_455
O2 O3 Ga3 164.5(3) 1_554 1_455
La O3 Ga3 49.18(11) 2 1_455
Ga3 O3 Ga3 39.55(9) 2_546 1_455
O1 O3 Ga3 88.2(2) 2_545 1_455
La O3 Ga3 161.3(3) 1_554 1_455
O2 O3 Ga3 100.2(2) 3_544 1_455
O2 O3 Ga3 94.0(3) . 1_455
Ga2 O3 Ga3 94.03(19) 2 1_455
O2 O3 Ga3 50.33(17) 3_545 1_455
La O3 Ga3 80.18(13) 2_545 1_455
Ga2 O3 Ga3 80.2(2) . 1_455
O2 O3 Ga3 53.02(19) 6_455 1_455
O1 O3 Ga3 138.6(2) 2_544 1_455
O1 O3 Ga3 64.27(18) 2 1_455
Ga3 O3 Ga3 145.4(2) 1_554 1_455
La O3 Ga3 46.57(8) 4 1_455
Ga3 O3 O3 136.6(4) 4_664 1_556
Nb O3 O3 51.9(3) . 1_556
Ga1 O3 O3 51.9(3) . 1_556
La O3 O3 59.5(3) . 1_556
Ga3 O3 O3 121.1(2) 2_545 1_556
O3 O3 O3 22.2(5) 6 1_556
O3 O3 O3 90.0 3 1_556
O3 O3 O3 90.000(1) 4 1_556
O2 O3 O3 97.3(4) 5_665 1_556
O2 O3 O3 97.3(4) 2_545 1_556
O3 O3 O3 159.3(4) 6_554 1_556
O2 O3 O3 140.3(4) 4_664 1_556
O1 O3 O3 83.8(3) . 1_556
O3 O3 O3 40.0(3) 2 1_556
O2 O3 O3 34.1(2) 4_665 1_556
O3 O3 O3 142.2(4) 2_554 1_556
Ga2 O3 O3 114.7(2) 1_554 1_556
Ga3 O3 O3 111.28(19) 1_454 1_556
La O3 O3 71.13(17) 4_665 1_556
O2 O3 O3 95.3(3) 6 1_556
O3 O3 O3 51.3(4) 5 1_556
Ga3 O3 O3 18.35(13) 4_665 1_556
Ga2 O3 O3 107.33(17) 2_545 1_556
O3 O3 O3 130.9(3) 5_554 1_556
Nb O3 O3 158.07(11) 1_554 1_556
Ga1 O3 O3 158.07(11) 1_554 1_556
O2 O3 O3 122.5(2) 1_554 1_556
La O3 O3 73.36(16) 2 1_556
Ga3 O3 O3 30.23(17) 2_546 1_556
O1 O3 O3 61.2(2) 2_545 1_556
La O3 O3 151.75(11) 1_554 1_556
O2 O3 O3 121.2(2) 3_544 1_556
O2 O3 O3 52.0(3) . 1_556
Ga2 O3 O3 105.11(17) 2 1_556
O2 O3 O3 53.4(3) 3_545 1_556
La O3 O3 74.98(17) 2_545 1_556
Ga2 O3 O3 40.94(11) . 1_556
O2 O3 O3 94.3(2) 6_455 1_556
O1 O3 O3 127.99(16) 2_544 1_556
O1 O3 O3 64.59(19) 2 1_556
Ga3 O3 O3 105.53(14) 1_554 1_556
La O3 O3 75.63(15) 4 1_556
Ga3 O3 O3 42.01(12) 1_455 1_556
Ga3 O3 O3 43.4(4) 4_664 1_554
Nb O3 O3 128.1(3) . 1_554
Ga1 O3 O3 128.1(3) . 1_554
La O3 O3 120.5(3) . 1_554
Ga3 O3 O3 58.9(2) 2_545 1_554
O3 O3 O3 157.8(5) 6 1_554
O3 O3 O3 90.000(1) 3 1_554
O3 O3 O3 90.0 4 1_554
O2 O3 O3 82.7(4) 5_665 1_554
O2 O3 O3 82.7(4) 2_545 1_554
O3 O3 O3 20.7(4) 6_554 1_554
O2 O3 O3 39.7(4) 4_664 1_554
O1 O3 O3 96.2(3) . 1_554
O3 O3 O3 140.0(3) 2 1_554
O2 O3 O3 145.9(2) 4_665 1_554
O3 O3 O3 37.8(4) 2_554 1_554
Ga2 O3 O3 65.3(2) 1_554 1_554
Ga3 O3 O3 68.72(19) 1_454 1_554
La O3 O3 108.87(17) 4_665 1_554
O2 O3 O3 84.7(3) 6 1_554
O3 O3 O3 128.7(4) 5 1_554
Ga3 O3 O3 161.65(13) 4_665 1_554
Ga2 O3 O3 72.67(17) 2_545 1_554
O3 O3 O3 49.1(3) 5_554 1_554
Nb O3 O3 21.93(11) 1_554 1_554
Ga1 O3 O3 21.93(11) 1_554 1_554
O2 O3 O3 57.5(2) 1_554 1_554
La O3 O3 106.64(16) 2 1_554
Ga3 O3 O3 149.77(17) 2_546 1_554
O1 O3 O3 118.8(2) 2_545 1_554
La O3 O3 28.25(11) 1_554 1_554
O2 O3 O3 58.8(2) 3_544 1_554
O2 O3 O3 128.0(3) . 1_554
Ga2 O3 O3 74.89(17) 2 1_554
O2 O3 O3 126.6(3) 3_545 1_554
La O3 O3 105.02(17) 2_545 1_554
Ga2 O3 O3 139.06(11) . 1_554
O2 O3 O3 85.7(2) 6_455 1_554
O1 O3 O3 52.01(17) 2_544 1_554
O1 O3 O3 115.41(18) 2 1_554
Ga3 O3 O3 74.47(14) 1_554 1_554
La O3 O3 104.37(15) 4 1_554
Ga3 O3 O3 137.99(12) 1_455 1_554
O3 O3 O3 179.999(3) 1_556 1_554
Ga3 O3 O2 57.3(3) 4_664 3_654
Nb O3 O2 154.2(5) . 3_654
Ga1 O3 O2 154.2(5) . 3_654
La O3 O2 80.7(3) . 3_654
Ga3 O3 O2 115.9(4) 2_545 3_654
O3 O3 O2 130.9(5) 6 3_654
O3 O3 O2 118.9(5) 3 3_654
O3 O3 O2 153.6(3) 4 3_654
O2 O3 O2 61.1(3) 5_665 3_654
O2 O3 O2 109.6(3) 2_545 3_654
O3 O3 O2 79.3(3) 6_554 3_654
O2 O3 O2 26.18(17) 4_664 3_654
O1 O3 O2 34.1(3) . 3_654
O3 O3 O2 118.6(2) 2 3_654
O2 O3 O2 83.0(2) 4_665 3_654
O3 O3 O2 77.4(3) 2_554 3_654
Ga2 O3 O2 9.64(16) 1_554 3_654
Ga3 O3 O2 120.1(3) 1_454 3_654
La O3 O2 54.08(18) 4_665 3_654
O2 O3 O2 69.3(3) 6 3_654
O3 O3 O2 161.7(4) 5 3_654
Ga3 O3 O2 108.7(3) 4_665 3_654
Ga2 O3 O2 85.7(2) 2_545 3_654
O3 O3 O2 111.2(4) 5_554 3_654
Nb O3 O2 83.5(3) 1_554 3_654
Ga1 O3 O2 83.5(3) 1_554 3_654
O2 O3 O2 33.06(18) 1_554 3_654
La O3 O2 102.4(2) 2 3_654
Ga3 O3 O2 140.7(3) 2_546 3_654
O1 O3 O2 105.4(2) 2_545 3_654
La O3 O2 52.94(17) 1_554 3_654
O2 O3 O2 115.2(4) 3_544 3_654
O2 O3 O2 73.31(12) . 3_654
Ga2 O3 O2 59.8(2) 2 3_654
O2 O3 O2 151.7(4) 3_545 3_654
La O3 O2 128.3(2) 2_545 3_654
Ga2 O3 O2 75.9(2) . 3_654
O2 O3 O2 139.5(2) 6_455 3_654
O1 O3 O2 77.0(2) 2_544 3_654
O1 O3 O2 80.1(2) 2 3_654
Ga3 O3 O2 49.51(17) 1_554 3_654
La O3 O2 168.0(4) 4 3_654
Ga3 O3 O2 143.6(3) 1_455 3_654
O3 O3 O2 116.3(3) 1_556 3_654
O3 O3 O2 63.7(2) 1_554 3_654
Ga3 O3 O2 49.4(3) 4_664 1_454
Nb O3 O2 69.0(3) . 1_454
Ga1 O3 O2 69.0(3) . 1_454
La O3 O2 172.5(3) . 1_454
Ga3 O3 O2 70.8(2) 2_545 1_454
O3 O3 O2 117.0(2) 6 1_454
O3 O3 O2 26.9(2) 3 1_454
O3 O3 O2 59.5(3) 4 1_454
O2 O3 O2 65.3(4) 5_665 1_454
O2 O3 O2 109.9(4) 2_545 1_454
O3 O3 O2 67.6(2) 6_554 1_454
O2 O3 O2 83.4(4) 4_664 1_454
O1 O3 O2 135.0(3) . 1_454
O3 O3 O2 79.3(3) 2 1_454
O2 O3 O2 124.8(3) 4_665 1_454
O3 O3 O2 31.0(3) 2_554 1_454
Ga2 O3 O2 114.5(3) 1_554 1_454
Ga3 O3 O2 14.83(16) 1_454 1_454
La O3 O2 104.0(2) 4_665 1_454
O2 O3 O2 144.3(3) 6 1_454
O3 O3 O2 73.7(3) 5 1_454
Ga3 O3 O2 106.0(2) 4_665 1_454
Ga2 O3 O2 120.7(3) 2_545 1_454
O3 O3 O2 33.41(15) 5_554 1_454
Nb O3 O2 44.25(19) 1_554 1_454
Ga1 O3 O2 44.25(19) 1_554 1_454
O2 O3 O2 119.2(4) 1_554 1_454
La O3 O2 52.86(15) 2 1_454
Ga3 O3 O2 109.2(3) 2_546 1_454
O1 O3 O2 143.7(3) 2_545 1_454
La O3 O2 91.5(3) 1_554 1_454
O2 O3 O2 71.8(3) 3_544 1_454
O2 O3 O2 162.8(4) . 1_454
Ga2 O3 O2 60.16(19) 2 1_454
O2 O3 O2 100.98(14) 3_545 1_454
La O3 O2 111.7(2) 2_545 1_454
Ga2 O3 O2 140.5(3) . 1_454
O2 O3 O2 32.9(4) 6_455 1_454
O1 O3 O2 104.8(3) 2_544 1_454
O1 O3 O2 80.52(19) 2 1_454
Ga3 O3 O2 137.9(3) 1_554 1_454
La O3 O2 66.74(19) 4 1_454
Ga3 O3 O2 75.8(2) 1_455 1_454
O3 O3 O2 116.6(2) 1_556 1_454
O3 O3 O2 63.5(2) 1_554 1_454
O2 O3 O2 106.7(4) 3_654 1_454
Ga3 O3 La 26.09(17) 4_664 4_664
Nb O3 La 137.5(3) . 4_664
Ga1 O3 La 137.5(3) . 4_664
La O3 La 112.2(2) . 4_664
Ga3 O3 La 101.7(3) 2_545 4_664
O3 O3 La 158.4(6) 6 4_664
O3 O3 La 91.4(3) 3 4_664
O3 O3 La 126.86(13) 4 4_664
O2 O3 La 47.7(4) 5_665 4_664
O2 O3 La 118.1(4) 2_545 4_664
O3 O3 La 63.1(3) 6_554 4_664
O2 O3 La 11.5(2) 4_664 4_664
O1 O3 La 64.6(3) . 4_664
O3 O3 La 115.9(2) 2 4_664
O2 O3 La 104.1(3) 4_665 4_664
O3 O3 La 45.6(2) 2_554 4_664
Ga2 O3 La 39.55(10) 1_554 4_664
Ga3 O3 La 88.19(18) 1_454 4_664
La O3 La 66.10(12) 4_665 4_664
O2 O3 La 92.9(3) 6 4_664
O3 O3 La 145.3(2) 5 4_664
Ga3 O3 La 122.0(2) 4_665 4_664
Ga2 O3 La 98.5(2) 2_545 4_664
O3 O3 La 82.6(3) 5_554 4_664
Nb O3 La 56.89(12) 1_554 4_664
Ga1 O3 La 56.89(12) 1_554 4_664
O2 O3 La 52.5(2) 1_554 4_664
La O3 La 86.43(14) 2 4_664
Ga3 O3 La 167.4(3) 2_546 4_664
O1 O3 La 133.7(2) 2_545 4_664
La O3 La 49.97(10) 1_554 4_664
O2 O3 La 101.5(3) 3_544 4_664
O2 O3 La 104.6(3) . 4_664
Ga2 O3 La 42.06(8) 2 4_664
O2 O3 La 169.4(4) 3_545 4_664
La O3 La 142.2(3) 2_545 4_664
Ga2 O3 La 102.67(16) . 4_664
O2 O3 La 107.7(2) 6_455 4_664
O1 O3 La 81.4(2) 2_544 4_664
O1 O3 La 78.42(18) 2 4_664
Ga3 O3 La 73.77(12) 1_554 4_664
La O3 La 139.2(2) 4 4_664
Ga3 O3 La 135.6(2) 1_455 4_664
O3 O3 La 137.22(15) 1_556 4_664
O3 O3 La 42.78(15) 1_554 4_664
O2 O3 La 31.9(2) 3_654 4_664
O2 O3 La 75.0(3) 1_454 4_664
Ga3 O3 O1 13.3(3) 4_664 2_554
Nb O3 O1 109.7(3) . 2_554
Ga1 O3 O1 109.7(3) . 2_554
La O3 O1 132.6(3) . 2_554
Ga3 O3 O1 107.6(3) 2_545 2_554
O3 O3 O1 144.5(6) 6 2_554
O3 O3 O1 64.9(3) 3 2_554
O3 O3 O1 113.9(3) 4 2_554
O2 O3 O1 26.8(3) 5_665 2_554
O2 O3 O1 138.7(5) 2_545 2_554
O3 O3 O1 75.7(3) 6_554 2_554
O2 O3 O1 39.4(3) 4_664 2_554
O1 O3 O1 80.4(3) . 2_554
O3 O3 O1 91.4(3) 2 2_554
O2 O3 O1 99.4(3) 4_665 2_554
O3 O3 O1 34.05(13) 2_554 2_554
Ga2 O3 O1 63.77(13) 1_554 2_554
Ga3 O3 O1 69.48(13) 1_454 2_554
La O3 O1 61.44(16) 4_665 2_554
O2 O3 O1 120.6(3) 6 2_554
O3 O3 O1 117.91(16) 5 2_554
Ga3 O3 O1 105.8(3) 4_665 2_554
Ga2 O3 O1 124.3(3) 2_545 2_554
O3 O3 O1 75.4(2) 5_554 2_554
Nb O3 O1 58.44(15) 1_554 2_554
Ga1 O3 O1 58.44(15) 1_554 2_554
O2 O3 O1 80.3(2) 1_554 2_554
La O3 O1 59.36(15) 2 2_554
Ga3 O3 O1 146.3(3) 2_546 2_554
O1 O3 O1 159.95(19) 2_545 2_554
La O3 O1 73.90(17) 1_554 2_554
O2 O3 O1 108.0(3) 3_544 2_554
O2 O3 O1 117.9(3) . 2_554
Ga2 O3 O1 18.94(14) 2 2_554
O2 O3 O1 153.7(3) 3_545 2_554
La O3 O1 159.3(3) 2_545 2_554
Ga2 O3 O1 105.8(2) . 2_554
O2 O3 O1 86.9(2) 6_455 2_554
O1 O3 O1 104.9(3) 2_544 2_554
O1 O3 O1 59.46(11) 2 2_554
Ga3 O3 O1 101.18(16) 1_554 2_554
La O3 O1 121.14(16) 4 2_554
Ga3 O3 O1 108.07(19) 1_455 2_554
O3 O3 O1 124.05(19) 1_556 2_554
O3 O3 O1 55.95(19) 1_554 2_554
O2 O3 O1 54.5(2) 3_654 2_554
O2 O3 O1 54.7(2) 1_454 2_554
La O3 O1 27.87(9) 4_664 2_554
Ga3 O3 O2 43.7(3) 4_664 2
Nb O3 O2 79.5(3) . 2
Ga1 O3 O2 79.5(3) . 2
La O3 O2 133.2(4) . 2
Ga3 O3 O2 121.5(3) 2_545 2
O3 O3 O2 111.7(5) 6 2
O3 O3 O2 43.6(4) 3 2
O3 O3 O2 103.4(4) 4 2
O2 O3 O2 18.2(4) 5_665 2
O2 O3 O2 161.1(5) 2_545 2
O3 O3 O2 103.0(3) 6_554 2
O2 O3 O2 71.6(3) 4_664 2
O1 O3 O2 90.2(3) . 2
O3 O3 O2 57.9(3) 2 2
O2 O3 O2 79.8(3) 4_665 2
O3 O3 O2 52.5(3) 2_554 2
Ga2 O3 O2 88.2(2) 1_554 2
Ga3 O3 O2 63.67(19) 1_454 2
La O3 O2 52.9(2) 4_665 2
O2 O3 O2 147.4(2) 6 2
O3 O3 O2 88.28(13) 5 2
Ga3 O3 O2 75.8(2) 4_665 2
Ga2 O3 O2 157.8(3) 2_545 2
O3 O3 O2 83.5(2) 5_554 2
Nb O3 O2 80.3(2) 1_554 2
Ga1 O3 O2 80.3(2) 1_554 2
O2 O3 O2 110.0(3) 1_554 2
La O3 O2 26.25(13) 2 2
Ga3 O3 O2 112.6(3) 2_546 2
O1 O3 O2 154.2(4) 2_545 2
La O3 O2 107.4(2) 1_554 2
O2 O3 O2 122.4(2) 3_544 2
O2 O3 O2 113.2(3) . 2
Ga2 O3 O2 19.22(11) 2 2
O2 O3 O2 125.1(2) 3_545 2
La O3 O2 153.1(2) 2_545 2
Ga2 O3 O2 92.7(3) . 2
O2 O3 O2 73.2(3) 6_455 2
O1 O3 O2 137.7(3) 2_544 2
O1 O3 O2 33.0(2) 2 2
Ga3 O3 O2 128.08(19) 1_554 2
La O3 O2 102.85(17) 4 2
Ga3 O3 O2 75.43(18) 1_455 2
O3 O3 O2 93.8(2) 1_556 2
O3 O3 O2 86.2(2) 1_554 2
O2 O3 O2 78.6(3) 3_654 2
O2 O3 O2 51.17(14) 1_454 2
La O3 O2 60.19(15) 4_664 2
O1 O3 O2 33.61(18) 2_554 2
Ga3 O3 O2 99.7(4) 4_664 3_655
Nb O3 O2 106.1(5) . 3_655
Ga1 O3 O2 106.1(5) . 3_655
La O3 O2 50.8(3) . 3_655
Ga3 O3 O2 154.5(3) 2_545 3_655
O3 O3 O2 75.7(5) 6 3_655
O3 O3 O2 117.5(4) 3 3_655
O3 O3 O2 148.67(18) 4 3_655
O2 O3 O2 70.0(3) 5_665 3_655
O2 O3 O2 116.1(3) 2_545 3_655
O3 O3 O2 134.6(3) 6_554 3_655
O2 O3 O2 82.4(3) 4_664 3_655
O1 O3 O2 26.9(3) . 3_655
O3 O3 O2 74.7(3) 2 3_655
O2 O3 O2 26.47(16) 4_665 3_655
O3 O3 O2 122.4(2) 2_554 3_655
Ga2 O3 O2 56.80(19) 1_554 3_655
Ga3 O3 O2 145.0(3) 1_454 3_655
La O3 O2 30.23(18) 4_665 3_655
O2 O3 O2 75.5(2) 6 3_655
O3 O3 O2 108.5(5) 5 3_655
Ga3 O3 O2 54.01(19) 4_665 3_655
Ga2 O3 O2 102.1(2) 2_545 3_655
O3 O3 O2 163.9(3) 5_554 3_655
Nb O3 O2 139.9(2) 1_554 3_655
Ga1 O3 O2 139.9(2) 1_554 3_655
O2 O3 O2 72.94(13) 1_554 3_655
La O3 O2 86.3(3) 2 3_655
Ga3 O3 O2 85.7(3) 2_546 3_655
O1 O3 O2 78.5(2) 2_545 3_655
La O3 O2 104.73(18) 1_554 3_655
O2 O3 O2 153.5(4) 3_544 3_655
O2 O3 O2 31.36(17) . 3_655
Ga2 O3 O2 76.4(2) 2 3_655
O2 O3 O2 106.1(4) 3_545 3_655
La O3 O2 110.3(3) 2_545 3_655
Ga2 O3 O2 19.51(15) . 3_655
O2 O3 O2 142.7(3) 6_455 3_655
O1 O3 O2 111.38(19) 2_544 3_655
O1 O3 O2 55.4(2) 2 3_655
Ga3 O3 O2 68.45(15) 1_554 3_655
La O3 O2 134.4(3) 4 3_655
Ga3 O3 O2 93.9(3) 1_455 3_655
O3 O3 O2 58.77(17) 1_556 3_655
O3 O3 O2 121.23(17) 1_554 3_655
O2 O3 O2 57.54(16) 3_654 3_655
O2 O3 O2 134.0(3) 1_454 3_655
La O3 O2 83.2(2) 4_664 3_655
O1 O3 O2 88.5(2) 2_554 3_655
O2 O3 O2 82.8(3) 2 3_655
Ga3 O3 O2 94.0(3) 4_664 1_455
Nb O3 O2 21.8(2) . 1_455
Ga1 O3 O2 21.8(2) . 1_455
La O3 O2 117.6(4) . 1_455
Ga3 O3 O2 100.1(2) 2_545 1_455
O3 O3 O2 63.5(3) 6 1_455
O3 O3 O2 31.8(2) 3 1_455
O3 O3 O2 61.1(2) 4 1_455
O2 O3 O2 73.8(5) 5_665 1_455
O2 O3 O2 116.4(3) 2_545 1_455
O3 O3 O2 121.6(2) 6_554 1_455
O2 O3 O2 128.3(3) 4_664 1_455
O1 O3 O2 124.8(4) . 1_455
O3 O3 O2 25.3(2) 2 1_455
O2 O3 O2 76.0(4) 4_665 1_455
O3 O3 O2 86.1(4) 2_554 1_455
Ga2 O3 O2 142.3(3) 1_554 1_455
Ga3 O3 O2 54.75(17) 1_454 1_455
La O3 O2 85.6(3) 4_665 1_455
O2 O3 O2 149.5(2) 6 1_455
O3 O3 O2 30.67(17) 5 1_455
Ga3 O3 O2 50.35(18) 4_665 1_455
Ga2 O3 O2 140.3(2) 2_545 1_455
O3 O3 O2 79.9(2) 5_554 1_455
Nb O3 O2 101.4(2) 1_554 1_455
Ga1 O3 O2 101.4(2) 1_554 1_455
O2 O3 O2 167.0(4) 1_554 1_455
La O3 O2 32.10(15) 2 1_455
Ga3 O3 O2 59.6(2) 2_546 1_455
O1 O3 O2 108.2(3) 2_545 1_455
La O3 O2 149.4(3) 1_554 1_455
O2 O3 O2 101.16(14) 3_544 1_455
O2 O3 O2 109.0(4) . 1_455
Ga2 O3 O2 76.9(2) 2 1_455
O2 O3 O2 67.4(2) 3_545 1_455
La O3 O2 96.1(2) 2_545 1_455
Ga2 O3 O2 91.1(3) . 1_455
O2 O3 O2 43.2(2) 6_455 1_455
O1 O3 O2 145.9(2) 2_544 1_455
O1 O3 O2 55.66(18) 2 1_455
Ga3 O3 O2 164.0(3) 1_554 1_455
La O3 O2 52.28(15) 4 1_455
Ga3 O3 O2 20.12(16) 1_455 1_455
O3 O3 O2 58.5(2) 1_556 1_455
O3 O3 O2 121.5(2) 1_554 1_455
O2 O3 O2 133.9(3) 3_654 1_455
O2 O3 O2 58.05(16) 1_454 1_455
La O3 O2 116.8(2) 4_664 1_455
O1 O3 O2 88.9(2) 2_554 1_455
O2 O3 O2 57.7(2) 2 1_455
O2 O3 O2 99.8(3) 3_655 1_455
Ga3 O3 O2 128.6(5) 4_664 5_655
Nb O3 O2 106.3(3) . 5_655
Ga1 O3 O2 106.3(3) . 5_655
La O3 O2 51.0(3) . 5_655
Ga3 O3 O2 54.8(2) 2_545 5_655
O3 O3 O2 76.0(4) 6 5_655
O3 O3 O2 137.7(4) 3 5_655
O3 O3 O2 77.8(4) 4 5_655
O2 O3 O2 157.9(6) 5_665 5_655
O2 O3 O2 16.9(3) 2_545 5_655
O3 O3 O2 69.8(3) 6_554 5_655
O2 O3 O2 101.6(3) 4_664 5_655
O1 O3 O2 89.4(2) . 5_655
O3 O3 O2 129.7(4) 2 5_655
O2 O3 O2 106.0(2) 4_665 5_655
O3 O3 O2 120.6(5) 2_554 5_655
Ga2 O3 O2 87.5(3) 1_554 5_655
Ga3 O3 O2 114.4(3) 1_454 5_655
La O3 O2 129.1(2) 4_665 5_655
O2 O3 O2 30.0(2) 6 5_655
O3 O3 O2 97.5(2) 5 5_655
Ga3 O3 O2 111.8(2) 4_665 5_655
Ga2 O3 O2 14.62(19) 2_545 5_655
O3 O3 O2 92.44(18) 5_554 5_655
Nb O3 O2 93.0(3) 1_554 5_655
Ga1 O3 O2 93.0(3) 1_554 5_655
O2 O3 O2 64.5(3) 1_554 5_655
La O3 O2 160.2(3) 2 5_655
Ga3 O3 O2 74.8(2) 2_546 5_655
O1 O3 O2 33.0(2) 2_545 5_655
La O3 O2 65.0(2) 1_554 5_655
O2 O3 O2 53.8(2) 3_544 5_655
O2 O3 O2 70.9(2) . 5_655
Ga2 O3 O2 154.6(3) 2 5_655
O2 O3 O2 61.2(2) 3_545 5_655
La O3 O2 31.99(19) 2_545 5_655
Ga2 O3 O2 92.21(18) . 5_655
O2 O3 O2 107.5(3) 6_455 5_655
O1 O3 O2 34.6(2) 2_544 5_655
O1 O3 O2 152.9(3) 2 5_655
Ga3 O3 O2 48.1(2) 1_554 5_655
La O3 O2 80.3(2) 4 5_655
Ga3 O3 O2 111.3(2) 1_455 5_655
O3 O3 O2 93.80(19) 1_556 5_655
O3 O3 O2 86.20(19) 1_554 5_655
O2 O3 O2 96.8(3) 3_654 5_655
O2 O3 O2 125.6(2) 1_454 5_655
La O3 O2 112.8(3) 4_664 5_655
O1 O3 O2 138.9(3) 2_554 5_655
O2 O3 O2 172.3(4) 2 5_655
O2 O3 O2 100.1(3) 3_655 5_655
O2 O3 O2 128.14(18) 1_455 5_655
Ga3 O3 O1 124.2(5) 4_664 1_445
Nb O3 O1 60.9(3) . 1_445
Ga1 O3 O1 60.9(3) . 1_445
La O3 O1 89.9(2) . 1_445
Ga3 O3 O1 34.76(19) 2_545 1_445
O3 O3 O1 65.0(4) 6 1_445
O3 O3 O1 85.4(3) 3 1_445
O3 O3 O1 25.6(3) 4 1_445
O2 O3 O1 146.7(4) 5_665 1_445
O2 O3 O1 37.4(2) 2_545 1_445
O3 O3 O1 73.8(4) 6_554 1_445
O2 O3 O1 131.8(5) 4_664 1_445
O1 O3 O1 140.3(3) . 1_445
O3 O3 O1 96.2(2) 2 1_445
O2 O3 O1 119.3(3) 4_665 1_445
O3 O3 O1 101.5(2) 2_554 1_445
Ga2 O3 O1 137.4(3) 1_554 1_445
Ga3 O3 O1 68.85(16) 1_454 1_445
La O3 O1 157.3(3) 4_665 1_445
O2 O3 O1 82.9(2) 6 1_445
O3 O3 O1 53.16(16) 5 1_445
Ga3 O3 O1 100.1(2) 4_665 1_445
Ga2 O3 O1 61.04(15) 2_545 1_445
O3 O3 O1 59.99(17) 5_554 1_445
Nb O3 O1 81.2(2) 1_554 1_445
Ga1 O3 O1 81.2(2) 1_554 1_445
O2 O3 O1 112.5(3) 1_554 1_445
La O3 O1 110.03(16) 2 1_445
Ga3 O3 O1 56.12(18) 2_546 1_445
O1 O3 O1 60.47(16) 2_545 1_445
La O3 O1 94.2(3) 1_554 1_445
O2 O3 O1 35.0(2) 3_544 1_445
O2 O3 O1 106.6(3) . 1_445
Ga2 O3 O1 143.33(19) 2 1_445
O2 O3 O1 33.1(2) 3_545 1_445
La O3 O1 28.32(9) 2_545 1_445
Ga2 O3 O1 117.6(2) . 1_445
O2 O3 O1 55.94(19) 6_455 1_445
O1 O3 O1 67.9(2) 2_544 1_445
O1 O3 O1 135.0(2) 2 1_445
Ga3 O3 O1 100.50(19) 1_554 1_445
La O3 O1 28.24(8) 4 1_445
Ga3 O3 O1 71.14(16) 1_455 1_445
O3 O3 O1 86.3(2) 1_556 1_445
O3 O3 O1 93.7(2) 1_554 1_445
O2 O3 O1 144.9(3) 3_654 1_445
O2 O3 O1 83.4(2) 1_454 1_445
La O3 O1 136.4(3) 4_664 1_445
O1 O3 O1 135.2(2) 2_554 1_445
O2 O3 O1 128.91(17) 2 1_445
O2 O3 O1 136.1(3) 3_655 1_445
O2 O3 O1 80.24(18) 1_455 1_445
O2 O3 O1 52.95(18) 5_655 1_445
Ga3 O3 O3 63.6(4) 4_664 4_665
Nb O3 O3 122.6(5) . 4_665
Ga1 O3 O3 122.6(5) . 4_665
La O3 O3 80.92(15) . 4_665
Ga3 O3 O3 147.4(2) 2_545 4_665
O3 O3 O3 110.1(5) 6 4_665
O3 O3 O3 103.2(5) 3 4_665
O3 O3 O3 163.2(5) 4 4_665
O2 O3 O3 42.3(3) 5_665 4_665
O2 O3 O3 135.2(3) 2_545 4_665
O3 O3 O3 108.8(3) 6_554 4_665
O2 O3 O3 50.5(4) 4_664 4_665
O1 O3 O3 30.58(6) . 4_665
O3 O3 O3 86.45(12) 2 4_665
O2 O3 O3 56.1(2) 4_665 4_665
O3 O3 O3 86.61(13) 2_554 4_665
Ga2 O3 O3 38.09(13) 1_554 4_665
Ga3 O3 O3 120.4(3) 1_454 4_665
La O3 O3 21.82(15) 4_665 4_665
O2 O3 O3 88.9(2) 6 4_665
O3 O3 O3 129.4(3) 5 4_665
Ga3 O3 O3 78.26(16) 4_665 4_665
Ga2 O3 O3 112.22(16) 2_545 4_665
O3 O3 O3 127.97(18) 5_554 4_665
Nb O3 O3 104.81(16) 1_554 4_665
Ga1 O3 O3 104.81(16) 1_554 4_665
O2 O3 O3 62.63(14) 1_554 4_665
La O3 O3 77.0(2) 2 4_665
Ga3 O3 O3 119.68(15) 2_546 4_665
O1 O3 O3 110.32(14) 2_545 4_665
La O3 O3 85.03(9) 1_554 4_665
O2 O3 O3 146.9(2) 3_544 4_665
O2 O3 O3 64.56(19) . 4_665
Ga2 O3 O3 46.0(2) 2 4_665
O2 O3 O3 141.8(3) 3_545 4_665
La O3 O3 142.39(19) 2_545 4_665
Ga2 O3 O3 55.42(9) . 4_665
O2 O3 O3 133.0(3) 6_455 4_665
O1 O3 O3 108.19(13) 2_544 4_665
O1 O3 O3 49.43(17) 2 4_665
Ga3 O3 O3 72.26(9) 1_554 4_665
La O3 O3 157.2(3) 4 4_665
Ga3 O3 O3 111.3(2) 1_455 4_665
O3 O3 O3 90.0 1_556 4_665
O3 O3 O3 90.000(1) 1_554 4_665
O2 O3 O3 32.31(18) 3_654 4_665
O2 O3 O3 105.8(3) 1_454 4_665
La O3 O3 48.22(16) 4_664 4_665
O1 O3 O3 53.4(2) 2_554 4_665
O2 O3 O3 59.8(3) 2 4_665
O2 O3 O3 36.27(19) 3_655 4_665
O2 O3 O3 105.1(3) 1_455 4_665
O2 O3 O3 118.9(2) 5_655 4_665
O1 O3 O3 170.7(2) 1_445 4_665
Ga3 O3 O3 103.4(2) 4_664 3_655
Nb O3 O3 140.0(3) . 3_655
Ga1 O3 O3 140.0(3) . 3_655
La O3 O3 35.6(2) . 3_655
Ga3 O3 O3 106.7(3) 2_545 3_655
O3 O3 O3 92.09(4) 6 3_655
O3 O3 O3 163.2(5) 3 3_655
O3 O3 O3 136.8(5) 4 3_655
O2 O3 O3 101.7(3) 5_665 3_655
O2 O3 O3 75.7(3) 2_545 3_655
O3 O3 O3 91.95(4) 6_554 3_655
O2 O3 O3 68.1(2) 4_664 3_655
O1 O3 O3 30.58(6) . 3_655
O3 O3 O3 121.6(2) 2 3_655
O2 O3 O3 70.9(2) 4_665 3_655
O3 O3 O3 119.9(2) 2_554 3_655
Ga2 O3 O3 38.09(13) 1_554 3_655
Ga3 O3 O3 158.5(2) 1_454 3_655
La O3 O3 72.20(11) 4_665 3_655
O2 O3 O3 29.4(2) 6 3_655
O3 O3 O3 135.3(3) 5 3_655
Ga3 O3 O3 96.10(11) 4_665 3_655
Ga2 O3 O3 55.25(17) 2_545 3_655
O3 O3 O3 133.5(3) 5_554 3_655
Nb O3 O3 111.32(12) 1_554 3_655
Ga1 O3 O3 111.32(12) 1_554 3_655
O2 O3 O3 32.7(2) 1_554 3_655
La O3 O3 133.9(3) 2 3_655
Ga3 O3 O3 99.72(15) 2_546 3_655
O1 O3 O3 58.44(18) 2_545 3_655
La O3 O3 63.49(12) 1_554 3_655
O2 O3 O3 105.6(3) 3_544 3_655
O2 O3 O3 38.1(3) . 3_655
Ga2 O3 O3 103.45(18) 2 3_655
O2 O3 O3 104.6(3) 3_545 3_655
La O3 O3 85.3(2) 2_545 3_655
Ga2 O3 O3 55.42(9) . 3_655
O2 O3 O3 166.2(3) 6_455 3_655
O1 O3 O3 61.93(15) 2_544 3_655
O1 O3 O3 102.57(18) 2 3_655
Ga3 O3 O3 19.27(13) 1_554 3_655
La O3 O3 136.0(3) 4 3_655
Ga3 O3 O3 131.94(12) 1_455 3_655
O3 O3 O3 90.000(1) 1_556 3_655
O3 O3 O3 90.0 1_554 3_655
O2 O3 O3 47.1(2) 3_654 3_655
O2 O3 O3 151.0(2) 1_454 3_655
La O3 O3 77.33(11) 4_664 3_655
O1 O3 O3 101.52(15) 2_554 3_655
O2 O3 O3 119.7(2) 2 3_655
O2 O3 O3 49.47(13) 3_655 3_655
O2 O3 O3 146.4(2) 1_455 3_655
O2 O3 O3 59.1(2) 5_655 3_655
O1 O3 O3 111.4(2) 1_445 3_655
O3 O3 O3 60.000(1) 4_665 3_655
Ga3 O3 Ga2 168.2(3) 4_664 2_546
Nb O3 Ga2 77.2(3) . 2_546
Ga1 O3 Ga2 77.2(3) . 2_546
La O3 Ga2 30.32(14) . 2_546
Ga3 O3 Ga2 92.0(2) 2_545 2_546
O3 O3 Ga2 31.03(16) 6 2_546
O3 O3 Ga2 124.26(18) 3 2_546
O3 O3 Ga2 85.4(3) 4 2_546
O2 O3 Ga2 136.1(4) 5_665 2_546
O2 O3 Ga2 56.4(3) 2_545 2_546
O3 O3 Ga2 118.9(4) 6_554 2_546
O2 O3 Ga2 133.2(2) 4_664 2_546
O1 O3 Ga2 80.9(3) . 2_546
O3 O3 Ga2 83.3(4) 2 2_546
O2 O3 Ga2 61.8(2) 4_665 2_546
O3 O3 Ga2 166.6(3) 2_554 2_546
Ga2 O3 Ga2 102.94(17) 1_554 2_546
Ga3 O3 Ga2 128.42(19) 1_454 2_546
La O3 Ga2 98.3(2) 4_665 2_546
O2 O3 Ga2 55.3(2) 6 2_546
O3 O3 Ga2 70.7(3) 5 2_546
Ga3 O3 Ga2 62.21(14) 4_665 2_546
Ga2 O3 Ga2 62.84(11) 2_545 2_546
O3 O3 Ga2 125.37(17) 5_554 2_546
Nb O3 Ga2 140.0(3) 1_554 2_546
Ga1 O3 Ga2 140.0(3) 1_554 2_546
O2 O3 Ga2 93.2(2) 1_554 2_546
La O3 Ga2 117.2(3) 2 2_546
Ga3 O3 Ga2 35.67(7) 2_546 2_546
O1 O3 Ga2 16.74(17) 2_545 2_546
La O3 Ga2 110.68(18) 1_554 2_546
O2 O3 Ga2 91.5(3) 3_544 2_546
O2 O3 Ga2 41.8(2) . 2_546
Ga2 O3 Ga2 144.1(3) 2 2_546
O2 O3 Ga2 41.6(2) 3_545 2_546
La O3 Ga2 40.51(7) 2_545 2_546
Ga2 O3 Ga2 53.69(11) . 2_546
O2 O3 Ga2 109.4(2) 6_455 2_546
O1 O3 Ga2 83.51(18) 2_544 2_546
O1 O3 Ga2 106.1(3) 2 2_546
Ga3 O3 Ga2 71.79(10) 1_554 2_546
La O3 Ga2 76.07(12) 4 2_546
Ga3 O3 Ga2 74.35(14) 1_455 2_546
O3 O3 Ga2 44.48(14) 1_556 2_546
O3 O3 Ga2 135.52(14) 1_554 2_546
O2 O3 Ga2 111.0(3) 3_654 2_546
O2 O3 Ga2 142.3(3) 1_454 2_546
La O3 Ga2 142.48(15) 4_664 2_546
O1 O3 Ga2 159.2(2) 2_554 2_546
O2 O3 Ga2 137.9(3) 2 2_546
O2 O3 Ga2 70.8(2) 3_655 2_546
O2 O3 Ga2 94.4(2) 1_455 2_546
O2 O3 Ga2 49.57(17) 5_655 2_546
O1 O3 Ga2 65.48(15) 1_445 2_546
O3 O3 Ga2 106.12(10) 4_665 2_546
O3 O3 Ga2 65.27(15) 3_655 2_546
Ga3 O3 O2 46.3(4) 4_664 6_565
Nb O3 O2 102.9(4) . 6_565
Ga1 O3 O2 102.9(4) . 6_565
La O3 O2 108.4(4) . 6_565
Ga3 O3 O2 140.7(3) 2_545 6_565
O3 O3 O2 115.9(6) 6 6_565
O3 O3 O2 73.6(4) 3 6_565
O3 O3 O2 133.4(4) 4 6_565
O2 O3 O2 12.6(4) 5_665 6_565
O2 O3 O2 161.7(4) 2_545 6_565
O3 O3 O2 106.9(4) 6_554 6_565
O2 O3 O2 55.3(4) 4_664 6_565
O1 O3 O2 60.4(2) . 6_565
O3 O3 O2 71.3(2) 2 6_565
O2 O3 O2 66.3(3) 4_665 6_565
O3 O3 O2 66.1(2) 2_554 6_565
Ga2 O3 O2 61.0(2) 1_554 6_565
Ga3 O3 O2 91.7(2) 1_454 6_565
La O3 O2 29.05(18) 4_665 6_565
O2 O3 O2 118.0(3) 6 6_565
O3 O3 O2 111.54(19) 5 6_565
Ga3 O3 O2 76.5(2) 4_665 6_565
Ga2 O3 O2 137.9(2) 2_545 6_565
O3 O3 O2 105.9(2) 5_554 6_565
Nb O3 O2 91.5(2) 1_554 6_565
Ga1 O3 O2 91.5(2) 1_554 6_565
O2 O3 O2 85.2(2) 1_554 6_565
La O3 O2 50.42(14) 2 6_565
Ga3 O3 O2 122.0(3) 2_546 6_565
O1 O3 O2 136.9(3) 2_545 6_565
La O3 O2 95.6(2) 1_554 6_565
O2 O3 O2 141.0(3) 3_544 6_565
O2 O3 O2 89.7(3) . 6_565
Ga2 O3 O2 18.07(16) 2 6_565
O2 O3 O2 143.1(3) 3_545 6_565
La O3 O2 167.6(3) 2_545 6_565
Ga2 O3 O2 73.7(2) . 6_565
O2 O3 O2 103.1(3) 6_455 6_565
O1 O3 O2 126.0(2) 2_544 6_565
O1 O3 O2 32.3(2) 2 6_565
Ga3 O3 O2 99.80(19) 1_554 6_565
La O3 O2 131.9(2) 4 6_565
Ga3 O3 O2 94.9(2) 1_455 6_565
O3 O3 O2 93.73(19) 1_556 6_565
O3 O3 O2 86.27(19) 1_554 6_565
O2 O3 O2 52.1(3) 3_654 6_565
O2 O3 O2 77.67(18) 1_454 6_565
La O3 O2 46.35(16) 4_664 6_565
O1 O3 O2 33.1(2) 2_554 6_565
O2 O3 O2 30.00(14) 2 6_565
O2 O3 O2 58.4(3) 3_655 6_565
O2 O3 O2 81.8(2) 1_455 6_565
O2 O3 O2 147.81(19) 5_655 6_565
O1 O3 O2 158.9(2) 1_445 6_565
O3 O3 O2 29.9(2) 4_665 6_565
O3 O3 O2 89.7(2) 3_655 6_565
Ga2 O3 O2 127.2(3) 2_546 6_565
Ga3 O3 O2 106.2(5) 4_664 5_666
Nb O3 O2 58.5(4) . 5_666
Ga1 O3 O2 58.5(4) . 5_666
La O3 O2 78.0(4) . 5_666
Ga3 O3 O2 144.7(3) 2_545 5_666
O3 O3 O2 52.2(5) 6 5_666
O3 O3 O2 75.9(3) 3 5_666
O3 O3 O2 105.4(2) 4 5_666
O2 O3 O2 66.6(3) 5_665 5_666
O2 O3 O2 127.9(4) 2_545 5_666
O3 O3 O2 167.6(3) 6_554 5_666
O2 O3 O2 116.2(5) 4_664 5_666
O1 O3 O2 75.4(4) . 5_666
O3 O3 O2 25.9(2) 2 5_666
O2 O3 O2 25.2(3) 4_665 5_666
O3 O3 O2 116.7(4) 2_554 5_666
Ga2 O3 O2 102.4(3) 1_554 5_666
Ga3 O3 O2 103.8(3) 1_454 5_666
La O3 O2 46.1(2) 4_665 5_666
O2 O3 O2 114.2(3) 6 5_666
O3 O3 O2 63.2(3) 5 5_666
Ga3 O3 O2 12.70(14) 4_665 5_666
Ga2 O3 O2 134.2(3) 2_545 5_666
O3 O3 O2 130.4(3) 5_554 5_666
Nb O3 O2 143.4(2) 1_554 5_666
Ga1 O3 O2 143.4(2) 1_554 5_666
O2 O3 O2 121.9(3) 1_554 5_666
La O3 O2 49.57(17) 2 5_666
Ga3 O3 O2 58.4(2) 2_546 5_666
O1 O3 O2 89.5(3) 2_545 5_666
La O3 O2 152.0(2) 1_554 5_666
O2 O3 O2 145.4(2) 3_544 5_666
O2 O3 O2 62.0(3) . 5_666
Ga2 O3 O2 74.5(2) 2 5_666
O2 O3 O2 80.8(3) 3_545 5_666
La O3 O2 105.4(2) 2_545 5_666
Ga2 O3 O2 41.05(18) . 5_666
O2 O3 O2 94.3(3) 6_455 5_666
O1 O3 O2 153.4(2) 2_544 5_666
O1 O3 O2 34.0(2) 2 5_666
Ga3 O3 O2 115.2(3) 1_554 5_666
La O3 O2 92.0(2) 4 5_666
Ga3 O3 O2 46.22(19) 1_455 5_666
O3 O3 O2 30.64(13) 1_556 5_666
O3 O3 O2 149.36(13) 1_554 5_666
O2 O3 O2 99.3(3) 3_654 5_666
O2 O3 O2 101.5(3) 1_454 5_666
La O3 O2 109.5(2) 4_664 5_666
O1 O3 O2 93.4(2) 2_554 5_666
O2 O3 O2 64.8(2) 2 5_666
O2 O3 O2 49.05(19) 3_655 5_666
O2 O3 O2 51.2(3) 1_455 5_666
O2 O3 O2 122.5(3) 5_655 5_666
O1 O3 O2 111.7(3) 1_445 5_666
O3 O3 O2 67.68(18) 4_665 5_666
O3 O3 O2 95.99(17) 3_655 5_666
Ga2 O3 O2 73.15(19) 2_546 5_666
O2 O3 O2 63.82(17) 6_565 5_666
Ga3 O3 O2 166.9(6) 4_664 2_546
Nb O3 O2 58.5(3) . 2_546
Ga1 O3 O2 58.5(3) . 2_546
La O3 O2 47.1(2) . 2_546
Ga3 O3 O2 94.6(3) 2_545 2_546
O3 O3 O2 12.2(2) 6 2_546
O3 O3 O2 105.32(16) 3 2_546
O3 O3 O2 75.8(3) 4 2_546
O2 O3 O2 127.9(6) 5_665 2_546
O2 O3 O2 66.6(3) 2_545 2_546
O3 O3 O2 129.4(5) 6_554 2_546
O2 O3 O2 150.5(3) 4_664 2_546
O1 O3 O2 92.5(3) . 2_546
O3 O3 O2 66.0(4) 2 2_546
O2 O3 O2 58.1(3) 4_665 2_546
O3 O3 O2 156.7(3) 2_554 2_546
Ga2 O3 O2 118.9(2) 1_554 2_546
Ga3 O3 O2 114.0(2) 1_454 2_546
La O3 O2 97.2(3) 4_665 2_546
O2 O3 O2 74.4(2) 6 2_546
O3 O3 O2 52.6(3) 5 2_546
Ga3 O3 O2 48.99(19) 4_665 2_546
Ga2 O3 O2 78.8(2) 2_545 2_546
O3 O3 O2 119.7(3) 5_554 2_546
Nb O3 O2 143.3(3) 1_554 2_546
Ga1 O3 O2 143.3(3) 1_554 2_546
O2 O3 O2 112.2(2) 1_554 2_546
La O3 O2 99.7(3) 2 2_546
Ga3 O3 O2 17.03(11) 2_546 2_546
O1 O3 O2 34.1(2) 2_545 2_546
La O3 O2 128.5(2) 1_554 2_546
O2 O3 O2 94.5(4) 3_544 2_546
O2 O3 O2 52.50(17) . 2_546
Ga2 O3 O2 135.8(3) 2 2_546
O2 O3 O2 30.9(4) 3_545 2_546
La O3 O2 44.8(2) 2_545 2_546
Ga2 O3 O2 55.98(19) . 2_546
O2 O3 O2 94.3(2) 6_455 2_546
O1 O3 O2 99.0(3) 2_544 2_546
O1 O3 O2 95.3(3) 2 2_546
Ga3 O3 O2 90.87(16) 1_554 2_546
La O3 O2 63.70(18) 4 2_546
Ga3 O3 O2 55.16(15) 1_455 2_546
O3 O3 O2 30.7(2) 1_556 2_546
O3 O3 O2 149.3(2) 1_554 2_546
O2 O3 O2 125.6(2) 3_654 2_546
O2 O3 O2 126.1(3) 1_454 2_546
La O3 O2 157.1(2) 4_664 2_546
O1 O3 O2 154.7(3) 2_554 2_546
O2 O3 O2 123.3(4) 2 2_546
O2 O3 O2 75.32(18) 3_655 2_546
O2 O3 O2 75.3(2) 1_455 2_546
O2 O3 O2 64.47(14) 5_655 2_546
O1 O3 O2 62.1(3) 1_445 2_546
O3 O3 O2 111.40(17) 4_665 2_546
O3 O3 O2 82.72(16) 3_655 2_546
Ga2 O3 O2 19.19(11) 2_546 2_546
O2 O3 O2 123.3(4) 6_565 2_546
O2 O3 O2 61.3(3) 5_666 2_546
Ga3 O3 Ga2 108.1(5) 4_664 1_444
Nb O3 Ga2 74.3(3) . 1_444
Ga1 O3 Ga2 74.3(3) . 1_444
La O3 Ga2 99.3(3) . 1_444
Ga3 O3 Ga2 16.05(11) 2_545 1_444
O3 O3 Ga2 83.7(5) 6 1_444
O3 O3 Ga2 85.5(3) 3 1_444
O3 O3 Ga2 29.2(3) 4 1_444
O2 O3 Ga2 140.2(4) 5_665 1_444
O2 O3 Ga2 36.0(3) 2_545 1_444
O3 O3 Ga2 55.1(3) 6_554 1_444
O2 O3 Ga2 113.4(5) 4_664 1_444
O1 O3 Ga2 141.2(3) . 1_444
O3 O3 Ga2 110.52(11) 2 1_444
O2 O3 Ga2 137.8(3) 4_665 1_444
O3 O3 Ga2 86.5(2) 2_554 1_444
Ga2 O3 Ga2 125.3(3) 1_554 1_444
Ga3 O3 Ga2 62.22(16) 1_454 1_444
La O3 Ga2 175.5(3) 4_665 1_444
O2 O3 Ga2 81.4(2) 6 1_444
O3 O3 Ga2 67.76(19) 5 1_444
Ga3 O3 Ga2 118.42(18) 4_665 1_444
Ga2 O3 Ga2 55.63(14) 2_545 1_444
O3 O3 Ga2 45.99(9) 5_554 1_444
Nb O3 Ga2 63.47(16) 1_554 1_444
Ga1 O3 Ga2 63.47(16) 1_554 1_444
O2 O3 Ga2 101.4(3) 1_554 1_444
La O3 Ga2 115.06(15) 2 1_444
Ga3 O3 Ga2 74.88(13) 2_546 1_444
O1 O3 Ga2 71.23(16) 2_545 1_444
La O3 Ga2 77.7(2) 1_554 1_444
O2 O3 Ga2 16.39(17) 3_544 1_444
O2 O3 Ga2 118.4(2) . 1_444
Ga2 O3 Ga2 133.8(2) 2 1_444
O2 O3 Ga2 51.8(2) 3_545 1_444
La O3 Ga2 39.81(9) 2_545 1_444
Ga2 O3 Ga2 133.75(18) . 1_444
O2 O3 Ga2 55.54(17) 6_455 1_444
O1 O3 Ga2 55.79(13) 2_544 1_444
O1 O3 Ga2 145.35(17) 2 1_444
Ga3 O3 Ga2 95.16(19) 1_554 1_444
La O3 Ga2 39.44(8) 4 1_444
Ga3 O3 Ga2 85.80(12) 1_455 1_444
O3 O3 Ga2 105.10(12) 1_556 1_444
O3 O3 Ga2 74.90(12) 1_554 1_444
O2 O3 Ga2 130.4(3) 3_654 1_444
O2 O3 Ga2 75.25(17) 1_454 1_444
La O3 Ga2 117.6(2) 4_664 1_444
O1 O3 Ga2 120.4(2) 2_554 1_444
O2 O3 Ga2 125.9(2) 2 1_444
O2 O3 Ga2 149.7(2) 3_655 1_444
O2 O3 Ga2 90.25(16) 1_455 1_444
O2 O3 Ga2 52.83(16) 5_655 1_444
O1 O3 Ga2 18.76(15) 1_445 1_444
O3 O3 Ga2 162.70(18) 4_665 1_444
O3 O3 Ga2 110.7(2) 3_655 1_444
Ga2 O3 Ga2 80.12(12) 2_546 1_444
O2 O3 Ga2 151.8(2) 6_565 1_444
O2 O3 Ga2 129.5(2) 5_666 1_444
O2 O3 Ga2 79.9(2) 2_546 1_444
Ga3 O3 La 97.7(3) 4_664 2_655
Nb O3 La 128.6(5) . 2_655
Ga1 O3 La 128.6(5) . 2_655
La O3 La 42.09(15) . 2_655
Ga3 O3 La 131.7(3) 2_545 2_655
O3 O3 La 88.2(3) 6 2_655
O3 O3 La 139.6(5) 3 2_655
O3 O3 La 155.4(4) 4 2_655
O2 O3 La 81.9(3) 5_665 2_655
O2 O3 La 98.8(3) 2_545 2_655
O3 O3 La 111.25(18) 6_554 2_655
O2 O3 La 68.9(3) 4_664 2_655
O1 O3 La 10.22(18) . 2_655
O3 O3 La 99.9(3) 2 2_655
O2 O3 La 50.0(2) 4_665 2_655
O3 O3 La 119.64(19) 2_554 2_655
Ga2 O3 La 38.07(11) 1_554 2_655
Ga3 O3 La 159.9(2) 1_454 2_655
La O3 La 47.71(10) 4_665 2_655
O2 O3 La 53.55(18) 6 2_655
O3 O3 La 128.7(5) 5 2_655
Ga3 O3 La 77.41(18) 4_665 2_655
Ga2 O3 La 80.03(12) 2_545 2_655
O3 O3 La 151.6(4) 5_554 2_655
Nb O3 La 124.2(2) 1_554 2_655
Ga1 O3 La 124.2(2) 1_554 2_655
O2 O3 La 48.56(17) 1_554 2_655
La O3 La 109.0(2) 2 2_655
Ga3 O3 La 97.89(19) 2_546 2_655
O1 O3 La 71.14(12) 2_545 2_655
La O3 La 81.07(12) 1_554 2_655
O2 O3 La 130.7(3) 3_544 2_655
O2 O3 La 30.5(2) . 2_655
Ga2 O3 La 85.80(15) 2 2_655
O2 O3 La 112.1(3) 3_545 2_655
La O3 La 102.64(14) 2_545 2_655
Ga2 O3 La 37.10(7) . 2_655
O2 O3 La 168.0(3) 6_455 2_655
O1 O3 La 86.42(13) 2_544 2_655
O1 O3 La 77.59(16) 2 2_655
Ga3 O3 La 43.40(6) 1_554 2_655
La O3 La 146.5(2) 4 2_655
Ga3 O3 La 117.1(2) 1_455 2_655
O3 O3 La 77.43(12) 1_556 2_655
O3 O3 La 102.57(12) 1_554 2_655
O2 O3 La 42.9(2) 3_654 2_655
O2 O3 La 145.1(3) 1_454 2_655
La O3 La 74.18(10) 4_664 2_655
O1 O3 La 90.59(13) 2_554 2_655
O2 O3 La 98.5(2) 2 2_655
O2 O3 La 25.37(12) 3_655 2_655
O2 O3 La 125.1(3) 1_455 2_655
O2 O3 La 81.93(18) 5_655 2_655
O1 O3 La 130.87(17) 1_445 2_655
O3 O3 La 39.85(9) 4_665 2_655
O3 O3 La 25.07(7) 3_655 2_655
Ga2 O3 La 70.74(11) 2_546 2_655
O2 O3 La 69.30(19) 6_565 2_655
O2 O3 La 74.1(2) 5_666 2_655
O2 O3 La 82.98(17) 2_546 2_655
Ga2 O3 La 134.68(18) 1_444 2_655
Ga3 O3 La 19.03(18) 4_664 2_554
Nb O3 La 96.4(3) . 2_554
Ga1 O3 La 96.4(3) . 2_554
La O3 La 156.9(3) . 2_554
Ga3 O3 La 84.2(3) 2_545 2_554
O3 O3 La 143.7(2) 6 2_554
O3 O3 La 49.6(2) 3 2_554
O3 O3 La 87.7(2) 4 2_554
O2 O3 La 47.1(3) 5_665 2_554
O2 O3 La 121.6(4) 2_545 2_554
O3 O3 La 61.1(2) 6_554 2_554
O2 O3 La 53.7(2) 4_664 2_554
O1 O3 La 106.2(3) . 2_554
O3 O3 La 93.6(3) 2 2_554
O2 O3 La 120.9(3) 4_665 2_554
O3 O3 La 10.3(2) 2_554 2_554
Ga2 O3 La 84.24(17) 1_554 2_554
Ga3 O3 La 44.36(10) 1_454 2_554
La O3 La 86.22(15) 4_665 2_554
O2 O3 La 129.5(3) 6 2_554
O3 O3 La 102.6(2) 5 2_554
Ga3 O3 La 116.6(2) 4_665 2_554
Ga2 O3 La 118.6(3) 2_545 2_554
O3 O3 La 49.10(19) 5_554 2_554
Nb O3 La 38.21(8) 1_554 2_554
Ga1 O3 La 38.21(8) 1_554 2_554
O2 O3 La 92.9(3) 1_554 2_554
La O3 La 60.03(10) 2 2_554
Ga3 O3 La 137.94(17) 2_546 2_554
O1 O3 La 163.4(3) 2_545 2_554
La O3 La 73.07(16) 1_554 2_554
O2 O3 La 84.8(3) 3_544 2_554
O2 O3 La 144.7(3) . 2_554
Ga2 O3 La 39.54(7) 2 2_554
O2 O3 La 131.2(3) 3_545 2_554
La O3 La 134.7(2) 2_545 2_554
Ga2 O3 La 130.8(2) . 2_554
O2 O3 La 63.4(2) 6_455 2_554
O1 O3 La 98.1(2) 2_544 2_554
O1 O3 La 74.98(17) 2 2_554
Ga3 O3 La 114.2(2) 1_554 2_554
La O3 La 96.73(14) 4 2_554
Ga3 O3 La 100.14(13) 1_455 2_554
O3 O3 La 133.39(13) 1_556 2_554
O3 O3 La 46.61(13) 1_554 2_554
O2 O3 La 76.2(2) 3_654 2_554
O2 O3 La 30.4(2) 1_454 2_554
La O3 La 44.69(7) 4_664 2_554
O1 O3 La 26.78(7) 2_554 2_554
O2 O3 La 42.21(18) 2 2_554
O2 O3 La 114.8(2) 3_655 2_554
O2 O3 La 80.21(19) 1_455 2_554
O2 O3 La 130.8(3) 5_655 2_554
O1 O3 La 108.5(2) 1_445 2_554
O3 O3 La 80.2(2) 4_665 2_554
O3 O3 La 121.75(12) 3_655 2_554
Ga2 O3 La 172.75(16) 2_546 2_554
O2 O3 La 57.18(17) 6_565 2_554
O2 O3 La 106.62(19) 5_666 2_554
O2 O3 La 154.85(19) 2_546 2_554
Ga2 O3 La 94.92(18) 1_444 2_554
La O3 La 116.35(14) 2_655 2_554
Ga3 O3 O1 47.7(3) 4_664 1_554
Nb O3 O1 158.6(4) . 1_554
Ga1 O3 O1 158.6(4) . 1_554
La O3 O1 96.4(2) . 1_554
Ga3 O3 O1 86.1(3) 2_545 1_554
O3 O3 O1 153.18(10) 6 1_554
O3 O3 O1 112.3(2) 3 1_554
O3 O3 O1 122.64(18) 4 1_554
O2 O3 O1 73.9(4) 5_665 1_554
O2 O3 O1 92.5(3) 2_545 1_554
O3 O3 O1 48.3(3) 6_554 1_554
O2 O3 O1 15.6(3) 4_664 1_554
O1 O3 O1 62.6(2) . 1_554
O3 O3 O1 141.7(2) 2 1_554
O2 O3 O1 114.0(3) 4_665 1_554
O3 O3 O1 58.9(3) 2_554 1_554
Ga2 O3 O1 31.69(14) 1_554 1_554
Ga3 O3 O1 99.1(2) 1_454 1_554
La O3 O1 82.79(15) 4_665 1_554
O2 O3 O1 68.8(3) 6 1_554
O3 O3 O1 162.0(5) 5 1_554
Ga3 O3 O1 139.4(2) 4_665 1_554
Ga2 O3 O1 71.98(17) 2_545 1_554
O3 O3 O1 82.6(3) 5_554 1_554
Nb O3 O1 54.96(15) 1_554 1_554
Ga1 O3 O1 54.96(15) 1_554 1_554
O2 O3 O1 30.2(2) 1_554 1_554
La O3 O1 112.84(17) 2 1_554
Ga3 O3 O1 158.70(19) 2_546 1_554
O1 O3 O1 110.1(2) 2_545 1_554
La O3 O1 25.34(7) 1_554 1_554
O2 O3 O1 85.5(3) 3_544 1_554
O2 O3 O1 97.1(3) . 1_554
Ga2 O3 O1 68.60(12) 2 1_554
O2 O3 O1 146.0(3) 3_545 1_554
La O3 O1 116.3(2) 2_545 1_554
Ga2 O3 O1 105.41(16) . 1_554
O2 O3 O1 117.8(3) 6_455 1_554
O1 O3 O1 55.73(14) 2_544 1_554
O1 O3 O1 102.6(2) 2 1_554
Ga3 O3 O1 51.52(10) 1_554 1_554
La O3 O1 137.0(3) 4 1_554
Ga3 O3 O1 161.58(18) 1_455 1_554
O3 O3 O1 146.36(14) 1_556 1_554
O3 O3 O1 33.64(14) 1_554 1_554
O2 O3 O1 30.99(19) 3_654 1_554
O2 O3 O1 89.7(3) 1_454 1_554
La O3 O1 26.57(5) 4_664 1_554
O1 O3 O1 53.63(12) 2_554 1_554
O2 O3 O1 86.68(17) 2 1_554
O2 O3 O1 88.05(18) 3_655 1_554
O2 O3 O1 141.7(2) 1_455 1_554
O2 O3 O1 86.3(2) 5_655 1_554
O1 O3 O1 119.1(3) 1_445 1_554
O3 O3 O1 61.33(11) 4_665 1_554
O3 O3 O1 61.33(11) 3_655 1_554
Ga2 O3 O1 123.29(15) 2_546 1_554
O2 O3 O1 70.54(16) 6_565 1_554
O2 O3 O1 128.9(2) 5_666 1_554
O2 O3 O1 142.38(18) 2_546 1_554
Ga2 O3 O1 101.6(2) 1_444 1_554
La O3 O1 69.26(12) 2_655 1_554
La O3 O1 62.72(12) 2_554 1_554
Ga3 O3 O3 33.5(3) 4_664 3_554
Nb O3 O3 103.1(4) . 3_554
Ga1 O3 O3 103.1(4) . 3_554
La O3 O3 148.3(3) . 3_554
Ga3 O3 O3 61.6(2) 2_545 3_554
O3 O3 O3 148.5(4) 6 3_554
O3 O3 O3 62.08(11) 3 3_554
O3 O3 O3 76.46(5) 4 3_554
O2 O3 O3 70.5(3) 5_665 3_554
O2 O3 O3 97.4(4) 2_545 3_554
O3 O3 O3 37.4(2) 6_554 3_554
O2 O3 O3 54.4(3) 4_664 3_554
O1 O3 O3 114.5(3) . 3_554
O3 O3 O3 113.1(4) 2 3_554
O2 O3 O3 144.8(3) 4_665 3_554
O3 O3 O3 14.1(2) 2_554 3_554
Ga2 O3 O3 85.55(19) 1_554 3_554
Ga3 O3 O3 43.0(2) 1_454 3_554
La O3 O3 107.6(2) 4_665 3_554
O2 O3 O3 112.0(3) 6 3_554
O3 O3 O3 106.1(4) 5 3_554
Ga3 O3 O3 138.7(2) 4_665 3_554
Ga2 O3 O3 95.5(2) 2_545 3_554
O3 O3 O3 32.4(3) 5_554 3_554
Nb O3 O3 13.80(6) 1_554 3_554
Ga1 O3 O3 13.80(6) 1_554 3_554
O2 O3 O3 84.0(2) 1_554 3_554
La O3 O3 81.5(2) 2 3_554
Ga3 O3 O3 138.8(3) 2_546 3_554
O1 O3 O3 139.0(3) 2_545 3_554
La O3 O3 56.15(8) 1_554 3_554
O2 O3 O3 62.0(3) 3_544 3_554
O2 O3 O3 153.0(3) . 3_554
Ga2 O3 O3 62.53(17) 2 3_554
O2 O3 O3 121.2(4) 3_545 3_554
La O3 O3 113.3(3) 2_545 3_554
Ga2 O3 O3 151.3(3) . 3_554
O2 O3 O3 61.9(3) 6_455 3_554
O1 O3 O3 75.67(18) 2_544 3_554
O1 O3 O3 99.4(2) 2 3_554
Ga3 O3 O3 102.28(15) 1_554 3_554
La O3 O3 89.1(2) 4 3_554
Ga3 O3 O3 111.2(2) 1_455 3_554
O3 O3 O3 152.09(11) 1_556 3_554
O3 O3 O3 27.92(11) 1_554 3_554
O2 O3 O3 80.5(3) 3_654 3_554
O2 O3 O3 35.7(3) 1_454 3_554
La O3 O3 50.41(13) 4_664 3_554
O1 O3 O3 46.13(16) 2_554 3_554
O2 O3 O3 66.5(2) 2 3_554
O2 O3 O3 132.4(3) 3_655 3_554
O2 O3 O3 93.7(3) 1_455 3_554
O2 O3 O3 106.7(2) 5_655 3_554
O1 O3 O3 91.1(3) 1_445 3_554
O3 O3 O3 96.1(3) 4_665 3_554
O3 O3 O3 116.63(14) 3_655 3_554
Ga2 O3 O3 153.4(3) 2_546 3_554
O2 O3 O3 79.0(2) 6_565 3_554
O2 O3 O3 130.2(2) 5_666 3_554
O2 O3 O3 152.1(3) 2_546 3_554
Ga2 O3 O3 74.5(2) 1_444 3_554
La O3 O3 123.31(18) 2_655 3_554
La O3 O3 24.41(11) 2_554 3_554
O1 O3 O3 56.08(13) 1_554 3_554
Ga3 O3 O3 59.1(3) 4_664 4_554
Nb O3 O3 103.1(4) . 4_554
Ga1 O3 O3 103.1(4) . 4_554
La O3 O3 129.3(5) . 4_554
Ga3 O3 O3 35.7(3) 2_545 4_554
O3 O3 O3 133.2(6) 6 4_554
O3 O3 O3 76.46(5) 3 4_554
O3 O3 O3 62.08(12) 4 4_554
O2 O3 O3 97.5(3) 5_665 4_554
O2 O3 O3 70.4(4) 2_545 4_554
O3 O3 O3 18.01(16) 6_554 4_554
O2 O3 O3 67.3(4) 4_664 4_554
O1 O3 O3 123.3(4) . 4_554
O3 O3 O3 128.2(4) 2 4_554
O2 O3 O3 171.6(3) 4_665 4_554
O3 O3 O3 41.1(2) 2_554 4_554
Ga2 O3 O3 92.6(2) 1_554 4_554
Ga3 O3 O3 49.18(17) 1_454 4_554
La O3 O3 132.6(2) 4_665 4_554
O2 O3 O3 93.5(4) 6 4_554
O3 O3 O3 101.9(4) 5 4_554
Ga3 O3 O3 153.8(2) 4_665 4_554
Ga2 O3 O3 71.7(3) 2_545 4_554
O3 O3 O3 24.0(2) 5_554 4_554
Nb O3 O3 13.80(6) 1_554 4_554
Ga1 O3 O3 13.80(6) 1_554 4_554
O2 O3 O3 80.0(3) 1_554 4_554
La O3 O3 103.19(19) 2 4_554
Ga3 O3 O3 123.6(3) 2_546 4_554
O1 O3 O3 112.2(4) 2_545 4_554
La O3 O3 47.42(15) 1_554 4_554
O2 O3 O3 35.9(3) 3_544 4_554
O2 O3 O3 145.7(3) . 4_554
Ga2 O3 O3 89.46(14) 2 4_554
O2 O3 O3 101.4(4) 3_545 4_554
La O3 O3 87.1(3) 2_545 4_554
Ga2 O3 O3 165.0(2) . 4_554
O2 O3 O3 62.0(2) 6_455 4_554
O1 O3 O3 54.1(2) 2_544 4_554
O1 O3 O3 125.9(2) 2 4_554
Ga3 O3 O3 91.4(2) 1_554 4_554
La O3 O3 76.5(2) 4 4_554
Ga3 O3 O3 114.68(19) 1_455 4_554
O3 O3 O3 152.09(11) 1_556 4_554
O3 O3 O3 27.92(12) 1_554 4_554
O2 O3 O3 91.6(2) 3_654 4_554
O2 O3 O3 50.76(19) 1_454 4_554
La O3 O3 68.42(10) 4_664 4_554
O1 O3 O3 72.23(15) 2_554 4_554
O2 O3 O3 92.8(2) 2 4_554
O2 O3 O3 149.1(2) 3_655 4_554
O2 O3 O3 103.6(2) 1_455 4_554
O2 O3 O3 81.0(3) 5_655 4_554
O1 O3 O3 68.5(3) 1_445 4_554
O3 O3 O3 116.63(14) 4_665 4_554
O3 O3 O3 110.0(2) 3_655 4_554
Ga2 O3 O3 126.4(3) 2_546 4_554
O2 O3 O3 105.3(2) 6_565 4_554
O2 O3 O3 152.2(3) 5_666 4_554
O2 O3 O3 130.1(3) 2_546 4_554
Ga2 O3 O3 50.3(2) 1_444 4_554
La O3 O3 128.2(2) 2_655 4_554
La O3 O3 51.25(9) 2_554 4_554
O1 O3 O3 61.11(14) 1_554 4_554
O3 O3 O3 27.08(10) 3_554 4_554
Ga3 O3 O3 116.8(5) 4_664 3_556
Nb O3 O3 30.2(3) . 3_556
Ga1 O3 O3 30.2(3) . 3_556
La O3 O3 87.4(3) . 3_556
Ga3 O3 O3 115.9(3) 2_545 3_556
O3 O3 O3 38.4(3) 6 3_556
O3 O3 O3 62.08(11) 3 3_556
O3 O3 O3 76.46(5) 4 3_556
O2 O3 O3 83.7(5) 5_665 3_556
O2 O3 O3 110.6(3) 2_545 3_556
O3 O3 O3 149.2(3) 6_554 3_556
O2 O3 O3 141.0(5) 4_664 3_556
O1 O3 O3 102.9(4) . 3_556
O3 O3 O3 15.9(2) 2 3_556
O2 O3 O3 49.7(3) 4_665 3_556
O3 O3 O3 115.2(5) 2_554 3_556
Ga2 O3 O3 131.3(4) 1_554 3_556
Ga3 O3 O3 84.8(2) 1_454 3_556
La O3 O3 74.3(3) 4_665 3_556
O2 O3 O3 122.5(3) 6 3_556
O3 O3 O3 34.2(2) 5 3_556
Ga3 O3 O3 22.11(10) 4_665 3_556
Ga2 O3 O3 128.5(2) 2_545 3_556
O3 O3 O3 108.2(3) 5_554 3_556
Nb O3 O3 131.9(2) 1_554 3_556
Ga1 O3 O3 131.9(2) 1_554 3_556
O2 O3 O3 147.8(3) 1_554 3_556
La O3 O3 49.20(19) 2 3_556
Ga3 O3 O3 39.20(7) 2_546 3_556
O1 O3 O3 84.5(2) 2_545 3_556
La O3 O3 178.7(3) 1_554 3_556
O2 O3 O3 116.6(2) 3_544 3_556
O2 O3 O3 78.6(3) . 3_556
Ga2 O3 O3 90.0(3) 2 3_556
O2 O3 O3 57.49(18) 3_545 3_556
La O3 O3 86.45(14) 2_545 3_556
Ga2 O3 O3 62.78(18) . 3_556
O2 O3 O3 70.2(2) 6_455 3_556
O1 O3 O3 147.2(2) 2_544 3_556
O1 O3 O3 53.5(2) 2 3_556
Ga3 O3 O3 133.3(2) 1_554 3_556
La O3 O3 63.00(13) 4 3_556
Ga3 O3 O3 17.92(9) 1_455 3_556
O3 O3 O3 27.92(11) 1_556 3_556
O3 O3 O3 152.09(11) 1_554 3_556
O2 O3 O3 128.2(4) 3_654 3_556
O2 O3 O3 88.7(3) 1_454 3_556
La O3 O3 131.3(3) 4_664 3_556
O1 O3 O3 107.2(3) 2_554 3_556
O2 O3 O3 73.7(3) 2 3_556
O2 O3 O3 76.0(3) 3_655 3_556
O2 O3 O3 30.73(18) 1_455 3_556
O2 O3 O3 113.9(2) 5_655 3_556
O1 O3 O3 84.6(2) 1_445 3_556
O3 O3 O3 96.1(3) 4_665 3_556
O3 O3 O3 116.63(14) 3_655 3_556
Ga2 O3 O3 68.48(11) 2_546 3_556
O2 O3 O3 85.7(3) 6_565 3_556
O2 O3 O3 29.0(2) 5_666 3_556
O2 O3 O3 50.49(15) 2_546 3_556
Ga2 O3 O3 101.16(17) 1_444 3_556
La O3 O3 99.5(2) 2_655 3_556
La O3 O3 107.7(2) 2_554 3_556
O1 O3 O3 156.0(3) 1_554 3_556
O3 O3 O3 124.2(2) 3_554 3_556
O3 O3 O3 132.16(19) 4_554 3_556
Ga3 O3 O3 140.4(5) 4_664 4_556
Nb O3 O3 30.2(3) . 4_556
Ga1 O3 O3 30.2(3) . 4_556
La O3 O3 74.8(2) . 4_556
Ga3 O3 O3 95.7(3) 2_545 4_556
O3 O3 O3 17.99(14) 6 4_556
O3 O3 O3 76.46(5) 3 4_556
O3 O3 O3 62.08(11) 4 4_556
O2 O3 O3 110.7(5) 5_665 4_556
O2 O3 O3 83.6(3) 2_545 4_556
O3 O3 O3 134.6(4) 6_554 4_556
O2 O3 O3 166.7(5) 4_664 4_556
O1 O3 O3 110.9(4) . 4_556
O3 O3 O3 42.6(3) 2 4_556
O2 O3 O3 61.7(2) 4_665 4_556
O3 O3 O3 129.9(4) 2_554 4_556
Ga2 O3 O3 141.5(3) 1_554 4_556
Ga3 O3 O3 89.3(2) 1_454 4_556
La O3 O3 96.1(2) 4_665 4_556
O2 O3 O3 103.0(3) 6 4_556
O3 O3 O3 26.0(4) 5 4_556
Ga3 O3 O3 38.74(6) 4_665 4_556
Ga2 O3 O3 102.3(2) 2_545 4_556
O3 O3 O3 104.1(3) 5_554 4_556
Nb O3 O3 131.9(2) 1_554 4_556
Ga1 O3 O3 131.9(2) 1_554 4_556
O2 O3 O3 141.0(3) 1_554 4_556
La O3 O3 73.9(2) 2 4_556
Ga3 O3 O3 13.32(9) 2_546 4_556
O1 O3 O3 61.8(2) 2_545 4_556
La O3 O3 151.7(3) 1_554 4_556
O2 O3 O3 96.1(3) 3_544 4_556
O2 O3 O3 74.8(3) . 4_556
Ga2 O3 O3 116.8(3) 2 4_556
O2 O3 O3 30.95(19) 3_545 4_556
La O3 O3 59.38(16) 2_545 4_556
Ga2 O3 O3 68.36(11) . 4_556
O2 O3 O3 70.2(3) 6_455 4_556
O1 O3 O3 120.1(3) 2_544 4_556
O1 O3 O3 80.1(2) 2 4_556
Ga3 O3 O3 119.8(2) 1_554 4_556
La O3 O3 47.72(17) 4 4_556
Ga3 O3 O3 26.40(13) 1_455 4_556
O3 O3 O3 27.92(12) 1_556 4_556
O3 O3 O3 152.09(11) 1_554 4_556
O2 O3 O3 144.2(3) 3_654 4_556
O2 O3 O3 99.1(3) 1_454 4_556
La O3 O3 158.4(3) 4_664 4_556
O1 O3 O3 133.2(3) 2_554 4_556
O2 O3 O3 99.7(3) 2 4_556
O2 O3 O3 86.7(2) 3_655 4_556
O2 O3 O3 46.5(2) 1_455 4_556
O2 O3 O3 87.7(2) 5_655 4_556
O1 O3 O3 61.4(2) 1_445 4_556
O3 O3 O3 116.63(14) 4_665 4_556
O3 O3 O3 110.0(2) 3_655 4_556
Ga2 O3 O3 48.10(13) 2_546 4_556
O2 O3 O3 112.3(3) 6_565 4_556
O2 O3 O3 50.50(17) 5_666 4_556
O2 O3 O3 28.94(14) 2_546 4_556
Ga2 O3 O3 79.73(17) 1_444 4_556
La O3 O3 103.49(16) 2_655 4_556
La O3 O3 126.0(2) 2_554 4_556
O1 O3 O3 171.2(2) 1_554 4_556
O3 O3 O3 132.16(19) 3_554 4_556
O3 O3 O3 124.2(2) 4_554 4_556
O3 O3 O3 27.08(10) 3_556 4_556
Ga3 O3 O1 64.5(3) 4_664 1_455
Nb O3 O1 48.5(2) . 1_455
Ga1 O3 O1 48.5(2) . 1_455
La O3 O1 145.9(5) . 1_455
Ga3 O3 O1 95.5(2) 2_545 1_455
O3 O3 O1 93.7(3) 6 1_455
O3 O3 O1 7.9(3) 3 1_455
O3 O3 O1 67.2(3) 4 1_455
O2 O3 O1 55.2(4) 5_665 1_455
O2 O3 O1 128.4(3) 2_545 1_455
O3 O3 O1 99.6(2) 6_554 1_455
O2 O3 O1 100.2(3) 4_664 1_455
O1 O3 O1 125.3(3) . 1_455
O3 O3 O1 47.6(3) 2 1_455
O2 O3 O1 93.8(3) 4_665 1_455
O3 O3 O1 56.4(3) 2_554 1_455
Ga2 O3 O1 124.0(2) 1_554 1_455
Ga3 O3 O1 36.07(14) 1_454 1_455
La O3 O1 84.11(18) 4_665 1_455
O2 O3 O1 174.6(3) 6 1_455
O3 O3 O1 56.33(17) 5 1_455
Ga3 O3 O1 74.2(2) 4_665 1_455
Ga2 O3 O1 148.0(3) 2_545 1_455
O3 O3 O1 62.46(16) 5_554 1_455
Nb O3 O1 75.97(19) 1_554 1_455
Ga1 O3 O1 75.97(19) 1_554 1_455
O2 O3 O1 141.4(3) 1_554 1_455
La O3 O1 23.45(9) 2 1_455
Ga3 O3 O1 89.2(2) 2_546 1_455
O1 O3 O1 137.2(2) 2_545 1_455
La O3 O1 121.5(3) 1_554 1_455
O2 O3 O1 96.5(3) 3_544 1_455
O2 O3 O1 131.6(3) . 1_455
Ga2 O3 O1 54.82(10) 2 1_455
O2 O3 O1 92.4(2) 3_545 1_455
La O3 O1 116.70(15) 2_545 1_455
Ga2 O3 O1 109.9(3) . 1_455
O2 O3 O1 37.81(15) 6_455 1_455
O1 O3 O1 136.2(2) 2_544 1_455
O1 O3 O1 54.63(14) 2 1_455
Ga3 O3 O1 162.8(2) 1_554 1_455
La O3 O1 65.89(9) 4 1_455
Ga3 O3 O1 50.21(15) 1_455 1_455
O3 O3 O1 86.61(19) 1_556 1_455
O3 O3 O1 93.39(19) 1_554 1_455
O2 O3 O1 114.3(3) 3_654 1_455
O2 O3 O1 32.0(2) 1_454 1_455
La O3 O1 89.05(16) 4_664 1_455
O1 O3 O1 61.67(18) 2_554 1_455
O2 O3 O1 37.01(12) 2 1_455
O2 O3 O1 109.7(3) 3_655 1_455
O2 O3 O1 30.2(2) 1_455 1_455
O2 O3 O1 145.0(2) 5_655 1_455
O1 O3 O1 92.25(11) 1_445 1_455
O3 O3 O1 96.1(3) 4_665 1_455
O3 O3 O1 155.9(3) 3_655 1_455
Ga2 O3 O1 124.5(2) 2_546 1_455
O2 O3 O1 66.73(15) 6_565 1_455
O2 O3 O1 69.6(2) 5_666 1_455
O2 O3 O1 105.4(2) 2_546 1_455
Ga2 O3 O1 93.27(13) 1_444 1_455
La O3 O1 131.8(2) 2_655 1_455
La O3 O1 50.03(15) 2_554 1_455
O1 O3 O1 112.0(2) 1_554 1_455
O3 O3 O1 65.7(2) 3_554 1_455
O3 O3 O1 82.6(2) 4_554 1_455
O3 O3 O1 58.9(2) 3_556 1_455
O3 O3 O1 76.5(2) 4_556 1_455
Ga3 O3 La 92.1(5) 4_664 2_544
Nb O3 La 108.2(4) . 2_544
Ga1 O3 La 108.2(4) . 2_544
La O3 La 93.3(3) . 2_544
Ga3 O3 La 21.84(14) 2_545 2_544
O3 O3 La 108.4(5) 6 2_544
O3 O3 La 106.4(3) 3 2_544
O3 O3 La 61.8(3) 4 2_544
O2 O3 La 132.0(4) 5_665 2_544
O2 O3 La 34.1(3) 2_545 2_544
O3 O3 La 29.5(3) 6_554 2_544
O2 O3 La 82.6(5) 4_664 2_544
O1 O3 La 113.1(3) . 2_544
O3 O3 La 144.43(7) 2 2_544
O2 O3 La 149.3(3) 4_665 2_544
O3 O3 La 78.0(4) 2_554 2_544
Ga2 O3 La 91.4(3) 1_554 2_544
Ga3 O3 La 77.8(2) 1_454 2_544
La O3 La 150.4(2) 4_665 2_544
O2 O3 La 61.2(2) 6 2_544
O3 O3 La 101.8(2) 5 2_544
Ga3 O3 La 147.8(2) 4_665 2_544
Ga2 O3 La 35.76(12) 2_545 2_544
O3 O3 La 51.93(14) 5_554 2_544
Nb O3 La 50.11(15) 1_554 2_544
Ga1 O3 La 50.11(15) 1_554 2_544
O2 O3 La 68.4(2) 1_554 2_544
La O3 La 137.1(2) 2 2_544
Ga3 O3 La 102.10(18) 2_546 2_544
O1 O3 La 75.1(2) 2_545 2_544
La O3 La 44.05(12) 1_554 2_544
O2 O3 La 20.84(15) 3_544 2_544
O2 O3 La 112.3(2) . 2_544
Ga2 O3 La 123.9(2) 2 2_544
O2 O3 La 79.9(2) 3_545 2_544
La O3 La 55.34(13) 2_545 2_544
Ga2 O3 La 134.49(17) . 2_544
O2 O3 La 81.0(2) 6_455 2_544
O1 O3 La 24.61(8) 2_544 2_544
O1 O3 La 163.3(2) 2 2_544
Ga3 O3 La 67.59(15) 1_554 2_544
La O3 La 73.41(15) 4 2_544
Ga3 O3 La 119.88(16) 1_455 2_544
O3 O3 La 130.32(9) 1_556 2_544
O3 O3 La 49.68(9) 1_554 2_544
O2 O3 La 96.4(2) 3_654 2_544
O2 O3 La 84.9(2) 1_454 2_544
La O3 La 89.94(19) 4_664 2_544
O1 O3 La 105.2(2) 2_554 2_544
O2 O3 La 130.3(2) 2 2_544
O2 O3 La 135.7(2) 3_655 2_544
O2 O3 La 122.0(2) 1_455 2_544
O2 O3 La 43.45(15) 5_655 2_544
O1 O3 La 50.17(17) 1_445 2_544
O3 O3 La 128.71(12) 4_665 2_544
O3 O3 La 86.27(17) 3_655 2_544
Ga2 O3 La 90.43(14) 2_546 2_544
O2 O3 La 135.7(2) 6_565 2_544
O2 O3 La 160.5(2) 5_666 2_544
O2 O3 La 99.9(2) 2_546 2_544
Ga2 O3 La 34.08(8) 1_444 2_544
La O3 La 110.99(16) 2_655 2_544
La O3 La 88.31(18) 2_554 2_544
O1 O3 La 68.93(16) 1_554 2_544
O3 O3 La 63.91(13) 3_554 2_544
O3 O3 La 37.53(18) 4_554 2_544
O3 O3 La 134.7(2) 3_556 2_544
O3 O3 La 110.5(2) 4_556 2_544
O1 O3 La 113.9(2) 1_455 2_544
Ga3 O3 O2 152.8(4) 4_664 6_556
Nb O3 O2 83.7(3) . 6_556
Ga1 O3 O2 83.7(3) . 6_556
La O3 O2 21.5(2) . 6_556
Ga3 O3 O2 108.2(2) 2_545 6_556
O3 O3 O2 35.69(14) 6 6_556
O3 O3 O2 128.19(14) 3 6_556
O3 O3 O2 101.2(3) 4 6_556
O2 O3 O2 120.5(4) 5_665 6_556
O2 O3 O2 70.6(3) 2_545 6_556
O3 O3 O2 129.5(3) 6_554 6_556
O2 O3 O2 123.2(3) 4_664 6_556
O1 O3 O2 65.9(3) . 6_556
O3 O3 O2 79.1(4) 2 6_556
O2 O3 O2 46.88(15) 4_665 6_556
O3 O3 O2 175.67(17) 2_554 6_556
Ga2 O3 O2 91.5(2) 1_554 6_556
Ga3 O3 O2 141.4(2) 1_454 6_556
La O3 O2 81.6(2) 4_665 6_556
O2 O3 O2 56.1(2) 6 6_556
O3 O3 O2 79.0(3) 5 6_556
Ga3 O3 O2 54.14(16) 4_665 6_556
Ga2 O3 O2 71.40(16) 2_545 6_556
O3 O3 O2 142.4(2) 5_554 6_556
Nb O3 O2 153.3(3) 1_554 6_556
Ga1 O3 O2 153.3(3) 1_554 6_556
O2 O3 O2 88.0(3) 1_554 6_556
La O3 O2 111.4(3) 2 6_556
Ga3 O3 O2 43.86(13) 2_546 6_556
O1 O3 O2 28.64(17) 2_545 6_556
La O3 O2 112.78(18) 1_554 6_556
O2 O3 O2 107.6(3) 3_544 6_556
O2 O3 O2 25.9(3) . 6_556
Ga2 O3 O2 128.1(3) 2 6_556
O2 O3 O2 56.2(2) 3_545 6_556
La O3 O2 57.26(12) 2_545 6_556
Ga2 O3 O2 36.97(12) . 6_556
O2 O3 O2 121.7(3) 6_455 6_556
O1 O3 O2 91.3(2) 2_544 6_556
O1 O3 O2 93.2(3) 2 6_556
Ga3 O3 O2 68.03(15) 1_554 6_556
La O3 O2 90.42(16) 4 6_556
Ga3 O3 O2 77.51(18) 1_455 6_556
O3 O3 O2 39.22(14) 1_556 6_556
O3 O3 O2 140.78(14) 1_554 6_556
O2 O3 O2 98.3(3) 3_654 6_556
O2 O3 O2 152.6(3) 1_454 6_556
La O3 O2 130.1(2) 4_664 6_556
O1 O3 O2 142.2(3) 2_554 6_556
O2 O3 O2 126.2(3) 2 6_556
O2 O3 O2 53.7(2) 3_655 6_556
O2 O3 O2 96.4(2) 1_455 6_556
O2 O3 O2 60.34(13) 5_655 6_556
O1 O3 O2 82.43(19) 1_445 6_556
O3 O3 O2 89.33(13) 4_665 6_556
O3 O3 O2 56.40(16) 3_655 6_556
Ga2 O3 O2 17.02(9) 2_546 6_556
O2 O3 O2 110.7(3) 6_565 6_556
O2 O3 O2 62.9(2) 5_666 6_556
O2 O3 O2 27.43(19) 2_546 6_556
Ga2 O3 O2 97.02(15) 1_444 6_556
La O3 O2 56.04(15) 2_655 6_556
La O3 O2 167.6(3) 2_554 6_556
O1 O3 O2 117.66(18) 1_554 6_556
O3 O3 O2 166.9(2) 3_554 6_556
O3 O3 O2 140.8(3) 4_554 6_556
O3 O3 O2 66.73(15) 3_556 6_556
O3 O3 O2 53.58(16) 4_556 6_556
O1 O3 O2 125.7(3) 1_455 6_556
La O3 O2 103.46(16) 2_544 6_556
Ga3 O3 O3 78.6(3) 4_664 5_665
Nb O3 O3 98.5(5) . 5_665
Ga1 O3 O3 98.5(5) . 5_665
La O3 O3 78.1(4) . 5_665
Ga3 O3 O3 172.3(4) 2_545 5_665
O3 O3 O3 88.2(7) 6 5_665
O3 O3 O3 92.8(3) 3 5_665
O3 O3 O3 144.9(3) 4 5_665
O2 O3 O3 43.6(2) 5_665 5_665
O2 O3 O3 143.4(4) 2_545 5_665
O3 O3 O3 133.3(4) 6_554 5_665
O2 O3 O3 75.0(4) 4_664 5_665
O1 O3 O3 42.2(2) . 5_665
O3 O3 O3 62.39(18) 2 5_665
O2 O3 O3 34.5(3) 4_665 5_665
O3 O3 O3 99.29(12) 2_554 5_665
Ga2 O3 O3 61.84(19) 1_554 5_665
Ga3 O3 O3 118.40(15) 1_454 5_665
La O3 O3 4.62(7) 4_665 5_665
O2 O3 O3 100.4(3) 6 5_665
O3 O3 O3 104.6(4) 5 5_665
Ga3 O3 O3 53.2(2) 4_665 5_665
Ga2 O3 O3 127.0(2) 2_545 5_665
O3 O3 O3 138.14(19) 5_554 5_665
Nb O3 O3 123.7(2) 1_554 5_665
Ga1 O3 O3 123.7(2) 1_554 5_665
O2 O3 O3 85.0(2) 1_554 5_665
La O3 O3 62.10(10) 2 5_665
Ga3 O3 O3 96.8(3) 2_546 5_665
O1 O3 O3 104.6(3) 2_545 5_665
La O3 O3 110.3(2) 1_554 5_665
O2 O3 O3 172.0(4) 3_544 5_665
O2 O3 O3 58.3(3) . 5_665
Ga2 O3 O3 50.74(5) 2 5_665
O2 O3 O3 119.9(4) 3_545 5_665
La O3 O3 134.6(3) 2_545 5_665
Ga2 O3 O3 40.6(2) . 5_665
O2 O3 O3 121.9(2) 6_455 5_665
O1 O3 O3 130.0(2) 2_544 5_665
O1 O3 O3 30.77(5) 2 5_665
Ga3 O3 O3 88.8(2) 1_554 5_665
La O3 O3 133.3(3) 4 5_665
Ga3 O3 O3 86.7(3) 1_455 5_665
O3 O3 O3 66.6(2) 1_556 5_665
O3 O3 O3 113.4(2) 1_554 5_665
O2 O3 O3 57.4(2) 3_654 5_665
O2 O3 O3 106.64(15) 1_454 5_665
La O3 O3 70.62(13) 4_664 5_665
O1 O3 O3 65.82(14) 2_554 5_665
O2 O3 O3 55.47(17) 2 5_665
O2 O3 O3 27.4(2) 3_655 5_665
O2 O3 O3 84.0(2) 1_455 5_665
O2 O3 O3 127.2(2) 5_655 5_665
O1 O3 O3 152.9(4) 1_445 5_665
O3 O3 O3 25.38(19) 4_665 5_665
O3 O3 O3 71.8(2) 3_655 5_665
Ga2 O3 O3 94.1(3) 2_546 5_665
O2 O3 O3 33.15(18) 6_565 5_665
O2 O3 O3 42.3(2) 5_666 5_665
O2 O3 O3 92.6(3) 2_546 5_665
Ga2 O3 O3 171.6(3) 1_444 5_665
La O3 O3 46.95(17) 2_655 5_665
La O3 O3 90.23(11) 2_554 5_665
O1 O3 O3 86.67(18) 1_554 5_665
O3 O3 O3 112.0(2) 3_554 5_665
O3 O3 O3 137.2(2) 4_554 5_665
O3 O3 O3 70.9(3) 3_556 5_665
O3 O3 O3 91.8(3) 4_556 5_665
O1 O3 O3 84.93(11) 1_455 5_665
La O3 O3 153.2(2) 2_544 5_665
O2 O3 O3 77.5(3) 6_556 5_665
Ga3 O3 O3 134.6(4) 4_664 5_655
Nb O3 O3 110.5(4) . 5_655
Ga1 O3 O3 110.5(4) . 5_655
La O3 O3 7.25(14) . 5_655
Ga3 O3 O3 100.53(18) 2_545 5_655
O3 O3 O3 62.53(18) 6 5_655
O3 O3 O3 156.2(2) 3 5_655
O3 O3 O3 113.4(4) 4 5_655
O2 O3 O3 123.1(4) 5_665 5_655
O2 O3 O3 61.4(3) 2_545 5_655
O3 O3 O3 106.5(2) 6_554 5_655
O2 O3 O3 99.1(3) 4_664 5_655
O1 O3 O3 52.1(2) . 5_655
O3 O3 O3 105.5(5) 2 5_655
O2 O3 O3 62.7(3) 4_665 5_655
O3 O3 O3 149.2(5) 2_554 5_655
Ga2 O3 O3 69.09(17) 1_554 5_655
Ga3 O3 O3 157.6(2) 1_454 5_655
La O3 O3 84.7(2) 4_665 5_655
O2 O3 O3 29.7(2) 6 5_655
O3 O3 O3 104.6(4) 5 5_655
Ga3 O3 O3 79.2(3) 4_665 5_655
Ga2 O3 O3 51.42(5) 2_545 5_655
O3 O3 O3 138.14(19) 5_554 5_655
Nb O3 O3 130.6(3) 1_554 5_655
Ga1 O3 O3 130.6(3) 1_554 5_655
O2 O3 O3 60.5(2) 1_554 5_655
La O3 O3 134.4(4) 2 5_655
Ga3 O3 O3 69.14(18) 2_546 5_655
O1 O3 O3 29.27(7) 2_545 5_655
La O3 O3 85.15(19) 1_554 5_655
O2 O3 O3 99.6(3) 3_544 5_655
O2 O3 O3 25.34(17) . 5_655
Ga2 O3 O3 127.8(2) 2 5_655
O2 O3 O3 74.1(3) 3_545 5_655
La O3 O3 60.48(6) 2_545 5_655
Ga2 O3 O3 47.41(16) . 5_655
O2 O3 O3 141.8(3) 6_455 5_655
O1 O3 O3 68.40(16) 2_544 5_655
O1 O3 O3 107.9(3) 2 5_655
Ga3 O3 O3 40.04(10) 1_554 5_655
La O3 O3 107.56(16) 4 5_655
Ga3 O3 O3 105.4(3) 1_455 5_655
O3 O3 O3 66.6(2) 1_556 5_655
O3 O3 O3 113.4(2) 1_554 5_655
O2 O3 O3 77.7(3) 3_654 5_655
O2 O3 O3 171.3(3) 1_454 5_655
La O3 O3 108.5(2) 4_664 5_655
O1 O3 O3 131.3(2) 2_554 5_655
O2 O3 O3 137.5(3) 2 5_655
O2 O3 O3 54.7(2) 3_655 5_655
O2 O3 O3 124.4(4) 1_455 5_655
O2 O3 O3 45.78(12) 5_655 5_655
O1 O3 O3 88.77(11) 1_445 5_655
O3 O3 O3 81.93(18) 4_665 5_655
O3 O3 O3 31.2(2) 3_655 5_655
Ga2 O3 O3 34.12(11) 2_546 5_655
O2 O3 O3 110.6(2) 6_565 5_655
O2 O3 O3 85.0(3) 5_666 5_655
O2 O3 O3 52.13(17) 2_546 5_655
Ga2 O3 O3 96.16(10) 1_444 5_655
La O3 O3 42.20(12) 2_655 5_655
La O3 O3 152.8(3) 2_554 5_655
O1 O3 O3 90.7(2) 1_554 5_655
O3 O3 O3 141.2(2) 3_554 5_655
O3 O3 O3 122.4(3) 4_554 5_655
O3 O3 O3 94.4(2) 3_556 5_655
O3 O3 O3 80.5(2) 4_556 5_655
O1 O3 O3 153.1(4) 1_455 5_655
La O3 O3 87.09(14) 2_544 5_655
O2 O3 O3 28.03(17) 6_556 5_655
O3 O3 O3 82.1(3) 5_665 5_655
Ga3 O3 La 137.3(4) 4_664 4_655
Nb O3 La 108.8(3) . 4_655
Ga1 O3 La 108.8(3) . 4_655
La O3 La 27.8(2) . 4_655
Ga3 O3 La 77.9(2) 2_545 4_655
O3 O3 La 66.3(2) 6 4_655
O3 O3 La 153.0(4) 3 4_655
O3 O3 La 95.3(4) 4 4_655
O2 O3 La 143.5(4) 5_665 4_655
O2 O3 La 38.9(3) 2_545 4_655
O3 O3 La 89.0(3) 6_554 4_655
O2 O3 La 102.4(3) 4_664 4_655
O1 O3 La 70.61(15) . 4_655
O3 O3 La 118.3(4) 2 4_655
O2 O3 La 83.6(2) 4_665 4_655
O3 O3 La 139.1(5) 2_554 4_655
Ga2 O3 La 78.43(14) 1_554 4_655
Ga3 O3 La 136.5(3) 1_454 4_655
La O3 La 106.94(18) 4_665 4_655
O2 O3 La 20.9(2) 6 4_655
O3 O3 La 100.8(2) 5 4_655
Ga3 O3 La 94.64(17) 4_665 4_655
Ga2 O3 La 31.14(7) 2_545 4_655
O3 O3 La 115.66(14) 5_554 4_655
Nb O3 La 113.4(2) 1_554 4_655
Ga1 O3 La 113.4(2) 1_554 4_655
O2 O3 La 61.2(2) 1_554 4_655
La O3 La 151.8(3) 2 4_655
Ga3 O3 La 69.16(11) 2_546 4_655
O1 O3 La 20.54(14) 2_545 4_655
La O3 La 75.26(14) 1_554 4_655
O2 O3 La 77.0(3) 3_544 4_655
O2 O3 La 47.65(14) . 4_655
Ga2 O3 La 146.14(16) 2 4_655
O2 O3 La 64.7(2) 3_545 4_655
La O3 La 42.60(7) 2_545 4_655
Ga2 O3 La 69.19(10) . 4_655
O2 O3 La 125.6(2) 6_455 4_655
O1 O3 La 50.74(15) 2_544 4_655
O1 O3 La 130.0(2) 2 4_655
Ga3 O3 La 40.06(6) 1_554 4_655
La O3 La 93.35(14) 4 4_655
Ga3 O3 La 108.70(16) 1_455 4_655
O3 O3 La 78.50(12) 1_556 4_655
O3 O3 La 101.50(12) 1_554 4_655
O2 O3 La 88.0(2) 3_654 4_655
O2 O3 La 148.7(3) 1_454 4_655
La O3 La 113.69(15) 4_664 4_655
O1 O3 La 141.23(17) 2_554 4_655
O2 O3 La 159.8(2) 2 4_655
O2 O3 La 77.25(19) 3_655 4_655
O2 O3 La 128.7(2) 1_455 4_655
O2 O3 La 23.22(12) 5_655 4_655
O1 O3 La 69.71(11) 1_445 4_655
O3 O3 La 101.19(14) 4_665 4_655
O3 O3 La 42.71(15) 3_655 4_655
Ga2 O3 La 35.50(5) 2_546 4_655
O2 O3 La 131.0(2) 6_565 4_655
O2 O3 La 103.2(2) 5_666 4_655
O2 O3 La 54.19(14) 2_546 4_655
Ga2 O3 La 74.26(12) 1_444 4_655
La O3 La 61.75(8) 2_655 4_655
La O3 La 148.1(2) 2_554 4_655
O1 O3 La 89.60(13) 1_554 4_655
O3 O3 La 126.4(2) 3_554 4_655
O3 O3 La 102.7(3) 4_554 4_655
O3 O3 La 103.94(14) 3_556 4_655
O3 O3 La 82.34(17) 4_556 4_655
O1 O3 La 157.09(19) 1_455 4_655
La O3 La 65.72(11) 2_544 4_655
O2 O3 La 40.58(11) 6_556 4_655
O3 O3 La 104.6(2) 5_665 4_655
O3 O3 La 22.62(5) 5_655 4_655
Ga3 O3 O2 16.8(3) 4_664 5_664
Nb O3 O2 123.9(4) . 5_664
Ga1 O3 O2 123.9(4) . 5_664
La O3 O2 131.0(3) . 5_664
Ga3 O3 O2 82.9(3) 2_545 5_664
O3 O3 O2 171.2(3) 6 5_664
O3 O3 O2 77.3(3) 3 5_664
O3 O3 O2 103.78(18) 4 5_664
O2 O3 O2 55.5(3) 5_665 5_664
O2 O3 O2 109.9(5) 2_545 5_664
O3 O3 O2 47.4(3) 6_554 5_664
O2 O3 O2 28.2(2) 4_664 5_664
O1 O3 O2 87.4(3) . 5_664
O3 O3 O2 117.7(4) 2 5_664
O2 O3 O2 124.3(3) 4_665 5_664
O3 O3 O2 24.7(3) 2_554 5_664
Ga2 O3 O2 59.95(19) 1_554 5_664
Ga3 O3 O2 67.1(2) 1_454 5_664
La O3 O2 85.14(17) 4_665 5_664
O2 O3 O2 102.4(4) 6 5_664
O3 O3 O2 129.4(4) 5 5_664
Ga3 O3 O2 134.5(2) 4_665 5_664
Ga2 O3 O2 97.6(2) 2_545 5_664
O3 O3 O2 59.6(3) 5_554 5_664
Nb O3 O2 34.84(13) 1_554 5_664
Ga1 O3 O2 34.84(13) 1_554 5_664
O2 O3 O2 65.2(2) 1_554 5_664
La O3 O2 83.9(2) 2 5_664
Ga3 O3 O2 164.8(2) 2_546 5_664
O1 O3 O2 142.4(3) 2_545 5_664
La O3 O2 47.86(15) 1_554 5_664
O2 O3 O2 82.9(3) 3_544 5_664
O2 O3 O2 127.1(2) . 5_664
Ga2 O3 O2 47.69(15) 2 5_664
O2 O3 O2 148.0(3) 3_545 5_664
La O3 O2 132.0(3) 2_545 5_664
Ga2 O3 O2 125.32(18) . 5_664
O2 O3 O2 86.8(2) 6_455 5_664
O1 O3 O2 77.3(2) 2_544 5_664
O1 O3 O2 88.2(2) 2 5_664
Ga3 O3 O2 86.38(19) 1_554 5_664
La O3 O2 116.3(2) 4 5_664
Ga3 O3 O2 127.8(2) 1_455 5_664
O3 O3 O2 152.77(15) 1_556 5_664
O3 O3 O2 27.23(15) 1_554 5_664
O2 O3 O2 53.76(18) 3_654 5_664
O2 O3 O2 55.6(4) 1_454 5_664
La O3 O2 23.08(12) 4_664 5_664
O1 O3 O2 28.76(18) 2_554 5_664
O2 O3 O2 60.42(14) 2 5_664
O2 O3 O2 105.85(19) 3_655 5_664
O2 O3 O2 107.8(3) 1_455 5_664
O2 O3 O2 111.9(3) 5_655 5_664
O1 O3 O2 116.0(3) 1_445 5_664
O3 O3 O2 70.06(17) 4_665 5_664
O3 O3 O2 95.38(16) 3_655 5_664
Ga2 O3 O2 157.7(2) 2_546 5_664
O2 O3 O2 59.72(16) 6_565 5_664
O2 O3 O2 122.1(2) 5_666 5_664
O2 O3 O2 176.3(3) 2_546 5_664
Ga2 O3 O2 97.9(2) 1_444 5_664
La O3 O2 96.64(16) 2_655 5_664
La O3 O2 27.80(15) 2_554 5_664
O1 O3 O2 34.98(15) 1_554 5_664
O3 O3 O2 27.34(17) 3_554 5_664
O3 O3 O2 47.61(13) 4_554 5_664
O3 O3 O2 133.1(3) 3_556 5_664
O3 O3 O2 153.8(3) 4_556 5_664
O1 O3 O2 77.6(2) 1_455 5_664
La O3 O2 76.76(17) 2_544 5_664
O2 O3 O2 151.4(2) 6_556 5_664
O3 O3 O2 89.75(18) 5_665 5_664
O3 O3 O2 125.6(3) 5_655 5_664
La O3 O2 122.4(2) 4_655 5_664
Ga3 O3 O2 70.6(4) 4_664 2_544
Nb O3 O2 123.8(4) . 2_544
Ga1 O3 O2 123.8(4) . 2_544
La O3 O2 103.4(4) . 2_544
Ga3 O3 O2 38.4(2) 2_545 2_544
O3 O3 O2 131.3(6) 6 2_544
O3 O3 O2 103.72(16) 3 2_544
O3 O3 O2 77.2(2) 4 2_544
O2 O3 O2 110.0(4) 5_665 2_544
O2 O3 O2 55.5(3) 2_545 2_544
O3 O3 O2 10.33(16) 6_554 2_544
O2 O3 O2 60.3(5) 4_664 2_544
O1 O3 O2 102.7(4) . 2_544
O3 O3 O2 155.0(3) 2 2_544
O2 O3 O2 154.2(3) 4_665 2_544
O3 O3 O2 60.9(4) 2_554 2_544
Ga2 O3 O2 75.0(3) 1_554 2_544
Ga3 O3 O2 76.2(2) 1_454 2_544
La O3 O2 130.6(2) 4_665 2_544
O2 O3 O2 66.7(3) 6 2_544
O3 O3 O2 119.5(3) 5 2_544
Ga3 O3 O2 170.8(2) 4_665 2_544
Ga2 O3 O2 47.97(19) 2_545 2_544
O3 O3 O2 50.0(2) 5_554 2_544
Nb O3 O2 34.81(14) 1_554 2_544
Ga1 O3 O2 34.81(14) 1_554 2_544
O2 O3 O2 56.4(2) 1_554 2_544
La O3 O2 128.8(2) 2 2_544
Ga3 O3 O2 125.2(3) 2_546 2_544
O1 O3 O2 93.2(3) 2_545 2_544
La O3 O2 25.35(14) 1_554 2_544
O2 O3 O2 37.8(2) 3_544 2_544
O2 O3 O2 118.5(3) . 2_544
Ga2 O3 O2 102.2(2) 2 2_544
O2 O3 O2 102.8(3) 3_545 2_544
La O3 O2 78.1(2) 2_545 2_544
Ga2 O3 O2 138.79(19) . 2_544
O2 O3 O2 86.8(2) 6_455 2_544
O1 O3 O2 28.20(19) 2_544 2_544
O1 O3 O2 142.7(2) 2 2_544
Ga3 O3 O2 64.47(18) 1_554 2_544
La O3 O2 90.8(2) 4 2_544
Ga3 O3 O2 136.2(2) 1_455 2_544
O3 O3 O2 152.73(14) 1_556 2_544
O3 O3 O2 27.27(14) 1_554 2_544
O2 O3 O2 77.7(3) 3_654 2_544
O2 O3 O2 77.7(2) 1_454 2_544
La O3 O2 66.92(18) 4_664 2_544
O1 O3 O2 83.2(2) 2_554 2_544
O2 O3 O2 112.4(3) 2 2_544
O2 O3 O2 129.31(19) 3_655 2_544
O2 O3 O2 129.8(2) 1_455 2_544
O2 O3 O2 60.20(19) 5_655 2_544
O1 O3 O2 71.7(2) 1_445 2_544
O3 O3 O2 109.12(13) 4_665 2_544
O3 O3 O2 83.47(14) 3_655 2_544
Ga2 O3 O2 109.7(2) 2_546 2_544
O2 O3 O2 112.6(3) 6_565 2_544
O2 O3 O2 176.4(2) 5_666 2_544
O2 O3 O2 122.0(3) 2_546 2_544
Ga2 O3 O2 53.83(17) 1_444 2_544
La O3 O2 104.58(18) 2_655 2_544
La O3 O2 70.84(16) 2_554 2_544
O1 O3 O2 47.81(17) 1_554 2_544
O3 O3 O2 47.60(13) 3_554 2_544
O3 O3 O2 27.27(15) 4_554 2_544
O3 O3 O2 153.7(3) 3_556 2_544
O3 O3 O2 133.0(2) 4_556 2_544
O1 O3 O2 109.6(2) 1_455 2_544
La O3 O2 23.11(12) 2_544 2_544
O2 O3 O2 119.33(18) 6_556 2_544
O3 O3 O2 134.5(3) 5_665 2_544
O3 O3 O2 96.2(2) 5_655 2_544
La O3 O2 78.81(18) 4_655 2_544
O2 O3 O2 54.5(2) 5_664 2_544
Ga3 O3 La 75.2(4) 4_664 4_554
Nb O3 La 81.6(3) . 4_554
Ga1 O3 La 81.6(3) . 4_554
La O3 La 129.7(4) . 4_554
Ga3 O3 La 24.44(13) 2_545 4_554
O3 O3 La 111.4(4) 6 4_554
O3 O3 La 66.3(2) 3 4_554
O3 O3 La 39.03(9) 4 4_554
O2 O3 La 108.0(3) 5_665 4_554
O2 O3 La 64.1(3) 2_545 4_554
O3 O3 La 37.66(19) 6_554 4_554
O2 O3 La 90.1(4) 4_664 4_554
O1 O3 La 145.5(4) . 4_554
O3 O3 La 112.00(19) 2 4_554
O2 O3 La 161.3(3) 4_665 4_554
O3 O3 La 53.15(14) 2_554 4_554
Ga2 O3 La 115.3(3) 1_554 4_554
Ga3 O3 La 37.78(14) 1_454 4_554
La O3 La 147.8(2) 4_665 4_554
O2 O3 La 101.2(3) 6 4_554
O3 O3 La 79.4(3) 5 4_554
Ga3 O3 La 133.66(17) 4_665 4_554
Ga2 O3 La 75.1(2) 2_545 4_554
O3 O3 La 13.58(8) 5_554 4_554
Nb O3 La 33.06(9) 1_554 4_554
Ga1 O3 La 33.06(9) 1_554 4_554
O2 O3 La 99.8(3) 1_554 4_554
La O3 La 97.12(15) 2 4_554
Ga3 O3 La 101.51(16) 2_546 4_554
O1 O3 La 103.8(2) 2_545 4_554
La O3 La 67.73(17) 1_554 4_554
O2 O3 La 25.3(2) 3_544 4_554
O2 O3 La 149.7(2) . 4_554
Ga2 O3 La 100.91(17) 2 4_554
O2 O3 La 80.4(3) 3_545 4_554
La O3 La 73.14(15) 2_545 4_554
Ga2 O3 La 166.77(18) . 4_554
O2 O3 La 43.52(16) 6_455 4_554
O1 O3 La 63.58(17) 2_544 4_554
O1 O3 La 126.92(16) 2 4_554
Ga3 O3 La 106.0(2) 1_554 4_554
La O3 La 53.38(11) 4 4_554
Ga3 O3 La 93.68(12) 1_455 4_554
O3 O3 La 129.01(9) 1_556 4_554
O3 O3 La 50.99(9) 1_554 4_554
O2 O3 La 114.7(3) 3_654 4_554
O2 O3 La 46.60(13) 1_454 4_554
La O3 La 89.94(18) 4_664 4_554
O1 O3 La 87.18(17) 2_554 4_554
O2 O3 La 97.1(2) 2 4_554
O2 O3 La 172.1(2) 3_655 4_554
O2 O3 La 86.69(16) 1_455 4_554
O2 O3 La 79.04(19) 5_655 4_554
O1 O3 La 49.18(17) 1_445 4_554
O3 O3 La 137.66(12) 4_665 4_554
O3 O3 La 125.2(2) 3_655 4_554
Ga2 O3 La 113.45(16) 2_546 4_554
O2 O3 La 118.8(2) 6_565 4_554
O2 O3 La 137.8(2) 5_666 4_554
O2 O3 La 110.9(2) 2_546 4_554
Ga2 O3 La 33.35(7) 1_444 4_554
La O3 La 148.1(2) 2_655 4_554
La O3 La 61.63(11) 2_554 4_554
O1 O3 La 84.1(2) 1_554 4_554
O3 O3 La 41.89(15) 3_554 4_554
O3 O3 La 23.08(12) 4_554 4_554
O3 O3 La 111.60(17) 3_556 4_554
O3 O3 La 101.10(17) 4_556 4_554
O1 O3 La 73.82(14) 1_455 4_554
La O3 La 40.08(9) 2_544 4_554
O2 O3 La 130.37(19) 6_556 4_554
O3 O3 La 151.53(18) 5_665 4_554
O3 O3 La 124.82(19) 5_655 4_554
La O3 La 102.25(18) 4_655 4_554
O2 O3 La 67.62(16) 5_664 4_554
O2 O3 La 43.54(13) 2_544 4_554
Ga3 O3 La 84.6(2) 4_664 1_455
Nb O3 La 29.59(19) . 1_455
Ga1 O3 La 29.59(19) . 1_455
La O3 La 134.5(3) . 1_455
Ga3 O3 La 80.29(17) 2_545 1_455
O3 O3 La 77.72(10) 6 1_455
O3 O3 La 19.5(3) 3 1_455
O3 O3 La 45.2(3) 4 1_455
O2 O3 La 79.2(4) 5_665 1_455
O2 O3 La 106.2(3) 2_545 1_455
O3 O3 La 98.95(14) 6_554 1_455
O2 O3 La 120.7(3) 4_664 1_455
O1 O3 La 144.7(4) . 1_455
O3 O3 La 48.01(18) 2 1_455
O2 O3 La 98.7(3) 4_665 1_455
O3 O3 La 70.2(3) 2_554 1_455
Ga2 O3 La 147.9(2) 1_554 1_455
Ga3 O3 La 32.84(9) 1_454 1_455
La O3 La 102.9(2) 4_665 1_455
O2 O3 La 151.5(3) 6 1_455
O3 O3 La 35.4(2) 5 1_455
Ga3 O3 La 72.83(14) 4_665 1_455
Ga2 O3 La 128.9(2) 2_545 1_455
O3 O3 La 57.22(17) 5_554 1_455
Nb O3 La 80.06(12) 1_554 1_455
Ga1 O3 La 80.06(12) 1_554 1_455
O2 O3 La 158.5(3) 1_554 1_455
La O3 La 41.78(7) 2 1_455
Ga3 O3 La 70.80(11) 2_546 1_455
O1 O3 La 115.36(17) 2_545 1_455
La O3 La 127.8(2) 1_554 1_455
O2 O3 La 81.4(2) 3_544 1_455
O2 O3 La 130.5(3) . 1_455
Ga2 O3 La 79.05(12) 2 1_455
O2 O3 La 69.3(2) 3_545 1_455
La O3 La 92.48(12) 2_545 1_455
Ga2 O3 La 113.8(2) . 1_455
O2 O3 La 20.90(13) 6_455 1_455
O1 O3 La 126.3(2) 2_544 1_455
O1 O3 La 71.93(12) 2 1_455
Ga3 O3 La 168.8(3) 1_554 1_455
La O3 La 41.85(6) 4 1_455
Ga3 O3 La 36.78(5) 1_455 1_455
O3 O3 La 78.65(12) 1_556 1_455
O3 O3 La 101.35(12) 1_554 1_455
O2 O3 La 138.3(3) 3_654 1_455
O2 O3 La 39.5(2) 1_454 1_455
La O3 La 110.52(14) 4_664 1_455
O1 O3 La 84.44(12) 2_554 1_455
O2 O3 La 61.02(13) 2 1_455
O2 O3 La 121.8(3) 3_655 1_455
O2 O3 La 22.74(12) 1_455 1_455
O2 O3 La 121.9(2) 5_655 1_455
O1 O3 La 69.07(9) 1_445 1_455
O3 O3 La 118.6(3) 4_665 1_455
O3 O3 La 168.62(13) 3_655 1_455
Ga2 O3 La 106.12(15) 2_546 1_455
O2 O3 La 90.23(17) 6_565 1_455
O2 O3 La 73.82(19) 5_666 1_455
O2 O3 La 87.82(16) 2_546 1_455
Ga2 O3 La 73.61(10) 1_444 1_455
La O3 La 147.1(3) 2_655 1_455
La O3 La 67.19(8) 2_554 1_455
O1 O3 La 129.07(18) 1_554 1_455
O3 O3 La 74.49(19) 3_554 1_455
O3 O3 La 81.02(15) 4_554 1_455
O3 O3 La 52.03(13) 3_556 1_455
O3 O3 La 59.74(18) 4_556 1_455
O1 O3 La 24.23(6) 1_455 1_455
La O3 La 101.64(15) 2_544 1_455
O2 O3 La 113.23(19) 6_556 1_455
O3 O3 La 102.44(16) 5_665 1_455
O3 O3 La 139.9(3) 5_655 1_455
La O3 La 133.65(14) 4_655 1_455
O2 O3 La 94.4(2) 5_664 1_455
O2 O3 La 107.02(17) 2_544 1_455
La O3 La 64.25(9) 4_554 1_455
Ga3 O3 O3 38.06(15) 4_664 5_664
Nb O3 O3 130.6(3) . 5_664
Ga1 O3 O3 130.6(3) . 5_664
La O3 O3 102.1(3) . 5_664
Ga3 O3 O3 123.9(4) 2_545 5_664
O3 O3 O3 136.4(7) 6 5_664
O3 O3 O3 92.8(3) 3 5_664
O3 O3 O3 143.9(2) 4 5_664
O2 O3 O3 35.1(4) 5_665 5_664
O2 O3 O3 133.6(4) 2_545 5_664
O3 O3 O3 85.1(4) 6_554 5_664
O2 O3 O3 28.0(3) 4_664 5_664
O1 O3 O3 50.0(2) . 5_664
O3 O3 O3 99.62(13) 2 5_664
O2 O3 O3 82.1(3) 4_665 5_664
O3 O3 O3 61.0(2) 2_554 5_664
Ga2 O3 O3 36.28(17) 1_554 5_664
Ga3 O3 O3 100.0(2) 1_454 5_664
La O3 O3 43.95(10) 4_665 5_664
O2 O3 O3 95.9(3) 6 5_664
O3 O3 O3 139.37(14) 5 5_664
Ga3 O3 O3 100.5(3) 4_665 5_664
Ga2 O3 O3 110.5(2) 2_545 5_664
O3 O3 O3 101.6(4) 5_554 5_664
Nb O3 O3 78.0(2) 1_554 5_664
Ga1 O3 O3 78.0(2) 1_554 5_664
O2 O3 O3 58.3(2) 1_554 5_664
La O3 O3 76.81(6) 2 5_664
Ga3 O3 O3 145.3(4) 2_546 5_664
O1 O3 O3 129.9(2) 2_545 5_664
La O3 O3 67.90(19) 1_554 5_664
O2 O3 O3 123.7(4) 3_544 5_664
O2 O3 O3 89.0(3) . 5_664
Ga2 O3 O3 33.17(5) 2 5_664
O2 O3 O3 168.3(5) 3_545 5_664
La O3 O3 154.7(2) 2_545 5_664
Ga2 O3 O3 82.3(2) . 5_664
O2 O3 O3 117.4(2) 6_455 5_664
O1 O3 O3 97.6(2) 2_544 5_664
O1 O3 O3 60.13(15) 2 5_664
Ga3 O3 O3 76.15(17) 1_554 5_664
La O3 O3 151.6(2) 4 5_664
Ga3 O3 O3 123.3(2) 1_455 5_664
O3 O3 O3 115.1(2) 1_556 5_664
O3 O3 O3 64.9(2) 1_554 5_664
O2 O3 O3 26.7(2) 3_654 5_664
O2 O3 O3 85.3(3) 1_454 5_664
La O3 O3 22.18(11) 4_664 5_664
O1 O3 O3 30.59(9) 2_554 5_664
O2 O3 O3 52.13(10) 2 5_664
O2 O3 O3 63.0(2) 3_655 5_664
O2 O3 O3 108.89(18) 1_455 5_664
O2 O3 O3 122.8(2) 5_655 5_664
O1 O3 O3 158.6(4) 1_445 5_664
O3 O3 O3 26.9(3) 4_665 5_664
O3 O3 O3 72.1(2) 3_655 5_664
Ga2 O3 O3 130.7(3) 2_546 5_664
O2 O3 O3 28.43(14) 6_565 5_664
O2 O3 O3 88.4(2) 5_666 5_664
O2 O3 O3 138.3(3) 2_546 5_664
Ga2 O3 O3 139.8(3) 1_444 5_664
La O3 O3 60.24(18) 2_655 5_664
La O3 O3 56.21(14) 2_554 5_664
O1 O3 O3 42.58(14) 1_554 5_664
O3 O3 O3 69.41(19) 3_554 5_664
O3 O3 O3 90.22(19) 4_554 5_664
O3 O3 O3 113.4(3) 3_556 5_664
O3 O3 O3 138.8(3) 4_556 5_664
O1 O3 O3 87.77(10) 1_455 5_664
La O3 O3 110.7(3) 2_544 5_664
O2 O3 O3 114.7(3) 6_556 5_664
O3 O3 O3 48.46(8) 5_665 5_664
O3 O3 O3 100.8(2) 5_655 5_664
La O3 O3 114.25(17) 4_655 5_664
O2 O3 O3 43.17(19) 5_664 5_664
O2 O3 O3 88.1(3) 2_544 5_664
La O3 O3 110.7(3) 4_554 5_664
La O3 O3 111.91(10) 1_455 5_664
Ga3 O3 O3 95.7(5) 4_664 5_654
Nb O3 O3 148.2(3) . 5_654
Ga1 O3 O3 148.2(3) . 5_654
La O3 O3 55.57(14) . 5_654
Ga3 O3 O3 76.1(2) 2_545 5_654
O3 O3 O3 107.43(16) 6 5_654
O3 O3 O3 154.6(3) 3 5_654
O3 O3 O3 113.0(4) 4 5_654
O2 O3 O3 115.8(4) 5_665 5_654
O2 O3 O3 54.8(2) 2_545 5_654
O3 O3 O3 61.1(2) 6_554 5_654
O2 O3 O3 61.9(4) 4_664 5_654
O1 O3 O3 58.8(2) . 5_654
O3 O3 O3 152.7(5) 2 5_654
O2 O3 O3 102.9(3) 4_665 5_654
O3 O3 O3 101.8(6) 2_554 5_654
Ga2 O3 O3 46.2(2) 1_554 5_654
Ga3 O3 O3 128.1(4) 1_454 5_654
La O3 O3 99.9(2) 4_665 5_654
O2 O3 O3 21.1(3) 6 5_654
O3 O3 O3 139.37(14) 5 5_654
Ga3 O3 O3 126.1(3) 4_665 5_654
Ga2 O3 O3 30.86(4) 2_545 5_654
O3 O3 O3 101.6(4) 5_554 5_654
Nb O3 O3 83.5(3) 1_554 5_654
Ga1 O3 O3 83.5(3) 1_554 5_654
O2 O3 O3 22.5(2) 1_554 5_654
La O3 O3 157.46(19) 2 5_654
Ga3 O3 O3 110.68(16) 2_546 5_654
O1 O3 O3 62.07(16) 2_545 5_654
La O3 O3 36.71(18) 1_554 5_654
O2 O3 O3 75.0(2) 3_544 5_654
O2 O3 O3 67.1(2) . 5_654
Ga2 O3 O3 113.1(2) 2 5_654
O2 O3 O3 102.51(19) 3_545 5_654
La O3 O3 74.04(5) 2_545 5_654
Ga2 O3 O3 87.02(19) . 5_654
O2 O3 O3 135.6(3) 6_455 5_654
O1 O3 O3 30.09(10) 2_544 5_654
O1 O3 O3 130.7(2) 2 5_654
Ga3 O3 O3 13.13(7) 1_554 5_654
La O3 O3 120.01(17) 4 5_654
Ga3 O3 O3 150.2(2) 1_455 5_654
O3 O3 O3 115.1(2) 1_556 5_654
O3 O3 O3 64.9(2) 1_554 5_654
O2 O3 O3 55.1(2) 3_654 5_654
O2 O3 O3 127.7(4) 1_454 5_654
La O3 O3 73.4(2) 4_664 5_654
O1 O3 O3 101.2(3) 2_554 5_654
O2 O3 O3 132.3(2) 2 5_654
O2 O3 O3 81.5(2) 3_655 5_654
O2 O3 O3 169.8(3) 1_455 5_654
O2 O3 O3 42.07(18) 5_655 5_654
O1 O3 O3 91.78(14) 1_445 5_654
O3 O3 O3 82.03(18) 4_665 5_654
O3 O3 O3 32.4(2) 3_655 5_654
Ga2 O3 O3 76.39(12) 2_546 5_654
O2 O3 O3 107.1(2) 6_565 5_654
O2 O3 O3 128.0(3) 5_666 5_654
O2 O3 O3 95.47(18) 2_546 5_654
Ga2 O3 O3 83.89(16) 1_444 5_654
La O3 O3 56.38(13) 2_655 5_654
La O3 O3 108.5(3) 2_554 5_654
O1 O3 O3 48.2(2) 1_554 5_654
O3 O3 O3 92.8(2) 3_554 5_654
O3 O3 O3 79.0(3) 4_554 5_654
O3 O3 O3 142.9(3) 3_556 5_654
O3 O3 O3 123.9(2) 4_556 5_654
O1 O3 O3 158.2(4) 1_455 5_654
La O3 O3 54.70(15) 2_544 5_654
O2 O3 O3 76.1(2) 6_556 5_654
O3 O3 O3 100.8(2) 5_665 5_654
O3 O3 O3 48.46(8) 5_655 5_654
La O3 O3 41.54(9) 4_655 5_654
O2 O3 O3 81.3(3) 5_664 5_654
O2 O3 O3 51.8(2) 2_544 5_654
La O3 O3 92.9(3) 4_554 5_654
La O3 O3 156.3(3) 1_455 5_654
O3 O3 O3 80.8(2) 5_664 5_654

loop_
_geom_bond_atom_site_label_1
_geom_bond_atom_site_label_2
_geom_bond_distance
_geom_bond_site_symmetry_2
La O3 2.392(9) 6
La O3 2.392(9) .
La O2 2.410(11) .
La O2 2.410(11) 6
La O1 2.535(5) .
La O1 2.535(5) 2_545
La O2 2.842(17) 2_545
La O2 2.842(17) 4_665
La Ga2 3.3784(14) .
La Ga2 3.3784(14) 2_545
La Ga1 3.4632(6) .
La Nb 3.4632(6) .
Ga1 O3 1.964(9) .
Ga1 O3 1.964(9) 4
Ga1 O3 1.964(9) 3
Ga1 O3 1.964(9) 2
Ga1 O3 1.964(9) 6
Ga1 O3 1.964(9) 5
Ga1 La 3.4631(6) 4
Ga1 La 3.4631(6) 2
Ga1 O2 3.575(13) 6_455
Ga1 O2 3.575(13) 5_665
Ga1 O2 3.575(13) 2_545
Ga2 O1 1.780(14) 1_556
Ga2 O2 1.813(10) 3_655
Ga2 O2 1.813(10) 4_665
Ga2 O2 1.813(10) .
Ga2 O1 3.269(14) .
Ga2 La 3.3784(14) 2_655
Ga2 La 3.3784(14) 4_665
Ga2 O3 3.447(8) 3_656
Ga2 O3 3.447(8) 4_666
Ga2 O3 3.447(8) 1_556
Ga2 La 3.5633(15) 2_656
Ga3 O3 1.805(9) 5_655
Ga3 O3 1.805(9) 3_656
Ga3 O2 1.831(12) 6_556
Ga3 O2 1.832(12) .
Ga3 O3 2.542(13) 2_655
Ga3 O3 2.543(13) 4_656
Ga3 Nb 3.1400(7) 1_655
Ga3 Nb 3.1400(7) 1_656
Ga3 O1 3.563(6) 2_545
Ga3 O1 3.563(6) 1_556
Ga3 O3 3.613(9) 6_655
Ga3 O3 3.613(9) 1_656
Nb O3 1.964(9) .
Nb O3 1.964(9) 4
Nb O3 1.964(9) 3
Nb O3 1.964(9) 2
Nb O3 1.964(9) 6
Nb O3 1.964(9) 5
Nb Ga3 3.1399(7) 2_545
Nb Ga3 3.1399(7) 1_454
Nb Ga3 3.1399(7) 4_664
Nb Ga3 3.1400(7) 4_665
Nb Ga3 3.1400(7) 2_546
Nb Ga3 3.1400(7) 1_455
O1 Ga2 1.780(14) 1_554
O1 La 2.535(5) 2_655
O1 La 2.535(5) 4_665
O1 O2 2.924(19) .
O1 O2 2.924(19) 3_655
O1 O2 2.924(19) 4_665
O1 O2 3.067(18) 1_554
O1 O2 3.067(18) 4_664
O1 O2 3.067(18) 3_654
O1 O3 3.151(9) 3_655
O1 O3 3.151(9) 4_665
O1 O3 3.151(9) .
O1 Ga3 3.563(6) 1_554
O1 Ga3 3.563(6) 2_655
O1 Ga3 3.563(6) 4_664
O1 O2 3.549(11) 6
O1 O2 3.549(11) 2_655
O1 O2 3.549(11) 5_665
O1 O3 4.330(10) 2_655
O1 O3 4.330(10) 6
O1 O3 4.330(10) 5_665
O1 Ga3 4.636(10) 2_656
O1 Ga3 4.636(10) 4_665
O1 Nb 4.714(3) 1_655
O1 Ga1 4.714(3) 1_655
O1 Nb 4.714(3) 1_665
O1 Ga1 4.714(3) 1_665
O1 O2 4.771(15) 2_545
O1 O2 4.771(15) 5_765
O1 O2 4.771(15) 6_565
O1 La 4.808(12) 1_554
O1 La 4.808(12) 2_654
O1 La 4.808(12) 4_664
O1 O3 4.816(15) 6_554
O1 O3 4.816(15) 2_654
O1 O3 4.816(15) 5_664
O1 O3 4.857(14) 6_665
O1 O3 4.857(14) 5_655
O1 O3 4.857(14) 2
O1 Ga2 4.877(4) 2
O1 Ga2 4.877(4) 2_545
O1 Ga2 4.877(4) 2_655
O1 O1 4.949(10) 2
O1 O1 4.949(10) 2_655
O1 O1 4.949(10) 2_545
O1 O1 5.0490 1_556
O1 O1 5.0490 1_554
O1 Ga3 5.261(4) 2_545
O1 Ga3 5.261(4) 4_764
O1 Ga3 5.261(4) 1_564
O1 O3 5.295(11) 5_654
O1 O3 5.295(11) 2_554
O1 O3 5.295(11) 6_664
O1 O3 5.344(9) 4_655
O1 O3 5.344(9) 1_665
O1 O3 5.344(9) 3
O1 O2 5.57(2) 2_656
O1 O2 5.57(2) 6_556
O1 O2 5.57(2) 5_666
O1 O1 5.691(16) 2_554
O1 O1 5.691(16) 2_544
O1 O1 5.691(16) 2_654
O1 O3 5.654(16) 3_656
O1 O3 5.654(16) 4_666
O1 O3 5.654(16) 1_556
O1 O3 5.779(8) 1_655
O1 O3 5.779(8) 4
O1 O3 5.779(8) 3_665
O1 La 5.849(2) 1_665
O1 La 5.849(2) 4_655
O1 La 5.849(2) 2
O1 O2 6.187(10) 5_655
O1 O2 6.187(10) 6_665
O1 O2 6.187(10) 2
O1 O3 6.235(18) 1_554
O2 O2 2.792(16) 4_665
O2 O2 2.792(16) 3_655
O2 O3 2.803(12) 5_655
O2 La 2.842(17) 2_655
O2 O3 2.809(19) 2_655
O2 O2 2.81(3) 6_556
O2 O3 2.948(15) 3_656
O2 O1 3.067(18) 1_556
O2 O3 3.36(2) 3_655
O2 O1 3.549(11) 2_545
O2 Nb 3.575(13) 1_655
O2 Ga1 3.575(13) 1_655
O2 Ga2 3.644(15) 2_546
O2 O2 3.75(2) 6
O2 O3 3.848(15) 6
O2 La 3.933(17) 1_556
O2 Ga3 4.134(12) 4_765
O2 Ga3 4.199(13) 4_665
O2 O3 4.218(19) 1_556
O2 La 4.211(11) 2_656
O2 La 4.276(11) 4_665
O2 Ga3 4.381(14) 1_554
O2 Ga3 4.410(10) 2_656
O2 O3 4.373(19) 4_656
O2 O3 4.515(16) .
O2 Ga2 4.517(15) 1_554
O2 O2 4.492(13) 2_546
O2 O2 4.492(13) 2_656
O2 La 4.515(9) 4_655
O2 O2 4.66(2) 5_766
O2 O3 4.660(15) 4_655
O2 O1 4.771(15) 2_655
O2 Ga1 4.737(12) 1_656
O2 Nb 4.737(12) 1_656
O2 O3 4.771(14) 6_655
O2 Ga2 4.842(12) 2_656
O2 Ga3 4.871(10) 2_646
O2 Ga3 4.926(15) 2_546
O2 O2 5.0490 1_554
O2 O2 5.0490 1_556
O2 O3 5.117(12) 4_666
O2 O2 5.133(18) 2_545
O2 O2 5.133(18) 2_655
O2 O3 5.073(14) 1_656
O2 O2 5.20(2) 5_656
O2 O2 5.20(2) 5_666
O2 O2 5.28(3) 5_765
O2 La 5.286(12) 4_666
O2 Ga2 5.276(10) 2_545
O2 O3 5.315(16) 2
O2 O3 5.364(19) 4_665
O2 O3 5.323(18) 1_655
O2 O3 5.357(14) 5_665
O2 O3 5.461(16) 6_665
O2 O3 5.456(18) 5_656
O2 O3 5.459(15) 2_656
O2 La 5.481(14) 4_656
O2 O2 5.565(19) 3_645
O2 O2 5.565(19) 4_765
O2 O1 5.57(2) 2_546
O2 Ga3 5.738(17) 4_764
O2 O2 5.764(16) 5_655
O2 O2 5.764(16) 5_665
O2 O2 5.770(8) 4_664
O2 O2 5.770(8) 3_654
O2 O2 5.770(8) 4_666
O2 O2 5.770(8) 3_656
O2 La 5.874(11) 2_545
O2 O3 6.059(18) 6_556
O2 O2 6.03(2) 3_545
O2 O2 6.03(2) 4_655
O2 O3 6.077(16) 5_654
O2 O3 6.08(2) 2_654
O2 O1 6.187(10) 2
O3 Ga3 1.805(9) 4_664
O3 Ga3 2.542(13) 2_545
O3 O3 2.62(2) 6
O3 O3 2.675(13) 3
O3 O3 2.675(13) 4
O3 O2 2.803(12) 5_665
O3 O2 2.809(19) 2_545
O3 O3 2.80(3) 6_554
O3 O2 2.948(15) 4_664
O3 O3 3.17(2) 2
O3 O2 3.36(2) 4_665
O3 O3 3.32(2) 2_554
O3 Ga2 3.447(8) 1_554
O3 Ga3 3.613(9) 1_454
O3 La 3.751(12) 4_665
O3 O2 3.848(15) 6
O3 O3 3.881(18) 5
O3 Ga3 3.938(14) 4_665
O3 Ga2 3.976(11) 2_545
O3 O3 4.01(2) 5_554
O3 Nb 4.135(13) 1_554
O3 Ga1 4.135(13) 1_554
O3 O2 4.218(19) 1_554
O3 La 4.236(10) 2
O3 Ga3 4.326(10) 2_546
O3 O1 4.330(10) 2_545
O3 La 4.355(12) 1_554
O3 O2 4.373(19) 3_544
O3 Ga2 4.544(9) 2
O3 O2 4.660(15) 3_545
O3 La 4.680(9) 2_545
O3 O2 4.771(14) 6_455
O3 O1 4.816(15) 2_544
O3 O1 4.857(14) 2
O3 Ga3 4.899(8) 1_554
O3 La 4.888(8) 4
O3 Ga3 5.030(10) 1_455
O3 O3 5.0490 1_556
O3 O3 5.0490 1_554
O3 O2 5.117(12) 3_654
O3 O2 5.073(14) 1_454
O3 La 5.226(9) 4_664
O3 O1 5.295(11) 2_554
O3 O2 5.315(16) 2
O3 O2 5.364(19) 3_655
O3 O2 5.323(18) 1_455
O3 O2 5.357(14) 5_655
O3 O1 5.344(9) 1_445
O3 O3 5.425(14) 4_665
O3 O3 5.425(14) 3_655
O3 Ga2 5.417(9) 2_546
O3 O2 5.461(16) 6_565
O3 O2 5.456(18) 5_666
O3 O2 5.459(15) 2_546
O3 Ga2 5.523(11) 1_444
O3 La 5.573(9) 2_655
O3 La 5.584(9) 2_554
O3 O1 5.654(16) 1_554
O3 O3 5.714(6) 3_554
O3 O3 5.714(6) 4_554
O3 O3 5.714(6) 3_556
O3 O3 5.714(6) 4_556
O3 O1 5.779(8) 1_455
O3 La 5.928(13) 2_544
O3 O2 6.059(18) 6_556
O3 O3 6.111(16) 5_665
O3 O3 6.111(16) 5_655
O3 La 6.084(8) 4_655
O3 O2 6.077(16) 5_664
O3 O2 6.08(2) 2_544
O3 La 6.094(12) 4_554
O3 La 6.164(8) 1_455
O3 O3 6.191(13) 5_664
O3 O3 6.192(13) 5_654
